data_7122980
loop_
_publ_author_name
'Yang, Yu-Dong'
'Gong, Han-Yuan'

_publ_section_title
;
 Heating Activated Isomeric All-hydrocarbon Molecular Receptors for
 Fullerene Separation
;
_journal_name_full 'Chemical Communications'
_journal_paper_doi 10.1039/C8CC09911A
_journal_year 2019
_chemical_formula_sum 'C148 H78 Cl28'
_chemical_formula_weight 2848.70
_chemical_name_systematic
;
 ?
;
_space_group_crystal_system tetragonal
_space_group_IT_number 126
_space_group_name_Hall '-P 4a 2bc'
_space_group_name_H-M_alt 'P 4/n n c'
_symmetry_space_group_name_Hall '-P 4a 2bc'
_symmetry_space_group_name_H-M 'P 4/n n c :2'
_atom_sites_solution_hydrogens geom
_audit_creation_method SHELXL-2014
_audit_update_record
;
2018-01-30 deposited with the CCDC.    2019-02-13 downloaded from the CCDC.
;
_cell_angle_alpha 90.00(3)
_cell_angle_beta 90.00(3)
_cell_angle_gamma 90.00(3)
_cell_formula_units_Z 2
_cell_length_a 23.643(5)
_cell_length_b 23.643(5)
_cell_length_c 12.250(2)
_cell_measurement_reflns_used 3392
_cell_measurement_temperature 100(2)
_cell_measurement_theta_max 26.259
_cell_measurement_theta_min 1.723
_cell_volume 6848(2)
_computing_cell_refinement 'CrysAlisPro 1.171.39.6a (Rigaku OD, 2015)'
_computing_data_collection 'CrysAlisPro 1.171.39.6a (Rigaku OD, 2015)'
_computing_data_reduction 'CrysAlisPro 1.171.39.6a (Rigaku OD, 2015)'
_computing_structure_refinement 'SHELXL-2014 (Sheldrick, 2014)'
_computing_structure_solution 'CrysAlisPro 1.171.39.6a (Rigaku OD, 2015)'
_diffrn_ambient_temperature 100(2)
_diffrn_detector_area_resol_mean 5.3127
_diffrn_measured_fraction_theta_full 0.999
_diffrn_measured_fraction_theta_max 0.974
_diffrn_measurement_device_type 'SuperNova, Dual, Cu at home/near, AtlasS2'
_diffrn_measurement_method '\w scans'
_diffrn_radiation_type MoK\a
_diffrn_radiation_wavelength 0.71073
_diffrn_reflns_av_R_equivalents 0.0613
_diffrn_reflns_av_unetI/netI 0.0425
_diffrn_reflns_Laue_measured_fraction_full 0.999
_diffrn_reflns_Laue_measured_fraction_max 0.974
_diffrn_reflns_limit_h_max 28
_diffrn_reflns_limit_h_min -19
_diffrn_reflns_limit_k_max 18
_diffrn_reflns_limit_k_min -29
_diffrn_reflns_limit_l_max 15
_diffrn_reflns_limit_l_min -6
_diffrn_reflns_number 12864
_diffrn_reflns_point_group_measured_fraction_full 0.999
_diffrn_reflns_point_group_measured_fraction_max 0.974
_diffrn_reflns_theta_full 25.242
_diffrn_reflns_theta_max 26.259
_diffrn_reflns_theta_min 1.723
_exptl_absorpt_coefficient_mu 0.606
_exptl_absorpt_correction_T_max 1.00000
_exptl_absorpt_correction_T_min 0.71188
_exptl_absorpt_correction_type multi-scan
_exptl_crystal_colour red
_exptl_crystal_density_diffrn 1.382
_exptl_crystal_description prism
_exptl_crystal_F_000 2884
_exptl_crystal_size_max 0.300
_exptl_crystal_size_mid 0.040
_exptl_crystal_size_min 0.030
_platon_squeeze_details
;
;
_refine_diff_density_max 0.237
_refine_diff_density_min -0.250
_refine_diff_density_rms 0.053
_refine_ls_extinction_method none
_refine_ls_goodness_of_fit_ref 1.146
_refine_ls_hydrogen_treatment constr
_refine_ls_matrix_type full
_refine_ls_number_parameters 505
_refine_ls_number_reflns 3392
_refine_ls_number_restraints 780
_refine_ls_restrained_S_all 1.035
_refine_ls_R_factor_all 0.1851
_refine_ls_R_factor_gt 0.1343
_refine_ls_shift/su_max 0.000
_refine_ls_shift/su_mean 0.000
_refine_ls_structure_factor_coef Fsqd
_refine_ls_weighting_details 'w=1/[\s^2^(Fo^2^)+(0.0300P)^2^+8.0000P] where P=(Fo^2^+2Fc^2^)/3'
_refine_ls_weighting_scheme calc
_refine_ls_wR_factor_gt 0.2753
_refine_ls_wR_factor_ref 0.2881
_reflns_Friedel_coverage 0.000
_reflns_number_gt 1206
_reflns_number_total 3392
_reflns_threshold_expression 'I > 2\s(I)'
_cod_data_source_file c8cc09911a9.cif
_cod_data_source_block i
_cod_original_cell_volume 6847(3)
_cod_database_code 7122980
_shelx_space_group_comment
;
The symmetry employed for this shelxl refinement is uniquely defined
by the following loop, which should always be used as a source of
symmetry information in preference to the above space-group names.
They are only intended as comments.
;
_shelxl_version_number 2014-3

loop_
_space_group_symop_operation_xyz
'x, y, z'
'-x+1/2, -y+1/2, z'
'-y+1/2, x, z'
'y, -x+1/2, z'
'-x+1/2, y, -z+1/2'
'x, -y+1/2, -z+1/2'
'y, x, -z+1/2'
'-y+1/2, -x+1/2, -z+1/2'
'-x, -y, -z'
'x-1/2, y-1/2, -z'
'y-1/2, -x, -z'
'-y, x-1/2, -z'
'x-1/2, -y, z-1/2'
'-x, y-1/2, z-1/2'
'-y, -x, z-1/2'
'y-1/2, x-1/2, z-1/2'

loop_
_atom_site_label
_atom_site_type_symbol
_atom_site_fract_x
_atom_site_fract_y
_atom_site_fract_z
_atom_site_U_iso_or_equiv
_atom_site_adp_type
_atom_site_occupancy
_atom_site_site_symmetry_order
_atom_site_calc_flag
_atom_site_refinement_flags_posn
_atom_site_refinement_flags_adp
_atom_site_refinement_flags_occupancy
_atom_site_disorder_assembly
_atom_site_disorder_group
C1 C 0.4196(2) 0.3236(2) 0.2748(4) 0.1030(17) Uani 1 1 d . . . . .
H1A H 0.4016 0.3166 0.3409 0.124 Uiso 1 1 calc R U . . .
C2 C 0.4120(2) 0.3758(2) 0.2255(5) 0.1077(18) Uani 1 1 d . . . . .
C3 C 0.4383(3) 0.3898(3) 0.1225(6) 0.119(2) Uani 1 1 d . . . . .
C4 C 0.4708(3) 0.3489(3) 0.0842(5) 0.144(3) Uani 1 1 d . . . . .
H4A H 0.4909 0.3584 0.0217 0.172 Uiso 1 1 calc R U . . .
C5 C 0.4806(2) 0.2912(3) 0.1233(5) 0.1159(19) Uani 1 1 d . . . . .
C6 C 0.4539(2) 0.2805(3) 0.2288(5) 0.115(2) Uani 1 1 d . . . . .
C7 C 0.4344(3) 0.4407(2) 0.0667(5) 0.137(2) Uani 1 1 d . . . . .
H7A H 0.4093 0.4657 0.1051 0.205 Uiso 1 1 calc R U . . .
H7B H 0.4712 0.4578 0.0619 0.205 Uiso 1 1 calc R U . . .
H7C H 0.4200 0.4340 -0.0054 0.205 Uiso 1 1 calc R U . . .
C8 C 0.5155(3) 0.2461(3) 0.0679(5) 0.149(3) Uani 1 1 d . . . . .
H8A H 0.5297 0.2603 -0.0002 0.224 Uiso 1 1 calc R U . . .
H8B H 0.5466 0.2357 0.1141 0.224 Uiso 1 1 calc R U . . .
H8C H 0.4923 0.2134 0.0545 0.224 Uiso 1 1 calc R U . . .
C1A C 0.3734(12) 0.2517(13) 0.9846(18) 0.156(7) Uani 0.0625 1 d D . P A 1
C2A C 0.4112(12) 0.2551(14) 0.8899(17) 0.156(7) Uani 0.0625 1 d D . P B 1
C3A C 0.4163(13) 0.1999(14) 0.8434(17) 0.156(7) Uani 0.0625 1 d D . P C 1
C4A C 0.3829(13) 0.1605(13) 0.9093(17) 0.156(7) Uani 0.0625 1 d D . P D 1
C5A C 0.3569(12) 0.1931(13) 0.9942(18) 0.156(7) Uani 0.0625 1 d D . P E 1
C6A C 0.2987(12) 0.1814(12) 1.0217(19) 0.156(7) Uani 0.0625 1 d D . P F 1
C7A C 0.2683(13) 0.1392(13) 0.9692(17) 0.156(7) Uani 0.0625 1 d D . P G 1
C8A C 0.2943(14) 0.1073(13) 0.8816(16) 0.156(7) Uani 0.0625 1 d D . P H 1
C9A C 0.3505(14) 0.1187(13) 0.8525(16) 0.156(7) Uani 0.0625 1 d D . P I 1
C10A C 0.3516(14) 0.1112(13) 0.7425(15) 0.156(7) Uani 0.0625 1 d D . P J 1
C11A C 0.3873(13) 0.1493(14) 0.6745(16) 0.156(7) Uani 0.0625 1 d D . P K 1
C12A C 0.4170(13) 0.1922(14) 0.7277(17) 0.156(7) Uani 0.0625 1 d D . P L 1
C13A C 0.4115(14) 0.2452(14) 0.6602(17) 0.156(7) Uani 0.0625 1 d D . P M 1
C14A C 0.4096(13) 0.2966(14) 0.7061(17) 0.156(7) Uani 0.0625 1 d D . P N 1
C15A C 0.4108(12) 0.3043(14) 0.8261(18) 0.156(7) Uani 0.0625 1 d D . P O 1
C16A C 0.3721(13) 0.3503(14) 0.8509(18) 0.156(7) Uani 0.0625 1 d D . P P 1
C17A C 0.3361(13) 0.3466(13) 0.9424(18) 0.156(7) Uani 0.0625 1 d D . P Q 1
C18A C 0.3384(12) 0.2961(13) 1.0098(18) 0.156(7) Uani 0.0625 1 d D . P R 1
C19A C 0.2771(11) 0.2829(12) 1.034(2) 0.156(7) Uani 0.0625 1 d D . P S 1
C20A C 0.2619(11) 0.2275(12) 1.047(2) 0.156(7) Uani 0.0625 1 d D . P T 1
C21A C 0.2799(13) 0.3678(13) 0.9382(18) 0.156(7) Uani 0.0625 1 d D . P U 1
C22A C 0.2442(12) 0.3255(13) 1.000(2) 0.156(7) Uani 0.0625 1 d D . P V 1
C23A C 0.2558(13) 0.3886(15) 0.8394(18) 0.156(7) Uani 0.0625 1 d D . P W 1
C24A C 0.2941(14) 0.3951(15) 0.7447(17) 0.156(7) Uani 0.0625 1 d D . P X 1
C25A C 0.3506(14) 0.3730(14) 0.7512(18) 0.156(7) Uani 0.0625 1 d D . P Y 1
C26A C 0.2678(14) 0.3960(13) 0.6388(17) 0.156(7) Uani 0.0625 1 d D . P Z 1
C27A C 0.2933(13) 0.3643(12) 0.5513(18) 0.156(7) Uani 0.0625 1 d D . P A 1
C28A C 0.3442(13) 0.3330(13) 0.5666(19) 0.156(7) Uani 0.0625 1 d D . P B 1
C29A C 0.3760(13) 0.3417(14) 0.6625(18) 0.156(7) Uani 0.0625 1 d D . P C 1
C30A C 0.3487(13) 0.2766(12) 0.516(2) 0.156(7) Uani 0.0625 1 d D . P D 1
C31A C 0.3860(13) 0.2306(13) 0.5698(18) 0.156(7) Uani 0.0625 1 d D . P E 1
C32A C 0.3038(13) 0.2532(12) 0.462(2) 0.156(7) Uani 0.0625 1 d D . P F 1
C33A C 0.2856(13) 0.1896(12) 0.4702(19) 0.156(7) Uani 0.0625 1 d D . P G 1
C34A C 0.3166(14) 0.1523(12) 0.5340(17) 0.156(7) Uani 0.0625 1 d D . P H 1
C35A C 0.2288(13) 0.1952(12) 0.4577(19) 0.156(7) Uani 0.0625 1 d D . P I 1
C36A C 0.2518(12) 0.2858(12) 0.446(2) 0.156(7) Uani 0.0625 1 d D . P J 1
C37A C 0.2031(13) 0.2489(12) 0.444(2) 0.156(7) Uani 0.0625 1 d D . P K 1
C38A C 0.1569(13) 0.2705(13) 0.484(2) 0.156(7) Uani 0.0625 1 d D . P L 1
C39A C 0.1522(13) 0.3235(14) 0.5269(19) 0.156(7) Uani 0.0625 1 d D . P M 1
C40A C 0.1943(13) 0.3607(13) 0.5296(18) 0.156(7) Uani 0.0625 1 d D . P N 1
C41A C 0.1178(13) 0.2295(14) 0.5508(19) 0.156(7) Uani 0.0625 1 d D . P O 1
C42A C 0.0964(13) 0.2622(15) 0.6311(19) 0.156(7) Uani 0.0625 1 d D . P P 1
C43A C 0.1102(13) 0.3209(15) 0.6242(19) 0.156(7) Uani 0.0625 1 d D . P Q 1
C44A C 0.0871(12) 0.2383(16) 0.7420(19) 0.156(7) Uani 0.0625 1 d D . P R 1
C45A C 0.0983(12) 0.2717(16) 0.8319(19) 0.156(7) Uani 0.0625 1 d D . P S 1
C46A C 0.1163(12) 0.3300(15) 0.8268(19) 0.156(7) Uani 0.0625 1 d D . P T 1
C47A C 0.1237(13) 0.3537(15) 0.7137(18) 0.156(7) Uani 0.0625 1 d D . P U 1
C48A C 0.1713(14) 0.3910(14) 0.7177(18) 0.156(7) Uani 0.0625 1 d D . P V 1
C49A C 0.2079(14) 0.3971(13) 0.6256(17) 0.156(7) Uani 0.0625 1 d D . P W 1
C50A C 0.1604(13) 0.3506(14) 0.891(2) 0.156(7) Uani 0.0625 1 d D . P X 1
C51A C 0.1964(13) 0.3899(14) 0.8257(18) 0.156(7) Uani 0.0625 1 d D . P Y 1
C52A C 0.1886(12) 0.3164(14) 0.971(2) 0.156(7) Uani 0.0625 1 d D . P Z 1
C53A C 0.1692(12) 0.2563(14) 0.979(2) 0.156(7) Uani 0.0625 1 d D . P A 1
C54A C 0.1276(12) 0.2353(15) 0.914(2) 0.156(7) Uani 0.0625 1 d D . P B 1
C55A C 0.1298(12) 0.1779(15) 0.8690(18) 0.156(7) Uani 0.0625 1 d D . P C 1
C56A C 0.1767(13) 0.1394(14) 0.8839(17) 0.156(7) Uani 0.0625 1 d D . P D 1
C57A C 0.2123(13) 0.1573(13) 0.9731(18) 0.156(7) Uani 0.0625 1 d D . P E 1
C58A C 0.2085(12) 0.2111(13) 1.010(2) 0.156(7) Uani 0.0625 1 d D . P F 1
C59A C 0.2056(14) 0.1053(14) 0.7959(16) 0.156(7) Uani 0.0625 1 d D . P G 1
C60A C 0.2608(14) 0.0932(14) 0.7914(15) 0.156(7) Uani 0.0625 1 d D . P H 1
C61A C 0.2966(15) 0.0959(14) 0.7083(15) 0.156(7) Uani 0.0625 1 d D . P I 1
C62A C 0.2794(14) 0.1115(13) 0.6024(16) 0.156(7) Uani 0.0625 1 d D . P J 1
C63A C 0.2216(14) 0.1170(13) 0.5879(16) 0.156(7) Uani 0.0625 1 d D . P K 1
C64A C 0.1821(14) 0.1121(14) 0.7014(16) 0.156(7) Uani 0.0625 1 d D . P L 1
C65A C 0.1352(14) 0.1501(15) 0.6790(17) 0.156(7) Uani 0.0625 1 d D . P M 1
C66A C 0.1102(13) 0.1808(16) 0.7554(18) 0.156(7) Uani 0.0625 1 d D . P N 1
C67A C 0.1415(13) 0.1744(14) 0.5619(18) 0.156(7) Uani 0.0625 1 d D . P O 1
C68A C 0.1910(14) 0.1548(13) 0.5284(19) 0.156(7) Uani 0.0625 1 d D . P P 1
C69A C 0.2472(13) 0.3399(12) 0.489(2) 0.156(7) Uani 0.0625 1 d D . P Q 1
C70A C 0.3649(13) 0.1734(13) 0.5726(18) 0.156(7) Uani 0.0625 1 d D . P R 1
C1B C 0.2765(11) 0.2835(10) 1.068(2) 0.116(4) Uani 0.0625 1 d D . P S 2
C2B C 0.3353(11) 0.2762(10) 1.032(2) 0.116(4) Uani 0.0625 1 d D . P T 2
C3B C 0.3463(11) 0.2171(10) 1.020(2) 0.116(4) Uani 0.0625 1 d D . P U 2
C4B C 0.2946(11) 0.1865(10) 1.050(2) 0.116(4) Uani 0.0625 1 d D . P V 2
C5B C 0.2530(11) 0.2279(10) 1.078(2) 0.116(4) Uani 0.0625 1 d D . P W 2
C6B C 0.1956(11) 0.2189(9) 1.043(2) 0.116(4) Uani 0.0625 1 d D . P X 2
C7B C 0.1799(11) 0.1707(10) 0.9853(19) 0.116(4) Uani 0.0625 1 d D . P Y 2
C8B C 0.2228(10) 0.1297(10) 0.9538(19) 0.116(4) Uani 0.0625 1 d D . P Z 2
C9B C 0.2792(10) 0.1386(10) 0.985(2) 0.116(4) Uani 0.0625 1 d D . P A 2
C10B C 0.3111(10) 0.1183(10) 0.901(2) 0.116(4) Uani 0.0625 1 d D . P B 2
C11B C 0.3648(11) 0.1475(10) 0.872(2) 0.116(4) Uani 0.0625 1 d D . P C 2
C12B C 0.3792(11) 0.1959(9) 0.931(2) 0.116(4) Uani 0.0625 1 d D . P D 2
C13B C 0.4001(13) 0.2394(9) 0.851(2) 0.116(4) Uani 0.0625 1 d D . P E 2
C14B C 0.3908(12) 0.2948(9) 0.868(2) 0.116(4) Uani 0.0625 1 d D . P F 2
C15B C 0.3592(11) 0.3167(9) 0.963(2) 0.116(4) Uani 0.0625 1 d D . P G 2
C16B C 0.3256(11) 0.3642(10) 0.924(2) 0.116(4) Uani 0.0625 1 d D . P H 2
C17B C 0.2690(11) 0.3702(10) 0.959(2) 0.116(4) Uani 0.0625 1 d D . P I 2
C18B C 0.2456(11) 0.3293(10) 1.034(2) 0.116(4) Uani 0.0625 1 d D . P J 2
C19B C 0.1858(11) 0.3198(10) 0.994(2) 0.116(4) Uani 0.0625 1 d D . P K 2
C20B C 0.1634(11) 0.2667(9) 1.0078(19) 0.116(4) Uani 0.0625 1 d D . P L 2
C21B C 0.2261(11) 0.3898(10) 0.8870(19) 0.116(4) Uani 0.0625 1 d D . P M 2
C22B C 0.1732(11) 0.3572(10) 0.9153(19) 0.116(4) Uani 0.0625 1 d D . P N 2
C23B C 0.2370(10) 0.3988(13) 0.7741(19) 0.116(4) Uani 0.0625 1 d D . P O 2
C24B C 0.2967(11) 0.3946(12) 0.737(2) 0.116(4) Uani 0.0625 1 d D . P P 2
C25B C 0.3388(12) 0.3744(11) 0.812(2) 0.116(4) Uani 0.0625 1 d D . P Q 2
C26B C 0.3058(11) 0.3832(10) 0.623(2) 0.116(4) Uani 0.0625 1 d D . P R 2
C27B C 0.3479(12) 0.3420(9) 0.592(2) 0.116(4) Uani 0.0625 1 d D . P S 2
C28B C 0.3819(12) 0.3136(9) 0.671(2) 0.116(4) Uani 0.0625 1 d D . P T 2
C29B C 0.3807(12) 0.3332(9) 0.780(2) 0.116(4) Uani 0.0625 1 d D . P U 2
C30B C 0.3930(12) 0.2527(9) 0.656(2) 0.116(4) Uani 0.0625 1 d D . P V 2
C31B C 0.4038(12) 0.2143(9) 0.756(2) 0.116(4) Uani 0.0625 1 d D . P W 2
C32B C 0.3693(12) 0.2229(9) 0.572(2) 0.116(4) Uani 0.0625 1 d D . P X 2
C33B C 0.3448(12) 0.1612(9) 0.581(2) 0.116(4) Uani 0.0625 1 d D . P Y 2
C34B C 0.3469(11) 0.1332(10) 0.681(2) 0.116(4) Uani 0.0625 1 d D . P Z 2
C35B C 0.3019(11) 0.1644(9) 0.507(2) 0.116(4) Uani 0.0625 1 d D . P A 2
C36B C 0.3347(12) 0.2524(9) 0.490(2) 0.116(4) Uani 0.0625 1 d D . P B 2
C37B C 0.2903(12) 0.2156(9) 0.451(2) 0.116(4) Uani 0.0625 1 d D . P C 2
C38B C 0.2433(12) 0.2408(9) 0.425(2) 0.116(4) Uani 0.0625 1 d D . P D 2
C39B C 0.2333(12) 0.2968(9) 0.439(2) 0.116(4) Uani 0.0625 1 d D . P E 2
C40B C 0.2716(12) 0.3338(9) 0.471(2) 0.116(4) Uani 0.0625 1 d D . P F 2
C41B C 0.1869(12) 0.2086(9) 0.4524(19) 0.116(4) Uani 0.0625 1 d D . P G 2
C42B C 0.1496(12) 0.2494(9) 0.4807(19) 0.116(4) Uani 0.0625 1 d D . P H 2
C43B C 0.1704(12) 0.3059(9) 0.4695(19) 0.116(4) Uani 0.0625 1 d D . P I 2
C44B C 0.1079(12) 0.2393(9) 0.5693(18) 0.116(4) Uani 0.0625 1 d D . P J 2
C45B C 0.0957(12) 0.2825(9) 0.6413(18) 0.116(4) Uani 0.0625 1 d D . P K 2
C46B C 0.1190(12) 0.3386(9) 0.6349(18) 0.116(4) Uani 0.0625 1 d D . P L 2
C47B C 0.1594(12) 0.3491(9) 0.5425(19) 0.116(4) Uani 0.0625 1 d D . P M 2
C48B C 0.2022(11) 0.3864(10) 0.5839(19) 0.116(4) Uani 0.0625 1 d D . P N 2
C49B C 0.2597(11) 0.3810(9) 0.548(2) 0.116(4) Uani 0.0625 1 d D . P O 2
C50B C 0.1388(11) 0.3672(9) 0.7266(18) 0.116(4) Uani 0.0625 1 d D . P P 2
C51B C 0.1921(11) 0.3976(11) 0.6982(18) 0.116(4) Uani 0.0625 1 d D . P Q 2
C52B C 0.1345(12) 0.3441(9) 0.8347(18) 0.116(4) Uani 0.0625 1 d D . P R 2
C53B C 0.1088(12) 0.2864(9) 0.8425(18) 0.116(4) Uani 0.0625 1 d D . P S 2
C54B C 0.0914(12) 0.2574(9) 0.7523(18) 0.116(4) Uani 0.0625 1 d D . P T 2
C55B C 0.0998(11) 0.1963(9) 0.7394(18) 0.116(4) Uani 0.0625 1 d D . P U 2
C56B C 0.1297(11) 0.1611(10) 0.8163(18) 0.116(4) Uani 0.0625 1 d D . P V 2
C57B C 0.1354(11) 0.1891(9) 0.9200(18) 0.116(4) Uani 0.0625 1 d D . P W 2
C58B C 0.1283(13) 0.2459(9) 0.9255(19) 0.116(4) Uani 0.0625 1 d D . P X 2
C59B C 0.1745(11) 0.1176(11) 0.7895(18) 0.116(4) Uani 0.0625 1 d D . P Y 2
C60B C 0.2195(10) 0.1050(11) 0.8502(19) 0.116(4) Uani 0.0625 1 d D . P Z 2
C61B C 0.2733(10) 0.0992(12) 0.8204(19) 0.116(4) Uani 0.0625 1 d D . P A 2
C62B C 0.2917(10) 0.1011(10) 0.7108(19) 0.116(4) Uani 0.0625 1 d D . P B 2
C63B C 0.2485(10) 0.1050(11) 0.6354(19) 0.116(4) Uani 0.0625 1 d D . P C 2
C64B C 0.1827(11) 0.1126(10) 0.6857(18) 0.116(4) Uani 0.0625 1 d D . P D 2
C65B C 0.1546(11) 0.1463(10) 0.6028(18) 0.116(4) Uani 0.0625 1 d D . P E 2
C66B C 0.1153(12) 0.1847(9) 0.6255(18) 0.116(4) Uani 0.0625 1 d D . P F 2
C67B C 0.1968(11) 0.1568(9) 0.5076(19) 0.116(4) Uani 0.0625 1 d D . P G 2
C68B C 0.2451(11) 0.1344(10) 0.541(2) 0.116(4) Uani 0.0625 1 d D . P H 2
C69B C 0.3252(12) 0.3103(9) 0.500(2) 0.116(4) Uani 0.0625 1 d D . P I 2
C70B C 0.3782(12) 0.1589(10) 0.757(2) 0.116(4) Uani 0.0625 1 d D . P J 2

loop_
_atom_site_aniso_label
_atom_site_aniso_U_11
_atom_site_aniso_U_22
_atom_site_aniso_U_33
_atom_site_aniso_U_23
_atom_site_aniso_U_13
_atom_site_aniso_U_12
C1 0.099(4) 0.110(4) 0.100(4) 0.017(3) 0.014(3) -0.004(3)
C2 0.090(3) 0.082(3) 0.152(5) 0.008(4) 0.037(4) -0.007(3)
C3 0.115(5) 0.103(5) 0.140(6) -0.014(4) 0.013(4) 0.003(4)
C4 0.157(7) 0.162(7) 0.111(5) 0.058(5) -0.020(5) -0.075(6)
C5 0.080(4) 0.144(5) 0.124(4) -0.004(4) 0.026(3) -0.015(4)
C6 0.075(3) 0.136(5) 0.135(5) 0.038(4) -0.016(3) -0.029(3)
C7 0.151(6) 0.092(4) 0.168(6) 0.020(4) 0.033(5) -0.023(4)
C8 0.118(5) 0.169(6) 0.160(6) 0.025(5) 0.058(5) 0.033(5)
C1A 0.206(19) 0.205(18) 0.057(7) -0.016(9) 0.003(8) 0.017(15)
C2A 0.206(19) 0.205(18) 0.057(7) -0.016(9) 0.003(8) 0.017(15)
C3A 0.206(19) 0.205(18) 0.057(7) -0.016(9) 0.003(8) 0.017(15)
C4A 0.206(19) 0.205(18) 0.057(7) -0.016(9) 0.003(8) 0.017(15)
C5A 0.206(19) 0.205(18) 0.057(7) -0.016(9) 0.003(8) 0.017(15)
C6A 0.206(19) 0.205(18) 0.057(7) -0.016(9) 0.003(8) 0.017(15)
C7A 0.206(19) 0.205(18) 0.057(7) -0.016(9) 0.003(8) 0.017(15)
C8A 0.206(19) 0.205(18) 0.057(7) -0.016(9) 0.003(8) 0.017(15)
C9A 0.206(19) 0.205(18) 0.057(7) -0.016(9) 0.003(8) 0.017(15)
C10A 0.206(19) 0.205(18) 0.057(7) -0.016(9) 0.003(8) 0.017(15)
C11A 0.206(19) 0.205(18) 0.057(7) -0.016(9) 0.003(8) 0.017(15)
C12A 0.206(19) 0.205(18) 0.057(7) -0.016(9) 0.003(8) 0.017(15)
C13A 0.206(19) 0.205(18) 0.057(7) -0.016(9) 0.003(8) 0.017(15)
C14A 0.206(19) 0.205(18) 0.057(7) -0.016(9) 0.003(8) 0.017(15)
C15A 0.206(19) 0.205(18) 0.057(7) -0.016(9) 0.003(8) 0.017(15)
C16A 0.206(19) 0.205(18) 0.057(7) -0.016(9) 0.003(8) 0.017(15)
C17A 0.206(19) 0.205(18) 0.057(7) -0.016(9) 0.003(8) 0.017(15)
C18A 0.206(19) 0.205(18) 0.057(7) -0.016(9) 0.003(8) 0.017(15)
C19A 0.206(19) 0.205(18) 0.057(7) -0.016(9) 0.003(8) 0.017(15)
C20A 0.206(19) 0.205(18) 0.057(7) -0.016(9) 0.003(8) 0.017(15)
C21A 0.206(19) 0.205(18) 0.057(7) -0.016(9) 0.003(8) 0.017(15)
C22A 0.206(19) 0.205(18) 0.057(7) -0.016(9) 0.003(8) 0.017(15)
C23A 0.206(19) 0.205(18) 0.057(7) -0.016(9) 0.003(8) 0.017(15)
C24A 0.206(19) 0.205(18) 0.057(7) -0.016(9) 0.003(8) 0.017(15)
C25A 0.206(19) 0.205(18) 0.057(7) -0.016(9) 0.003(8) 0.017(15)
C26A 0.206(19) 0.205(18) 0.057(7) -0.016(9) 0.003(8) 0.017(15)
C27A 0.206(19) 0.205(18) 0.057(7) -0.016(9) 0.003(8) 0.017(15)
C28A 0.206(19) 0.205(18) 0.057(7) -0.016(9) 0.003(8) 0.017(15)
C29A 0.206(19) 0.205(18) 0.057(7) -0.016(9) 0.003(8) 0.017(15)
C30A 0.206(19) 0.205(18) 0.057(7) -0.016(9) 0.003(8) 0.017(15)
C31A 0.206(19) 0.205(18) 0.057(7) -0.016(9) 0.003(8) 0.017(15)
C32A 0.206(19) 0.205(18) 0.057(7) -0.016(9) 0.003(8) 0.017(15)
C33A 0.206(19) 0.205(18) 0.057(7) -0.016(9) 0.003(8) 0.017(15)
C34A 0.206(19) 0.205(18) 0.057(7) -0.016(9) 0.003(8) 0.017(15)
C35A 0.206(19) 0.205(18) 0.057(7) -0.016(9) 0.003(8) 0.017(15)
C36A 0.206(19) 0.205(18) 0.057(7) -0.016(9) 0.003(8) 0.017(15)
C37A 0.206(19) 0.205(18) 0.057(7) -0.016(9) 0.003(8) 0.017(15)
C38A 0.206(19) 0.205(18) 0.057(7) -0.016(9) 0.003(8) 0.017(15)
C39A 0.206(19) 0.205(18) 0.057(7) -0.016(9) 0.003(8) 0.017(15)
C40A 0.206(19) 0.205(18) 0.057(7) -0.016(9) 0.003(8) 0.017(15)
C41A 0.206(19) 0.205(18) 0.057(7) -0.016(9) 0.003(8) 0.017(15)
C42A 0.206(19) 0.205(18) 0.057(7) -0.016(9) 0.003(8) 0.017(15)
C43A 0.206(19) 0.205(18) 0.057(7) -0.016(9) 0.003(8) 0.017(15)
C44A 0.206(19) 0.205(18) 0.057(7) -0.016(9) 0.003(8) 0.017(15)
C45A 0.206(19) 0.205(18) 0.057(7) -0.016(9) 0.003(8) 0.017(15)
C46A 0.206(19) 0.205(18) 0.057(7) -0.016(9) 0.003(8) 0.017(15)
C47A 0.206(19) 0.205(18) 0.057(7) -0.016(9) 0.003(8) 0.017(15)
C48A 0.206(19) 0.205(18) 0.057(7) -0.016(9) 0.003(8) 0.017(15)
C49A 0.206(19) 0.205(18) 0.057(7) -0.016(9) 0.003(8) 0.017(15)
C50A 0.206(19) 0.205(18) 0.057(7) -0.016(9) 0.003(8) 0.017(15)
C51A 0.206(19) 0.205(18) 0.057(7) -0.016(9) 0.003(8) 0.017(15)
C52A 0.206(19) 0.205(18) 0.057(7) -0.016(9) 0.003(8) 0.017(15)
C53A 0.206(19) 0.205(18) 0.057(7) -0.016(9) 0.003(8) 0.017(15)
C54A 0.206(19) 0.205(18) 0.057(7) -0.016(9) 0.003(8) 0.017(15)
C55A 0.206(19) 0.205(18) 0.057(7) -0.016(9) 0.003(8) 0.017(15)
C56A 0.206(19) 0.205(18) 0.057(7) -0.016(9) 0.003(8) 0.017(15)
C57A 0.206(19) 0.205(18) 0.057(7) -0.016(9) 0.003(8) 0.017(15)
C58A 0.206(19) 0.205(18) 0.057(7) -0.016(9) 0.003(8) 0.017(15)
C59A 0.206(19) 0.205(18) 0.057(7) -0.016(9) 0.003(8) 0.017(15)
C60A 0.206(19) 0.205(18) 0.057(7) -0.016(9) 0.003(8) 0.017(15)
C61A 0.206(19) 0.205(18) 0.057(7) -0.016(9) 0.003(8) 0.017(15)
C62A 0.206(19) 0.205(18) 0.057(7) -0.016(9) 0.003(8) 0.017(15)
C63A 0.206(19) 0.205(18) 0.057(7) -0.016(9) 0.003(8) 0.017(15)
C64A 0.206(19) 0.205(18) 0.057(7) -0.016(9) 0.003(8) 0.017(15)
C65A 0.206(19) 0.205(18) 0.057(7) -0.016(9) 0.003(8) 0.017(15)
C66A 0.206(19) 0.205(18) 0.057(7) -0.016(9) 0.003(8) 0.017(15)
C67A 0.206(19) 0.205(18) 0.057(7) -0.016(9) 0.003(8) 0.017(15)
C68A 0.206(19) 0.205(18) 0.057(7) -0.016(9) 0.003(8) 0.017(15)
C69A 0.206(19) 0.205(18) 0.057(7) -0.016(9) 0.003(8) 0.017(15)
C70A 0.206(19) 0.205(18) 0.057(7) -0.016(9) 0.003(8) 0.017(15)
C1B 0.187(15) 0.066(6) 0.094(7) -0.003(5) 0.035(9) -0.001(7)
C2B 0.187(15) 0.066(6) 0.094(7) -0.003(5) 0.035(9) -0.001(7)
C3B 0.187(15) 0.066(6) 0.094(7) -0.003(5) 0.035(9) -0.001(7)
C4B 0.187(15) 0.066(6) 0.094(7) -0.003(5) 0.035(9) -0.001(7)
C5B 0.187(15) 0.066(6) 0.094(7) -0.003(5) 0.035(9) -0.001(7)
C6B 0.187(15) 0.066(6) 0.094(7) -0.003(5) 0.035(9) -0.001(7)
C7B 0.187(15) 0.066(6) 0.094(7) -0.003(5) 0.035(9) -0.001(7)
C8B 0.187(15) 0.066(6) 0.094(7) -0.003(5) 0.035(9) -0.001(7)
C9B 0.187(15) 0.066(6) 0.094(7) -0.003(5) 0.035(9) -0.001(7)
C10B 0.187(15) 0.066(6) 0.094(7) -0.003(5) 0.035(9) -0.001(7)
C11B 0.187(15) 0.066(6) 0.094(7) -0.003(5) 0.035(9) -0.001(7)
C12B 0.187(15) 0.066(6) 0.094(7) -0.003(5) 0.035(9) -0.001(7)
C13B 0.187(15) 0.066(6) 0.094(7) -0.003(5) 0.035(9) -0.001(7)
C14B 0.187(15) 0.066(6) 0.094(7) -0.003(5) 0.035(9) -0.001(7)
C15B 0.187(15) 0.066(6) 0.094(7) -0.003(5) 0.035(9) -0.001(7)
C16B 0.187(15) 0.066(6) 0.094(7) -0.003(5) 0.035(9) -0.001(7)
C17B 0.187(15) 0.066(6) 0.094(7) -0.003(5) 0.035(9) -0.001(7)
C18B 0.187(15) 0.066(6) 0.094(7) -0.003(5) 0.035(9) -0.001(7)
C19B 0.187(15) 0.066(6) 0.094(7) -0.003(5) 0.035(9) -0.001(7)
C20B 0.187(15) 0.066(6) 0.094(7) -0.003(5) 0.035(9) -0.001(7)
C21B 0.187(15) 0.066(6) 0.094(7) -0.003(5) 0.035(9) -0.001(7)
C22B 0.187(15) 0.066(6) 0.094(7) -0.003(5) 0.035(9) -0.001(7)
C23B 0.187(15) 0.066(6) 0.094(7) -0.003(5) 0.035(9) -0.001(7)
C24B 0.187(15) 0.066(6) 0.094(7) -0.003(5) 0.035(9) -0.001(7)
C25B 0.187(15) 0.066(6) 0.094(7) -0.003(5) 0.035(9) -0.001(7)
C26B 0.187(15) 0.066(6) 0.094(7) -0.003(5) 0.035(9) -0.001(7)
C27B 0.187(15) 0.066(6) 0.094(7) -0.003(5) 0.035(9) -0.001(7)
C28B 0.187(15) 0.066(6) 0.094(7) -0.003(5) 0.035(9) -0.001(7)
C29B 0.187(15) 0.066(6) 0.094(7) -0.003(5) 0.035(9) -0.001(7)
C30B 0.187(15) 0.066(6) 0.094(7) -0.003(5) 0.035(9) -0.001(7)
C31B 0.187(15) 0.066(6) 0.094(7) -0.003(5) 0.035(9) -0.001(7)
C32B 0.187(15) 0.066(6) 0.094(7) -0.003(5) 0.035(9) -0.001(7)
C33B 0.187(15) 0.066(6) 0.094(7) -0.003(5) 0.035(9) -0.001(7)
C34B 0.187(15) 0.066(6) 0.094(7) -0.003(5) 0.035(9) -0.001(7)
C35B 0.187(15) 0.066(6) 0.094(7) -0.003(5) 0.035(9) -0.001(7)
C36B 0.187(15) 0.066(6) 0.094(7) -0.003(5) 0.035(9) -0.001(7)
C37B 0.187(15) 0.066(6) 0.094(7) -0.003(5) 0.035(9) -0.001(7)
C38B 0.187(15) 0.066(6) 0.094(7) -0.003(5) 0.035(9) -0.001(7)
C39B 0.187(15) 0.066(6) 0.094(7) -0.003(5) 0.035(9) -0.001(7)
C40B 0.187(15) 0.066(6) 0.094(7) -0.003(5) 0.035(9) -0.001(7)
C41B 0.187(15) 0.066(6) 0.094(7) -0.003(5) 0.035(9) -0.001(7)
C42B 0.187(15) 0.066(6) 0.094(7) -0.003(5) 0.035(9) -0.001(7)
C43B 0.187(15) 0.066(6) 0.094(7) -0.003(5) 0.035(9) -0.001(7)
C44B 0.187(15) 0.066(6) 0.094(7) -0.003(5) 0.035(9) -0.001(7)
C45B 0.187(15) 0.066(6) 0.094(7) -0.003(5) 0.035(9) -0.001(7)
C46B 0.187(15) 0.066(6) 0.094(7) -0.003(5) 0.035(9) -0.001(7)
C47B 0.187(15) 0.066(6) 0.094(7) -0.003(5) 0.035(9) -0.001(7)
C48B 0.187(15) 0.066(6) 0.094(7) -0.003(5) 0.035(9) -0.001(7)
C49B 0.187(15) 0.066(6) 0.094(7) -0.003(5) 0.035(9) -0.001(7)
C50B 0.187(15) 0.066(6) 0.094(7) -0.003(5) 0.035(9) -0.001(7)
C51B 0.187(15) 0.066(6) 0.094(7) -0.003(5) 0.035(9) -0.001(7)
C52B 0.187(15) 0.066(6) 0.094(7) -0.003(5) 0.035(9) -0.001(7)
C53B 0.187(15) 0.066(6) 0.094(7) -0.003(5) 0.035(9) -0.001(7)
C54B 0.187(15) 0.066(6) 0.094(7) -0.003(5) 0.035(9) -0.001(7)
C55B 0.187(15) 0.066(6) 0.094(7) -0.003(5) 0.035(9) -0.001(7)
C56B 0.187(15) 0.066(6) 0.094(7) -0.003(5) 0.035(9) -0.001(7)
C57B 0.187(15) 0.066(6) 0.094(7) -0.003(5) 0.035(9) -0.001(7)
C58B 0.187(15) 0.066(6) 0.094(7) -0.003(5) 0.035(9) -0.001(7)
C59B 0.187(15) 0.066(6) 0.094(7) -0.003(5) 0.035(9) -0.001(7)
C60B 0.187(15) 0.066(6) 0.094(7) -0.003(5) 0.035(9) -0.001(7)
C61B 0.187(15) 0.066(6) 0.094(7) -0.003(5) 0.035(9) -0.001(7)
C62B 0.187(15) 0.066(6) 0.094(7) -0.003(5) 0.035(9) -0.001(7)
C63B 0.187(15) 0.066(6) 0.094(7) -0.003(5) 0.035(9) -0.001(7)
C64B 0.187(15) 0.066(6) 0.094(7) -0.003(5) 0.035(9) -0.001(7)
C65B 0.187(15) 0.066(6) 0.094(7) -0.003(5) 0.035(9) -0.001(7)
C66B 0.187(15) 0.066(6) 0.094(7) -0.003(5) 0.035(9) -0.001(7)
C67B 0.187(15) 0.066(6) 0.094(7) -0.003(5) 0.035(9) -0.001(7)
C68B 0.187(15) 0.066(6) 0.094(7) -0.003(5) 0.035(9) -0.001(7)
C69B 0.187(15) 0.066(6) 0.094(7) -0.003(5) 0.035(9) -0.001(7)
C70B 0.187(15) 0.066(6) 0.094(7) -0.003(5) 0.035(9) -0.001(7)

loop_
_atom_type_symbol
_atom_type_description
_atom_type_scat_dispersion_real
_atom_type_scat_dispersion_imag
_atom_type_scat_source
C C 0.0033 0.0016 'International Tables Vol C Tables 4.2.6.8 and 6.1.1.4'
H H 0.0000 0.0000 'International Tables Vol C Tables 4.2.6.8 and 6.1.1.4'
Cl Cl 0.1484 0.1585 'International Tables Vol C Tables 4.2.6.8 and 6.1.1.4'

loop_
_geom_angle_atom_site_label_1
_geom_angle_atom_site_label_2
_geom_angle_atom_site_label_3
_geom_angle
_geom_angle_site_symmetry_1
_geom_angle_site_symmetry_3
C2 C1 C6 122.8(5) . .
C2 C1 H1A 118.6 . .
C6 C1 H1A 118.6 . .
C2 C2 C1 116.9(6) 7 .
C2 C2 C3 121.1(7) 7 .
C1 C2 C3 121.8(5) . .
C4 C3 C7 119.9(7) . .
C4 C3 C2 113.2(7) . .
C7 C3 C2 126.8(6) . .
C3 C4 C5 131.1(7) . .
C3 C4 H4A 114.4 . .
C5 C4 H4A 114.4 . .
C6 C5 C4 112.5(6) . .
C6 C5 C8 120.7(6) . .
C4 C5 C8 126.8(6) . .
C1 C6 C5 118.2(5) . .
C1 C6 C6 122.8(6) . 6
C5 C6 C6 117.6(7) . 6
C3 C7 H7A 109.5 . .
C3 C7 H7B 109.5 . .
H7A C7 H7B 109.5 . .
C3 C7 H7C 109.5 . .
H7A C7 H7C 109.5 . .
H7B C7 H7C 109.5 . .
C5 C8 H8A 109.5 . .
C5 C8 H8B 109.5 . .
H8A C8 H8B 109.5 . .
C5 C8 H8C 109.5 . .
H8A C8 H8C 109.5 . .
H8B C8 H8C 109.5 . .
C7A C1A C41A 120(5) 3 5_556
C7A C1A C31A 63(5) 3 6_556
C41A C1A C31A 77(4) 5_556 6_556
C7A C1A C69A 73(4) 3 7_556
C41A C1A C69A 114(5) 5_556 7_556
C31A C1A C69A 133(4) 6_556 7_556
C7A C1A C30A 101(4) 3 6_556
C41A C1A C30A 68(5) 5_556 6_556
C31A C1A C30A 127(4) 6_556 6_556
C69A C1A C30A 46(3) 7_556 6_556
C7A C1A C54A 53(4) 3 2
C41A C1A C54A 71(4) 5_556 2
C31A C1A C54A 25(3) 6_556 2
C69A C1A C54A 112(5) 7_556 2
C30A C1A C54A 103(4) 6_556 2
C7A C1A C38A 50(4) 3 5_556
C41A C1A C38A 146(6) 5_556 5_556
C31A C1A C38A 111(5) 6_556 5_556
C69A C1A C38A 36(3) 7_556 5_556
C30A C1A C38A 82(3) 6_556 5_556
C54A C1A C38A 102(4) 2 5_556
C7A C1A C21A 107(4) 3 4
C41A C1A C21A 25(4) 5_556 4
C31A C1A C21A 88(4) 6_556 4
C69A C1A C21A 90(3) 7_556 4
C30A C1A C21A 46(3) 6_556 4
C54A C1A C21A 72(3) 2 4
C38A C1A C21A 121(4) 5_556 4
C7A C1A C53A 64(3) 3 2
C41A C1A C53A 96(5) 5_556 2
C31A C1A C53A 112(3) 6_556 2
C69A C1A C53A 26(3) 7_556 2
C30A C1A C53A 38(3) 6_556 2
C54A C1A C53A 88(3) 2 2
C38A C1A C53A 50(3) 5_556 2
C21A C1A C53A 71(2) 4 2
C7A C1A C27A 23(5) 3 7_556
C41A C1A C27A 118(4) 5_556 7_556
C31A C1A C27A 46(3) 6_556 7_556
C69A C1A C27A 95(4) 7_556 7_556
C30A C1A C27A 123(4) 6_556 7_556
C54A C1A C27A 47(3) 2 7_556
C38A C1A C27A 66(3) 5_556 7_556
C21A C1A C27A 116(3) 4 7_556
C53A C1A C27A 87(4) 2 7_556
C7A C1A C63A 54(4) 3 8_556
C41A C1A C63A 83(3) 5_556 8_556
C31A C1A C63A 10(3) 6_556 8_556
C69A C1A C63A 124(4) 7_556 8_556
C30A C1A C63A 124(4) 6_556 8_556
C54A C1A C63A 21(2) 2 8_556
C38A C1A C63A 102(4) 5_556 8_556
C21A C1A C63A 90(3) 4 8_556
C53A C1A C63A 104(3) 2 8_556
C27A C1A C63A 38(2) 7_556 8_556
C7A C1A C22A 56(3) 3 4
C41A C1A C22A 117(5) 5_556 4
C31A C1A C22A 116(3) 6_556 4
C69A C1A C22A 17(3) 7_556 4
C30A C1A C22A 55(3) 6_556 4
C54A C1A C22A 96(3) 2 4
C38A C1A C22A 30(2) 5_556 4
C21A C1A C22A 92(3) 4 4
C53A C1A C22A 21(2) 2 4
C27A C1A C22A 78(2) 7_556 4
C63A C1A C22A 106(2) 8_556 4
C42A C2A C26A 10(5) 5_556 7_556
C42A C2A C13A 45(6) 5_556 6_556
C26A C2A C13A 54(4) 7_556 6_556
C42A C2A C31A 83(7) 5_556 6_556
C26A C2A C31A 73(5) 7_556 6_556
C13A C2A C31A 127(6) 6_556 6_556
C42A C2A C23A 46(8) 5_556 4
C26A C2A C23A 49(5) 7_556 4
C13A C2A C23A 44(4) 6_556 4
C31A C2A C23A 96(4) 6_556 4
C42A C2A C63A 64(7) 5_556 8_556
C26A C2A C63A 54(4) 7_556 8_556
C13A C2A C63A 108(5) 6_556 8_556
C31A C2A C63A 20(2) 6_556 8_556
C23A C2A C63A 87(3) 4 8_556
C42A C2A C45A 70(8) 5_556 2
C26A C2A C45A 76(5) 7_556 2
C13A C2A C45A 43(5) 6_556 2
C31A C2A C45A 122(4) 6_556 2
C23A C2A C45A 31(3) 4 2
C63A C2A C45A 116(5) 8_556 2
C42A C2A C62A 101(8) 5_556 8_556
C26A C2A C62A 99(4) 7_556 8_556
C13A C2A C62A 95(6) 6_556 8_556
C31A C2A C62A 84(4) 6_556 8_556
C23A C2A C62A 59(3) 4 8_556
C63A C2A C62A 94(4) 8_556 8_556
C45A C2A C62A 54(3) 2 8_556
C42A C2A C54A 69(8) 5_556 2
C26A C2A C54A 59(4) 7_556 2
C13A C2A C54A 108(4) 6_556 2
C31A C2A C54A 23(3) 6_556 2
C23A C2A C54A 73(3) 4 2
C63A C2A C54A 25(3) 8_556 2
C45A C2A C54A 99(4) 2 2
C62A C2A C54A 70(4) 8_556 2
C42A C2A C8A 45(7) 5_556 3
C26A C2A C8A 39(4) 7_556 3
C13A C2A C8A 85(6) 6_556 3
C31A C2A C8A 53(3) 6_556 3
C23A C2A C8A 86(3) 4 3
C63A C2A C8A 34(3) 8_556 3
C45A C2A C8A 115(3) 2 3
C62A C2A C8A 122(4) 8_556 3
C54A C2A C8A 55.3(17) 2 3
C42A C2A C41A 114(9) 5_556 5_556
C26A C2A C41A 106(4) 7_556 5_556
C13A C2A C41A 129(6) 6_556 5_556
C31A C2A C41A 55(3) 6_556 5_556
C23A C2A C41A 86(4) 4 5_556
C63A C2A C41A 72(4) 8_556 5_556
C45A C2A C41A 89(3) 2 5_556
C62A C2A C41A 35.8(17) 8_556 5_556
C54A C2A C41A 53(3) 2 5_556
C8A C2A C41A 106(3) 3 5_556
C42A C2A C49A 101(9) 5_556 7_556
C26A C2A C49A 103(5) 7_556 7_556
C13A C2A C49A 80(6) 6_556 7_556
C31A C2A C49A 106(4) 6_556 7_556
C23A C2A C49A 55(3) 4 7_556
C63A C2A C49A 115(4) 8_556 7_556
C45A C2A C49A 37(2) 2 7_556
C62A C2A C49A 22(2) 8_556 7_556
C54A C2A C49A 90(3) 2 7_556
C8A C2A C49A 136(3) 3 7_556
C41A C2A C49A 56(3) 5_556 7_556
C49A C3A C14A 111(5) 7_556 6_556
C49A C3A C61A 102(5) 7_556 8_556
C14A C3A C61A 10(4) 6_556 8_556
C49A C3A C45A 61(5) 7_556 2
C14A C3A C45A 66(5) 6_556 2
C61A C3A C45A 63(4) 8_556 2
C49A C3A C59A 86(5) 7_556 3
C14A C3A C59A 26(3) 6_556 3
C61A C3A C59A 17(3) 8_556 3
C45A C3A C59A 55(4) 2 3
C49A C3A C62A 11(4) 7_556 8_556
C14A C3A C62A 113(4) 6_556 8_556
C61A C3A C62A 105(4) 8_556 8_556
C45A C3A C62A 55(3) 2 8_556
C59A C3A C62A 89(4) 3 8_556
C49A C3A C46A 78(5) 7_556 2
C14A C3A C46A 74(5) 6_556 2
C61A C3A C46A 67(5) 8_556 2
C45A C3A C46A 103(5) 2 2
C59A C3A C46A 60(2) 3 2
C62A C3A C46A 89(4) 8_556 2
C49A C3A C48A 101(5) 7_556 7_556
C14A C3A C48A 48(4) 6_556 7_556
C61A C3A C48A 44(4) 8_556 7_556
C45A C3A C48A 99(4) 2 7_556
C59A C3A C48A 45(2) 3 7_556
C62A C3A C48A 111(4) 8_556 7_556
C46A C3A C48A 29(2) 2 7_556
C49A C3A C23A 52(5) 7_556 4
C14A C3A C23A 74(5) 6_556 4
C61A C3A C23A 69(4) 8_556 4
C45A C3A C23A 10(2) 2 4
C59A C3A C23A 59(3) 3 4
C62A C3A C23A 46(2) 8_556 4
C46A C3A C23A 100(4) 2 4
C48A C3A C23A 101(4) 7_556 4
C49A C3A C13A 70(5) 7_556 6_556
C14A C3A C13A 79(6) 6_556 6_556
C61A C3A C13A 79(5) 8_556 6_556
C45A C3A C13A 24(4) 2 6_556
C59A C3A C13A 75(3) 3 6_556
C62A C3A C13A 60(3) 8_556 6_556
C46A C3A C13A 126(3) 2 6_556
C48A C3A C13A 121(3) 7_556 6_556
C23A C3A C13A 27(2) 4 6_556
C49A C3A C24A 105(5) 7_556 4
C14A C3A C24A 8(3) 6_556 4
C61A C3A C24A 2(3) 8_556 4
C45A C3A C24A 64(3) 2 4
C59A C3A C24A 19(3) 3 4
C62A C3A C24A 107(3) 8_556 4
C46A C3A C24A 68(3) 2 4
C48A C3A C24A 44(3) 7_556 4
C23A C3A C24A 70.8(19) 4 4
C13A C3A C24A 80(2) 6_556 4
C49A C3A C29A 75(5) 7_556 6_556
C14A C3A C29A 82(5) 6_556 6_556
C61A C3A C29A 76(5) 8_556 6_556
C45A C3A C29A 108(4) 2 6_556
C59A C3A C29A 68(2) 3 6_556
C62A C3A C29A 86(3) 8_556 6_556
C46A C3A C29A 8.6(16) 2 6_556
C48A C3A C29A 36.7(19) 7_556 6_556
C23A C3A C29A 104(3) 4 6_556
C13A C3A C29A 131(2) 6_556 6_556
C24A C3A C29A 76(2) 4 6_556
C56A C4A C67A 54(4) 3 5_556
C56A C4A C29A 58(3) 3 6_556
C67A C4A C29A 110(4) 5_556 6_556
C56A C4A C17A 59(2) 3 4
C67A C4A C17A 22(4) 5_556 4
C29A C4A C17A 105(3) 6_556 4
C56A C4A C28A 50(2) 3 6_556
C67A C4A C28A 21(3) 5_556 6_556
C29A C4A C28A 98(3) 6_556 6_556
C17A C4A C28A 8(2) 4 6_556
C56A C4A C46A 59(3) 3 2
C67A C4A C46A 112(4) 5_556 2
C29A C4A C46A 20(4) 6_556 2
C17A C4A C46A 114(4) 4 2
C28A C4A C46A 106(4) 6_556 2
C56A C4A C50A 49.2(17) 3 2
C67A C4A C50A 58(5) 5_556 2
C29A C4A C50A 67(3) 6_556 2
C17A C4A C50A 42(3) 4 2
C28A C4A C50A 38(3) 6_556 2
C46A C4A C50A 82(3) 2 2
C56A C4A C65A 57(2) 3 5_556
C67A C4A C65A 104(5) 5_556 5_556
C29A C4A C65A 14(3) 6_556 5_556
C17A C4A C65A 95(4) 4 5_556
C28A C4A C65A 88(4) 6_556 5_556
C46A C4A C65A 33(3) 2 5_556
C50A C4A C65A 55(3) 2 5_556
C56A C4A C34A 61(3) 3 8_556
C67A C4A C34A 8(2) 5_556 8_556
C29A C4A C34A 118(3) 6_556 8_556
C17A C4A C34A 26(2) 4 8_556
C28A C4A C34A 27.2(17) 6_556 8_556
C46A C4A C34A 118(3) 2 8_556
C50A C4A C34A 65(3) 2 8_556
C65A C4A C34A 111(4) 5_556 8_556
C56A C4A C40A 66(3) 3 7_556
C67A C4A C40A 25(3) 5_556 7_556
C29A C4A C40A 124(4) 6_556 7_556
C17A C4A C40A 45(3) 4 7_556
C28A C4A C40A 46(3) 6_556 7_556
C46A C4A C40A 118(4) 2 7_556
C50A C4A C40A 83(4) 2 7_556
C65A C4A C40A 123(3) 5_556 7_556
C34A C4A C40A 19(3) 8_556 7_556
C56A C4A C49A 65(4) 3 7_556
C67A C4A C49A 88(4) 5_556 7_556
C29A C4A C49A 76(4) 6_556 7_556
C17A C4A C49A 108(3) 4 7_556
C28A C4A C49A 102(4) 6_556 7_556
C46A C4A C49A 58(3) 2 7_556
C50A C4A C49A 114(4) 2 7_556
C65A C4A C49A 88(2) 5_556 7_556
C34A C4A C49A 89(3) 8_556 7_556
C40A C4A C49A 75(3) 7_556 7_556
C56A C4A C16A 69(2) 3 4
C67A C4A C16A 94(4) 5_556 4
C29A C4A C16A 47(4) 6_556 4
C17A C4A C16A 76(2) 4 4
C28A C4A C16A 73(3) 6_556 4
C46A C4A C16A 67(2) 2 4
C50A C4A C16A 35.2(15) 2 4
C65A C4A C16A 33(2) 5_556 4
C34A C4A C16A 100(3) 8_556 4
C40A C4A C16A 118(3) 7_556 4
C49A C4A C16A 120(2) 7_556 4
C40A C5A C34A 58(8) 7_556 8_556
C40A C5A C57A 72(9) 7_556 3
C34A C5A C57A 79(5) 8_556 3
C40A C5A C30A 80(10) 7_556 6_556
C34A C5A C30A 103(5) 8_556 6_556
C57A C5A C30A 25(4) 3 6_556
C40A C5A C67A 40(7) 7_556 5_556
C34A C5A C67A 30(4) 8_556 5_556
C57A C5A C67A 94(4) 3 5_556
C30A C5A C67A 113(4) 6_556 5_556
C40A C5A C17A 61(9) 7_556 4
C34A C5A C17A 18(4) 8_556 4
C57A C5A C17A 96(3) 3 4
C30A C5A C17A 120(4) 6_556 4
C67A C5A C17A 23(3) 5_556 4
C40A C5A C21A 36(9) 7_556 4
C34A C5A C21A 86(6) 8_556 4
C57A C5A C21A 51(5) 3 4
C30A C5A C21A 47(4) 6_556 4
C67A C5A C21A 75(3) 5_556 4
C17A C5A C21A 94(2) 4 4
C40A C5A C28A 56(7) 7_556 6_556
C34A C5A C28A 12(4) 8_556 6_556
C57A C5A C28A 89(3) 3 6_556
C30A C5A C28A 112(4) 6_556 6_556
C67A C5A C28A 21(4) 5_556 6_556
C17A C5A C28A 8(2) 4 6_556
C21A C5A C28A 88(3) 4 6_556
C40A C5A C52A 93(8) 7_556 2
C34A C5A C52A 44(4) 8_556 2
C57A C5A C52A 62(2) 3 2
C30A C5A C52A 84(4) 6_556 2
C67A C5A C52A 74(4) 5_556 2
C17A C5A C52A 57.0(14) 4 2
C21A C5A C52A 102(4) 4 2
C28A C5A C52A 54(2) 6_556 2
C40A C5A C41A 49(7) 7_556 5_556
C34A C5A C41A 104(6) 8_556 5_556
C57A C5A C41A 63(4) 3 5_556
C30A C5A C41A 50(4) 6_556 5_556
C67A C5A C41A 89(3) 5_556 5_556
C17A C5A C41A 110(3) 4 5_556
C21A C5A C41A 20.0(19) 4 5_556
C28A C5A C41A 105(3) 6_556 5_556
C52A C5A C41A 120(3) 2 5_556
C40A C5A C39A 93(8) 7_556 7_556
C34A C5A C39A 36(5) 8_556 7_556
C57A C5A C39A 98(3) 3 7_556
C30A C5A C39A 122(4) 6_556 7_556
C67A C5A C39A 57(3) 5_556 7_556
C17A C5A C39A 34.0(18) 4 7_556
C21A C5A C39A 121(3) 4 7_556
C28A C5A C39A 37(2) 6_556 7_556
C52A C5A C39A 38(2) 2 7_556
C41A C5A C39A 140(3) 5_556 7_556
C40A C5A C33A 123(9) 7_556 8_556
C34A C5A C33A 93(5) 8_556 8_556
C57A C5A C33A 53(3) 3 8_556
C30A C5A C33A 58(3) 6_556 8_556
C67A C5A C33A 122(5) 5_556 8_556
C17A C5A C33A 107(3) 4 8_556
C21A C5A C33A 102(4) 4 8_556
C28A C5A C33A 104(3) 6_556 8_556
C52A C5A C33A 50(3) 2 8_556
C41A C5A C33A 108(3) 5_556 8_556
C39A C5A C33A 81(3) 7_556 8_556
C18A C6A C52A 82(6) 4 2
C18A C6A C58A 140(5) 4 3
C52A C6A C58A 84(6) 2 3
C18A C6A C35A 113(5) 4 5_556
C52A C6A C35A 129(6) 2 5_556
C58A C6A C35A 53(3) 3 5_556
C18A C6A C33A 164(6) 4 8_556
C52A C6A C33A 84(5) 2 8_556
C58A C6A C33A 44(4) 3 8_556
C35A C6A C33A 81(4) 5_556 8_556
C18A C6A C38A 43(3) 4 7_556
C52A C6A C38A 108(5) 2 7_556
C58A C6A C38A 110(4) 3 7_556
C35A C6A C38A 70(5) 5_556 7_556
C33A C6A C38A 151(4) 8_556 7_556
C18A C6A C68A 35(4) 4 5_556
C52A C6A C68A 48(5) 2 5_556
C58A C6A C68A 126(4) 3 5_556
C35A C6A C68A 137(6) 5_556 5_556
C33A C6A C68A 130(4) 8_556 5_556
C38A C6A C68A 72(3) 7_556 5_556
C18A C6A C19A 151(6) 4 4
C52A C6A C19A 102(5) 2 4
C58A C6A C19A 20(3) 3 4
C35A C6A C19A 43(3) 5_556 4
C33A C6A C19A 40(2) 8_556 4
C38A C6A C19A 110(5) 7_556 4
C68A C6A C19A 146(3) 5_556 4
C18A C6A C22A 70(3) 4 2
C52A C6A C22A 102(4) 2 2
C58A C6A C22A 77(2) 3 2
C35A C6A C22A 49(3) 5_556 2
C33A C6A C22A 119(4) 8_556 2
C38A C6A C22A 33(3) 7_556 2
C68A C6A C22A 89(4) 5_556 2
C19A C6A C22A 81(4) 4 2
C18A C6A C39A 46(5) 4 7_556
C52A C6A C39A 47(4) 2 7_556
C58A C6A C39A 131(4) 3 7_556
C35A C6A C39A 155(5) 5_556 7_556
C33A C6A C39A 119(4) 8_556 7_556
C38A C6A C39A 87(3) 7_556 7_556
C68A C6A C39A 18(3) 5_556 7_556
C19A C6A C39A 149(3) 4 7_556
C22A C6A C39A 106(3) 2 7_556
C18A C6A C32A 100(4) 4 8_556
C52A C6A C32A 122(4) 2 8_556
C58A C6A C32A 58(3) 3 8_556
C35A C6A C32A 15(2) 5_556 8_556
C33A C6A C32A 93(3) 8_556 8_556
C38A C6A C32A 58(4) 7_556 8_556
C68A C6A C32A 123(5) 5_556 8_556
C19A C6A C32A 53(3) 4 8_556
C22A C6A C32A 34(2) 2 8_556
C39A C6A C32A 140(3) 7_556 8_556
C18A C6A C69A 60(4) 4 6_556
C52A C6A C69A 110(4) 2 6_556
C58A C6A C69A 91(3) 3 6_556
C35A C6A C69A 54(3) 5_556 6_556
C33A C6A C69A 132(3) 8_556 6_556
C38A C6A C69A 18(2) 7_556 6_556
C68A C6A C69A 85(4) 5_556 6_556
C19A C6A C69A 92(3) 4 6_556
C22A C6A C69A 15.8(19) 2 6_556
C39A C6A C69A 102(2) 7_556 6_556
C32A C6A C69A 40.9(16) 8_556 6_556
C1A C7A C27A 138(9) 4 6_556
C1A C7A C38A 96(4) 4 7_556
C27A C7A C38A 109(5) 6_556 7_556
C1A C7A C54A 92(5) 4 3
C27A C7A C54A 72(4) 6_556 3
C38A C7A C54A 166(6) 7_556 3
C1A C7A C31A 79(7) 4 8_556
C27A C7A C31A 68(3) 6_556 8_556
C38A C7A C31A 164(6) 7_556 8_556
C54A C7A C31A 30(4) 3 8_556
C1A C7A C69A 72(3) 4 6_556
C27A C7A C69A 146(6) 6_556 6_556
C38A C7A C69A 40(4) 7_556 6_556
C54A C7A C69A 134(4) 3 6_556
C31A C7A C69A 146(6) 8_556 6_556
C1A C7A C63A 98(5) 4 5_556
C27A C7A C63A 52(4) 6_556 5_556
C38A C7A C63A 160(7) 7_556 5_556
C54A C7A C63A 26(3) 3 5_556
C31A C7A C63A 19(3) 8_556 5_556
C69A C7A C63A 159(5) 6_556 5_556
C1A C7A C53A 85(3) 4 3
C27A C7A C53A 136(7) 6_556 3
C38A C7A C53A 60(5) 7_556 3
C54A C7A C53A 109(4) 3 3
C31A C7A C53A 134(4) 8_556 3
C69A C7A C53A 30(3) 6_556 3
C63A C7A C53A 135(4) 5_556 3
C1A C7A C22A 97(3) 4 2
C27A C7A C22A 123(6) 6_556 2
C38A C7A C22A 37(3) 7_556 2
C54A C7A C22A 130(5) 3 2
C31A C7A C22A 159(5) 8_556 2
C69A C7A C22A 26(3) 6_556 2
C63A C7A C22A 152(4) 5_556 2
C53A C7A C22A 25(3) 3 2
C1A C7A C18A 129(4) 4 4
C27A C7A C18A 70(3) 6_556 4
C38A C7A C18A 39(3) 7_556 4
C54A C7A C18A 138(3) 3 4
C31A C7A C18A 136(5) 8_556 4
C69A C7A C18A 77(4) 6_556 4
C63A C7A C18A 122(5) 5_556 4
C53A C7A C18A 87(5) 3 4
C22A C7A C18A 62(4) 2 4
C1A C7A C68A 152(5) 4 5_556
C27A C7A C68A 37(4) 6_556 5_556
C38A C7A C68A 72(4) 7_556 5_556
C54A C7A C68A 105(3) 3 5_556
C31A C7A C68A 105(5) 8_556 5_556
C69A C7A C68A 108(4) 6_556 5_556
C63A C7A C68A 89(4) 5_556 5_556
C53A C7A C68A 108(4) 3 5_556
C22A C7A C68A 88(3) 2 5_556
C18A C7A C68A 33.4(18) 4 5_556
C1A C7A C41A 35(3) 4 7_556
C27A C7A C41A 129(5) 6_556 7_556
C38A C7A C41A 122(5) 7_556 7_556
C54A C7A C41A 61(4) 3 7_556
C31A C7A C41A 61(4) 8_556 7_556
C69A C7A C41A 85(3) 6_556 7_556
C63A C7A C41A 77(3) 5_556 7_556
C53A C7A C41A 82(3) 3 7_556
C22A C7A C41A 104(4) 2 7_556
C18A C7A C41A 160(4) 4 7_556
C68A C7A C41A 166(4) 5_556 7_556
C63A C8A C43A 132(7) 5_556 7_556
C63A C8A C26A 71(6) 5_556 6_556
C43A C8A C26A 152(4) 7_556 6_556
C63A C8A C51A 141(6) 5_556 2
C43A C8A C51A 65(4) 7_556 2
C26A C8A C51A 87(4) 6_556 2
C63A C8A C42A 69(7) 5_556 7_556
C43A C8A C42A 159(6) 7_556 7_556
C26A C8A C42A 15(3) 6_556 7_556
C51A C8A C42A 98(4) 2 7_556
C63A C8A C15A 156(7) 5_556 4
C43A C8A C15A 72(4) 7_556 4
C26A C8A C15A 85(3) 6_556 4
C51A C8A C15A 36(4) 2 4
C42A C8A C15A 87(3) 7_556 4
C63A C8A C31A 13(3) 5_556 8_556
C43A C8A C31A 138(5) 7_556 8_556
C26A C8A C31A 69(4) 6_556 8_556
C51A C8A C31A 149(5) 2 8_556
C42A C8A C31A 63(5) 7_556 8_556
C15A C8A C31A 149(5) 4 8_556
C63A C8A C55A 111(5) 5_556 3
C43A C8A C55A 33(3) 7_556 3
C26A C8A C55A 135(5) 6_556 3
C51A C8A C55A 63(4) 2 3
C42A C8A C55A 151(5) 7_556 3
C15A C8A C55A 87(4) 4 3
C31A C8A C55A 122(4) 8_556 3
C63A C8A C54A 16(4) 5_556 3
C43A C8A C54A 137(5) 7_556 3
C26A C8A C54A 61(3) 6_556 3
C51A C8A C54A 125(5) 2 3
C42A C8A C54A 63(3) 7_556 3
C15A C8A C54A 144(3) 4 3
C31A C8A C54A 25(3) 8_556 3
C55A C8A C54A 109(4) 3 3
C63A C8A C2A 61(5) 5_556 4
C43A C8A C2A 161(6) 7_556 4
C26A C8A C2A 32(3) 6_556 4
C51A C8A C2A 114(4) 2 4
C42A C8A C2A 18(2) 7_556 4
C15A C8A C2A 97(3) 4 4
C31A C8A C2A 52(3) 8_556 4
C55A C8A C2A 165(4) 3 4
C54A C8A C2A 60.0(18) 3 4
C63A C8A C27A 40(4) 5_556 6_556
C43A C8A C27A 92(5) 7_556 6_556
C26A C8A C27A 110(5) 6_556 6_556
C51A C8A C27A 133(6) 2 6_556
C42A C8A C27A 109(4) 7_556 6_556
C15A C8A C27A 163(4) 4 6_556
C31A C8A C27A 48(3) 8_556 6_556
C55A C8A C27A 76(3) 3 6_556
C54A C8A C27A 48(3) 3 6_556
C2A C8A C27A 100(3) 4 6_556
C63A C8A C70A 84(5) 5_556 8_556
C43A C8A C70A 49(4) 7_556 8_556
C26A C8A C70A 149(5) 6_556 8_556
C51A C8A C70A 102(5) 2 8_556
C42A C8A C70A 153(4) 7_556 8_556
C15A C8A C70A 120(3) 4 8_556
C31A C8A C70A 91(3) 8_556 8_556
C55A C8A C70A 39(2) 3 8_556
C54A C8A C70A 90(3) 3 8_556
C2A C8A C70A 142(3) 4 8_556
C27A C8A C70A 43.8(17) 6_556 8_556
C16A C9A C11A 108(10) 4 8_556
C16A C9A C55A 70(10) 4 3
C11A C9A C55A 113(8) 8_556 3
C16A C9A C43A 105(10) 4 7_556
C11A C9A C43A 104(10) 8_556 7_556
C55A C9A C43A 36(2) 3 7_556
C16A C9A C47A 77(8) 4 7_556
C11A C9A C47A 32(7) 8_556 7_556
C55A C9A C47A 107(5) 3 7_556
C43A C9A C47A 119(6) 7_556 7_556
C16A C9A C65A 32(8) 4 5_556
C11A C9A C65A 86(9) 8_556 5_556
C55A C9A C65A 99(5) 3 5_556
C43A C9A C65A 135(6) 7_556 5_556
C47A C9A C65A 55(3) 7_556 5_556
C16A C9A C50A 40(8) 4 2
C11A C9A C50A 143(7) 8_556 2
C55A C9A C50A 47(4) 3 2
C43A C9A C50A 76(4) 7_556 2
C47A C9A C50A 115(5) 7_556 2
C65A C9A C50A 71(3) 5_556 2
C16A C9A C64A 94(9) 4 5_556
C11A C9A C64A 50(7) 8_556 5_556
C55A C9A C64A 64(3) 3 5_556
C43A C9A C64A 62(4) 7_556 5_556
C47A C9A C64A 57(3) 7_556 5_556
C65A C9A C64A 98(3) 5_556 5_556
C50A C9A C64A 104(4) 2 5_556
C16A C9A C29A 34(9) 4 6_556
C11A C9A C29A 100(10) 8_556 6_556
C55A C9A C29A 103(4) 3 6_556
C43A C9A C29A 139(4) 7_556 6_556
C47A C9A C29A 71(3) 7_556 6_556
C65A C9A C29A 18(3) 5_556 6_556
C50A C9A C29A 65(4) 2 6_556
C64A C9A C29A 115(3) 5_556 6_556
C16A C9A C70A 74(8) 4 8_556
C11A C9A C70A 151(10) 8_556 8_556
C55A C9A C70A 39(3) 3 8_556
C43A C9A C70A 50(3) 7_556 8_556
C47A C9A C70A 142(4) 7_556 8_556
C65A C9A C70A 104(3) 5_556 8_556
C50A C9A C70A 34(3) 2 8_556
C64A C9A C70A 101(4) 5_556 8_556
C29A C9A C70A 96(4) 6_556 8_556
C16A C9A C51A 97(10) 4 2
C11A C9A C51A 72(9) 8_556 2
C55A C9A C51A 44.7(15) 3 2
C43A C9A C51A 38(3) 7_556 2
C47A C9A C51A 81(4) 7_556 2
C65A C9A C51A 112(4) 5_556 2
C50A C9A C51A 91(4) 2 2
C64A C9A C51A 24(2) 5_556 2
C29A C9A C51A 127(4) 6_556 2
C70A C9A C51A 79(3) 8_556 2
C16A C9A C25A 76(7) 4 6_556
C11A C9A C25A 32(6) 8_556 6_556
C55A C9A C25A 102(3) 3 6_556
C43A C9A C25A 114(4) 7_556 6_556
C47A C9A C25A 5(3) 7_556 6_556
C65A C9A C25A 57(2) 5_556 6_556
C50A C9A C25A 113(4) 2 6_556
C64A C9A C25A 52(2) 5_556 6_556
C29A C9A C25A 73(3) 6_556 6_556
C70A C9A C25A 138(3) 8_556 6_556
C51A C9A C25A 76(3) 2 6_556
C25A C10A C47A 50(5) 6_556 7_556
C25A C10A C48A 98(9) 6_556 2
C47A C10A C48A 122(8) 7_556 2
C25A C10A C66A 86(8) 6_556 3
C47A C10A C66A 85(6) 7_556 3
C48A C10A C66A 41(3) 2 3
C25A C10A C65A 66(5) 6_556 3
C47A C10A C65A 115(5) 7_556 3
C48A C10A C65A 68(3) 2 3
C66A C10A C65A 98(4) 3 3
C25A C10A C46A 91(6) 6_556 7_556
C47A C10A C46A 137(7) 7_556 7_556
C48A C10A C46A 32(4) 2 7_556
C66A C10A C46A 71(4) 3 7_556
C65A C10A C46A 39(3) 3 7_556
C25A C10A C11A 76(5) 6_556 8_556
C47A C10A C11A 27(3) 7_556 8_556
C48A C10A C11A 118(5) 2 8_556
C66A C10A C11A 77(4) 3 8_556
C65A C10A C11A 142(4) 3 8_556
C46A C10A C11A 147(5) 7_556 8_556
C25A C10A C25A 33(6) 6_556 4
C47A C10A C25A 57(4) 7_556 4
C48A C10A C25A 123(6) 2 4
C66A C10A C25A 119(5) 3 4
C65A C10A C25A 66(3) 3 4
C46A C10A C25A 103(3) 7_556 4
C11A C10A C25A 83(4) 8_556 4
C25A C10A C29A 84(6) 6_556 4
C47A C10A C29A 134(5) 7_556 4
C48A C10A C29A 51(4) 2 4
C66A C10A C29A 89(3) 3 4
C65A C10A C29A 22(2) 3 4
C46A C10A C29A 20(3) 7_556 4
C11A C10A C29A 157(3) 8_556 4
C25A C10A C29A 87(3) 4 4
C25A C10A C64A 79(5) 6_556 5_556
C47A C10A C64A 59(4) 7_556 5_556
C48A C10A C64A 70(5) 2 5_556
C66A C10A C64A 29(3) 3 5_556
C65A C10A C64A 119(4) 3 5_556
C46A C10A C64A 100(5) 7_556 5_556
C11A C10A C64A 48(2) 8_556 5_556
C25A C10A C64A 107(3) 4 5_556
C29A C10A C64A 116(4) 4 5_556
C25A C10A C47A 49(6) 6_556 2
C47A C10A C47A 83(5) 7_556 2
C48A C10A C47A 112(5) 2 2
C66A C10A C47A 129(5) 3 2
C65A C10A C47A 46(3) 3 2
C46A C10A C47A 85(4) 7_556 2
C11A C10A C47A 108(5) 8_556 2
C25A C10A C47A 25.7(16) 4 2
C29A C10A C47A 66.0(17) 4 2
C64A C10A C47A 128(3) 5_556 2
C25A C10A C10A 48(7) 6_556 8_556
C47A C10A C10A 59(5) 7_556 8_556
C48A C10A C10A 138(5) 2 8_556
C66A C10A C10A 133(3) 3 8_556
C65A C10A C10A 75(2) 3 8_556
C46A C10A C10A 113(4) 7_556 8_556
C11A C10A C10A 81(4) 8_556 8_556
C25A C10A C10A 16(2) 4 8_556
C29A C10A C10A 95(3) 4 8_556
C64A C10A C10A 115(3) 5_556 8_556
C47A C10A C10A 29.3(19) 2 8_556
C9A C11A C16A 26(6) 8_556 6_556
C9A C11A C47A 128(10) 8_556 2
C16A C11A C47A 102(7) 6_556 2
C9A C11A C64A 111(8) 8_556 3
C16A C11A C64A 105(7) 6_556 3
C47A C11A C64A 78(4) 2 3
C9A C11A C43A 54(9) 8_556 2
C16A C11A C43A 67(7) 6_556 2
C47A C11A C43A 134(7) 2 2
C64A C11A C43A 64(3) 3 2
C9A C11A C65A 72(10) 8_556 3
C16A C11A C65A 49(5) 6_556 3
C47A C11A C65A 57(4) 2 3
C64A C11A C65A 109(4) 3 3
C43A C11A C65A 111(5) 2 3
C9A C11A C55A 46(6) 8_556 5_556
C16A C11A C55A 45(6) 6_556 5_556
C47A C11A C55A 112(7) 2 5_556
C64A C11A C55A 65(3) 3 5_556
C43A C11A C55A 29(3) 2 5_556
C65A C11A C55A 83(5) 3 5_556
C9A C11A C25A 137(8) 8_556 4
C16A C11A C25A 111(5) 6_556 4
C47A C11A C25A 11(4) 2 4
C64A C11A C25A 69(3) 3 4
C43A C11A C25A 130(4) 2 4
C65A C11A C25A 68(3) 3 4
C55A C11A C25A 112(4) 5_556 4
C9A C11A C10A 159(10) 8_556 8_556
C16A C11A C10A 133(6) 6_556 8_556
C47A C11A C10A 31(4) 2 8_556
C64A C11A C10A 68(4) 3 8_556
C43A C11A C10A 132(5) 2 8_556
C65A C11A C10A 88(4) 3 8_556
C55A C11A C10A 126(3) 5_556 8_556
C25A C11A C10A 22(3) 4 8_556
C9A C11A C51A 90(9) 8_556 7_556
C16A C11A C51A 91(8) 6_556 7_556
C47A C11A C51A 99(6) 2 7_556
C64A C11A C51A 23(2) 3 7_556
C43A C11A C51A 41(3) 2 7_556
C65A C11A C51A 114(4) 3 7_556
C55A C11A C51A 47(2) 5_556 7_556
C25A C11A C51A 91(3) 4 7_556
C10A C11A C51A 91(4) 8_556 7_556
C9A C11A C66A 135(7) 8_556 5_556
C16A C11A C66A 121(6) 6_556 5_556
C47A C11A C66A 57(5) 2 5_556
C64A C11A C66A 26(3) 3 5_556
C43A C11A C66A 90(3) 2 5_556
C65A C11A C66A 104(4) 3 5_556
C55A C11A C66A 89(3) 5_556 5_556
C25A C11A C66A 46(3) 4 5_556
C10A C11A C66A 42(2) 8_556 5_556
C51A C11A C66A 49(2) 7_556 5_556
C9A C11A C50A 27(5) 8_556 7_556
C16A C11A C50A 12(6) 6_556 7_556
C47A C11A C50A 105(6) 2 7_556
C64A C11A C50A 94(4) 3 7_556
C43A C11A C50A 56(4) 2 7_556
C65A C11A C50A 56(3) 3 7_556
C55A C11A C50A 34(3) 5_556 7_556
C25A C11A C50A 112(4) 4 7_556
C10A C11A C50A 134(3) 8_556 7_556
C51A C11A C50A 80(3) 7_556 7_556
C66A C11A C50A 113(4) 5_556 7_556
C24A C12A C15A 94(4) 4 6_556
C24A C12A C66A 52(5) 4 5_556
C15A C12A C66A 97(5) 6_556 5_556
C24A C12A C64A 66(5) 4 3
C15A C12A C64A 57(4) 6_556 3
C66A C12A C64A 41(3) 5_556 3
C24A C12A C14A 52(3) 4 6_556
C15A C12A C14A 145(6) 6_556 6_556
C66A C12A C14A 71(3) 5_556 6_556
C64A C12A C14A 107(4) 3 6_556
C24A C12A C61A 44(3) 4 8_556
C15A C12A C61A 139(5) 6_556 8_556
C66A C12A C61A 63(4) 5_556 8_556
C64A C12A C61A 99(5) 3 8_556
C14A C12A C61A 9(3) 6_556 8_556
C24A C12A C51A 67(4) 4 7_556
C15A C12A C51A 32(3) 6_556 7_556
C66A C12A C51A 68(3) 5_556 7_556
C64A C12A C51A 31(4) 3 7_556
C14A C12A C51A 119(4) 6_556 7_556
C61A C12A C51A 111(4) 8_556 7_556
C24A C12A C48A 63(4) 4 7_556
C15A C12A C48A 124(6) 6_556 7_556
C66A C12A C48A 28(3) 5_556 7_556
C64A C12A C48A 67(3) 3 7_556
C14A C12A C48A 55(3) 6_556 7_556
C61A C12A C48A 50(3) 8_556 7_556
C51A C12A C48A 95(4) 7_556 7_556
C24A C12A C59A 35(3) 4 3
C15A C12A C59A 129(4) 6_556 3
C66A C12A C59A 55(4) 5_556 3
C64A C12A C59A 89(4) 3 3
C14A C12A C59A 19(3) 6_556 3
C61A C12A C59A 10(2) 8_556 3
C51A C12A C59A 101(4) 7_556 3
C48A C12A C59A 47(3) 7_556 3
C24A C12A C44A 50(2) 4 5_556
C15A C12A C44A 100(6) 6_556 5_556
C66A C12A C44A 101(4) 5_556 5_556
C64A C12A C44A 110(5) 3 5_556
C14A C12A C44A 53(4) 6_556 5_556
C61A C12A C44A 53(3) 8_556 5_556
C51A C12A C44A 94(4) 7_556 5_556
C48A C12A C44A 101(4) 7_556 5_556
C59A C12A C44A 54(3) 3 5_556
C24A C12A C60A 55(2) 4 8_556
C15A C12A C60A 69(5) 6_556 8_556
C66A C12A C60A 103(4) 5_556 8_556
C64A C12A C60A 92(4) 3 8_556
C14A C12A C60A 82(4) 6_556 8_556
C61A C12A C60A 80(4) 8_556 8_556
C51A C12A C60A 67(3) 7_556 8_556
C48A C12A C60A 118(4) 7_556 8_556
C59A C12A C60A 76(3) 3 8_556
C44A C12A C60A 31.2(18) 5_556 8_556
C24A C12A C10A 84(4) 4 8_556
C15A C12A C10A 105(6) 6_556 8_556
C66A C12A C10A 33(3) 5_556 8_556
C64A C12A C10A 55(3) 3 8_556
C14A C12A C10A 83(4) 6_556 8_556
C61A C12A C10A 79(4) 8_556 8_556
C51A C12A C10A 86(4) 7_556 8_556
C48A C12A C10A 29(2) 7_556 8_556
C59A C12A C10A 76(2) 3 8_556
C44A C12A C10A 129(3) 5_556 8_556
C60A C12A C10A 136(3) 8_556 8_556
C42A C13A C26A 26(5) 2 4
C42A C13A C23A 78(7) 2 7_556
C26A C13A C23A 68(6) 4 7_556
C42A C13A C2A 35(6) 2 6_556
C26A C13A C2A 60(5) 4 6_556
C23A C13A C2A 90(5) 7_556 6_556
C42A C13A C60A 128(10) 2 8_556
C26A C13A C60A 102(7) 4 8_556
C23A C13A C60A 86(5) 7_556 8_556
C2A C13A C60A 162(10) 6_556 8_556
C42A C13A C45A 110(8) 2 5_556
C26A C13A C45A 111(6) 4 5_556
C23A C13A C45A 46(6) 7_556 5_556
C2A C13A C45A 99(6) 6_556 5_556
C60A C13A C45A 91(5) 8_556 5_556
C42A C13A C44A 156(9) 2 2
C26A C13A C44A 132(5) 4 2
C23A C13A C44A 82(4) 7_556 2
C2A C13A C44A 159(8) 6_556 2
C60A C13A C44A 37(5) 8_556 2
C45A C13A C44A 63(3) 5_556 2
C42A C13A C8A 32(6) 2 8_556
C26A C13A C8A 22(4) 4 8_556
C23A C13A C8A 90(5) 7_556 8_556
C2A C13A C8A 63(5) 6_556 8_556
C60A C13A C8A 100(7) 8_556 8_556
C45A C13A C8A 133(5) 5_556 8_556
C44A C13A C8A 136(4) 2 8_556
C42A C13A C15A 73(6) 2 6_556
C26A C13A C15A 60(4) 4 6_556
C23A C13A C15A 114(6) 7_556 6_556
C2A C13A C15A 97(7) 6_556 6_556
C60A C13A C15A 68(5) 8_556 6_556
C45A C13A C15A 153(5) 5_556 6_556
C44A C13A C15A 103(3) 2 6_556
C8A C13A C15A 42(2) 8_556 6_556
C42A C13A C62A 66(5) 2 3
C26A C13A C62A 78(3) 4 3
C23A C13A C62A 47(4) 7_556 3
C2A C13A C62A 54(5) 6_556 3
C60A C13A C62A 130(5) 8_556 3
C45A C13A C62A 46(3) 5_556 3
C44A C13A C62A 109(3) 2 3
C8A C13A C62A 96(2) 8_556 3
C15A C13A C62A 138(3) 6_556 3
C42A C13A C44A 140(7) 2 5_556
C26A C13A C44A 115(5) 4 5_556
C23A C13A C44A 94(4) 7_556 5_556
C2A C13A C44A 171(8) 6_556 5_556
C60A C13A C44A 13(4) 8_556 5_556
C45A C13A C44A 90(3) 5_556 5_556
C44A C13A C44A 29(4) 2 5_556
C8A C13A C44A 110(4) 8_556 5_556
C15A C13A C44A 74(3) 6_556 5_556
C62A C13A C44A 133(3) 3 5_556
C42A C13A C49A 88(7) 2 4
C26A C13A C49A 99(4) 4 4
C23A C13A C49A 51(4) 7_556 4
C2A C13A C49A 70(6) 6_556 4
C60A C13A C49A 119(5) 8_556 4
C45A C13A C49A 28(3) 5_556 4
C44A C13A C49A 90(3) 2 4
C8A C13A C49A 118(3) 8_556 4
C15A C13A C49A 159(3) 6_556 4
C62A C13A C49A 22(2) 3 4
C44A C13A C49A 118(3) 5_556 4
C61A C14A C59A 18(10) 3 8_556
C61A C14A C3A 116(10) 3 6_556
C59A C14A C3A 102(6) 8_556 6_556
C61A C14A C24A 49(10) 3 7_556
C59A C14A C24A 64(5) 8_556 7_556
C3A C14A C24A 165(7) 6_556 7_556
C61A C14A C45A 83(10) 3 5_556
C59A C14A C45A 67(8) 8_556 5_556
C3A C14A C45A 65(5) 6_556 5_556
C24A C14A C45A 110(5) 7_556 5_556
C61A C14A C12A 91(10) 3 6_556
C59A C14A C12A 108(6) 8_556 6_556
C3A C14A C12A 144(7) 6_556 6_556
C24A C14A C12A 47(4) 7_556 6_556
C45A C14A C12A 147(6) 5_556 6_556
C61A C14A C48A 59(10) 3 4
C59A C14A C48A 69(8) 8_556 4
C3A C14A C48A 100(6) 6_556 4
C24A C14A C48A 72(5) 7_556 4
C45A C14A C48A 129(5) 5_556 4
C12A C14A C48A 72(4) 6_556 4
C61A C14A C66A 52(10) 3 2
C59A C14A C66A 68(7) 8_556 2
C3A C14A C66A 132(7) 6_556 2
C24A C14A C66A 41(5) 7_556 2
C45A C14A C66A 135(6) 5_556 2
C12A C14A C66A 47(4) 6_556 2
C48A C14A C66A 33(2) 4 2
C61A C14A C44A 89(10) 3 2
C59A C14A C44A 89(10) 8_556 2
C3A C14A C44A 123(7) 6_556 2
C24A C14A C44A 64(4) 7_556 2
C45A C14A C44A 68(4) 5_556 2
C12A C14A C44A 79(4) 6_556 2
C48A C14A C44A 136(4) 4 2
C66A C14A C44A 104(4) 2 2
C61A C14A C49A 85(10) 3 4
C59A C14A C49A 69(5) 8_556 4
C3A C14A C49A 34(4) 6_556 4
C24A C14A C49A 133(5) 7_556 4
C45A C14A C49A 44(3) 5_556 4
C12A C14A C49A 168(5) 6_556 4
C48A C14A C49A 96(3) 4 4
C66A C14A C49A 122(4) 2 4
C44A C14A C49A 112(4) 2 4
C61A C14A C46A 62(10) 3 5_556
C59A C14A C46A 61(8) 8_556 5_556
C3A C14A C46A 72(5) 6_556 5_556
C24A C14A C46A 96(6) 7_556 5_556
C45A C14A C46A 101(4) 5_556 5_556
C12A C14A C46A 104(5) 6_556 5_556
C48A C14A C46A 32(3) 4 5_556
C66A C14A C46A 63(3) 2 5_556
C44A C14A C46A 150(5) 2 5_556
C49A C14A C46A 64(3) 4 5_556
C61A C14A C23A 72(10) 3 7_556
C59A C14A C23A 57(8) 8_556 7_556
C3A C14A C23A 76(5) 6_556 7_556
C24A C14A C23A 97(4) 7_556 7_556
C45A C14A C23A 13(3) 5_556 7_556
C12A C14A C23A 138(5) 6_556 7_556
C48A C14A C23A 123(4) 4 7_556
C66A C14A C23A 123(4) 2 7_556
C44A C14A C23A 63(3) 2 7_556
C49A C14A C23A 51(3) 4 7_556
C46A C14A C23A 100(3) 5_556 7_556
C51A C15A C12A 102(4) 4 6_556
C51A C15A C64A 42(3) 4 8_556
C12A C15A C64A 70(4) 6_556 8_556
C51A C15A C8A 59(5) 4 3
C12A C15A C8A 159(5) 6_556 3
C64A C15A C8A 97(5) 8_556 3
C51A C15A C43A 57(3) 4 5_556
C12A C15A C43A 138(7) 6_556 5_556
C64A C15A C43A 72(4) 8_556 5_556
C8A C15A C43A 44(4) 3 5_556
C51A C15A C24A 67(4) 4 7_556
C12A C15A C24A 41(4) 6_556 7_556
C64A C15A C24A 53(3) 8_556 7_556
C8A C15A C24A 117(3) 3 7_556
C43A C15A C24A 121(5) 5_556 7_556
C51A C15A C26A 69(5) 4 7_556
C12A C15A C26A 126(7) 6_556 7_556
C64A C15A C26A 109(5) 8_556 7_556
C8A C15A C26A 41(2) 3 7_556
C43A C15A C26A 84(3) 5_556 7_556
C24A C15A C26A 92(3) 7_556 7_556
C51A C15A C66A 62(3) 4 2
C12A C15A C66A 43(4) 6_556 2
C64A C15A C66A 27(3) 8_556 2
C8A C15A C66A 121(5) 3 2
C43A C15A C66A 99(4) 5_556 2
C24A C15A C66A 34(3) 7_556 2
C26A C15A C66A 118(4) 7_556 2
C51A C15A C60A 83(6) 4 3
C12A C15A C60A 76(5) 6_556 3
C64A C15A C60A 100(5) 8_556 3
C8A C15A C60A 90(3) 3 3
C43A C15A C60A 129(4) 5_556 3
C24A C15A C60A 53(3) 7_556 3
C26A C15A C60A 50(3) 7_556 3
C66A C15A C60A 87(3) 2 3
C51A C15A C42A 80(6) 4 5_556
C12A C15A C42A 126(7) 6_556 5_556
C64A C15A C42A 120(6) 8_556 5_556
C8A C15A C42A 46(2) 3 5_556
C43A C15A C42A 89(3) 5_556 5_556
C24A C15A C42A 98(4) 7_556 5_556
C26A C15A C42A 11(2) 7_556 5_556
C66A C15A C42A 127(4) 2 5_556
C60A C15A C42A 50(2) 3 5_556
C51A C15A C55A 37(3) 4 2
C12A C15A C55A 125(5) 6_556 2
C64A C15A C55A 55(3) 8_556 2
C8A C15A C55A 47(3) 3 2
C43A C15A C55A 21(2) 5_556 2
C24A C15A C55A 100(4) 7_556 2
C26A C15A C55A 80(3) 7_556 2
C66A C15A C55A 82(3) 2 2
C60A C15A C55A 116(4) 3 2
C42A C15A C55A 89(4) 5_556 2
C51A C15A C13A 89(5) 4 6_556
C12A C15A C13A 105(7) 6_556 6_556
C64A C15A C13A 122(5) 8_556 6_556
C8A C15A C13A 67(3) 3 6_556
C43A C15A C13A 111(3) 5_556 6_556
C24A C15A C13A 84(4) 7_556 6_556
C26A C15A C13A 27(3) 7_556 6_556
C66A C15A C13A 117(4) 2 6_556
C60A C15A C13A 31.1(18) 3 6_556
C42A C15A C13A 22(2) 5_556 6_556
C55A C15A C13A 108(3) 2 6_556
C9A C16A C11A 46(8) 3 6_556
C9A C16A C55A 93(10) 3 2
C11A C16A C55A 106(8) 6_556 2
C9A C16A C65A 139(10) 3 8_556
C11A C16A C65A 102(6) 6_556 8_556
C55A C16A C65A 124(7) 2 8_556
C9A C16A C50A 129(10) 3 4
C11A C16A C50A 161(9) 6_556 4
C55A C16A C50A 55(5) 2 4
C65A C16A C50A 90(4) 8_556 4
C9A C16A C47A 88(8) 3 5_556
C11A C16A C47A 42(4) 6_556 5_556
C55A C16A C47A 114(5) 2 5_556
C65A C16A C47A 63(3) 8_556 5_556
C50A C16A C47A 140(5) 4 5_556
C9A C16A C43A 60(10) 3 5_556
C11A C16A C43A 83(8) 6_556 5_556
C55A C16A C43A 33(2) 2 5_556
C65A C16A C43A 155(6) 8_556 5_556
C50A C16A C43A 80(4) 4 5_556
C47A C16A C43A 112(6) 5_556 5_556
C9A C16A C29A 139(10) 3 7_556
C11A C16A C29A 116(7) 6_556 7_556
C55A C16A C29A 127(5) 2 7_556
C65A C16A C29A 21(3) 8_556 7_556
C50A C16A C29A 79(3) 4 7_556
C47A C16A C29A 82(4) 5_556 7_556
C43A C16A C29A 159(4) 5_556 7_556
C9A C16A C64A 74(9) 3 8_556
C11A C16A C64A 50(6) 6_556 8_556
C55A C16A C64A 62(4) 2 8_556
C65A C16A C64A 107(3) 8_556 8_556
C50A C16A C64A 113(5) 4 8_556
C47A C16A C64A 56(3) 5_556 8_556
C43A C16A C64A 58(3) 5_556 8_556
C29A C16A C64A 128(3) 7_556 8_556
C9A C16A C70A 95(8) 3 6_556
C11A C16A C70A 133(8) 6_556 6_556
C55A C16A C70A 41(3) 2 6_556
C65A C16A C70A 124(5) 8_556 6_556
C50A C16A C70A 34(3) 4 6_556
C47A C16A C70A 155(5) 5_556 6_556
C43A C16A C70A 51(3) 5_556 6_556
C29A C16A C70A 111(4) 7_556 6_556
C64A C16A C70A 102(5) 8_556 6_556
C9A C16A C51A 73(10) 3 4
C11A C16A C51A 66(8) 6_556 4
C55A C16A C51A 41(2) 2 4
C65A C16A C51A 123(4) 8_556 4
C50A C16A C51A 95(4) 4 4
C47A C16A C51A 78(4) 5_556 4
C43A C16A C51A 37(3) 5_556 4
C29A C16A C51A 142(3) 7_556 4
C64A C16A C51A 23(2) 8_556 4
C70A C16A C51A 79(3) 6_556 4
C9A C16A C56A 153(9) 3 2
C11A C16A C56A 155(6) 6_556 2
C55A C16A C56A 91(5) 2 2
C65A C16A C56A 53(3) 8_556 2
C50A C16A C56A 39.3(14) 4 2
C47A C16A C56A 114(5) 5_556 2
C43A C16A C56A 119(4) 5_556 2
C29A C16A C56A 40(2) 7_556 2
C64A C16A C56A 131(5) 8_556 2
C70A C16A C56A 71(3) 6_556 2
C51A C16A C56A 125(3) 4 2
C28A C17A C67A 82(10) 7_556 8_556
C28A C17A C34A 90(10) 7_556 6_556
C67A C17A C34A 59(6) 8_556 6_556
C28A C17A C39A 107(10) 7_556 5_556
C67A C17A C39A 153(8) 8_556 5_556
C34A C17A C39A 95(6) 6_556 5_556
C28A C17A C50A 59(10) 7_556 4
C67A C17A C50A 111(6) 8_556 4
C34A C17A C50A 149(5) 6_556 4
C39A C17A C50A 96(4) 5_556 4
C28A C17A C56A 47(10) 7_556 2
C67A C17A C56A 50(5) 8_556 2
C34A C17A C56A 97(5) 6_556 2
C39A C17A C56A 152(5) 5_556 2
C50A C17A C56A 62(3) 4 2
C28A C17A C70A 91(10) 7_556 6_556
C67A C17A C70A 155(7) 8_556 6_556
C34A C17A C70A 145(7) 6_556 6_556
C39A C17A C70A 52(4) 5_556 6_556
C50A C17A C70A 47(3) 4 6_556
C56A C17A C70A 109(4) 2 6_556
C28A C17A C40A 92(10) 7_556 5_556
C67A C17A C40A 39(6) 8_556 5_556
C34A C17A C40A 21(5) 6_556 5_556
C39A C17A C40A 114(5) 5_556 5_556
C50A C17A C40A 145(4) 4 5_556
C56A C17A C40A 84(4) 2 5_556
C70A C17A C40A 166(4) 6_556 5_556
C28A C17A C4A 94(10) 7_556 3
C67A C17A C4A 48(6) 8_556 3
C34A C17A C4A 105(5) 6_556 3
C39A C17A C4A 151(5) 5_556 3
C50A C17A C4A 78(4) 4 3
C56A C17A C4A 47(3) 2 3
C70A C17A C4A 110(4) 6_556 3
C40A C17A C4A 84(2) 5_556 3
C28A C17A C5A 104(10) 7_556 3
C67A C17A C5A 56(5) 8_556 3
C34A C17A C5A 16(4) 6_556 3
C39A C17A C5A 97(4) 5_556 3
C50A C17A C5A 162(4) 4 3
C56A C17A C5A 102(4) 2 3
C70A C17A C5A 149(3) 6_556 3
C40A C17A C5A 18(2) 5_556 3
C4A C17A C5A 96(3) 3 3
C28A C17A C68A 92(10) 7_556 8_556
C67A C17A C68A 150(9) 8_556 8_556
C34A C17A C68A 92(6) 6_556 8_556
C39A C17A C68A 16(3) 5_556 8_556
C50A C17A C68A 90(3) 4 8_556
C56A C17A C68A 138(5) 2 8_556
C70A C17A C68A 53(3) 6_556 8_556
C40A C17A C68A 113(3) 5_556 8_556
C4A C17A C68A 162(4) 3 8_556
C5A C17A C68A 98(3) 3 8_556
C28A C17A C52A 73(10) 7_556 4
C67A C17A C52A 111(7) 8_556 4
C34A C17A C52A 58(4) 6_556 4
C39A C17A C52A 51(4) 5_556 4
C50A C17A C52A 109(4) 4 4
C56A C17A C52A 117(4) 2 4
C70A C17A C52A 89(5) 6_556 4
C40A C17A C52A 78(3) 5_556 4
C4A C17A C52A 157(3) 3 4
C5A C17A C52A 69.7(16) 3 4
C68A C17A C52A 40(4) 8_556 4
C6A C18A C68A 116(6) 3 8_556
C6A C18A C38A 105(5) 3 5_556
C68A C18A C38A 124(6) 8_556 5_556
C6A C18A C52A 60(5) 3 4
C68A C18A C52A 57(4) 8_556 4
C38A C18A C52A 130(6) 5_556 4
C6A C18A C39A 109(6) 3 5_556
C68A C18A C39A 21(4) 8_556 5_556
C38A C18A C39A 142(6) 5_556 5_556
C52A C18A C39A 59(3) 4 5_556
C6A C18A C27A 147(5) 3 7_556
C68A C18A C27A 40(4) 8_556 7_556
C38A C18A C27A 85(5) 5_556 7_556
C52A C18A C27A 89(3) 4 7_556
C39A C18A C27A 57(2) 5_556 7_556
C6A C18A C7A 138(7) 3 3
C68A C18A C7A 78(5) 8_556 3
C38A C18A C7A 46(4) 5_556 3
C52A C18A C7A 111(4) 4 3
C39A C18A C7A 96(4) 5_556 3
C27A C18A C7A 39(3) 7_556 3
C6A C18A C22A 82(3) 3 4
C68A C18A C22A 119(5) 8_556 4
C38A C18A C22A 31(4) 5_556 4
C52A C18A C22A 99(4) 4 4
C39A C18A C22A 140(3) 5_556 4
C27A C18A C22A 92(3) 7_556 4
C7A C18A C22A 58(4) 3 4
C6A C18A C35A 42(4) 3 8_556
C68A C18A C35A 143(6) 8_556 8_556
C38A C18A C35A 63(5) 5_556 8_556
C52A C18A C35A 89(4) 4 8_556
C39A C18A C35A 148(5) 5_556 8_556
C27A C18A C35A 136(4) 7_556 8_556
C7A C18A C35A 103(4) 3 8_556
C22A C18A C35A 45(2) 4 8_556
C6A C18A C58A 23(3) 3 2
C68A C18A C58A 111(5) 8_556 2
C38A C18A C58A 92(5) 5_556 2
C52A C18A C58A 55(4) 4 2
C39A C18A C58A 113(4) 5_556 2
C27A C18A C58A 128(3) 7_556 2
C7A C18A C58A 116(5) 3 2
C22A C18A C58A 63.7(15) 4 2
C35A C18A C58A 35(3) 8_556 2
C6A C18A C69A 99(4) 3 7_556
C68A C18A C69A 122(5) 8_556 7_556
C38A C18A C69A 11(4) 5_556 7_556
C52A C18A C69A 119(4) 4 7_556
C39A C18A C69A 142(4) 5_556 7_556
C27A C18A C69A 85(3) 7_556 7_556
C7A C18A C69A 47(3) 3 7_556
C22A C18A C69A 21(2) 4 7_556
C35A C18A C69A 58(3) 8_556 7_556
C58A C18A C69A 83(3) 2 7_556
C6A C18A C53A 94(4) 3 2
C68A C18A C53A 107(5) 8_556 2
C38A C18A C53A 30(3) 5_556 2
C52A C18A C53A 100(4) 4 2
C39A C18A C53A 129(3) 5_556 2
C27A C18A C53A 78(3) 7_556 2
C7A C18A C53A 45(3) 3 2
C22A C18A C53A 14(2) 4 2
C35A C18A C53A 59(3) 8_556 2
C58A C18A C53A 74(3) 2 2
C69A C18A C53A 20.3(19) 7_556 2
C58A C19A C20A 129(8) 2 3
C58A C19A C33A 57(7) 2 6_556
C20A C19A C33A 165(6) 3 6_556
C58A C19A C35A 63(6) 2 8_556
C20A C19A C35A 78(3) 3 8_556
C33A C19A C35A 96(4) 6_556 8_556
C58A C19A C36A 150(8) 2 5_556
C20A C19A C36A 78(6) 3 5_556
C33A C19A C36A 102(4) 6_556 5_556
C35A C19A C36A 147(5) 8_556 5_556
C58A C19A C37A 133(9) 2 8_556
C20A C19A C37A 97(7) 3 8_556
C33A C19A C37A 81(6) 6_556 8_556
C35A C19A C37A 150(6) 8_556 8_556
C36A C19A C37A 21(4) 5_556 8_556
C58A C19A C32A 113(8) 2 7_556
C20A C19A C32A 116(6) 3 7_556
C33A C19A C32A 66(3) 6_556 7_556
C35A C19A C32A 158(5) 8_556 7_556
C36A C19A C32A 38(2) 5_556 7_556
C37A C19A C32A 21(4) 8_556 7_556
C58A C19A C36A 107(8) 2 7_556
C20A C19A C36A 27(4) 3 7_556
C33A C19A C36A 145(5) 6_556 7_556
C35A C19A C36A 51(4) 8_556 7_556
C36A C19A C36A 102(5) 5_556 7_556
C37A C19A C36A 120(5) 8_556 7_556
C32A C19A C36A 140(5) 7_556 7_556
C58A C19A C37A 94(7) 2 5_556
C20A C19A C37A 41(3) 3 5_556
C33A C19A C37A 132(4) 6_556 5_556
C35A C19A C37A 37(3) 8_556 5_556
C36A C19A C37A 116(4) 5_556 5_556
C37A C19A C37A 132(5) 8_556 5_556
C32A C19A C37A 153(4) 7_556 5_556
C36A C19A C37A 14(3) 7_556 5_556
C58A C19A C20A 151(7) 2 2
C20A C19A C20A 61(6) 3 2
C33A C19A C20A 122(5) 6_556 2
C35A C19A C20A 138(6) 8_556 2
C36A C19A C20A 22(3) 5_556 2
C37A C19A C20A 43(3) 8_556 2
C32A C19A C20A 56(3) 7_556 2
C36A C19A C20A 87(4) 7_556 2
C37A C19A C20A 102(4) 5_556 2
C58A C19A C6A 30(5) 2 3
C20A C19A C6A 124(5) 3 3
C33A C19A C6A 52(3) 6_556 3
C35A C19A C6A 47(4) 8_556 3
C36A C19A C6A 151(4) 5_556 3
C37A C19A C6A 131(4) 8_556 3
C32A C19A C6A 118(4) 7_556 3
C36A C19A C6A 98(4) 7_556 3
C37A C19A C6A 83(4) 5_556 3
C20A C19A C6A 174(5) 2 3
C58A C19A C32A 81(6) 2 6_556
C20A C19A C32A 50(3) 3 6_556
C33A C19A C32A 127(5) 6_556 6_556
C35A C19A C32A 31(4) 8_556 6_556
C36A C19A C32A 128(4) 5_556 6_556
C37A C19A C32A 146(4) 8_556 6_556
C32A C19A C32A 166(5) 7_556 6_556
C36A C19A C32A 26(3) 7_556 6_556
C37A C19A C32A 15(2) 5_556 6_556
C20A C19A C32A 111(5) 2 6_556
C6A C19A C32A 75(3) 3 6_556
C36A C20A C19A 117(8) 6_556 4
C36A C20A C37A 10(5) 6_556 7_556
C19A C20A C37A 107(6) 4 7_556
C36A C20A C35A 55(7) 6_556 5_556
C19A C20A C35A 62(4) 4 5_556
C37A C20A C35A 46(3) 7_556 5_556
C36A C20A C36A 160(8) 6_556 7_556
C19A C20A C36A 62(5) 4 7_556
C37A C20A C36A 158(6) 7_556 7_556
C35A C20A C36A 120(6) 5_556 7_556
C36A C20A C32A 23(5) 6_556 8_556
C19A C20A C32A 100(4) 4 8_556
C37A C20A C32A 17(3) 7_556 8_556
C35A C20A C32A 42(3) 5_556 8_556
C36A C20A C32A 161(4) 7_556 8_556
C36A C20A C20A 71(7) 6_556 4
C19A C20A C20A 161(4) 4 4
C37A C20A C20A 79(5) 7_556 4
C35A C20A C20A 123(5) 5_556 4
C36A C20A C20A 117(4) 7_556 4
C32A C20A C20A 82(4) 8_556 4
C36A C20A C20A 157(6) 6_556 3
C19A C20A C20A 86(7) 4 3
C37A C20A C20A 166(5) 7_556 3
C35A C20A C20A 147(5) 5_556 3
C36A C20A C20A 28(4) 7_556 3
C32A C20A C20A 168(4) 8_556 3
C20A C20A C20A 89.994(19) 4 3
C36A C20A C58A 98(7) 6_556 3
C19A C20A C58A 24(4) 4 3
C37A C20A C58A 88(6) 7_556 3
C35A C20A C58A 45(4) 5_556 3
C36A C20A C58A 85(3) 7_556 3
C32A C20A C58A 78(4) 8_556 3
C20A C20A C58A 145(3) 4 3
C20A C20A C58A 106(4) 3 3
C36A C20A C19A 44(5) 6_556 2
C19A C20A C19A 141(5) 4 2
C37A C20A C19A 51(3) 7_556 2
C35A C20A C19A 90(5) 5_556 2
C36A C20A C19A 150(6) 7_556 2
C32A C20A C19A 49(4) 8_556 2
C20A C20A C19A 33(4) 4 2
C20A C20A C19A 122(3) 3 2
C58A C20A C19A 117(5) 3 2
C36A C20A C37A 152(7) 6_556 5_556
C19A C20A C37A 50(5) 4 5_556
C37A C20A C37A 146(5) 7_556 5_556
C35A C20A C37A 106(5) 5_556 5_556
C36A C20A C37A 14(3) 7_556 5_556
C32A C20A C37A 147(4) 8_556 5_556
C20A C20A C37A 131(3) 4 5_556
C20A C20A C37A 42(3) 3 5_556
C58A C20A C37A 73(3) 3 5_556
C19A C20A C37A 163(5) 2 5_556
C36A C20A C32A 152(8) 6_556 6_556
C19A C20A C32A 38(4) 4 6_556
C37A C20A C32A 143(5) 7_556 6_556
C35A C20A C32A 98(4) 5_556 6_556
C36A C20A C32A 24(2) 7_556 6_556
C32A C20A C32A 138(3) 8_556 6_556
C20A C20A C32A 138(4) 4 6_556
C20A C20A C32A 48(4) 3 6_556
C58A C20A C32A 61(2) 3 6_556
C19A C20A C32A 161(4) 2 6_556
C37A C20A C32A 14(2) 5_556 6_556
C41A C21A C62A 70(7) 8_556 6_556
C41A C21A C30A 101(7) 8_556 7_556
C62A C21A C30A 171(8) 6_556 7_556
C41A C21A C40A 116(7) 8_556 5_556
C62A C21A C40A 123(6) 6_556 5_556
C30A C21A C40A 62(3) 7_556 5_556
C41A C21A C57A 125(6) 8_556 2
C62A C21A C57A 164(6) 6_556 2
C30A C21A C57A 25(3) 7_556 2
C40A C21A C57A 47(3) 5_556 2
C41A C21A C1A 45(7) 8_556 3
C62A C21A C1A 108(5) 6_556 3
C30A C21A C1A 63(4) 7_556 3
C40A C21A C1A 111(4) 5_556 3
C57A C21A C1A 88(2) 2 3
C41A C21A C5A 109(6) 8_556 3
C62A C21A C5A 134(6) 6_556 3
C30A C21A C5A 50(4) 7_556 3
C40A C21A C5A 14(3) 5_556 3
C57A C21A C5A 40(4) 2 3
C1A C21A C5A 97(2) 3 3
C41A C21A C34A 133(8) 8_556 6_556
C62A C21A C34A 124(5) 6_556 6_556
C30A C21A C34A 63(4) 7_556 6_556
C40A C21A C34A 18(3) 5_556 6_556
C57A C21A C34A 42(3) 2 6_556
C1A C21A C34A 121(2) 3 6_556
C5A C21A C34A 27(2) 3 6_556
C41A C21A C49A 82(5) 8_556 5_556
C62A C21A C49A 17(3) 6_556 5_556
C30A C21A C49A 170(6) 7_556 5_556
C40A C21A C49A 108(5) 5_556 5_556
C57A C21A C49A 148(6) 2 5_556
C1A C21A C49A 124(4) 3 5_556
C5A C21A C49A 120(4) 3 5_556
C34A C21A C49A 108(4) 6_556 5_556
C41A C21A C54A 61(7) 8_556 4
C62A C21A C54A 74(4) 6_556 4
C30A C21A C54A 100(4) 7_556 4
C40A C21A C54A 162(4) 5_556 4
C57A C21A C54A 118(6) 2 4
C1A C21A C54A 53(2) 3 4
C5A C21A C54A 148(3) 3 4
C34A C21A C54A 158(4) 6_556 4
C49A C21A C54A 90(3) 5_556 4
C41A C21A C67A 132(9) 8_556 8_556
C62A C21A C67A 99(4) 6_556 8_556
C30A C21A C67A 89(4) 7_556 8_556
C40A C21A C67A 32(3) 5_556 8_556
C57A C21A C67A 67(3) 2 8_556
C1A C21A C67A 143(3) 3 8_556
C5A C21A C67A 46(2) 3 8_556
C34A C21A C67A 25(2) 6_556 8_556
C49A C21A C67A 82(4) 5_556 8_556
C54A C21A C67A 163(3) 4 8_556
C41A C21A C53A 103(6) 8_556 4
C62A C21A C53A 146(4) 6_556 4
C30A C21A C53A 31(3) 7_556 4
C40A C21A C53A 90(4) 5_556 4
C57A C21A C53A 44(4) 2 4
C1A C21A C53A 57.7(19) 3 4
C5A C21A C53A 79(4) 3 4
C34A C21A C53A 85(4) 6_556 4
C49A C21A C53A 158(3) 5_556 4
C54A C21A C53A 74(2) 4 4
C67A C21A C53A 109(4) 8_556 4
C53A C22A C69A 67(9) 4 5_556
C53A C22A C38A 115(10) 4 8_556
C69A C22A C38A 66(5) 5_556 8_556
C53A C22A C32A 115(7) 4 7_556
C69A C22A C32A 103(6) 5_556 7_556
C38A C22A C32A 118(6) 8_556 7_556
C53A C22A C35A 157(8) 4 6_556
C69A C22A C35A 121(8) 5_556 6_556
C38A C22A C35A 87(5) 8_556 6_556
C32A C22A C35A 44(3) 7_556 6_556
C53A C22A C7A 72(7) 4 2
C69A C22A C7A 65(5) 5_556 2
C38A C22A C7A 47(4) 8_556 2
C32A C22A C7A 163(5) 7_556 2
C35A C22A C7A 130(4) 6_556 2
C53A C22A C30A 30(5) 4 7_556
C69A C22A C30A 38(5) 5_556 7_556
C38A C22A C30A 98(6) 8_556 7_556
C32A C22A C30A 108(4) 7_556 7_556
C35A C22A C30A 147(4) 6_556 7_556
C7A C22A C30A 71(4) 2 7_556
C53A C22A C37A 123(5) 4 8_556
C69A C22A C37A 105(7) 5_556 8_556
C38A C22A C37A 111(5) 8_556 8_556
C32A C22A C37A 8(4) 7_556 8_556
C35A C22A C37A 37(4) 6_556 8_556
C7A C22A C37A 158(4) 2 8_556
C30A C22A C37A 114(4) 7_556 8_556
C53A C22A C18A 130(7) 4 3
C69A C22A C18A 100(8) 5_556 3
C38A C22A C18A 34(5) 8_556 3
C32A C22A C18A 115(3) 7_556 3
C35A C22A C18A 71(2) 6_556 3
C7A C22A C18A 60(4) 2 3
C30A C22A C18A 127(5) 7_556 3
C37A C22A C18A 107(3) 8_556 3
C53A C22A C6A 152(6) 4 2
C69A C22A C6A 121(7) 5_556 2
C38A C22A C6A 57(5) 8_556 2
C32A C22A C6A 91(4) 7_556 2
C35A C22A C6A 46(3) 6_556 2
C7A C22A C6A 87(4) 2 2
C30A C22A C6A 154(5) 7_556 2
C37A C22A C6A 83(4) 8_556 2
C18A C22A C6A 27.6(14) 3 2
C53A C22A C33A 72(4) 4 6_556
C69A C22A C33A 74(7) 5_556 6_556
C38A C22A C33A 131(6) 8_556 6_556
C32A C22A C33A 45(3) 7_556 6_556
C35A C22A C33A 89(3) 6_556 6_556
C7A C22A C33A 133(5) 2 6_556
C30A C22A C33A 63(2) 7_556 6_556
C37A C22A C33A 53(2) 8_556 6_556
C18A C22A C33A 154(3) 3 6_556
C6A C22A C33A 136(4) 2 6_556
C53A C22A C58A 141(7) 4 4
C69A C22A C58A 152(7) 5_556 4
C38A C22A C58A 93(5) 8_556 4
C32A C22A C58A 68(4) 7_556 4
C35A C22A C58A 35(3) 6_556 4
C7A C22A C58A 117(3) 2 4
C30A C22A C58A 168(5) 7_556 4
C37A C22A C58A 63(4) 8_556 4
C18A C22A C58A 63.1(14) 3 4
C6A C22A C58A 36.9(16) 2 4
C33A C22A C58A 110(4) 6_556 4
C45A C23A C13A 76(8) 4 7_556
C45A C23A C26A 124(8) 4 5_556
C13A C23A C26A 52(4) 7_556 5_556
C45A C23A C42A 105(9) 4 8_556
C13A C23A C42A 40(5) 7_556 8_556
C26A C23A C42A 21(4) 5_556 8_556
C45A C23A C60A 84(6) 4 2
C13A C23A C60A 48(4) 7_556 2
C26A C23A C60A 75(4) 5_556 2
C42A C23A C60A 79(4) 8_556 2
C45A C23A C2A 88(7) 4 3
C13A C23A C2A 46(4) 7_556 3
C26A C23A C2A 43(4) 5_556 3
C42A C23A C2A 23(4) 8_556 3
C60A C23A C2A 93(4) 2 3
C45A C23A C62A 71(3) 4 6_556
C13A C23A C62A 105(5) 7_556 6_556
C26A C23A C62A 102(5) 5_556 6_556
C42A C23A C62A 88(5) 8_556 6_556
C60A C23A C62A 148(7) 2 6_556
C2A C23A C62A 67(4) 3 6_556
C45A C23A C49A 45(3) 4 5_556
C13A C23A C49A 100(5) 7_556 5_556
C26A C23A C49A 121(5) 5_556 5_556
C42A C23A C49A 102(5) 8_556 5_556
C60A C23A C49A 128(5) 2 5_556
C2A C23A C49A 80(3) 3 5_556
C62A C23A C49A 28(3) 6_556 5_556
C45A C23A C59A 34(3) 4 2
C13A C23A C59A 104(6) 7_556 2
C26A C23A C59A 156(6) 5_556 2
C42A C23A C59A 139(8) 8_556 2
C60A C23A C59A 89(3) 2 2
C2A C23A C59A 122(5) 3 2
C62A C23A C59A 82(3) 6_556 2
C49A C23A C59A 56(3) 5_556 2
C45A C23A C54A 135(5) 4 4
C13A C23A C54A 97(5) 7_556 4
C26A C23A C54A 51(3) 5_556 4
C42A C23A C54A 57(3) 8_556 4
C60A C23A C54A 124(3) 2 4
C2A C23A C54A 59(3) 3 4
C62A C23A C54A 68(4) 6_556 4
C49A C23A C54A 95(3) 5_556 4
C59A C23A C54A 147(4) 2 4
C45A C23A C44A 56(5) 4 8_556
C13A C23A C44A 67(3) 7_556 8_556
C26A C23A C44A 109(4) 5_556 8_556
C42A C23A C44A 106(4) 8_556 8_556
C60A C23A C44A 36(3) 2 8_556
C2A C23A C44A 110(4) 3 8_556
C62A C23A C44A 127(6) 6_556 8_556
C49A C23A C44A 100(5) 5_556 8_556
C59A C23A C44A 53(4) 2 8_556
C54A C23A C44A 160(3) 4 8_556
C45A C23A C61A 26(3) 4 6_556
C13A C23A C61A 94(5) 7_556 6_556
C26A C23A C61A 146(5) 5_556 6_556
C42A C23A C61A 129(7) 8_556 6_556
C60A C23A C61A 83(4) 2 6_556
C2A C23A C61A 114(5) 3 6_556
C62A C23A C61A 84(4) 6_556 6_556
C49A C23A C61A 56(3) 5_556 6_556
C59A C23A C61A 10(2) 2 6_556
C54A C23A C61A 151(3) 4 6_556
C44A C23A C61A 48(3) 8_556 6_556
C66A C24A C61A 89(5) 8_556 6_556
C66A C24A C59A 89(5) 8_556 2
C61A C24A C59A 22(3) 6_556 2
C66A C24A C12A 71(7) 8_556 3
C61A C24A C12A 89(6) 6_556 3
C59A C24A C12A 109(6) 2 3
C66A C24A C14A 91(5) 8_556 7_556
C61A C24A C14A 9(4) 6_556 7_556
C59A C24A C14A 31(5) 2 7_556
C12A C24A C14A 81(4) 3 7_556
C66A C24A C64A 42(4) 8_556 2
C61A C24A C64A 129(6) 6_556 2
C59A C24A C64A 131(6) 2 2
C12A C24A C64A 67(5) 3 2
C14A C24A C64A 129(6) 7_556 2
C66A C24A C44A 160(7) 8_556 8_556
C61A C24A C44A 75(5) 6_556 8_556
C59A C24A C44A 80(5) 2 8_556
C12A C24A C44A 96(4) 3 8_556
C14A C24A C44A 71(5) 7_556 8_556
C64A C24A C44A 147(4) 2 8_556
C66A C24A C51A 74(5) 8_556 5_556
C61A C24A C51A 157(7) 6_556 5_556
C59A C24A C51A 162(7) 2 5_556
C12A C24A C51A 71(3) 3 5_556
C14A C24A C51A 151(5) 7_556 5_556
C64A C24A C51A 32(4) 2 5_556
C44A C24A C51A 117(5) 8_556 5_556
C66A C24A C48A 30(3) 8_556 5_556
C61A C24A C48A 60(4) 6_556 5_556
C59A C24A C48A 60(4) 2 5_556
C12A C24A C48A 79(4) 3 5_556
C14A C24A C48A 63(4) 7_556 5_556
C64A C24A C48A 72(4) 2 5_556
C44A C24A C48A 135(4) 8_556 5_556
C51A C24A C48A 104(6) 5_556 5_556
C66A C24A C60A 151(4) 8_556 6_556
C61A C24A C60A 115(7) 6_556 6_556
C59A C24A C60A 119(5) 2 6_556
C12A C24A C60A 92(4) 3 6_556
C14A C24A C60A 109(7) 7_556 6_556
C64A C24A C60A 110(4) 2 6_556
C44A C24A C60A 40(3) 8_556 6_556
C51A C24A C60A 78(3) 5_556 6_556
C48A C24A C60A 169(5) 5_556 6_556
C66A C24A C15A 81(5) 8_556 7_556
C61A C24A C15A 133(6) 6_556 7_556
C59A C24A C15A 154(6) 2 7_556
C12A C24A C15A 44(3) 3 7_556
C14A C24A C15A 124(4) 7_556 7_556
C64A C24A C15A 46(4) 2 7_556
C44A C24A C15A 101(4) 8_556 7_556
C51A C24A C15A 30(3) 5_556 7_556
C48A C24A C15A 105(5) 5_556 7_556
C60A C24A C15A 71(3) 6_556 7_556
C66A C24A C45A 117(3) 8_556 4
C61A C24A C45A 34(5) 6_556 4
C59A C24A C45A 28(3) 2 4
C12A C24A C45A 114(4) 3 4
C14A C24A C45A 37(4) 7_556 4
C64A C24A C45A 159(4) 2 4
C44A C24A C45A 53(3) 8_556 4
C51A C24A C45A 168(5) 5_556 4
C48A C24A C45A 88(3) 5_556 4
C60A C24A C45A 91(3) 6_556 4
C15A C24A C45A 148(4) 7_556 4
C10A C25A C47A 92(8) 6_556 4
C10A C25A C25A 131(7) 6_556 7_556
C47A C25A C25A 88(5) 4 7_556
C10A C25A C48A 53(7) 6_556 5_556
C47A C25A C48A 120(5) 4 5_556
C25A C25A C48A 152(5) 7_556 5_556
C10A C25A C66A 67(8) 6_556 8_556
C47A C25A C66A 88(5) 4 8_556
C25A C25A C66A 162(4) 7_556 8_556
C48A C25A C66A 37(3) 5_556 8_556
C10A C25A C47A 112(6) 6_556 5_556
C47A C25A C47A 117(5) 4 5_556
C25A C25A C47A 33(3) 7_556 5_556
C48A C25A C47A 121(4) 5_556 5_556
C66A C25A C47A 154(5) 8_556 5_556
C10A C25A C65A 91(5) 6_556 8_556
C47A C25A C65A 172(5) 4 8_556
C25A C25A C65A 84(4) 7_556 8_556
C48A C25A C65A 68(3) 5_556 8_556
C66A C25A C65A 100(5) 8_556 8_556
C47A C25A C65A 54(3) 5_556 8_556
C10A C25A C11A 82(6) 6_556 3
C47A C25A C11A 13(5) 4 3
C25A C25A C11A 102(4) 7_556 3
C48A C25A C11A 106(4) 5_556 3
C66A C25A C11A 76(2) 8_556 3
C47A C25A C11A 130(4) 5_556 3
C65A C25A C11A 173(4) 8_556 3
C10A C25A C10A 116(9) 6_556 3
C47A C25A C10A 81(4) 4 3
C25A C25A C10A 16(2) 7_556 3
C48A C25A C10A 154(4) 5_556 3
C66A C25A C10A 169(3) 8_556 3
C47A C25A C10A 36(3) 5_556 3
C65A C25A C10A 91(4) 8_556 3
C11A C25A C10A 94(3) 3 3
C10A C25A C64A 80(7) 6_556 2
C47A C25A C64A 59(4) 4 2
C25A C25A C64A 138(4) 7_556 2
C48A C25A C64A 67(4) 5_556 2
C66A C25A C64A 30(2) 8_556 2
C47A C25A C64A 168(4) 5_556 2
C65A C25A C64A 129(5) 8_556 2
C11A C25A C64A 48.6(18) 3 2
C10A C25A C64A 138(3) 3 2
C10A C25A C46A 68(5) 6_556 4
C47A C25A C46A 150(6) 4 4
C25A C25A C46A 121(4) 7_556 4
C48A C25A C46A 31(3) 5_556 4
C66A C25A C46A 65(3) 8_556 4
C47A C25A C46A 91(4) 5_556 4
C65A C25A C46A 37(4) 8_556 4
C11A C25A C46A 137(3) 3 4
C10A C25A C46A 127(3) 3 4
C64A C25A C46A 95(3) 2 4
C10A C25A C29A 75(5) 6_556 7_556
C47A C25A C29A 166(6) 4 7_556
C25A C25A C29A 103(5) 7_556 7_556
C48A C25A C29A 49(3) 5_556 7_556
C66A C25A C29A 84(4) 8_556 7_556
C47A C25A C29A 72(3) 5_556 7_556
C65A C25A C29A 19(3) 8_556 7_556
C11A C25A C29A 154(4) 3 7_556
C10A C25A C29A 108(4) 3 7_556
C64A C25A C29A 114(4) 2 7_556
C46A C25A C29A 19(3) 4 7_556
C42A C26A C13A 51(7) 4 3
C42A C26A C2A 15(6) 4 7_556
C13A C26A C2A 66(6) 3 7_556
C42A C26A C23A 83(9) 4 5_556
C13A C26A C23A 59(5) 3 5_556
C2A C26A C23A 88(7) 7_556 5_556
C42A C26A C8A 117(9) 4 6_556
C13A C26A C8A 141(8) 3 6_556
C2A C26A C8A 109(5) 7_556 6_556
C23A C26A C8A 157(6) 5_556 6_556
C42A C26A C63A 100(8) 4 2
C13A C26A C63A 151(6) 3 2
C2A C26A C63A 86(5) 7_556 2
C23A C26A C63A 122(6) 5_556 2
C8A C26A C63A 48(4) 6_556 2
C42A C26A C54A 98(8) 4 8_556
C13A C26A C54A 139(5) 3 8_556
C2A C26A C54A 85(4) 7_556 8_556
C23A C26A C54A 93(5) 5_556 8_556
C8A C26A C54A 74(3) 6_556 8_556
C63A C26A C54A 29(4) 2 8_556
C42A C26A C31A 82(8) 4 3
C13A C26A C31A 132(5) 3 3
C2A C26A C31A 67(4) 7_556 3
C23A C26A C31A 111(5) 5_556 3
C8A C26A C31A 65(3) 6_556 3
C63A C26A C31A 20(2) 2 3
C54A C26A C31A 26(3) 8_556 3
C42A C26A C60A 93(8) 4 6_556
C13A C26A C60A 42(4) 3 6_556
C2A C26A C60A 107(6) 7_556 6_556
C23A C26A C60A 62(4) 5_556 6_556
C8A C26A C60A 123(5) 6_556 6_556
C63A C26A C60A 167(5) 2 6_556
C54A C26A C60A 151(7) 8_556 6_556
C31A C26A C60A 172(4) 3 6_556
C42A C26A C51A 140(10) 4 5_556
C13A C26A C51A 112(5) 3 5_556
C2A C26A C51A 145(6) 7_556 5_556
C23A C26A C51A 122(5) 5_556 5_556
C8A C26A C51A 48(4) 6_556 5_556
C63A C26A C51A 91(5) 2 5_556
C54A C26A C51A 109(5) 8_556 5_556
C31A C26A C51A 111(4) 3 5_556
C60A C26A C51A 77(3) 6_556 5_556
C42A C26A C45A 62(7) 4 8_556
C13A C26A C45A 38(3) 3 8_556
C2A C26A C45A 70(5) 7_556 8_556
C23A C26A C45A 24(4) 5_556 8_556
C8A C26A C45A 179(6) 6_556 8_556
C63A C26A C45A 132(5) 2 8_556
C54A C26A C45A 106(6) 8_556 8_556
C31A C26A C45A 115(4) 3 8_556
C60A C26A C45A 57(3) 6_556 8_556
C51A C26A C45A 132(4) 5_556 8_556
C42A C26A C15A 112(10) 4 7_556
C13A C26A C15A 93(5) 3 7_556
C2A C26A C15A 118(5) 7_556 7_556
C23A C26A C15A 130(5) 5_556 7_556
C8A C26A C15A 54(4) 6_556 7_556
C63A C26A C15A 102(5) 2 7_556
C54A C26A C15A 128(6) 8_556 7_556
C31A C26A C15A 117(3) 3 7_556
C60A C26A C15A 70(3) 6_556 7_556
C51A C26A C15A 29(3) 5_556 7_556
C45A C26A C15A 126(4) 8_556 7_556
C7A C27A C68A 105(6) 6_556 2
C7A C27A C63A 83(5) 6_556 2
C68A C27A C63A 167(6) 2 2
C7A C27A C31A 63(3) 6_556 3
C68A C27A C31A 168(6) 2 3
C63A C27A C31A 23(3) 2 3
C7A C27A C54A 59(4) 6_556 8_556
C68A C27A C54A 149(8) 2 8_556
C63A C27A C54A 30(3) 2 8_556
C31A C27A C54A 28(3) 3 8_556
C7A C27A C70A 172(5) 6_556 3
C68A C27A C70A 67(6) 2 3
C63A C27A C70A 105(3) 2 3
C31A C27A C70A 125(4) 3 3
C54A C27A C70A 128(4) 8_556 3
C7A C27A C39A 124(4) 6_556 4
C68A C27A C39A 21(3) 2 4
C63A C27A C39A 153(6) 2 4
C31A C27A C39A 167(5) 3 4
C54A C27A C39A 164(5) 8_556 4
C70A C27A C39A 48(4) 3 4
C7A C27A C18A 71(3) 6_556 7_556
C68A C27A C18A 35(4) 2 7_556
C63A C27A C18A 154(6) 2 7_556
C31A C27A C18A 133(3) 3 7_556
C54A C27A C18A 127(4) 8_556 7_556
C70A C27A C18A 101(4) 3 7_556
C39A C27A C18A 53(2) 4 7_556
C7A C27A C8A 114(5) 6_556 6_556
C68A C27A C8A 140(5) 2 6_556
C63A C27A C8A 31(4) 2 6_556
C31A C27A C8A 52(4) 3 6_556
C54A C27A C8A 58(3) 8_556 6_556
C70A C27A C8A 74(3) 3 6_556
C39A C27A C8A 122(4) 4 6_556
C18A C27A C8A 175(5) 7_556 6_556
C7A C27A C1A 19(4) 6_556 7_556
C68A C27A C1A 118(5) 2 7_556
C63A C27A C1A 72(4) 2 7_556
C31A C27A C1A 50(2) 3 7_556
C54A C27A C1A 55(3) 8_556 7_556
C70A C27A C1A 167(4) 3 7_556
C39A C27A C1A 133(3) 4 7_556
C18A C27A C1A 83(3) 7_556 7_556
C8A C27A C1A 102(4) 6_556 7_556
C7A C27A C38A 38(3) 6_556 4
C68A C27A C38A 69(5) 2 4
C63A C27A C38A 120(4) 2 4
C31A C27A C38A 99.2(15) 3 4
C54A C27A C38A 95(3) 8_556 4
C70A C27A C38A 135(4) 3 4
C39A C27A C38A 86(3) 4 4
C18A C27A C38A 34(3) 7_556 4
C8A C27A C38A 151(3) 6_556 4
C1A C27A C38A 49.8(17) 7_556 4
C7A C27A C55A 148(5) 6_556 8_556
C68A C27A C55A 96(4) 2 8_556
C63A C27A C55A 73(4) 2 8_556
C31A C27A C55A 96(3) 3 8_556
C54A C27A C55A 91(3) 8_556 8_556
C70A C27A C55A 37(2) 3 8_556
C39A C27A C55A 82(3) 4 8_556
C18A C27A C55A 131(4) 7_556 8_556
C8A C27A C55A 44.2(17) 6_556 8_556
C1A C27A C55A 144(4) 7_556 8_556
C38A C27A C55A 160(4) 4 8_556
C17A C28A C67A 77(10) 7_556 2
C17A C28A C34A 75(10) 7_556 3
C67A C28A C34A 57(4) 2 3
C17A C28A C50A 110(10) 7_556 5_556
C67A C28A C50A 122(9) 2 5_556
C34A C28A C50A 174(6) 3 5_556
C17A C28A C56A 124(10) 7_556 8_556
C67A C28A C56A 62(6) 2 8_556
C34A C28A C56A 106(4) 3 8_556
C50A C28A C56A 70(4) 5_556 8_556
C17A C28A C39A 63(10) 7_556 4
C67A C28A C39A 132(7) 2 4
C34A C28A C39A 88(6) 3 4
C50A C28A C39A 96(4) 5_556 4
C56A C28A C39A 165(4) 8_556 4
C17A C28A C70A 79(10) 7_556 3
C67A C28A C70A 146(10) 2 3
C34A C28A C70A 137(5) 3 3
C50A C28A C70A 47(4) 5_556 3
C56A C28A C70A 116(4) 8_556 3
C39A C28A C70A 50(2) 4 3
C17A C28A C40A 79(10) 7_556 4
C67A C28A C40A 37(7) 2 4
C34A C28A C40A 20(4) 3 4
C50A C28A C40A 157(5) 5_556 4
C56A C28A C40A 88(4) 8_556 4
C39A C28A C40A 107(3) 4 4
C70A C28A C40A 154(3) 3 4
C17A C28A C4A 77(10) 7_556 6_556
C67A C28A C4A 45(7) 2 6_556
C34A C28A C4A 101(4) 3 6_556
C50A C28A C4A 80(4) 5_556 6_556
C56A C28A C4A 47(3) 8_556 6_556
C39A C28A C4A 136(5) 4 6_556
C70A C28A C4A 107(5) 3 6_556
C40A C28A C4A 82(4) 4 6_556
C17A C28A C52A 99(10) 7_556 5_556
C67A C28A C52A 116(8) 2 5_556
C34A C28A C52A 61(4) 3 5_556
C50A C28A C52A 119(7) 5_556 5_556
C56A C28A C52A 131(5) 8_556 5_556
C39A C28A C52A 52(4) 4 5_556
C70A C28A C52A 91(3) 3 5_556
C40A C28A C52A 79(3) 4 5_556
C4A C28A C52A 161(5) 6_556 5_556
C17A C28A C68A 80(10) 7_556 2
C67A C28A C68A 143(7) 2 2
C34A C28A C68A 89(5) 3 2
C50A C28A C68A 93(5) 5_556 2
C56A C28A C68A 153(5) 8_556 2
C39A C28A C68A 18(3) 4 2
C70A C28A C68A 52.2(14) 3 2
C40A C28A C68A 110(2) 4 2
C4A C28A C68A 152(6) 6_556 2
C52A C28A C68A 40(4) 5_556 2
C17A C28A C5A 68(10) 7_556 6_556
C67A C28A C5A 50(6) 2 6_556
C34A C28A C5A 10(3) 3 6_556
C50A C28A C5A 172(6) 5_556 6_556
C56A C28A C5A 105(5) 8_556 6_556
C39A C28A C5A 90(4) 4 6_556
C70A C28A C5A 138(4) 3 6_556
C40A C28A C5A 17(2) 4 6_556
C4A C28A C5A 92(3) 6_556 6_556
C52A C28A C5A 69(3) 5_556 6_556
C68A C28A C5A 95(3) 2 6_556
C46A C29A C65A 123(10) 5_556 2
C46A C29A C56A 94(8) 5_556 8_556
C65A C29A C56A 109(9) 2 8_556
C46A C29A C48A 36(7) 5_556 4
C65A C29A C48A 93(6) 2 4
C56A C29A C48A 125(5) 8_556 4
C46A C29A C4A 103(9) 5_556 6_556
C65A C29A C4A 132(8) 2 6_556
C56A C29A C4A 50(3) 8_556 6_556
C48A C29A C4A 135(5) 4 6_556
C46A C29A C16A 167(9) 5_556 7_556
C65A C29A C16A 43(6) 2 7_556
C56A C29A C16A 90(4) 8_556 7_556
C48A C29A C16A 134(4) 4 7_556
C4A C29A C16A 89(4) 6_556 7_556
C46A C29A C10A 72(7) 5_556 3
C65A C29A C10A 66(6) 2 3
C56A C29A C10A 156(5) 8_556 3
C48A C29A C10A 36(3) 4 3
C4A C29A C10A 151(4) 6_556 3
C16A C29A C10A 100(3) 7_556 3
C46A C29A C25A 80(6) 5_556 7_556
C65A C29A C25A 49(6) 2 7_556
C56A C29A C25A 140(4) 8_556 7_556
C48A C29A C25A 45(3) 4 7_556
C4A C29A C25A 170(4) 6_556 7_556
C16A C29A C25A 89(5) 7_556 7_556
C10A C29A C25A 21(3) 3 7_556
C46A C29A C50A 140(8) 5_556 5_556
C65A C29A C50A 71(7) 2 5_556
C56A C29A C50A 48(2) 8_556 5_556
C48A C29A C50A 154(5) 4 5_556
C4A C29A C50A 65(3) 6_556 5_556
C16A C29A C50A 42(2) 7_556 5_556
C10A C29A C50A 137(4) 3 5_556
C25A C29A C50A 119(5) 7_556 5_556
C46A C29A C9A 168(8) 5_556 6_556
C65A C29A C9A 46(6) 2 6_556
C56A C29A C9A 95(4) 8_556 6_556
C48A C29A C9A 132(3) 4 6_556
C4A C29A C9A 89(4) 6_556 6_556
C16A C29A C9A 7(2) 7_556 6_556
C10A C29A C9A 97(2) 3 6_556
C25A C29A C9A 88(4) 7_556 6_556
C50A C29A C9A 48(3) 5_556 6_556
C46A C29A C47A 126(7) 5_556 4
C65A C29A C47A 18(7) 2 4
C56A C29A C47A 124(4) 8_556 4
C48A C29A C47A 91(2) 4 4
C4A C29A C47A 131(5) 6_556 4
C16A C29A C47A 43(2) 7_556 4
C10A C29A C47A 58(2) 3 4
C25A C29A C47A 46(3) 7_556 4
C50A C29A C47A 80(3) 5_556 4
C9A C29A C47A 42.1(18) 6_556 4
C46A C29A C11A 151(7) 5_556 3
C65A C29A C11A 34(6) 2 3
C56A C29A C11A 109(3) 8_556 3
C48A C29A C11A 116(3) 4 3
C4A C29A C11A 105(4) 6_556 3
C16A C29A C11A 20(2) 7_556 3
C10A C29A C11A 80.5(19) 3 3
C25A C29A C11A 72(3) 7_556 3
C50A C29A C11A 62(2) 5_556 3
C9A C29A C11A 16.6(18) 6_556 3
C47A C29A C11A 26.2(17) 4 3
C57A C30A C53A 106(10) 8_556 5_556
C57A C30A C69A 136(9) 8_556 4
C53A C30A C69A 40(4) 5_556 4
C57A C30A C21A 83(7) 8_556 7_556
C53A C30A C21A 114(5) 5_556 7_556
C69A C30A C21A 131(6) 4 7_556
C57A C30A C5A 54(9) 8_556 6_556
C53A C30A C5A 154(5) 5_556 6_556
C69A C30A C5A 141(4) 4 6_556
C21A C30A C5A 82(4) 7_556 6_556
C57A C30A C40A 49(9) 8_556 4
C53A C30A C40A 154(6) 5_556 4
C69A C30A C40A 163(5) 4 4
C21A C30A C40A 60(4) 7_556 4
C5A C30A C40A 23(3) 6_556 4
C57A C30A C1A 154(7) 8_556 6_556
C53A C30A C1A 83(5) 5_556 6_556
C69A C30A C1A 65(5) 4 6_556
C21A C30A C1A 71(4) 7_556 6_556
C5A C30A C1A 123(4) 6_556 6_556
C40A C30A C1A 116(4) 4 6_556
C57A C30A C41A 109(8) 8_556 2
C53A C30A C41A 114(4) 5_556 2
C69A C30A C41A 111(6) 4 2
C21A C30A C41A 28(3) 7_556 2
C5A C30A C41A 90(4) 6_556 2
C40A C30A C41A 74(2) 4 2
C1A C30A C41A 47(3) 6_556 2
C57A C30A C22A 118(9) 8_556 7_556
C53A C30A C22A 19(3) 5_556 7_556
C69A C30A C22A 22(3) 4 7_556
C21A C30A C22A 127(5) 7_556 7_556
C5A C30A C22A 150(4) 6_556 7_556
C40A C30A C22A 167(5) 4 7_556
C1A C30A C22A 77(5) 6_556 7_556
C41A C30A C22A 118(5) 2 7_556
C57A C30A C34A 28(7) 8_556 3
C53A C30A C34A 134(6) 5_556 3
C69A C30A C34A 154(3) 4 3
C21A C30A C34A 75(5) 7_556 3
C5A C30A C34A 28(3) 6_556 3
C40A C30A C34A 23(4) 4 3
C1A C30A C34A 139(5) 6_556 3
C41A C30A C34A 94(5) 2 3
C22A C30A C34A 144(4) 7_556 3
C57A C30A C33A 72(7) 8_556 3
C53A C30A C33A 70(3) 5_556 3
C69A C30A C33A 70(2) 4 3
C21A C30A C33A 154(5) 7_556 3
C5A C30A C33A 87(4) 6_556 3
C40A C30A C33A 104(4) 4 3
C1A C30A C33A 134(3) 6_556 3
C41A C30A C33A 176(5) 2 3
C22A C30A C33A 65(2) 7_556 3
C34A C30A C33A 85(3) 3 3
C57A C30A C7A 145(9) 8_556 8_556
C53A C30A C7A 56(3) 5_556 8_556
C69A C30A C7A 51(4) 4 8_556
C21A C30A C7A 80(4) 7_556 8_556
C5A C30A C7A 150(4) 6_556 8_556
C40A C30A C7A 137(3) 4 8_556
C1A C30A C7A 28(2) 6_556 8_556
C41A C30A C7A 63(3) 2 8_556
C22A C30A C7A 55(4) 7_556 8_556
C34A C30A C7A 154(3) 3 8_556
C33A C30A C7A 119(3) 3 8_556
C63A C31A C54A 69(10) 3 5_556
C63A C31A C7A 107(10) 3 8_556
C54A C31A C7A 71(5) 5_556 8_556
C63A C31A C27A 65(7) 3 4
C54A C31A C27A 80(8) 5_556 4
C7A C31A C27A 49(3) 8_556 4
C63A C31A C1A 144(9) 3 6_556
C54A C31A C1A 89(5) 5_556 6_556
C7A C31A C1A 38(3) 8_556 6_556
C27A C31A C1A 84(3) 4 6_556
C63A C31A C2A 91(6) 3 6_556
C54A C31A C2A 99(7) 5_556 6_556
C7A C31A C2A 154(7) 8_556 6_556
C27A C31A C2A 155(5) 4 6_556
C1A C31A C2A 121(7) 6_556 6_556
C63A C31A C8A 24(6) 3 8_556
C54A C31A C8A 89(6) 5_556 8_556
C7A C31A C8A 127(7) 8_556 8_556
C27A C31A C8A 80(5) 4 8_556
C1A C31A C8A 164(7) 6_556 8_556
C2A C31A C8A 75(3) 6_556 8_556
C63A C31A C42A 69(5) 3 2
C54A C31A C42A 84(4) 5_556 2
C7A C31A C42A 154(5) 8_556 2
C27A C31A C42A 134(5) 4 2
C1A C31A C42A 139(6) 6_556 2
C2A C31A C42A 24(3) 6_556 2
C8A C31A C42A 56(4) 8_556 2
C63A C31A C26A 54(5) 3 4
C54A C31A C26A 73(5) 5_556 4
C7A C31A C26A 144(4) 8_556 4
C27A C31A C26A 119(4) 4 4
C1A C31A C26A 147(5) 6_556 4
C2A C31A C26A 40(4) 6_556 4
C8A C31A C26A 46(3) 8_556 4
C42A C31A C26A 16(3) 2 4
C63A C31A C41A 143(8) 3 2
C54A C31A C41A 77(7) 5_556 2
C7A C31A C41A 75(4) 8_556 2
C27A C31A C41A 124(4) 4 2
C1A C31A C41A 45(3) 6_556 2
C2A C31A C41A 79(5) 6_556 2
C8A C31A C41A 148(5) 8_556 2
C42A C31A C41A 93(4) 2 2
C26A C31A C41A 102(4) 4 2
C63A C31A C62A 115(6) 3 3
C54A C31A C62A 67(7) 5_556 3
C7A C31A C62A 102(3) 8_556 3
C27A C31A C62A 143(3) 4 3
C1A C31A C62A 79(4) 6_556 3
C2A C31A C62A 53(5) 6_556 3
C8A C31A C62A 115(4) 8_556 3
C42A C31A C62A 61(3) 2 3
C26A C31A C62A 68(3) 4 3
C41A C31A C62A 33.9(16) 2 3
C63A C31A C21A 128(8) 3 7_556
C54A C31A C21A 60(6) 5_556 7_556
C7A C31A C21A 69(4) 8_556 7_556
C27A C31A C21A 115(4) 4 7_556
C1A C31A C21A 49(3) 6_556 7_556
C2A C31A C21A 85(4) 6_556 7_556
C8A C31A C21A 140(4) 8_556 7_556
C42A C31A C21A 93(3) 2 7_556
C26A C31A C21A 97(3) 4 7_556
C41A C31A C21A 17(2) 2 7_556
C62A C31A C21A 32.9(16) 3 7_556
C37A C32A C36A 28(9) 2 4
C37A C32A C35A 77(10) 2 3
C36A C32A C35A 76(8) 4 3
C37A C32A C22A 150(10) 2 7_556
C36A C32A C22A 145(7) 4 7_556
C35A C32A C22A 75(4) 3 7_556
C37A C32A C19A 79(10) 2 7_556
C36A C32A C19A 69(4) 4 7_556
C35A C32A C19A 141(6) 3 7_556
C22A C32A C19A 130(6) 7_556 7_556
C37A C32A C33A 113(10) 2 3
C36A C32A C33A 117(3) 4 3
C35A C32A C33A 166(7) 3 3
C22A C32A C33A 94(5) 7_556 3
C19A C32A C33A 53(3) 7_556 3
C37A C32A C20A 45(10) 2 8_556
C36A C32A C20A 19(4) 4 8_556
C35A C32A C20A 66(5) 3 8_556
C22A C32A C20A 127(4) 7_556 8_556
C19A C32A C20A 75(4) 7_556 8_556
C33A C32A C20A 128(4) 3 8_556
C37A C32A C69A 146(10) 2 4
C36A C32A C69A 165(7) 4 4
C35A C32A C69A 89(2) 3 4
C22A C32A C69A 27(3) 7_556 4
C19A C32A C69A 127(4) 7_556 4
C33A C32A C69A 77(5) 3 4
C20A C32A C69A 152(4) 8_556 4
C37A C32A C53A 172(10) 2 5_556
C36A C32A C53A 155(6) 4 5_556
C35A C32A C53A 97(4) 3 5_556
C22A C32A C53A 23(3) 7_556 5_556
C19A C32A C53A 109(5) 7_556 5_556
C33A C32A C53A 73(4) 3 5_556
C20A C32A C53A 137(5) 8_556 5_556
C69A C32A C53A 28(3) 4 5_556
C37A C32A C58A 103(10) 2 8_556
C36A C32A C58A 93(4) 4 8_556
C35A C32A C58A 157(6) 3 8_556
C22A C32A C58A 107(4) 7_556 8_556
C19A C32A C58A 25(3) 7_556 8_556
C33A C32A C58A 34(2) 3 8_556
C20A C32A C58A 97(4) 8_556 8_556
C69A C32A C58A 102(4) 4 8_556
C53A C32A C58A 85(3) 5_556 8_556
C37A C32A C19A 63(10) 2 6_556
C36A C32A C19A 46(5) 4 6_556
C35A C32A C19A 40(5) 3 6_556
C22A C32A C19A 99(3) 7_556 6_556
C19A C32A C19A 102(4) 7_556 6_556
C33A C32A C19A 153(4) 3 6_556
C20A C32A C19A 30(2) 8_556 6_556
C69A C32A C19A 122(3) 4 6_556
C53A C32A C19A 115(3) 5_556 6_556
C58A C32A C19A 119(3) 8_556 6_556
C37A C32A C58A 86(10) 2 5_556
C36A C32A C58A 71(6) 4 5_556
C35A C32A C58A 30(4) 3 5_556
C22A C32A C58A 74(4) 7_556 5_556
C19A C32A C58A 119(4) 7_556 5_556
C33A C32A C58A 155(4) 3 5_556
C20A C32A C58A 54(4) 8_556 5_556
C69A C32A C58A 97(2) 4 5_556
C53A C32A C58A 91(3) 5_556 5_556
C58A C32A C58A 128(5) 8_556 5_556
C19A C32A C58A 25(3) 6_556 5_556
C58A C33A C19A 43(4) 5_556 6_556
C58A C33A C32A 96(4) 5_556 4
C19A C33A C32A 61(3) 6_556 4
C58A C33A C6A 56(6) 5_556 8_556
C19A C33A C6A 88(4) 6_556 8_556
C32A C33A C6A 149(5) 4 8_556
C58A C33A C37A 93(5) 5_556 3
C19A C33A C37A 53(4) 6_556 3
C32A C33A C37A 16(3) 4 3
C6A C33A C37A 138(4) 8_556 3
C58A C33A C52A 64(3) 5_556 7_556
C19A C33A C52A 106(5) 6_556 7_556
C32A C33A C52A 141(4) 4 7_556
C6A C33A C52A 42(3) 8_556 7_556
C37A C33A C52A 150(4) 3 7_556
C58A C33A C57A 111(4) 5_556 5_556
C19A C33A C57A 140(5) 6_556 5_556
C32A C33A C57A 106(5) 4 5_556
C6A C33A C57A 97(3) 8_556 5_556
C37A C33A C57A 121(4) 3 5_556
C52A C33A C57A 58(3) 7_556 5_556
C58A C33A C35A 35(4) 5_556 3
C19A C33A C35A 43(3) 6_556 3
C32A C33A C35A 103.2(17) 4 3
C6A C33A C35A 47(4) 8_556 3
C37A C33A C35A 92(3) 3 3
C52A C33A C35A 79(3) 7_556 3
C57A C33A C35A 137(4) 5_556 3
C58A C33A C53A 108(6) 5_556 7_556
C19A C33A C53A 107(4) 6_556 7_556
C32A C33A C53A 62(4) 4 7_556
C6A C33A C53A 134(4) 8_556 7_556
C37A C33A C53A 77(3) 3 7_556
C52A C33A C53A 92(3) 7_556 7_556
C57A C33A C53A 45(2) 5_556 7_556
C35A C33A C53A 141(4) 3 7_556
C58A C33A C69A 131(6) 5_556 2
C19A C33A C69A 115(5) 6_556 2
C32A C33A C69A 57(4) 4 2
C6A C33A C69A 150(4) 8_556 2
C37A C33A C69A 70.1(16) 3 2
C52A C33A C69A 110(3) 7_556 2
C57A C33A C69A 54(3) 5_556 2
C35A C33A C69A 158(4) 3 2
C53A C33A C69A 25(2) 7_556 2
C58A C33A C30A 124(4) 5_556 4
C19A C33A C30A 140(4) 6_556 4
C32A C33A C30A 92(4) 4 4
C6A C33A C30A 113(4) 8_556 4
C37A C33A C30A 106.8(15) 3 4
C52A C33A C30A 76(3) 7_556 4
C57A C33A C30A 17(2) 5_556 4
C35A C33A C30A 154(3) 3 4
C53A C33A C30A 34.9(19) 7_556 4
C69A C33A C30A 37.1(11) 2 4
C58A C33A C36A 81(4) 5_556 2
C19A C33A C36A 41(3) 6_556 2
C32A C33A C36A 23.1(12) 4 2
C6A C33A C36A 128(5) 8_556 2
C37A C33A C36A 12(3) 3 2
C52A C33A C36A 141(4) 7_556 2
C57A C33A C36A 128(5) 5_556 2
C35A C33A C36A 80.8(18) 3 2
C53A C33A C36A 83(4) 7_556 2
C69A C33A C36A 80(4) 2 2
C30A C33A C36A 115(3) 4 2
C40A C34A C5A 40(6) 2 8_556
C40A C34A C67A 88(9) 2 3
C5A C34A C67A 120(7) 8_556 3
C40A C34A C17A 130(10) 2 6_556
C5A C34A C17A 146(7) 8_556 6_556
C67A C34A C17A 43(4) 3 6_556
C40A C34A C28A 130(7) 2 4
C5A C34A C28A 159(7) 8_556 4
C67A C34A C28A 43(4) 3 4
C17A C34A C28A 15(4) 6_556 4
C40A C34A C57A 59(8) 2 5_556
C5A C34A C57A 60(5) 8_556 5_556
C67A C34A C57A 128(6) 3 5_556
C17A C34A C57A 152(6) 6_556 5_556
C28A C34A C57A 137(6) 4 5_556
C40A C34A C52A 138(9) 2 7_556
C5A C34A C52A 114(5) 8_556 7_556
C67A C34A C52A 126(5) 3 7_556
C17A C34A C52A 90(6) 6_556 7_556
C28A C34A C52A 85(5) 4 7_556
C57A C34A C52A 79(3) 5_556 7_556
C40A C34A C39A 162(8) 2 2
C5A C34A C39A 127(6) 8_556 2
C67A C34A C39A 93(4) 3 2
C17A C34A C39A 50(5) 6_556 2
C28A C34A C39A 55(5) 4 2
C57A C34A C39A 131(5) 5_556 2
C52A C34A C39A 52(3) 7_556 2
C40A C34A C30A 48(8) 2 4
C5A C34A C30A 49(5) 8_556 4
C67A C34A C30A 126(6) 3 4
C17A C34A C30A 161(5) 6_556 4
C28A C34A C30A 147(5) 4 4
C57A C34A C30A 13(3) 5_556 4
C52A C34A C30A 90(4) 7_556 4
C39A C34A C30A 139(4) 2 4
C40A C34A C21A 34(5) 2 6_556
C5A C34A C21A 68(6) 8_556 6_556
C67A C34A C21A 84(6) 3 6_556
C17A C34A C21A 123(5) 6_556 6_556
C28A C34A C21A 114(4) 4 6_556
C57A C34A C21A 46(4) 5_556 6_556
C52A C34A C21A 118(5) 7_556 6_556
C39A C34A C21A 164(4) 2 6_556
C30A C34A C21A 42(3) 4 6_556
C40A C34A C56A 90(6) 2 5_556
C5A C34A C56A 130(7) 8_556 5_556
C67A C34A C56A 26(4) 3 5_556
C17A C34A C56A 52(4) 6_556 5_556
C28A C34A C56A 43(3) 4 5_556
C57A C34A C56A 108(5) 5_556 5_556
C52A C34A C56A 111(4) 7_556 5_556
C39A C34A C56A 98(4) 2 5_556
C30A C34A C56A 111(4) 4 5_556
C21A C34A C56A 72(3) 6_556 5_556
C40A C34A C68A 168(6) 2 3
C5A C34A C68A 128(6) 8_556 3
C67A C34A C68A 102(5) 3 3
C17A C34A C68A 59(6) 6_556 3
C28A C34A C68A 61(5) 4 3
C57A C34A C68A 116(3) 5_556 3
C52A C34A C68A 37(3) 7_556 3
C39A C34A C68A 16(3) 2 3
C30A C34A C68A 126(2) 4 3
C21A C34A C68A 151(4) 6_556 3
C56A C34A C68A 101(4) 5_556 3
C32A C35A C37A 28(6) 4 3
C32A C35A C58A 124(6) 4 7_556
C37A C35A C58A 126(5) 3 7_556
C32A C35A C36A 46(6) 4 2
C37A C35A C36A 24(2) 3 2
C58A C35A C36A 105(6) 7_556 2
C32A C35A C19A 109(7) 4 8_556
C37A C35A C19A 96(5) 3 8_556
C58A C35A C19A 40(4) 7_556 8_556
C36A C35A C19A 71(6) 2 8_556
C32A C35A C6A 146(5) 4 5_556
C37A C35A C6A 173(6) 3 5_556
C58A C35A C6A 58(3) 7_556 5_556
C36A C35A C6A 162(6) 2 5_556
C19A C35A C6A 91(5) 8_556 5_556
C32A C35A C20A 72(6) 4 5_556
C37A C35A C20A 55(3) 3 5_556
C58A C35A C20A 76(5) 7_556 5_556
C36A C35A C20A 30(4) 2 5_556
C19A C35A C20A 41(3) 8_556 5_556
C6A C35A C20A 131(5) 5_556 5_556
C32A C35A C22A 61(3) 4 6_556
C37A C35A C22A 88(5) 3 6_556
C58A C35A C22A 101(5) 7_556 6_556
C36A C35A C22A 104(5) 2 6_556
C19A C35A C22A 130(6) 8_556 6_556
C6A C35A C22A 85(4) 5_556 6_556
C20A C35A C22A 121(5) 5_556 6_556
C32A C35A C38A 89(2) 4 3
C37A C35A C38A 112(5) 3 3
C58A C35A C38A 105(4) 7_556 3
C36A C35A C38A 135(5) 2 3
C19A C35A C38A 145(5) 8_556 3
C6A C35A C38A 60(3) 5_556 3
C20A C35A C38A 158(4) 5_556 3
C22A C35A C38A 37(2) 6_556 3
C32A C35A C33A 148(6) 4 4
C37A C35A C33A 135(3) 3 4
C58A C35A C33A 30(3) 7_556 4
C36A C35A C33A 111(4) 2 4
C19A C35A C33A 41(3) 8_556 4
C6A C35A C33A 52(4) 5_556 4
C20A C35A C33A 81(2) 5_556 4
C22A C35A C33A 125(4) 6_556 4
C38A C35A C33A 112(4) 3 4
C32A C35A C18A 123(4) 4 8_556
C37A C35A C18A 148(5) 3 8_556
C58A C35A C18A 77(4) 7_556 8_556
C36A C35A C18A 168(5) 2 8_556
C19A C35A C18A 114(5) 8_556 8_556
C6A C35A C18A 25(2) 5_556 8_556
C20A C35A C18A 153(4) 5_556 8_556
C22A C35A C18A 63(2) 6_556 8_556
C38A C35A C18A 35(3) 3 8_556
C33A C35A C18A 77(4) 4 8_556
C32A C35A C69A 58.2(17) 4 2
C37A C35A C69A 83(6) 3 2
C58A C35A C69A 119(4) 7_556 2
C36A C35A C69A 104(6) 2 2
C19A C35A C69A 149(5) 8_556 2
C6A C35A C69A 90(4) 5_556 2
C20A C35A C69A 128(5) 5_556 2
C22A C35A C69A 20(3) 6_556 2
C38A C35A C69A 31.3(12) 3 2
C33A C35A C69A 139(4) 4 2
C18A C35A C69A 65(3) 8_556 2
C37A C36A C20A 156(10) 4 6_556
C37A C36A C32A 28(6) 4 3
C20A C36A C32A 138(8) 6_556 3
C37A C36A C35A 62(5) 4 2
C20A C36A C35A 94(7) 6_556 2
C32A C36A C35A 59(7) 3 2
C37A C36A C19A 83(9) 4 5_556
C20A C36A C19A 114(7) 6_556 5_556
C32A C36A C19A 73(4) 3 5_556
C35A C36A C19A 130(5) 2 5_556
C37A C36A C19A 120(8) 4 7_556
C20A C36A C19A 37(5) 6_556 7_556
C32A C36A C19A 108(6) 3 7_556
C35A C36A C19A 58(4) 2 7_556
C19A C36A C19A 136(6) 5_556 7_556
C37A C36A C20A 120(10) 4 7_556
C20A C36A C20A 81(8) 6_556 7_556
C32A C36A C20A 113(5) 3 7_556
C35A C36A C20A 161(5) 2 7_556
C19A C36A C20A 40(4) 5_556 7_556
C19A C36A C20A 116(5) 7_556 7_556
C37A C36A C58A 97(8) 4 8_556
C20A C36A C58A 60(6) 6_556 8_556
C32A C36A C58A 83(5) 3 8_556
C35A C36A C58A 38(4) 2 8_556
C19A C36A C58A 128(5) 5_556 8_556
C19A C36A C58A 26(3) 7_556 8_556
C20A C36A C58A 129(4) 7_556 8_556
C37A C36A C33A 46(8) 4 2
C20A C36A C33A 146(7) 6_556 2
C32A C36A C33A 39(2) 3 2
C35A C36A C33A 98(5) 2 2
C19A C36A C33A 37(3) 5_556 2
C19A C36A C33A 142(4) 7_556 2
C20A C36A C33A 77(4) 7_556 2
C58A C36A C33A 118(3) 8_556 2
C37A C36A C22A 43(6) 4 5_556
C20A C36A C22A 118(6) 6_556 5_556
C32A C36A C22A 21(4) 3 5_556
C35A C36A C22A 42(3) 2 5_556
C19A C36A C22A 87(4) 5_556 5_556
C19A C36A C22A 87(3) 7_556 5_556
C20A C36A C22A 125(5) 7_556 5_556
C58A C36A C22A 62(3) 8_556 5_556
C33A C36A C22A 59(3) 2 5_556
C37A C36A C58A 75(9) 4 6_556
C20A C36A C58A 118(7) 6_556 6_556
C32A C36A C58A 62(4) 3 6_556
C35A C36A C58A 118(5) 2 6_556
C19A C36A C58A 12(3) 5_556 6_556
C19A C36A C58A 133(4) 7_556 6_556
C20A C36A C58A 51(2) 7_556 6_556
C58A C36A C58A 120(4) 8_556 6_556
C33A C36A C58A 30(2) 2 6_556
C22A C36A C58A 76(3) 5_556 6_556
C37A C36A C36A 152(10) 4 4
C20A C36A C36A 13(5) 6_556 4
C32A C36A C36A 144(5) 3 4
C35A C36A C36A 92(6) 2 4
C19A C36A C36A 124(3) 5_556 4
C19A C36A C36A 37(3) 7_556 4
C20A C36A C36A 88(3) 7_556 4
C58A C36A C36A 62(3) 8_556 4
C33A C36A C36A 159(3) 2 4
C22A C36A C36A 123(3) 5_556 4
C58A C36A C36A 130(3) 6_556 4
C36A C37A C32A 124(10) 3 2
C36A C37A C35A 94(5) 3 4
C32A C37A C35A 76(10) 2 4
C36A C37A C20A 14(6) 3 7_556
C32A C37A C20A 118(10) 2 7_556
C35A C37A C20A 80(3) 4 7_556
C36A C37A C19A 76(10) 3 8_556
C32A C37A C19A 80(10) 2 8_556
C35A C37A C19A 142(5) 4 8_556
C20A C37A C19A 86(5) 7_556 8_556
C36A C37A C33A 122(10) 3 4
C32A C37A C33A 51(9) 2 4
C35A C37A C33A 126(5) 4 4
C20A C37A C33A 131(5) 7_556 4
C19A C37A C33A 46(4) 8_556 4
C36A C37A C19A 46(7) 3 5_556
C32A C37A C19A 102(10) 2 5_556
C35A C37A C19A 48(3) 4 5_556
C20A C37A C19A 32(3) 7_556 5_556
C19A C37A C19A 112(6) 8_556 5_556
C33A C37A C19A 143(4) 4 5_556
C36A C37A C22A 126(8) 3 8_556
C32A C37A C22A 22(10) 2 8_556
C35A C37A C22A 55(4) 4 8_556
C20A C37A C22A 115(5) 7_556 8_556
C19A C37A C22A 101(4) 8_556 8_556
C33A C37A C22A 71(3) 4 8_556
C19A C37A C22A 90(3) 5_556 8_556
C36A C37A C20A 46(9) 3 5_556
C32A C37A C20A 109(10) 2 5_556
C35A C37A C20A 135(5) 4 5_556
C20A C37A C20A 59(5) 7_556 5_556
C19A C37A C20A 33(3) 8_556 5_556
C33A C37A C20A 79(3) 4 5_556
C19A C37A C20A 89(4) 5_556 5_556
C22A C37A C20A 127(4) 8_556 5_556
C36A C37A C58A 69(7) 3 6_556
C32A C37A C58A 80(10) 2 6_556
C35A C37A C58A 29(3) 4 6_556
C20A C37A C58A 55(4) 7_556 6_556
C19A C37A C58A 118(4) 8_556 6_556
C33A C37A C58A 128(3) 4 6_556
C19A C37A C58A 25(3) 5_556 6_556
C22A C37A C58A 65(3) 8_556 6_556
C20A C37A C58A 107(3) 5_556 6_556
C36A C37A C58A 91(9) 3 7_556
C32A C37A C58A 63(10) 2 7_556
C35A C37A C58A 133(4) 4 7_556
C20A C37A C58A 100(5) 7_556 7_556
C19A C37A C58A 18(4) 8_556 7_556
C33A C37A C58A 31(2) 4 7_556
C19A C37A C58A 119(3) 5_556 7_556
C22A C37A C58A 85(3) 8_556 7_556
C20A C37A C58A 50.5(19) 5_556 7_556
C58A C37A C58A 117(4) 6_556 7_556
C36A C37A C69A 146(8) 3 3
C32A C37A C69A 27(10) 2 3
C35A C37A C69A 67(5) 4 3
C20A C37A C69A 135(5) 7_556 3
C19A C37A C69A 101(3) 8_556 3
C33A C37A C69A 60.5(15) 4 3
C19A C37A C69A 109(4) 5_556 3
C22A C37A C69A 21(3) 8_556 3
C20A C37A C69A 133(3) 5_556 3
C58A C37A C69A 84(3) 6_556 3
C58A C37A C69A 83(2) 7_556 3
C69A C38A C22A 43(4) 3 8_556
C69A C38A C18A 157(7) 3 5_556
C22A C38A C18A 115(8) 8_556 5_556
C69A C38A C7A 85(6) 3 7_556
C22A C38A C7A 96(7) 8_556 7_556
C18A C38A C7A 95(5) 5_556 7_556
C69A C38A C53A 31(3) 3 6_556
C22A C38A C53A 26(4) 8_556 6_556
C18A C38A C53A 128(6) 5_556 6_556
C7A C38A C53A 73(5) 7_556 6_556
C69A C38A C6A 131(5) 3 7_556
C22A C38A C6A 90(6) 8_556 7_556
C18A C38A C6A 33(3) 5_556 7_556
C7A C38A C6A 120(5) 7_556 7_556
C53A C38A C6A 113(4) 6_556 7_556
C69A C38A C1A 65(5) 3 5_556
C22A C38A C1A 97(5) 8_556 5_556
C18A C38A C1A 124(5) 5_556 5_556
C7A C38A C1A 34(2) 7_556 5_556
C53A C38A C1A 71(4) 6_556 5_556
C6A C38A C1A 154(4) 7_556 5_556
C69A C38A C35A 86(2) 3 4
C22A C38A C35A 56(4) 8_556 4
C18A C38A C35A 82(6) 5_556 4
C7A C38A C35A 145(5) 7_556 4
C53A C38A C35A 82(3) 6_556 4
C6A C38A C35A 49(4) 7_556 4
C1A C38A C35A 151(4) 5_556 4
C69A C38A C68A 143(4) 3 4
C22A C38A C68A 112(5) 8_556 4
C18A C38A C68A 27(3) 5_556 4
C7A C38A C68A 68(4) 7_556 4
C53A C38A C68A 113(4) 6_556 4
C6A C38A C68A 55.0(19) 7_556 4
C1A C38A C68A 99(4) 5_556 4
C35A C38A C68A 102(4) 4 4
C69A C38A C27A 117(4) 3 3
C22A C38A C27A 111(5) 8_556 3
C18A C38A C27A 61(4) 5_556 3
C7A C38A C27A 34(3) 7_556 3
C53A C38A C27A 97(3) 6_556 3
C6A C38A C27A 89(4) 7_556 3
C1A C38A C27A 65(3) 5_556 3
C35A C38A C27A 132(4) 4 3
C68A C38A C27A 35(3) 4 3
C69A C38A C32A 55(2) 3 2
C22A C38A C32A 35(4) 8_556 2
C18A C38A C32A 112(6) 5_556 2
C7A C38A C32A 130(5) 7_556 2
C53A C38A C32A 57(3) 6_556 2
C6A C38A C32A 79(4) 7_556 2
C1A C38A C32A 120(4) 5_556 2
C35A C38A C32A 31.2(11) 4 2
C68A C38A C32A 126(4) 4 2
C27A C38A C32A 143(3) 3 2
C69A C38A C30A 19(3) 3 2
C22A C38A C30A 53(5) 8_556 2
C18A C38A C30A 153(4) 5_556 2
C7A C38A C30A 66(4) 7_556 2
C53A C38A C30A 31(3) 6_556 2
C6A C38A C30A 143(5) 7_556 2
C1A C38A C30A 48(3) 5_556 2
C35A C38A C30A 103(3) 4 2
C68A C38A C30A 129(3) 4 2
C27A C38A C30A 99(2) 3 2
C32A C38A C30A 73(3) 2 2
C68A C39A C70A 99(5) 4 2
C68A C39A C17A 131(8) 4 5_556
C70A C39A C17A 74(5) 2 5_556
C68A C39A C28A 121(8) 4 3
C70A C39A C28A 72(3) 2 3
C17A C39A C28A 10(3) 5_556 3
C68A C39A C52A 59(8) 4 8_556
C70A C39A C52A 124(5) 2 8_556
C17A C39A C52A 84(6) 5_556 8_556
C28A C39A C52A 78(5) 3 8_556
C68A C39A C18A 37(5) 4 5_556
C70A C39A C18A 133(6) 2 5_556
C17A C39A C18A 142(7) 5_556 5_556
C28A C39A C18A 136(6) 3 5_556
C52A C39A C18A 59(3) 8_556 5_556
C68A C39A C27A 41(5) 4 3
C70A C39A C27A 63(5) 2 3
C17A C39A C27A 128(4) 5_556 3
C28A C39A C27A 120(3) 3 3
C52A C39A C27A 97(4) 8_556 3
C18A C39A C27A 70(3) 5_556 3
C68A C39A C34A 117(9) 4 2
C70A C39A C34A 109(5) 2 2
C17A C39A C34A 35(4) 5_556 2
C28A C39A C34A 37(3) 3 2
C52A C39A C34A 59(4) 8_556 2
C18A C39A C34A 109(5) 5_556 2
C27A C39A C34A 146(4) 3 2
C68A C39A C67A 131(8) 4 4
C70A C39A C67A 83(5) 2 4
C17A C39A C67A 9(3) 5_556 4
C28A C39A C67A 16(2) 3 4
C52A C39A C67A 79(3) 8_556 4
C18A C39A C67A 134(4) 5_556 4
C27A C39A C67A 136(3) 3 4
C34A C39A C67A 26.4(16) 2 4
C68A C39A C50A 108(6) 4 8_556
C70A C39A C50A 34(3) 2 8_556
C17A C39A C50A 43(2) 5_556 8_556
C28A C39A C50A 38(3) 3 8_556
C52A C39A C50A 99(4) 8_556 8_556
C18A C39A C50A 144(4) 5_556 8_556
C27A C39A C50A 87(4) 3 8_556
C34A C39A C50A 75(4) 2 8_556
C67A C39A C50A 52(3) 4 8_556
C68A C39A C6A 52(6) 4 7_556
C70A C39A C6A 151(6) 2 7_556
C17A C39A C6A 117(5) 5_556 7_556
C28A C39A C6A 114(4) 3 7_556
C52A C39A C6A 40(3) 8_556 7_556
C18A C39A C6A 26(3) 5_556 7_556
C27A C39A C6A 92(3) 3 7_556
C34A C39A C6A 83(4) 2 7_556
C67A C39A C6A 109(3) 4 7_556
C50A C39A C6A 138(3) 8_556 7_556
C68A C39A C5A 119(8) 4 7_556
C70A C39A C5A 123(5) 2 7_556
C17A C39A C5A 49(3) 5_556 7_556
C28A C39A C5A 53(3) 3 7_556
C52A C39A C5A 61(4) 8_556 7_556
C18A C39A C5A 100(4) 5_556 7_556
C27A C39A C5A 157(4) 3 7_556
C34A C39A C5A 17(2) 2 7_556
C67A C39A C5A 39.7(13) 4 7_556
C50A C39A C5A 91(4) 8_556 7_556
C6A C39A C5A 75(2) 7_556 7_556
C5A C40A C34A 81(9) 7_556 2
C5A C40A C57A 79(9) 7_556 6_556
C34A C40A C57A 86(10) 2 6_556
C5A C40A C67A 121(10) 7_556 4
C34A C40A C67A 51(7) 2 4
C57A C40A C67A 121(7) 6_556 4
C5A C40A C21A 130(10) 7_556 5_556
C34A C40A C21A 128(7) 2 5_556
C57A C40A C21A 67(5) 6_556 5_556
C67A C40A C21A 108(5) 4 5_556
C5A C40A C30A 76(9) 7_556 3
C34A C40A C30A 109(10) 2 3
C57A C40A C30A 24(4) 6_556 3
C67A C40A C30A 143(6) 4 3
C21A C40A C30A 57(3) 5_556 3
C5A C40A C17A 101(10) 7_556 5_556
C34A C40A C17A 29(6) 2 5_556
C57A C40A C17A 110(6) 6_556 5_556
C67A C40A C17A 23(4) 4 5_556
C21A C40A C17A 124(5) 5_556 5_556
C30A C40A C17A 134(5) 3 5_556
C5A C40A C28A 107(8) 7_556 3
C34A C40A C28A 29(4) 2 3
C57A C40A C28A 104(6) 6_556 3
C67A C40A C28A 22(5) 4 3
C21A C40A C28A 115(4) 5_556 3
C30A C40A C28A 127(5) 3 3
C17A C40A C28A 9(2) 5_556 3
C5A C40A C41A 118(8) 7_556 4
C34A C40A C41A 151(7) 2 4
C57A C40A C41A 78(4) 6_556 4
C67A C40A C41A 120(4) 4 4
C21A C40A C41A 22(3) 5_556 4
C30A C40A C41A 59.8(19) 3 4
C17A C40A C41A 141(3) 5_556 4
C28A C40A C41A 134(3) 3 4
C5A C40A C56A 149(10) 7_556 6_556
C34A C40A C56A 69(5) 2 6_556
C57A C40A C56A 108(5) 6_556 6_556
C67A C40A C56A 29(4) 4 6_556
C21A C40A C56A 79(3) 5_556 6_556
C30A C40A C56A 122(3) 3 6_556
C17A C40A C56A 48(3) 5_556 6_556
C28A C40A C56A 42(3) 3 6_556
C41A C40A C56A 94(3) 4 6_556
C5A C40A C52A 72(8) 7_556 8_556
C34A C40A C52A 29(7) 2 8_556
C57A C40A C52A 57(4) 6_556 8_556
C67A C40A C52A 76(5) 4 8_556
C21A C40A C52A 113(3) 5_556 8_556
C30A C40A C52A 80(4) 3 8_556
C17A C40A C52A 57(2) 5_556 8_556
C28A C40A C52A 54(3) 3 8_556
C41A C40A C52A 132(3) 4 8_556
C56A C40A C52A 86(4) 6_556 8_556
C5A C40A C4A 131(10) 7_556 7_556
C34A C40A C4A 80(7) 2 7_556
C57A C40A C4A 144(5) 6_556 7_556
C67A C40A C4A 31(4) 4 7_556
C21A C40A C4A 97(4) 5_556 7_556
C30A C40A C4A 153(3) 3 7_556
C17A C40A C4A 51(2) 5_556 7_556
C28A C40A C4A 53(3) 3 7_556
C41A C40A C4A 100(3) 4 7_556
C56A C40A C4A 36(2) 6_556 7_556
C52A C40A C4A 107(4) 8_556 7_556
C21A C41A C62A 74(6) 8_556 4
C21A C41A C1A 110(9) 8_556 5_556
C62A C41A C1A 149(5) 4 5_556
C21A C41A C30A 51(5) 8_556 2
C62A C41A C30A 125(5) 4 2
C1A C41A C30A 65(4) 5_556 2
C21A C41A C54A 97(7) 8_556 6_556
C62A C41A C54A 84(4) 4 6_556
C1A C41A C54A 65(4) 5_556 6_556
C30A C41A C54A 98(4) 2 6_556
C21A C41A C31A 120(9) 8_556 2
C62A C41A C31A 93(3) 4 2
C1A C41A C31A 57(3) 5_556 2
C30A C41A C31A 110(5) 2 2
C54A C41A C31A 24(3) 6_556 2
C21A C41A C40A 42(5) 8_556 3
C62A C41A C40A 95(4) 4 3
C1A C41A C40A 108(4) 5_556 3
C30A C41A C40A 46.4(16) 2 3
C54A C41A C40A 135(3) 6_556 3
C31A C41A C40A 155(5) 2 3
C21A C41A C57A 36(4) 8_556 7_556
C62A C41A C57A 109(4) 4 7_556
C1A C41A C57A 82(3) 5_556 7_556
C30A C41A C57A 17(2) 2 7_556
C54A C41A C57A 104(3) 6_556 7_556
C31A C41A C57A 121(4) 2 7_556
C40A C41A C57A 34(2) 3 7_556
C21A C41A C7A 98(7) 8_556 7_556
C62A C41A C7A 125(4) 4 7_556
C1A C41A C7A 25(3) 5_556 7_556
C30A C41A C7A 68(3) 2 7_556
C54A C41A C7A 42(3) 6_556 7_556
C31A C41A C7A 43(3) 2 7_556
C40A C41A C7A 114(3) 3 7_556
C57A C41A C7A 81(3) 7_556 7_556
C21A C41A C49A 76(5) 8_556 3
C62A C41A C49A 12(3) 4 3
C1A C41A C49A 160(4) 5_556 3
C30A C41A C49A 126(3) 2 3
C54A C41A C49A 96(3) 6_556 3
C31A C41A C49A 103(4) 2 3
C40A C41A C49A 90(2) 3 3
C57A C41A C49A 109(3) 7_556 3
C7A C41A C49A 137(3) 7_556 3
C21A C41A C2A 123(6) 8_556 5_556
C62A C41A C2A 57(3) 4 5_556
C1A C41A C2A 100(5) 5_556 5_556
C30A C41A C2A 152(5) 2 5_556
C54A C41A C2A 54(3) 6_556 5_556
C31A C41A C2A 45(3) 2 5_556
C40A C41A C2A 152(3) 3 5_556
C57A C41A C2A 153(3) 7_556 5_556
C7A C41A C2A 89(4) 7_556 5_556
C49A C41A C2A 62(3) 3 5_556
C21A C41A C5A 51(5) 8_556 5_556
C62A C41A C5A 109(4) 4 5_556
C1A C41A C5A 96(4) 5_556 5_556
C30A C41A C5A 39(3) 2 5_556
C54A C41A C5A 136(3) 6_556 5_556
C31A C41A C5A 149(4) 2 5_556
C40A C41A C5A 13.2(17) 3 5_556
C57A C41A C5A 31(3) 7_556 5_556
C7A C41A C5A 106(4) 7_556 5_556
C49A C41A C5A 102(2) 3 5_556
C2A C41A C5A 164(4) 5_556 5_556
C26A C42A C2A 156(10) 3 5_556
C26A C42A C13A 103(9) 3 2
C2A C42A C13A 101(10) 5_556 2
C26A C42A C23A 75(10) 3 8_556
C2A C42A C23A 111(10) 5_556 8_556
C13A C42A C23A 62(7) 2 8_556
C26A C42A C63A 63(7) 3 4
C2A C42A C63A 93(6) 5_556 4
C13A C42A C63A 166(8) 2 4
C23A C42A C63A 110(5) 8_556 4
C26A C42A C8A 48(6) 3 7_556
C2A C42A C8A 117(8) 5_556 7_556
C13A C42A C8A 131(7) 2 7_556
C23A C42A C8A 122(6) 8_556 7_556
C63A C42A C8A 41(3) 4 7_556
C26A C42A C31A 83(9) 3 2
C2A C42A C31A 73(6) 5_556 2
C13A C42A C31A 168(9) 2 2
C23A C42A C31A 110(5) 8_556 2
C63A C42A C31A 21(2) 4 2
C8A C42A C31A 60(3) 7_556 2
C26A C42A C54A 66(9) 3 6_556
C2A C42A C54A 90(7) 5_556 6_556
C13A C42A C54A 148(8) 2 6_556
C23A C42A C54A 86(4) 8_556 6_556
C63A C42A C54A 26(3) 4 6_556
C8A C42A C54A 65(3) 7_556 6_556
C31A C42A C54A 25(4) 2 6_556
C26A C42A C45A 105(8) 3 6_556
C2A C42A C45A 88(9) 5_556 6_556
C13A C42A C45A 43(5) 2 6_556
C23A C42A C45A 31(5) 8_556 6_556
C63A C42A C45A 134(4) 4 6_556
C8A C42A C45A 153(4) 7_556 6_556
C31A C42A C45A 125(5) 2 6_556
C54A C42A C45A 108(5) 6_556 6_556
C26A C42A C60A 72(7) 3 7_556
C2A C42A C60A 132(8) 5_556 7_556
C13A C42A C60A 31(6) 2 7_556
C23A C42A C60A 58(4) 8_556 7_556
C63A C42A C60A 135(4) 4 7_556
C8A C42A C60A 104(5) 7_556 7_556
C31A C42A C60A 154(5) 2 7_556
C54A C42A C60A 131(4) 6_556 7_556
C45A C42A C60A 59(3) 6_556 7_556
C26A C42A C62A 112(10) 3 4
C2A C42A C62A 61(8) 5_556 4
C13A C42A C62A 92(6) 2 4
C23A C42A C62A 55(4) 8_556 4
C63A C42A C62A 91(3) 4 4
C8A C42A C62A 132(5) 7_556 4
C31A C42A C62A 75(4) 2 4
C54A C42A C62A 67(5) 6_556 4
C45A C42A C62A 51(3) 6_556 4
C60A C42A C62A 108(4) 7_556 4
C26A C42A C15A 57(8) 3 5_556
C2A C42A C15A 132(10) 5_556 5_556
C13A C42A C15A 85(6) 2 5_556
C23A C42A C15A 113(5) 8_556 5_556
C63A C42A C15A 89(4) 4 5_556
C8A C42A C15A 47(3) 7_556 5_556
C31A C42A C15A 107(4) 2 5_556
C54A C42A C15A 110(6) 6_556 5_556
C45A C42A C15A 123(4) 6_556 5_556
C60A C42A C15A 64(3) 7_556 5_556
C62A C42A C15A 167(4) 4 5_556
C55A C43A C8A 101(10) 6_556 7_556
C55A C43A C51A 84(5) 6_556 8_556
C8A C43A C51A 63(5) 7_556 8_556
C55A C43A C9A 68(7) 6_556 7_556
C8A C43A C9A 162(6) 7_556 7_556
C51A C43A C9A 101(5) 8_556 7_556
C55A C43A C16A 54(8) 6_556 5_556
C8A C43A C16A 152(6) 7_556 5_556
C51A C43A C16A 99(5) 8_556 5_556
C9A C43A C16A 14(3) 7_556 5_556
C55A C43A C70A 57(5) 6_556 2
C8A C43A C70A 98(5) 7_556 2
C51A C43A C70A 134(5) 8_556 2
C9A C43A C70A 87(4) 7_556 2
C16A C43A C70A 79(4) 5_556 2
C55A C43A C15A 117(7) 6_556 5_556
C8A C43A C15A 65(4) 7_556 5_556
C51A C43A C15A 34(3) 8_556 5_556
C9A C43A C15A 107(3) 7_556 5_556
C16A C43A C15A 113(3) 5_556 5_556
C70A C43A C15A 162(5) 2 5_556
C55A C43A C11A 77(7) 6_556 2
C8A C43A C11A 145(4) 7_556 2
C51A C43A C11A 83(5) 8_556 2
C9A C43A C11A 22(3) 7_556 2
C16A C43A C11A 30(2) 5_556 2
C70A C43A C11A 109(5) 2 2
C15A C43A C11A 85(4) 5_556 2
C55A C43A C64A 78(5) 6_556 4
C8A C43A C64A 92(4) 7_556 4
C51A C43A C64A 30(4) 8_556 4
C9A C43A C64A 72(3) 7_556 4
C16A C43A C64A 72(3) 5_556 4
C70A C43A C64A 135(4) 2 4
C15A C43A C64A 46(2) 5_556 4
C11A C43A C64A 53(2) 2 4
C55A C43A C50A 30(6) 6_556 8_556
C8A C43A C50A 120(5) 7_556 8_556
C51A C43A C50A 113(5) 8_556 8_556
C9A C43A C50A 57(4) 7_556 8_556
C16A C43A C50A 45(4) 5_556 8_556
C70A C43A C50A 38(3) 2 8_556
C15A C43A C50A 145(4) 5_556 8_556
C11A C43A C50A 75(4) 2 8_556
C64A C43A C50A 100(3) 4 8_556
C55A C43A C63A 89(8) 6_556 4
C8A C43A C63A 23(3) 7_556 4
C51A C43A C63A 80(4) 8_556 4
C9A C43A C63A 157(5) 7_556 4
C16A C43A C63A 143(5) 5_556 4
C70A C43A C63A 76(4) 2 4
C15A C43A C63A 87(3) 5_556 4
C11A C43A C63A 159(4) 2 4
C64A C43A C63A 109(3) 4 4
C50A C43A C63A 101(3) 8_556 4
C55A C43A C27A 72(5) 6_556 3
C8A C43A C27A 57(4) 7_556 3
C51A C43A C27A 108(4) 8_556 3
C9A C43A C27A 127(3) 7_556 3
C16A C43A C27A 116(4) 5_556 3
C70A C43A C27A 41(2) 2 3
C15A C43A C27A 122(4) 5_556 3
C11A C43A C27A 146(4) 2 3
C64A C43A C27A 130(3) 4 3
C50A C43A C27A 71(2) 8_556 3
C63A C43A C27A 35(3) 4 3
C44A C44A C60A 69(5) 6_556 4
C44A C44A C60A 58(6) 6_556 7_556
C60A C44A C60A 120(5) 4 7_556
C44A C44A C24A 139(5) 6_556 8_556
C60A C44A C24A 75(3) 4 8_556
C60A C44A C24A 133(6) 7_556 8_556
C44A C44A C14A 170(6) 6_556 2
C60A C44A C14A 118(4) 4 2
C60A C44A C14A 113(5) 7_556 2
C24A C44A C14A 45(3) 8_556 2
C44A C44A C61A 165(4) 6_556 4
C60A C44A C61A 114(4) 4 4
C60A C44A C61A 112(5) 7_556 4
C24A C44A C61A 39(3) 8_556 4
C14A C44A C61A 8(3) 2 4
C44A C44A C45A 123(8) 6_556 6_556
C60A C44A C45A 148(5) 4 6_556
C60A C44A C45A 65(3) 7_556 6_556
C24A C44A C45A 80(4) 8_556 6_556
C14A C44A C45A 48(4) 2 6_556
C61A C44A C45A 47(4) 4 6_556
C44A C44A C59A 152(3) 6_556 7_556
C60A C44A C59A 112(5) 4 7_556
C60A C44A C59A 103(5) 7_556 7_556
C24A C44A C59A 38(3) 8_556 7_556
C14A C44A C59A 21(3) 2 7_556
C61A C44A C59A 13(2) 4 7_556
C45A C44A C59A 42(3) 6_556 7_556
C44A C44A C13A 88(6) 6_556 2
C60A C44A C13A 152(5) 4 2
C60A C44A C13A 33(4) 7_556 2
C24A C44A C13A 118(4) 8_556 2
C14A C44A C13A 83(3) 2 2
C61A C44A C13A 84(3) 4 2
C45A C44A C13A 38(3) 6_556 2
C59A C44A C13A 80(3) 7_556 2
C44A C44A C12A 141(5) 6_556 5_556
C60A C44A C12A 75(3) 4 5_556
C60A C44A C12A 160(6) 7_556 5_556
C24A C44A C12A 34(3) 8_556 5_556
C14A C44A C12A 48(3) 2 5_556
C61A C44A C12A 48(2) 4 5_556
C45A C44A C12A 95(5) 6_556 5_556
C59A C44A C12A 57(3) 7_556 5_556
C13A C44A C12A 130(3) 2 5_556
C44A C44A C23A 100(6) 6_556 8_556
C60A C44A C23A 136(5) 4 8_556
C60A C44A C23A 45(4) 7_556 8_556
C24A C44A C23A 92(3) 8_556 8_556
C14A C44A C23A 70(3) 2 8_556
C61A C44A C23A 68(3) 4 8_556
C45A C44A C23A 25(2) 6_556 8_556
C59A C44A C23A 59(2) 7_556 8_556
C13A C44A C23A 31(3) 2 8_556
C12A C44A C23A 116(4) 5_556 8_556
C44A C44A C13A 63(4) 6_556 5_556
C60A C44A C13A 13(4) 4 5_556
C60A C44A C13A 119(6) 7_556 5_556
C24A C44A C13A 86(3) 8_556 5_556
C14A C44A C13A 126(3) 2 5_556
C61A C44A C13A 123(3) 4 5_556
C45A C44A C13A 161(4) 6_556 5_556
C59A C44A C13A 124(4) 7_556 5_556
C13A C44A C13A 151(4) 2 5_556
C12A C44A C13A 79(2) 5_556 5_556
C23A C44A C13A 145(4) 8_556 5_556
C23A C45A C13A 59(6) 3 5_556
C23A C45A C59A 122(5) 3 4
C13A C45A C59A 150(4) 5_556 4
C23A C45A C49A 106(5) 3 8_556
C13A C45A C49A 125(6) 5_556 8_556
C59A C45A C49A 85(5) 4 8_556
C23A C45A C3A 156(5) 3 2
C13A C45A C3A 129(7) 5_556 2
C59A C45A C3A 64(5) 4 2
C49A C45A C3A 49(3) 8_556 2
C23A C45A C61A 138(6) 3 7_556
C13A C45A C61A 141(4) 5_556 7_556
C59A C45A C61A 18(3) 4 7_556
C49A C45A C61A 88(7) 8_556 7_556
C3A C45A C61A 54(4) 2 7_556
C23A C45A C14A 147(6) 3 5_556
C13A C45A C14A 135(6) 5_556 5_556
C59A C45A C14A 27(4) 4 5_556
C49A C45A C14A 88(6) 8_556 5_556
C3A C45A C14A 48(3) 2 5_556
C61A C45A C14A 10(3) 7_556 5_556
C23A C45A C62A 77(4) 3 7_556
C13A C45A C62A 100(5) 5_556 7_556
C59A C45A C62A 109(4) 4 7_556
C49A C45A C62A 31(4) 8_556 7_556
C3A C45A C62A 79(5) 2 7_556
C61A C45A C62A 117(7) 7_556 7_556
C14A C45A C62A 119(6) 5_556 7_556
C23A C45A C42A 44(5) 3 6_556
C13A C45A C42A 27(4) 5_556 6_556
C59A C45A C42A 165(5) 4 6_556
C49A C45A C42A 104(5) 8_556 6_556
C3A C45A C42A 130(5) 2 6_556
C61A C45A C42A 167(6) 7_556 6_556
C14A C45A C42A 161(5) 5_556 6_556
C62A C45A C42A 75(3) 7_556 6_556
C23A C45A C60A 63(5) 3 4
C13A C45A C60A 42(3) 5_556 4
C59A C45A C60A 109(3) 4 4
C49A C45A C60A 166(6) 8_556 4
C3A C45A C60A 140(5) 2 4
C61A C45A C60A 106(4) 7_556 4
C14A C45A C60A 106(4) 5_556 4
C62A C45A C60A 135(5) 7_556 4
C42A C45A C60A 62(4) 6_556 4
C23A C45A C44A 99(6) 3 6_556
C13A C45A C44A 79(5) 5_556 6_556
C59A C45A C44A 71(5) 4 6_556
C49A C45A C44A 152(8) 8_556 6_556
C3A C45A C44A 105(5) 2 6_556
C61A C45A C44A 65(3) 7_556 6_556
C14A C45A C44A 64(3) 5_556 6_556
C62A C45A C44A 175(5) 7_556 6_556
C42A C45A C44A 103(7) 6_556 6_556
C60A C45A C44A 42(4) 4 6_556
C23A C45A C2A 61(5) 3 2
C13A C45A C2A 38(3) 5_556 2
C59A C45A C2A 171(4) 4 2
C49A C45A C2A 87(5) 8_556 2
C3A C45A C2A 109(4) 2 2
C61A C45A C2A 161(6) 7_556 2
C14A C45A C2A 151(6) 5_556 2
C62A C45A C2A 63(4) 7_556 2
C42A C45A C2A 21(3) 6_556 2
C60A C45A C2A 80(3) 4 2
C44A C45A C2A 117(6) 6_556 2
C29A C46A C48A 123(10) 5_556 8_556
C29A C46A C65A 30(7) 5_556 6_556
C48A C46A C65A 98(8) 8_556 6_556
C29A C46A C56A 63(7) 5_556 4
C48A C46A C56A 156(4) 8_556 4
C65A C46A C56A 78(4) 6_556 4
C29A C46A C59A 165(9) 5_556 4
C48A C46A C59A 60(6) 8_556 4
C65A C46A C59A 141(5) 6_556 4
C56A C46A C59A 109(4) 4 4
C29A C46A C10A 89(8) 5_556 7_556
C48A C46A C10A 35(5) 8_556 7_556
C65A C46A C10A 68(4) 6_556 7_556
C56A C46A C10A 145(4) 4 7_556
C59A C46A C10A 95(3) 4 7_556
C29A C46A C61A 176(9) 5_556 7_556
C48A C46A C61A 54(6) 8_556 7_556
C65A C46A C61A 147(5) 6_556 7_556
C56A C46A C61A 119(3) 4 7_556
C59A C46A C61A 13(2) 4 7_556
C10A C46A C61A 89(2) 7_556 7_556
C29A C46A C4A 58(6) 5_556 2
C48A C46A C4A 161(5) 8_556 2
C65A C46A C4A 86(5) 6_556 2
C56A C46A C4A 43(3) 4 2
C59A C46A C4A 126(4) 4 2
C10A C46A C4A 136(5) 7_556 2
C61A C46A C4A 126(3) 7_556 2
C29A C46A C66A 128(9) 5_556 6_556
C48A C46A C66A 14(3) 8_556 6_556
C65A C46A C66A 100(5) 6_556 6_556
C56A C46A C66A 142(4) 4 6_556
C59A C46A C66A 51(4) 4 6_556
C10A C46A C66A 45(2) 7_556 6_556
C61A C46A C66A 49(3) 7_556 6_556
C4A C46A C66A 173(4) 2 6_556
C29A C46A C3A 145(8) 5_556 2
C48A C46A C3A 86(7) 8_556 2
C65A C46A C3A 174(6) 6_556 2
C56A C46A C3A 100(2) 4 2
C59A C46A C3A 45.3(19) 4 2
C10A C46A C3A 114(4) 7_556 2
C61A C46A C3A 39(2) 7_556 2
C4A C46A C3A 88(3) 2 2
C66A C46A C3A 85(4) 6_556 2
C29A C46A C14A 176(9) 5_556 5_556
C48A C46A C14A 55(6) 8_556 5_556
C65A C46A C14A 151(5) 6_556 5_556
C56A C46A C14A 121(3) 4 5_556
C59A C46A C14A 19(3) 4 5_556
C10A C46A C14A 89(2) 7_556 5_556
C61A C46A C14A 7(2) 7_556 5_556
C4A C46A C14A 122(4) 2 5_556
C66A C46A C14A 52(3) 6_556 5_556
C3A C46A C14A 34(3) 2 5_556
C29A C46A C25A 81(7) 5_556 3
C48A C46A C25A 44(6) 8_556 3
C65A C46A C25A 54(3) 6_556 3
C56A C46A C25A 127(3) 4 3
C59A C46A C25A 97(3) 4 3
C10A C46A C25A 21(3) 7_556 3
C61A C46A C25A 96(3) 7_556 3
C4A C46A C25A 137(4) 2 3
C66A C46A C25A 47(3) 6_556 3
C3A C46A C25A 129(3) 2 3
C14A C46A C25A 98(3) 5_556 3
C25A C47A C11A 155(8) 3 2
C25A C47A C10A 38(6) 3 7_556
C11A C47A C10A 122(7) 2 7_556
C25A C47A C65A 116(5) 3 4
C11A C47A C65A 87(5) 2 4
C10A C47A C65A 150(5) 7_556 4
C25A C47A C16A 158(8) 3 5_556
C11A C47A C16A 35(4) 2 5_556
C10A C47A C16A 156(8) 7_556 5_556
C65A C47A C16A 54(4) 4 5_556
C25A C47A C9A 166(8) 3 7_556
C11A C47A C9A 20(5) 2 7_556
C10A C47A C9A 142(7) 7_556 7_556
C65A C47A C9A 68(4) 4 7_556
C16A C47A C9A 15(3) 5_556 7_556
C25A C47A C25A 59(5) 3 5_556
C11A C47A C25A 146(6) 2 5_556
C10A C47A C25A 87(4) 7_556 5_556
C65A C47A C25A 63(4) 4 5_556
C16A C47A C25A 117(7) 5_556 5_556
C9A C47A C25A 129(6) 7_556 5_556
C25A C47A C64A 94(5) 3 4
C11A C47A C64A 66(4) 2 4
C10A C47A C64A 86(5) 7_556 4
C65A C47A C64A 117(4) 4 4
C16A C47A C64A 77(4) 5_556 4
C9A C47A C64A 73(4) 7_556 4
C25A C47A C64A 142(4) 5_556 4
C25A C47A C66A 62(4) 3 6_556
C11A C47A C66A 95(6) 2 6_556
C10A C47A C66A 55(5) 7_556 6_556
C65A C47A C66A 139(5) 4 6_556
C16A C47A C66A 110(5) 5_556 6_556
C9A C47A C66A 105(6) 7_556 6_556
C25A C47A C66A 119(4) 5_556 6_556
C64A C47A C66A 33(3) 4 6_556
C25A C47A C10A 73(4) 3 2
C11A C47A C10A 130(6) 2 2
C10A C47A C10A 92(6) 7_556 2
C65A C47A C10A 60(3) 4 2
C16A C47A C10A 110(5) 5_556 2
C9A C47A C10A 118(5) 7_556 2
C25A C47A C10A 19(3) 5_556 2
C64A C47A C10A 161(5) 4 2
C66A C47A C10A 135(4) 6_556 2
C25A C47A C48A 38(4) 3 8_556
C11A C47A C48A 117(7) 2 8_556
C10A C47A C48A 29(5) 7_556 8_556
C65A C47A C48A 147(4) 4 8_556
C16A C47A C48A 139(6) 5_556 8_556
C9A C47A C48A 132(6) 7_556 8_556
C25A C47A C48A 97(3) 5_556 8_556
C64A C47A C48A 61(3) 4 8_556
C66A C47A C48A 28(2) 6_556 8_556
C10A C47A C48A 110(4) 2 8_556
C25A C47A C29A 119(6) 3 3
C11A C47A C29A 85(5) 2 3
C10A C47A C29A 148(6) 7_556 3
C65A C47A C29A 8(4) 4 3
C16A C47A C29A 55(4) 5_556 3
C9A C47A C29A 67(4) 7_556 3
C25A C47A C29A 62(3) 5_556 3
C64A C47A C29A 124(4) 4 3
C66A C47A C29A 147(4) 6_556 3
C10A C47A C29A 56.0(18) 2 3
C48A C47A C29A 153(4) 8_556 3
C66A C48A C46A 149(6) 4 8_556
C66A C48A C10A 86(4) 4 2
C46A C48A C10A 113(8) 8_556 2
C66A C48A C25A 80(4) 4 5_556
C46A C48A C25A 106(9) 8_556 5_556
C10A C48A C25A 29(5) 2 5_556
C66A C48A C29A 151(6) 4 3
C46A C48A C29A 21(6) 8_556 3
C10A C48A C29A 92(5) 2 3
C25A C48A C29A 85(4) 5_556 3
C66A C48A C61A 75(4) 4 2
C46A C48A C61A 92(7) 8_556 2
C10A C48A C61A 154(6) 2 2
C25A C48A C61A 153(5) 5_556 2
C29A C48A C61A 113(3) 3 2
C66A C48A C59A 76(4) 4 6_556
C46A C48A C59A 84(6) 8_556 6_556
C10A C48A C59A 162(4) 2 6_556
C25A C48A C59A 144(5) 5_556 6_556
C29A C48A C59A 104(3) 3 6_556
C61A C48A C59A 16(3) 2 6_556
C66A C48A C14A 78(4) 4 3
C46A C48A C14A 92(7) 8_556 3
C10A C48A C14A 150(6) 2 3
C25A C48A C14A 158(4) 5_556 3
C29A C48A C14A 114(3) 3 3
C61A C48A C14A 8(3) 2 3
C59A C48A C14A 24(4) 6_556 3
C66A C48A C65A 131(6) 4 4
C46A C48A C65A 44(7) 8_556 4
C10A C48A C65A 74(3) 2 4
C25A C48A C65A 61(3) 5_556 4
C29A C48A C65A 25(2) 3 4
C61A C48A C65A 132(4) 2 4
C59A C48A C65A 120(5) 6_556 4
C14A C48A C65A 135(3) 3 4
C66A C48A C24A 36(4) 4 5_556
C46A C48A C24A 123(8) 8_556 5_556
C10A C48A C24A 122(5) 2 5_556
C25A C48A C24A 113(4) 5_556 5_556
C29A C48A C24A 140(5) 3 5_556
C61A C48A C24A 40(3) 2 5_556
C59A C48A C24A 41(3) 6_556 5_556
C14A C48A C24A 45(3) 3 5_556
C65A C48A C24A 142(4) 4 5_556
C66A C48A C64A 12(5) 4 6_556
C46A C48A C64A 156(5) 8_556 6_556
C10A C48A C64A 75(5) 2 6_556
C25A C48A C64A 70(4) 5_556 6_556
C29A C48A C64A 149(5) 3 6_556
C61A C48A C64A 86(3) 2 6_556
C59A C48A C64A 88(4) 6_556 6_556
C14A C48A C64A 89(4) 3 6_556
C65A C48A C64A 125(5) 4 6_556
C24A C48A C64A 47(2) 5_556 6_556
C66A C48A C12A 41(5) 4 7_556
C46A C48A C12A 145(9) 8_556 7_556
C10A C48A C12A 99(5) 2 7_556
C25A C48A C12A 109(3) 5_556 7_556
C29A C48A C12A 165(4) 3 7_556
C61A C48A C12A 55(3) 2 7_556
C59A C48A C12A 66(4) 6_556 7_556
C14A C48A C12A 53(3) 3 7_556
C65A C48A C12A 170(3) 4 7_556
C24A C48A C12A 38(3) 5_556 7_556
C64A C48A C12A 45(3) 6_556 7_556
C62A C49A C3A 154(8) 2 7_556
C62A C49A C45A 94(6) 2 8_556
C3A C49A C45A 69(4) 7_556 8_556
C62A C49A C59A 129(6) 2 6_556
C3A C49A C59A 54(3) 7_556 6_556
C45A C49A C59A 47(3) 8_556 6_556
C62A C49A C23A 67(5) 2 5_556
C3A C49A C23A 98(5) 7_556 5_556
C45A C49A C23A 29(2) 8_556 5_556
C59A C49A C23A 66(3) 6_556 5_556
C62A C49A C61A 138(7) 2 2
C3A C49A C61A 42(3) 7_556 2
C45A C49A C61A 48(4) 8_556 2
C59A C49A C61A 13(2) 6_556 2
C23A C49A C61A 72(3) 5_556 2
C62A C49A C14A 141(6) 2 3
C3A C49A C14A 35(3) 7_556 3
C45A C49A C14A 48(4) 8_556 3
C59A C49A C14A 20(3) 6_556 3
C23A C49A C14A 74(3) 5_556 3
C61A C49A C14A 7(3) 2 3
C62A C49A C21A 26(5) 2 5_556
C3A C49A C21A 171(5) 7_556 5_556
C45A C49A C21A 116(5) 8_556 5_556
C59A C49A C21A 134(4) 6_556 5_556
C23A C49A C21A 87(4) 5_556 5_556
C61A C49A C21A 147(4) 2 5_556
C14A C49A C21A 154(4) 3 5_556
C62A C49A C41A 18(4) 2 4
C3A C49A C41A 151(5) 7_556 4
C45A C49A C41A 110(5) 8_556 4
C59A C49A C41A 146(4) 6_556 4
C23A C49A C41A 84(3) 5_556 4
C61A C49A C41A 156(4) 2 4
C14A C49A C41A 158(3) 3 4
C21A C49A C41A 23(2) 5_556 4
C62A C49A C46A 136(8) 2 8_556
C3A C49A C46A 69(4) 7_556 8_556
C45A C49A C46A 102(5) 8_556 8_556
C59A C49A C46A 54(3) 6_556 8_556
C23A C49A C46A 115(3) 5_556 8_556
C61A C49A C46A 57(3) 2 8_556
C14A C49A C46A 60(2) 3 8_556
C21A C49A C46A 114(5) 5_556 8_556
C41A C49A C46A 136(4) 4 8_556
C62A C49A C56A 92(7) 2 6_556
C3A C49A C56A 115(6) 7_556 6_556
C45A C49A C56A 129(5) 8_556 6_556
C59A C49A C56A 91(4) 6_556 6_556
C23A C49A C56A 117(3) 5_556 6_556
C61A C49A C56A 99(3) 2 6_556
C14A C49A C56A 104(3) 3 6_556
C21A C49A C56A 67(3) 5_556 6_556
C41A C49A C56A 89(2) 4 6_556
C46A C49A C56A 47(2) 8_556 6_556
C62A C49A C2A 54(6) 2 7_556
C3A C49A C2A 100(5) 7_556 7_556
C45A C49A C2A 56(5) 8_556 7_556
C59A C49A C2A 103(4) 6_556 7_556
C23A C49A C2A 46(3) 5_556 7_556
C61A C49A C2A 102(3) 2 7_556
C14A C49A C2A 100(3) 3 7_556
C21A C49A C2A 79(4) 5_556 7_556
C41A C49A C2A 61(3) 4 7_556
C46A C49A C2A 158(3) 8_556 7_556
C56A C49A C2A 144(3) 6_556 7_556
C70A C50A C28A 82(4) 7_556 5_556
C70A C50A C55A 68(4) 7_556 4
C28A C50A C55A 146(5) 5_556 4
C70A C50A C17A 76(4) 7_556 3
C28A C50A C17A 11(3) 5_556 3
C55A C50A C17A 143(3) 4 3
C70A C50A C16A 105(6) 7_556 3
C28A C50A C16A 150(6) 5_556 3
C55A C50A C16A 59(5) 4 3
C17A C50A C16A 143(6) 3 3
C70A C50A C56A 142(5) 7_556 4
C28A C50A C56A 60(4) 5_556 4
C55A C50A C56A 150(4) 4 4
C17A C50A C56A 66(4) 3 4
C16A C50A C56A 105(2) 3 4
C70A C50A C9A 94(5) 7_556 2
C28A C50A C9A 148(6) 5_556 2
C55A C50A C9A 54(5) 4 2
C17A C50A C9A 139(5) 3 2
C16A C50A C9A 11(2) 3 2
C56A C50A C9A 114(3) 4 2
C70A C50A C67A 98(4) 7_556 6_556
C28A C50A C67A 20(4) 5_556 6_556
C55A C50A C67A 165(4) 4 6_556
C17A C50A C67A 22(3) 3 6_556
C16A C50A C67A 132(3) 3 6_556
C56A C50A C67A 44(3) 4 6_556
C9A C50A C67A 134(4) 2 6_556
C70A C50A C43A 57(5) 7_556 8_556
C28A C50A C43A 139(5) 5_556 8_556
C55A C50A C43A 20(4) 4 8_556
C17A C50A C43A 131(4) 3 8_556
C16A C50A C43A 55(3) 3 8_556
C56A C50A C43A 160(4) 4 8_556
C9A C50A C43A 47(3) 2 8_556
C67A C50A C43A 151(5) 6_556 8_556
C70A C50A C65A 149(7) 7_556 6_556
C28A C50A C65A 122(6) 5_556 6_556
C55A C50A C65A 92(5) 4 6_556
C17A C50A C65A 125(5) 3 6_556
C16A C50A C65A 44(3) 3 6_556
C56A C50A C65A 64(3) 4 6_556
C9A C50A C65A 55(3) 2 6_556
C67A C50A C65A 103(5) 6_556 6_556
C43A C50A C65A 96(4) 8_556 6_556
C70A C50A C39A 38(4) 7_556 8_556
C28A C50A C39A 45(2) 5_556 8_556
C55A C50A C39A 101(4) 4 8_556
C17A C50A C39A 42(3) 3 8_556
C16A C50A C39A 140(4) 3 8_556
C56A C50A C39A 105(4) 4 8_556
C9A C50A C39A 130(4) 2 8_556
C67A C50A C39A 64(3) 6_556 8_556
C43A C50A C39A 94(4) 8_556 8_556
C65A C50A C39A 165(5) 6_556 8_556
C70A C50A C4A 116(5) 7_556 2
C28A C50A C4A 63(5) 5_556 2
C55A C50A C4A 146(6) 4 2
C17A C50A C4A 60(4) 3 2
C16A C50A C4A 89(3) 3 2
C56A C50A C4A 42(2) 4 2
C9A C50A C4A 92(4) 2 2
C67A C50A C4A 43(2) 6_556 2
C43A C50A C4A 131(3) 8_556 2
C65A C50A C4A 68(3) 6_556 2
C39A C50A C4A 97(4) 8_556 2
C64A C51A C15A 95(6) 6_556 3
C64A C51A C8A 153(6) 6_556 2
C15A C51A C8A 85(6) 3 2
C64A C51A C43A 101(8) 6_556 8_556
C15A C51A C43A 89(4) 3 8_556
C8A C51A C43A 52(4) 2 8_556
C64A C51A C55A 91(6) 6_556 4
C15A C51A C55A 123(4) 3 4
C8A C51A C55A 67(4) 2 4
C43A C51A C55A 34(3) 8_556 4
C64A C51A C24A 61(4) 6_556 5_556
C15A C51A C24A 83(4) 3 5_556
C8A C51A C24A 145(6) 2 5_556
C43A C51A C24A 159(6) 8_556 5_556
C55A C51A C24A 145(5) 4 5_556
C64A C51A C12A 60(6) 6_556 7_556
C15A C51A C12A 46(4) 3 7_556
C8A C51A C12A 130(6) 2 7_556
C43A C51A C12A 122(4) 8_556 7_556
C55A C51A C12A 142(5) 4 7_556
C24A C51A C12A 41(3) 5_556 7_556
C64A C51A C66A 23(6) 6_556 4
C15A C51A C66A 90(4) 3 4
C8A C51A C66A 173(6) 2 4
C43A C51A C66A 123(5) 8_556 4
C55A C51A C66A 112(3) 4 4
C24A C51A C66A 38(3) 5_556 4
C12A C51A C66A 46(3) 7_556 4
C64A C51A C26A 162(8) 6_556 5_556
C15A C51A C26A 83(4) 3 5_556
C8A C51A C26A 45(3) 2 5_556
C43A C51A C26A 97(5) 8_556 5_556
C55A C51A C26A 105(4) 4 5_556
C24A C51A C26A 101(6) 5_556 5_556
C12A C51A C26A 108(5) 7_556 5_556
C66A C51A C26A 139(4) 4 5_556
C64A C51A C11A 44(5) 6_556 7_556
C15A C51A C11A 91(5) 3 7_556
C8A C51A C11A 108(4) 2 7_556
C43A C51A C11A 56(4) 8_556 7_556
C55A C51A C11A 56(2) 4 7_556
C24A C51A C11A 105(4) 5_556 7_556
C12A C51A C11A 86(4) 7_556 7_556
C66A C51A C11A 67(2) 4 7_556
C26A C51A C11A 153(4) 5_556 7_556
C64A C51A C42A 161(8) 6_556 8_556
C15A C51A C42A 75(5) 3 8_556
C8A C51A C42A 44(3) 2 8_556
C43A C51A C42A 95(4) 8_556 8_556
C55A C51A C42A 108(3) 4 8_556
C24A C51A C42A 101(5) 5_556 8_556
C12A C51A C42A 103(4) 7_556 8_556
C66A C51A C42A 139(3) 4 8_556
C26A C51A C42A 8(2) 5_556 8_556
C11A C51A C42A 149(3) 7_556 8_556
C64A C51A C60A 113(6) 6_556 2
C15A C51A C60A 72(5) 3 2
C8A C51A C60A 93(4) 2 2
C43A C51A C60A 141(6) 8_556 2
C55A C51A C60A 152(5) 4 2
C24A C51A C60A 52(4) 5_556 2
C12A C51A C60A 66(4) 7_556 2
C66A C51A C60A 90(2) 4 2
C26A C51A C60A 49(3) 5_556 2
C11A C51A C60A 152(4) 7_556 2
C42A C51A C60A 48(2) 8_556 2
C68A C52A C6A 83(6) 6_556 2
C68A C52A C18A 46(3) 6_556 3
C6A C52A C18A 38(4) 2 3
C68A C52A C39A 26(4) 6_556 8_556
C6A C52A C39A 93(6) 2 8_556
C18A C52A C39A 62(3) 3 8_556
C68A C52A C34A 95(3) 6_556 7_556
C6A C52A C34A 120(5) 2 7_556
C18A C52A C34A 120(5) 3 7_556
C39A C52A C34A 69(4) 8_556 7_556
C68A C52A C58A 125(5) 6_556 4
C6A C52A C58A 48(5) 2 4
C18A C52A C58A 81(5) 3 4
C39A C52A C58A 141(5) 8_556 4
C34A C52A C58A 128(3) 7_556 4
C68A C52A C28A 71(3) 6_556 5_556
C6A C52A C28A 137(5) 2 5_556
C18A C52A C28A 112(4) 3 5_556
C39A C52A C28A 50(3) 8_556 5_556
C34A C52A C28A 35(3) 7_556 5_556
C58A C52A C28A 162(4) 4 5_556
C68A C52A C57A 137(4) 6_556 4
C6A C52A C57A 110(5) 2 4
C18A C52A C57A 140(4) 3 4
C39A C52A C57A 111(4) 8_556 4
C34A C52A C57A 43(3) 7_556 4
C58A C52A C57A 89(3) 4 4
C28A C52A C57A 73(3) 5_556 4
C68A C52A C17A 67(4) 6_556 3
C6A C52A C17A 129(6) 2 3
C18A C52A C17A 106(4) 3 3
C39A C52A C17A 45(4) 8_556 3
C34A C52A C17A 32(3) 7_556 3
C58A C52A C17A 160(3) 4 3
C28A C52A C17A 8(2) 5_556 3
C57A C52A C17A 73.5(13) 4 3
C68A C52A C33A 134(5) 6_556 7_556
C6A C52A C33A 54(4) 2 7_556
C18A C52A C33A 92(4) 3 7_556
C39A C52A C33A 130(5) 8_556 7_556
C34A C52A C33A 94(4) 7_556 7_556
C58A C52A C33A 34.1(18) 4 7_556
C28A C52A C33A 129(5) 5_556 7_556
C57A C52A C33A 61(3) 4 7_556
C17A C52A C33A 126(3) 3 7_556
C68A C52A C5A 106(5) 6_556 2
C6A C52A C5A 102(4) 2 2
C18A C52A C5A 114(3) 3 2
C39A C52A C5A 81(4) 8_556 2
C34A C52A C5A 22(3) 7_556 2
C58A C52A C5A 107(2) 4 2
C28A C52A C5A 57(3) 5_556 2
C57A C52A C5A 33.0(16) 4 2
C17A C52A C5A 53.3(15) 3 2
C33A C52A C5A 73(3) 7_556 2
C68A C52A C40A 107(4) 6_556 8_556
C6A C52A C40A 116(5) 2 8_556
C18A C52A C40A 126(3) 3 8_556
C39A C52A C40A 81(3) 8_556 8_556
C34A C52A C40A 13(3) 7_556 8_556
C58A C52A C40A 116(3) 4 8_556
C28A C52A C40A 46.5(19) 5_556 8_556
C57A C52A C40A 30(2) 4 8_556
C17A C52A C40A 45(2) 3 8_556
C33A C52A C40A 83(3) 7_556 8_556
C5A C52A C40A 14.9(17) 2 8_556
C22A C53A C69A 57(7) 3 8_556
C22A C53A C30A 131(8) 3 5_556
C69A C53A C30A 75(5) 8_556 5_556
C22A C53A C57A 145(6) 3 4
C69A C53A C57A 94(6) 8_556 4
C30A C53A C57A 23(4) 5_556 4
C22A C53A C38A 39(7) 3 6_556
C69A C53A C38A 39(5) 8_556 6_556
C30A C53A C38A 106(5) 5_556 6_556
C57A C53A C38A 129(5) 4 6_556
C22A C53A C7A 83(8) 3 4
C69A C53A C7A 68(6) 8_556 4
C30A C53A C7A 89(4) 5_556 4
C57A C53A C7A 108(4) 4 4
C38A C53A C7A 47(3) 6_556 4
C22A C53A C32A 43(5) 3 5_556
C69A C53A C32A 69(5) 8_556 5_556
C30A C53A C32A 115(4) 5_556 5_556
C57A C53A C32A 111(3) 4 5_556
C38A C53A C32A 76(4) 6_556 5_556
C7A C53A C32A 123(4) 4 5_556
C22A C53A C1A 97(8) 3 2
C69A C53A C1A 56(5) 8_556 2
C30A C53A C1A 59(5) 5_556 2
C57A C53A C1A 80(5) 4 2
C38A C53A C1A 59(3) 6_556 2
C7A C53A C1A 30.8(16) 4 2
C32A C53A C1A 125(4) 5_556 2
C22A C53A C33A 86(4) 3 7_556
C69A C53A C33A 79(6) 8_556 7_556
C30A C53A C33A 76(4) 5_556 7_556
C57A C53A C33A 66(2) 4 7_556
C38A C53A C33A 109(4) 6_556 7_556
C7A C53A C33A 147(4) 4 7_556
C32A C53A C33A 46(3) 5_556 7_556
C1A C53A C33A 122(4) 2 7_556
C22A C53A C21A 148(8) 3 3
C69A C53A C21A 96(5) 8_556 3
C30A C53A C21A 35(3) 5_556 3
C57A C53A C21A 41(4) 4 3
C38A C53A C21A 110(3) 6_556 3
C7A C53A C21A 70.7(14) 4 3
C32A C53A C21A 149(4) 5_556 3
C1A C53A C21A 51.3(17) 2 3
C33A C53A C21A 107(4) 7_556 3
C22A C53A C35A 15(5) 3 7_556
C69A C53A C35A 65(5) 8_556 7_556
C30A C53A C35A 133(5) 5_556 7_556
C57A C53A C35A 138(3) 4 7_556
C38A C53A C35A 53(3) 6_556 7_556
C7A C53A C35A 98(3) 4 7_556
C32A C53A C35A 28.9(19) 5_556 7_556
C1A C53A C35A 111(3) 2 7_556
C33A C53A C35A 74(2) 7_556 7_556
C21A C53A C35A 161(3) 3 7_556
C22A C53A C37A 41(4) 3 6_556
C69A C53A C37A 68(5) 8_556 6_556
C30A C53A C37A 115(4) 5_556 6_556
C57A C53A C37A 113(3) 4 6_556
C38A C53A C37A 74(3) 6_556 6_556
C7A C53A C37A 122(4) 4 6_556
C32A C53A C37A 2(3) 5_556 6_556
C1A C53A C37A 124(3) 2 6_556
C33A C53A C37A 46.9(18) 7_556 6_556
C21A C53A C37A 150(3) 3 6_556
C35A C53A C37A 28(2) 7_556 6_556
C31A C54A C63A 46(6) 5_556 7_556
C31A C54A C7A 78(5) 5_556 4
C63A C54A C7A 100(6) 7_556 4
C31A C54A C27A 72(7) 5_556 8_556
C63A C54A C27A 61(8) 7_556 8_556
C7A C54A C27A 49(2) 4 8_556
C31A C54A C26A 80(6) 5_556 8_556
C63A C54A C26A 60(5) 7_556 8_556
C7A C54A C26A 158(6) 4 8_556
C27A C54A C26A 118(7) 8_556 8_556
C31A C54A C42A 71(5) 5_556 6_556
C63A C54A C42A 62(4) 7_556 6_556
C7A C54A C42A 149(5) 4 6_556
C27A C54A C42A 123(7) 8_556 6_556
C26A C54A C42A 15(3) 8_556 6_556
C31A C54A C1A 66(5) 5_556 2
C63A C54A C1A 107(6) 7_556 2
C7A C54A C1A 35(3) 4 2
C27A C54A C1A 78(4) 8_556 2
C26A C54A C1A 136(5) 8_556 2
C42A C54A C1A 121(5) 6_556 2
C31A C54A C8A 66(6) 5_556 4
C63A C54A C8A 22(5) 7_556 4
C7A C54A C8A 119(4) 4 4
C27A C54A C8A 74(4) 8_556 4
C26A C54A C8A 44(3) 8_556 4
C42A C54A C8A 52(4) 6_556 4
C1A C54A C8A 129(4) 2 4
C31A C54A C41A 79(6) 5_556 6_556
C63A C54A C41A 124(8) 7_556 6_556
C7A C54A C41A 77(4) 4 6_556
C27A C54A C41A 122(4) 8_556 6_556
C26A C54A C41A 105(4) 8_556 6_556
C42A C54A C41A 91(4) 6_556 6_556
C1A C54A C41A 44(3) 2 6_556
C8A C54A C41A 135(3) 4 6_556
C31A C54A C2A 58(7) 5_556 2
C63A C54A C2A 67(7) 7_556 2
C7A C54A C2A 130(5) 4 2
C27A C54A C2A 124(6) 8_556 2
C26A C54A C2A 36(3) 8_556 2
C42A C54A C2A 21(2) 6_556 2
C1A C54A C2A 100(4) 2 2
C8A C54A C2A 64.7(19) 4 2
C41A C54A C2A 73(3) 6_556 2
C31A C54A C23A 105(7) 5_556 3
C63A C54A C23A 96(5) 7_556 3
C7A C54A C23A 160(4) 4 3
C27A C54A C23A 151(4) 8_556 3
C26A C54A C23A 36(4) 8_556 3
C42A C54A C23A 37(3) 6_556 3
C1A C54A C23A 129(4) 2 3
C8A C54A C23A 78.7(18) 4 3
C41A C54A C23A 85(3) 6_556 3
C2A C54A C23A 48(2) 2 3
C31A C54A C21A 102(7) 5_556 3
C63A C54A C21A 146(9) 7_556 3
C7A C54A C21A 80(4) 4 3
C27A C54A C21A 128(4) 8_556 3
C26A C54A C21A 111(4) 8_556 3
C42A C54A C21A 100(4) 6_556 3
C1A C54A C21A 55(3) 2 3
C8A C54A C21A 152(3) 4 3
C41A C54A C21A 23(2) 6_556 3
C2A C54A C21A 87(2) 2 3
C23A C54A C21A 81(2) 3 3
C43A C55A C50A 129(10) 6_556 3
C43A C55A C16A 93(9) 6_556 2
C50A C55A C16A 66(5) 3 2
C43A C55A C70A 90(7) 6_556 5_556
C50A C55A C70A 54(4) 3 5_556
C16A C55A C70A 100(4) 2 5_556
C43A C55A C9A 76(7) 6_556 4
C50A C55A C9A 78(6) 3 4
C16A C55A C9A 17(4) 2 4
C70A C55A C9A 101(5) 5_556 4
C43A C55A C51A 62(6) 6_556 3
C50A C55A C51A 164(4) 3 3
C16A C55A C51A 105(4) 2 3
C70A C55A C51A 143(6) 5_556 3
C9A C55A C51A 96(2) 4 3
C43A C55A C8A 47(9) 6_556 4
C50A C55A C8A 145(3) 3 4
C16A C55A C8A 138(6) 2 4
C70A C55A C8A 92(5) 5_556 4
C9A C55A C8A 121(5) 4 4
C51A C55A C8A 51(3) 3 4
C43A C55A C11A 74(6) 6_556 5_556
C50A C55A C11A 95(5) 3 5_556
C16A C55A C11A 29(4) 2 5_556
C70A C55A C11A 121(5) 5_556 5_556
C9A C55A C11A 20(3) 4 5_556
C51A C55A C11A 77(4) 3 5_556
C8A C55A C11A 112(5) 4 5_556
C43A C55A C64A 74(6) 6_556 7_556
C50A C55A C64A 136(6) 3 7_556
C16A C55A C64A 78(4) 2 7_556
C70A C55A C64A 164(6) 5_556 7_556
C9A C55A C64A 72(3) 4 7_556
C51A C55A C64A 30(3) 3 7_556
C8A C55A C64A 79(5) 4 7_556
C11A C55A C64A 52(2) 5_556 7_556
C43A C55A C15A 42(5) 6_556 2
C50A C55A C15A 163(6) 3 2
C16A C55A C15A 98(5) 2 2
C70A C55A C15A 129(6) 5_556 2
C9A C55A C15A 85(2) 4 2
C51A C55A C15A 21(2) 3 2
C8A C55A C15A 45(3) 4 2
C11A C55A C15A 70(4) 5_556 2
C64A C55A C15A 37(3) 7_556 2
C43A C55A C27A 86(6) 6_556 8_556
C50A C55A C27A 87(3) 3 8_556
C16A C55A C27A 143(4) 2 8_556
C70A C55A C27A 43(3) 5_556 8_556
C9A C55A C27A 140(4) 4 8_556
C51A C55A C27A 107(3) 3 8_556
C8A C55A C27A 59(2) 4 8_556
C11A C55A C27A 155(4) 5_556 8_556
C64A C55A C27A 136(6) 7_556 8_556
C15A C55A C27A 105(3) 2 8_556
C43A C55A C63A 68(8) 6_556 7_556
C50A C55A C63A 122(3) 3 7_556
C16A C55A C63A 160(5) 2 7_556
C70A C55A C63A 75(4) 5_556 7_556
C9A C55A C63A 143(4) 4 7_556
C51A C55A C63A 72(3) 3 7_556
C8A C55A C63A 26.7(18) 4 7_556
C11A C55A C63A 139(5) 5_556 7_556
C64A C55A C63A 101(5) 7_556 7_556
C15A C55A C63A 71(3) 2 7_556
C27A C55A C63A 35(2) 8_556 7_556
C67A C56A C4A 65(3) 7_556 4
C67A C56A C28A 31(4) 7_556 8_556
C4A C56A C28A 83(4) 4 8_556
C67A C56A C29A 134(5) 7_556 8_556
C4A C56A C29A 72(4) 4 8_556
C28A C56A C29A 130(7) 8_556 8_556
C67A C56A C50A 78(6) 7_556 3
C4A C56A C50A 89(3) 4 3
C28A C56A C50A 51(4) 8_556 3
C29A C56A C50A 86(4) 8_556 3
C67A C56A C17A 26(4) 7_556 2
C4A C56A C17A 75(3) 4 2
C28A C56A C17A 8(3) 8_556 2
C29A C56A C17A 126(6) 8_556 2
C50A C56A C17A 52(3) 3 2
C67A C56A C46A 143(5) 7_556 3
C4A C56A C46A 78(4) 4 3
C28A C56A C46A 152(6) 8_556 3
C29A C56A C46A 23(4) 8_556 3
C50A C56A C46A 108(4) 3 3
C17A C56A C46A 146(6) 2 3
C67A C56A C65A 136(7) 7_556 7_556
C4A C56A C65A 86(3) 4 7_556
C28A C56A C65A 119(6) 8_556 7_556
C29A C56A C65A 21(3) 8_556 7_556
C50A C56A C65A 69(3) 3 7_556
C17A C56A C65A 118(5) 2 7_556
C46A C56A C65A 40(4) 3 7_556
C67A C56A C34A 18(3) 7_556 5_556
C4A C56A C34A 83(3) 4 5_556
C28A C56A C34A 31(2) 8_556 5_556
C29A C56A C34A 152(5) 8_556 5_556
C50A C56A C34A 81(4) 3 5_556
C17A C56A C34A 31(3) 2 5_556
C46A C56A C34A 159(3) 3 5_556
C65A C56A C34A 149(6) 7_556 5_556
C67A C56A C40A 26(3) 7_556 6_556
C4A C56A C40A 78(3) 4 6_556
C28A C56A C40A 51(3) 8_556 6_556
C29A C56A C40A 149(5) 8_556 6_556
C50A C56A C40A 101(4) 3 6_556
C17A C56A C40A 49(3) 2 6_556
C46A C56A C40A 142(4) 3 6_556
C65A C56A C40A 161(4) 7_556 6_556
C34A C56A C40A 21(3) 5_556 6_556
C67A C56A C49A 102(6) 7_556 6_556
C4A C56A C49A 80(4) 4 6_556
C28A C56A C49A 132(5) 8_556 6_556
C29A C56A C49A 86(3) 8_556 6_556
C50A C56A C49A 168(5) 3 6_556
C17A C56A C49A 128(4) 2 6_556
C46A C56A C49A 65(3) 3 6_556
C65A C56A C49A 105(4) 7_556 6_556
C34A C56A C49A 102(4) 5_556 6_556
C40A C56A C49A 82(3) 6_556 6_556
C67A C56A C21A 63(4) 7_556 2
C4A C56A C21A 96(4) 4 2
C28A C56A C21A 84(3) 8_556 2
C29A C56A C21A 140(5) 8_556 2
C50A C56A C21A 133(4) 3 2
C17A C56A C21A 84(3) 2 2
C46A C56A C21A 119(3) 3 2
C65A C56A C21A 158(5) 7_556 2
C34A C56A C21A 54(3) 5_556 2
C40A C56A C21A 36(2) 6_556 2
C49A C56A C21A 54(3) 6_556 2
C30A C57A C40A 106(10) 8_556 6_556
C30A C57A C5A 101(10) 8_556 4
C40A C57A C5A 29(3) 6_556 4
C30A C57A C34A 140(10) 8_556 5_556
C40A C57A C34A 35(4) 6_556 5_556
C5A C57A C34A 41(4) 4 5_556
C30A C57A C21A 72(6) 8_556 2
C40A C57A C21A 66(6) 6_556 2
C5A C57A C21A 89(7) 4 2
C34A C57A C21A 92(5) 5_556 2
C30A C57A C53A 51(9) 8_556 3
C40A C57A C53A 156(7) 6_556 3
C5A C57A C53A 147(5) 4 3
C34A C57A C53A 169(5) 5_556 3
C21A C57A C53A 95(6) 2 3
C30A C57A C69A 30(6) 8_556 6_556
C40A C57A C69A 134(7) 6_556 6_556
C5A C57A C69A 118(5) 4 6_556
C34A C57A C69A 157(4) 5_556 6_556
C21A C57A C69A 97(4) 2 6_556
C53A C57A C69A 29(3) 3 6_556
C30A C57A C52A 151(8) 8_556 3
C40A C57A C52A 92(5) 6_556 3
C5A C57A C52A 85(3) 4 3
C34A C57A C52A 57(3) 5_556 3
C21A C57A C52A 137(4) 2 3
C53A C57A C52A 112(4) 3 3
C69A C57A C52A 123(5) 6_556 3
C30A C57A C33A 91(7) 8_556 5_556
C40A C57A C33A 126(5) 6_556 5_556
C5A C57A C33A 99(4) 4 5_556
C34A C57A C33A 105(5) 5_556 5_556
C21A C57A C33A 162(5) 2 5_556
C53A C57A C33A 69(2) 3 5_556
C69A C57A C33A 65(3) 6_556 5_556
C52A C57A C33A 60(3) 3 5_556
C30A C57A C41A 54(7) 8_556 7_556
C40A C57A C41A 69(4) 6_556 7_556
C5A C57A C41A 85(4) 4 7_556
C34A C57A C41A 101(4) 5_556 7_556
C21A C57A C41A 19(2) 2 7_556
C53A C57A C41A 89(4) 3 7_556
C69A C57A C41A 82(4) 6_556 7_556
C52A C57A C41A 154(3) 3 7_556
C33A C57A C41A 145(4) 5_556 7_556
C30A C57A C67A 133(9) 8_556 7_556
C40A C57A C67A 30(3) 6_556 7_556
C5A C57A C67A 50(3) 4 7_556
C34A C57A C67A 21(2) 5_556 7_556
C21A C57A C67A 73(5) 2 7_556
C53A C57A C67A 161(3) 3 7_556
C69A C57A C67A 163(5) 6_556 7_556
C52A C57A C67A 71(3) 3 7_556
C33A C57A C67A 125(5) 5_556 7_556
C41A C57A C67A 84(3) 7_556 7_556
C30A C57A C22A 47(8) 8_556 2
C40A C57A C22A 153(7) 6_556 2
C5A C57A C22A 136(4) 4 2
C34A C57A C22A 165(5) 5_556 2
C21A C57A C22A 103(5) 2 2
C53A C57A C22A 12(2) 3 2
C69A C57A C22A 20(2) 6_556 2
C52A C57A C22A 111(5) 3 2
C33A C57A C22A 60(3) 5_556 2
C41A C57A C22A 93(4) 7_556 2
C67A C57A C22A 173(3) 7_556 2
C19A C58A C33A 80(7) 2 5_556
C19A C58A C35A 77(6) 2 7_556
C33A C58A C35A 115(6) 5_556 7_556
C19A C58A C6A 130(7) 2 4
C33A C58A C6A 81(7) 5_556 4
C35A C58A C6A 69(4) 7_556 4
C19A C58A C20A 28(5) 2 4
C33A C58A C20A 107(4) 5_556 4
C35A C58A C20A 59(4) 7_556 4
C6A C58A C20A 126(5) 4 4
C19A C58A C52A 163(8) 2 3
C33A C58A C52A 82(3) 5_556 3
C35A C58A C52A 112(5) 7_556 3
C6A C58A C52A 48(4) 4 3
C20A C58A C52A 169(4) 4 3
C19A C58A C32A 42(6) 2 8_556
C33A C58A C32A 50(4) 5_556 8_556
C35A C58A C32A 116(4) 7_556 8_556
C6A C58A C32A 129(5) 4 8_556
C20A C58A C32A 69(2) 4 8_556
C52A C58A C32A 122(3) 3 8_556
C19A C58A C36A 48(6) 2 8_556
C33A C58A C36A 119(4) 5_556 8_556
C35A C58A C36A 38(4) 7_556 8_556
C6A C58A C36A 107(3) 4 8_556
C20A C58A C36A 23(3) 4 8_556
C52A C58A C36A 147(4) 3 8_556
C32A C58A C36A 90(3) 8_556 8_556
C19A C58A C32A 74(6) 2 5_556
C33A C58A C32A 137(5) 5_556 5_556
C35A C58A C32A 26(3) 7_556 5_556
C6A C58A C32A 90(3) 4 5_556
C20A C58A C32A 48(3) 4 5_556
C52A C58A C32A 121(4) 3 5_556
C32A C58A C32A 116(4) 8_556 5_556
C36A C58A C32A 26(2) 8_556 5_556
C19A C58A C37A 61(6) 2 6_556
C33A C58A C37A 124(5) 5_556 6_556
C35A C58A C37A 25(3) 7_556 6_556
C6A C58A C37A 94(3) 4 6_556
C20A C58A C37A 37(3) 4 6_556
C52A C58A C37A 133(4) 3 6_556
C32A C58A C37A 103(2) 8_556 6_556
C36A C58A C37A 14(2) 8_556 6_556
C32A C58A C37A 15(2) 5_556 6_556
C19A C58A C18A 140(7) 2 2
C33A C58A C18A 96(6) 5_556 2
C35A C58A C18A 68(4) 7_556 2
C6A C58A C18A 16.4(19) 4 2
C20A C58A C18A 127(5) 4 2
C52A C58A C18A 44(3) 3 2
C32A C58A C18A 145(5) 8_556 2
C36A C58A C18A 105(3) 8_556 2
C32A C58A C18A 83(4) 5_556 2
C37A C58A C18A 91(3) 6_556 2
C19A C58A C37A 29(6) 2 7_556
C33A C58A C37A 56(5) 5_556 7_556
C35A C58A C37A 102(4) 7_556 7_556
C6A C58A C37A 129(4) 4 7_556
C20A C58A C37A 56(2) 4 7_556
C52A C58A C37A 134(3) 3 7_556
C32A C58A C37A 14(3) 8_556 7_556
C36A C58A C37A 77(3) 8_556 7_556
C32A C58A C37A 103(2) 5_556 7_556
C37A C58A C37A 90(4) 6_556 7_556
C18A C58A C37A 145(3) 2 7_556
C61A C59A C14A 10(7) 5_556 8_556
C61A C59A C24A 77(10) 5_556 2
C14A C59A C24A 85(6) 8_556 2
C61A C59A C45A 95(10) 5_556 3
C14A C59A C45A 85(9) 8_556 3
C24A C59A C45A 127(5) 2 3
C61A C59A C3A 60(9) 5_556 4
C14A C59A C3A 52(6) 8_556 4
C24A C59A C3A 137(7) 2 4
C45A C59A C3A 61(4) 3 4
C61A C59A C48A 81(10) 5_556 6_556
C14A C59A C48A 87(10) 8_556 6_556
C24A C59A C48A 79(4) 2 6_556
C45A C59A C48A 151(4) 3 6_556
C3A C59A C48A 93(3) 4 6_556
C61A C59A C66A 80(10) 5_556 7_556
C14A C59A C66A 89(7) 8_556 7_556
C24A C59A C66A 44(4) 2 7_556
C45A C59A C66A 171(6) 3 7_556
C3A C59A C66A 121(4) 4 7_556
C48A C59A C66A 35(3) 6_556 7_556
C61A C59A C46A 99(10) 5_556 3
C14A C59A C46A 99(9) 8_556 3
C24A C59A C46A 114(5) 2 3
C45A C59A C46A 118(3) 3 3
C3A C59A C46A 75(3) 4 3
C48A C59A C46A 36(3) 6_556 3
C66A C59A C46A 70(4) 7_556 3
C61A C59A C49A 100(9) 5_556 6_556
C14A C59A C49A 91(6) 8_556 6_556
C24A C59A C49A 174(7) 2 6_556
C45A C59A C49A 48(4) 3 6_556
C3A C59A C49A 40(3) 4 6_556
C48A C59A C49A 105(4) 6_556 6_556
C66A C59A C49A 140(6) 7_556 6_556
C46A C59A C49A 71(4) 3 6_556
C61A C59A C44A 70(10) 5_556 7_556
C14A C59A C44A 70(8) 8_556 7_556
C24A C59A C44A 61(4) 2 7_556
C45A C59A C44A 67(4) 3 7_556
C3A C59A C44A 101(4) 4 7_556
C48A C59A C44A 135(4) 6_556 7_556
C66A C59A C44A 104(4) 7_556 7_556
C46A C59A C44A 168(4) 3 7_556
C49A C59A C44A 113(5) 6_556 7_556
C61A C59A C12A 43(9) 5_556 4
C14A C59A C12A 53(5) 8_556 4
C24A C59A C12A 36(4) 2 4
C45A C59A C12A 127(4) 3 4
C3A C59A C12A 102(4) 4 4
C48A C59A C12A 66(2) 6_556 4
C66A C59A C12A 44(3) 7_556 4
C46A C59A C12A 101(2) 3 4
C49A C59A C12A 142(4) 6_556 4
C44A C59A C12A 69(3) 7_556 4
C61A C59A C23A 115(10) 5_556 2
C14A C59A C23A 107(9) 8_556 2
C24A C59A C23A 120(6) 2 2
C45A C59A C23A 23(3) 3 2
C3A C59A C23A 82(3) 4 2
C48A C59A C23A 157(5) 6_556 2
C66A C59A C23A 157(4) 7_556 2
C46A C59A C23A 121(4) 3 2
C49A C59A C23A 57(3) 6_556 2
C44A C59A C23A 68(4) 7_556 2
C12A C59A C23A 137(4) 4 2
C13A C60A C44A 154(8) 8_556 3
C13A C60A C44A 111(8) 8_556 7_556
C44A C60A C44A 53(6) 3 7_556
C13A C60A C23A 46(4) 8_556 2
C44A C60A C23A 146(5) 3 2
C44A C60A C23A 99(6) 7_556 2
C13A C60A C26A 36(4) 8_556 6_556
C44A C60A C26A 167(5) 3 6_556
C44A C60A C26A 140(7) 7_556 6_556
C23A C60A C26A 43(4) 2 6_556
C13A C60A C45A 47(5) 8_556 3
C44A C60A C45A 126(5) 3 3
C44A C60A C45A 73(4) 7_556 3
C23A C60A C45A 32(3) 2 3
C26A C60A C45A 67(4) 6_556 3
C13A C60A C24A 134(7) 8_556 6_556
C44A C60A C24A 65(3) 3 6_556
C44A C60A C24A 115(4) 7_556 6_556
C23A C60A C24A 125(6) 2 6_556
C26A C60A C24A 102(5) 6_556 6_556
C45A C60A C24A 155(5) 3 6_556
C13A C60A C42A 21(5) 8_556 7_556
C44A C60A C42A 170(7) 3 7_556
C44A C60A C42A 130(7) 7_556 7_556
C23A C60A C42A 43(3) 2 7_556
C26A C60A C42A 15(2) 6_556 7_556
C45A C60A C42A 59(4) 3 7_556
C24A C60A C42A 114(5) 6_556 7_556
C13A C60A C15A 80(5) 8_556 4
C44A C60A C15A 109(3) 3 4
C44A C60A C15A 157(6) 7_556 4
C23A C60A C15A 102(4) 2 4
C26A C60A C15A 60(3) 6_556 4
C45A C60A C15A 125(3) 3 4
C24A C60A C15A 55(3) 6_556 4
C42A C60A C15A 66(4) 7_556 4
C13A C60A C60A 139(8) 8_556 5_556
C44A C60A C60A 32(3) 3 5_556
C44A C60A C60A 28(3) 7_556 5_556
C23A C60A C60A 115(4) 2 5_556
C26A C60A C60A 157(5) 6_556 5_556
C45A C60A C60A 96(4) 3 5_556
C24A C60A C60A 88(3) 6_556 5_556
C42A C60A C60A 155(7) 7_556 5_556
C15A C60A C60A 139(4) 4 5_556
C13A C60A C12A 112(5) 8_556 8_556
C44A C60A C12A 74(3) 3 8_556
C44A C60A C12A 125(5) 7_556 8_556
C23A C60A C12A 135(5) 2 8_556
C26A C60A C12A 94(4) 6_556 8_556
C45A C60A C12A 159(3) 3 8_556
C24A C60A C12A 34(3) 6_556 8_556
C42A C60A C12A 101(5) 7_556 8_556
C15A C60A C12A 35(2) 4 8_556
C60A C60A C12A 104(3) 5_556 8_556
C13A C60A C51A 85(5) 8_556 2
C44A C60A C51A 113(4) 3 2
C44A C60A C51A 164(4) 7_556 2
C23A C60A C51A 89(4) 2 2
C26A C60A C51A 54(3) 6_556 2
C45A C60A C51A 119(4) 3 2
C24A C60A C51A 49(3) 6_556 2
C42A C60A C51A 65(3) 7_556 2
C15A C60A C51A 25(2) 4 2
C60A C60A C51A 135(4) 5_556 2
C12A C60A C51A 47(3) 8_556 2
C14A C61A C59A 153(10) 4 5_556
C14A C61A C24A 122(10) 4 6_556
C59A C61A C24A 82(10) 5_556 6_556
C14A C61A C3A 54(10) 4 8_556
C59A C61A C3A 103(10) 5_556 8_556
C24A C61A C3A 175(7) 6_556 8_556
C14A C61A C45A 87(10) 4 7_556
C59A C61A C45A 68(10) 5_556 7_556
C24A C61A C45A 120(8) 6_556 7_556
C3A C61A C45A 63(4) 8_556 7_556
C14A C61A C48A 113(10) 4 2
C59A C61A C48A 83(10) 5_556 2
C24A C61A C48A 80(5) 6_556 2
C3A C61A C48A 100(6) 8_556 2
C45A C61A C48A 140(4) 7_556 2
C14A C61A C66A 121(10) 4 3
C59A C61A C66A 85(10) 5_556 3
C24A C61A C66A 45(5) 6_556 3
C3A C61A C66A 134(6) 8_556 3
C45A C61A C66A 152(6) 7_556 3
C48A C61A C66A 36(3) 2 3
C14A C61A C12A 81(10) 4 8_556
C59A C61A C12A 126(10) 5_556 8_556
C24A C61A C12A 47(4) 6_556 8_556
C3A C61A C12A 129(4) 8_556 8_556
C45A C61A C12A 145(7) 7_556 8_556
C48A C61A C12A 74(5) 2 8_556
C66A C61A C12A 49(5) 3 8_556
C14A C61A C44A 83(10) 4 3
C59A C61A C44A 96(10) 5_556 3
C24A C61A C44A 66(5) 6_556 3
C3A C61A C44A 114(6) 8_556 3
C45A C61A C44A 68(4) 7_556 3
C48A C61A C44A 145(4) 2 3
C66A C61A C44A 110(3) 3 3
C12A C61A C44A 78(4) 8_556 3
C14A C61A C46A 112(10) 4 7_556
C59A C61A C46A 68(10) 5_556 7_556
C24A C61A C46A 108(6) 6_556 7_556
C3A C61A C46A 74(5) 8_556 7_556
C45A C61A C46A 107(3) 7_556 7_556
C48A C61A C46A 34(3) 2 7_556
C66A C61A C46A 67(3) 3 7_556
C12A C61A C46A 108(6) 8_556 7_556
C44A C61A C46A 164(5) 3 7_556
C14A C61A C49A 88(10) 4 2
C59A C61A C49A 67(9) 5_556 2
C24A C61A C49A 148(7) 6_556 2
C3A C61A C49A 36(3) 8_556 2
C45A C61A C49A 44(4) 7_556 2
C48A C61A C49A 100(4) 2 2
C66A C61A C49A 131(4) 3 2
C12A C61A C49A 164(4) 8_556 2
C44A C61A C49A 112(4) 3 2
C46A C61A C49A 66(3) 7_556 2
C14A C61A C23A 102(10) 4 6_556
C59A C61A C23A 54(10) 5_556 6_556
C24A C61A C23A 106(6) 6_556 6_556
C3A C61A C23A 77(4) 8_556 6_556
C45A C61A C23A 16(3) 7_556 6_556
C48A C61A C23A 134(5) 2 6_556
C66A C61A C23A 136(5) 3 6_556
C12A C61A C23A 142(5) 8_556 6_556
C44A C61A C23A 65(3) 3 6_556
C46A C61A C23A 106(3) 7_556 6_556
C49A C61A C23A 52(3) 2 6_556
C49A C62A C41A 150(7) 2 3
C49A C62A C21A 137(8) 2 6_556
C41A C62A C21A 36(4) 3 6_556
C49A C62A C45A 54(5) 2 7_556
C41A C62A C45A 149(5) 3 7_556
C21A C62A C45A 154(6) 6_556 7_556
C49A C62A C23A 85(5) 2 6_556
C41A C62A C23A 123(4) 3 6_556
C21A C62A C23A 125(7) 6_556 6_556
C45A C62A C23A 32(3) 7_556 6_556
C49A C62A C2A 104(7) 2 8_556
C41A C62A C2A 87(3) 3 8_556
C21A C62A C2A 118(6) 6_556 8_556
C45A C62A C2A 63(3) 7_556 8_556
C23A C62A C2A 54(3) 6_556 8_556
C49A C62A C3A 15(5) 2 8_556
C41A C62A C3A 150(4) 3 8_556
C21A C62A C3A 151(7) 6_556 8_556
C45A C62A C3A 46(3) 7_556 8_556
C23A C62A C3A 78(3) 6_556 8_556
C2A C62A C3A 89(3) 8_556 8_556
C49A C62A C42A 104(5) 2 3
C41A C62A C42A 95(4) 3 3
C21A C62A C42A 118(5) 6_556 3
C45A C62A C42A 54(4) 7_556 3
C23A C62A C42A 37(3) 6_556 3
C2A C62A C42A 18(2) 8_556 3
C3A C62A C42A 91(3) 8_556 3
C49A C62A C54A 149(6) 2 7_556
C41A C62A C54A 59(3) 3 7_556
C21A C62A C54A 70(3) 6_556 7_556
C45A C62A C54A 95(5) 7_556 7_556
C23A C62A C54A 64(4) 6_556 7_556
C2A C62A C54A 55(3) 8_556 7_556
C3A C62A C54A 139(4) 8_556 7_556
C42A C62A C54A 49(3) 3 7_556
C49A C62A C13A 83(6) 2 4
C41A C62A C13A 116(3) 3 4
C21A C62A C13A 138(4) 6_556 4
C45A C62A C13A 33(4) 7_556 4
C23A C62A C13A 29(3) 6_556 4
C2A C62A C13A 31(2) 8_556 4
C3A C62A C13A 70(4) 8_556 4
C42A C62A C13A 21.4(19) 3 4
C54A C62A C13A 69(2) 7_556 4
C49A C62A C26A 108(6) 2 2
C41A C62A C26A 95(3) 3 2
C21A C62A C26A 112(5) 6_556 2
C45A C62A C26A 55(4) 7_556 2
C23A C62A C26A 31(3) 6_556 2
C2A C62A C26A 28(2) 8_556 2
C3A C62A C26A 96(4) 8_556 2
C42A C62A C26A 11(2) 3 2
C54A C62A C26A 43(2) 7_556 2
C13A C62A C26A 26.1(13) 4 2
C49A C62A C31A 147(7) 2 4
C41A C62A C31A 53(3) 3 4
C21A C62A C31A 75(4) 6_556 4
C45A C62A C31A 97(5) 7_556 4
C23A C62A C31A 71(3) 6_556 4
C2A C62A C31A 43(3) 8_556 4
C3A C62A C31A 132(5) 8_556 4
C42A C62A C31A 44(3) 3 4
C54A C62A C31A 19(2) 7_556 4
C13A C62A C31A 65.2(18) 4 4
C26A C62A C31A 42(2) 2 4
C31A C63A C54A 64(10) 4 7_556
C31A C63A C8A 144(9) 4 5_556
C54A C63A C8A 142(8) 7_556 5_556
C31A C63A C27A 92(8) 4 2
C54A C63A C27A 89(8) 7_556 2
C8A C63A C27A 109(8) 5_556 2
C31A C63A C26A 106(7) 4 2
C54A C63A C26A 91(7) 7_556 2
C8A C63A C26A 61(5) 5_556 2
C27A C63A C26A 161(7) 2 2
C31A C63A C42A 90(5) 4 3
C54A C63A C42A 91(6) 7_556 3
C8A C63A C42A 69(6) 5_556 3
C27A C63A C42A 178(5) 2 3
C26A C63A C42A 17(3) 2 3
C31A C63A C2A 69(6) 4 8_556
C54A C63A C2A 89(9) 7_556 8_556
C8A C63A C2A 85(4) 5_556 8_556
C27A C63A C2A 159(4) 2 8_556
C26A C63A C2A 40(4) 2 8_556
C42A C63A C2A 23(2) 3 8_556
C31A C63A C7A 54(8) 4 5_556
C54A C63A C7A 53(4) 7_556 5_556
C8A C63A C7A 154(9) 5_556 5_556
C27A C63A C7A 45(3) 2 5_556
C26A C63A C7A 143(7) 2 5_556
C42A C63A C7A 136(5) 3 5_556
C2A C63A C7A 120(6) 8_556 5_556
C31A C63A C43A 149(8) 4 3
C54A C63A C43A 145(9) 7_556 3
C8A C63A C43A 25(5) 5_556 3
C27A C63A C43A 84(5) 2 3
C26A C63A C43A 85(3) 2 3
C42A C63A C43A 95(3) 3 3
C2A C63A C43A 109(4) 8_556 3
C7A C63A C43A 129(5) 5_556 3
C31A C63A C1A 26(7) 4 8_556
C54A C63A C1A 52(6) 7_556 8_556
C8A C63A C1A 165(5) 5_556 8_556
C27A C63A C1A 70(4) 2 8_556
C26A C63A C1A 124(5) 2 8_556
C42A C63A C1A 112(3) 3 8_556
C2A C63A C1A 92(4) 8_556 8_556
C7A C63A C1A 28(3) 5_556 8_556
C43A C63A C1A 150(4) 3 8_556
C31A C63A C55A 162(7) 4 7_556
C54A C63A C55A 123(9) 7_556 7_556
C8A C63A C55A 42(4) 5_556 7_556
C27A C63A C55A 72(4) 2 7_556
C26A C63A C55A 91(4) 2 7_556
C42A C63A C55A 106(3) 3 7_556
C2A C63A C55A 125(3) 8_556 7_556
C7A C63A C55A 115(5) 5_556 7_556
C43A C63A C55A 23.1(17) 3 7_556
C1A C63A C55A 142(3) 8_556 7_556
C31A C63A C23A 92(6) 4 6_556
C54A C63A C23A 65(6) 7_556 6_556
C8A C63A C23A 85(5) 5_556 6_556
C27A C63A C23A 148(6) 2 6_556
C26A C63A C23A 27(3) 2 6_556
C42A C63A C23A 31(2) 3 6_556
C2A C63A C23A 45(3) 8_556 6_556
C7A C63A C23A 117(5) 5_556 6_556
C43A C63A C23A 107(2) 3 6_556
C1A C63A C23A 103(4) 8_556 6_556
C55A C63A C23A 106(3) 7_556 6_556
C51A C64A C66A 137(10) 6_556 7_556
C51A C64A C15A 44(6) 6_556 8_556
C66A C64A C15A 116(9) 7_556 8_556
C51A C64A C24A 87(6) 6_556 2
C66A C64A C24A 50(6) 7_556 2
C15A C64A C24A 80(5) 8_556 2
C51A C64A C12A 89(8) 6_556 4
C66A C64A C12A 63(6) 7_556 4
C15A C64A C12A 53(4) 8_556 4
C24A C64A C12A 48(4) 2 4
C51A C64A C11A 112(5) 6_556 4
C66A C64A C11A 110(7) 7_556 4
C15A C64A C11A 104(6) 8_556 4
C24A C64A C11A 157(5) 2 4
C12A C64A C11A 117(5) 4 4
C51A C64A C47A 144(6) 6_556 3
C66A C64A C47A 79(8) 7_556 3
C15A C64A C47A 137(6) 8_556 3
C24A C64A C47A 128(4) 2 3
C12A C64A C47A 119(3) 4 3
C11A C64A C47A 37(2) 4 3
C51A C64A C43A 50(5) 6_556 3
C66A C64A C43A 169(5) 7_556 3
C15A C64A C43A 62(3) 8_556 3
C24A C64A C43A 135(4) 2 3
C12A C64A C43A 113(4) 4 3
C11A C64A C43A 63(3) 4 3
C47A C64A C43A 96(3) 3 3
C51A C64A C55A 59(4) 6_556 7_556
C66A C64A C55A 157(10) 7_556 7_556
C15A C64A C55A 87(4) 8_556 7_556
C24A C64A C55A 140(5) 2 7_556
C12A C64A C55A 140(5) 4 7_556
C11A C64A C55A 63(3) 4 7_556
C47A C64A C55A 85(4) 3 7_556
C43A C64A C55A 28(2) 3 7_556
C51A C64A C48A 148(8) 6_556 6_556
C66A C64A C48A 11(5) 7_556 6_556
C15A C64A C48A 121(6) 8_556 6_556
C24A C64A C48A 61(4) 2 6_556
C12A C64A C48A 68(3) 4 6_556
C11A C64A C48A 99(3) 4 6_556
C47A C64A C48A 68(4) 3 6_556
C43A C64A C48A 160(4) 3 6_556
C55A C64A C48A 150(7) 7_556 6_556
C51A C64A C9A 96(5) 6_556 5_556
C66A C64A C9A 128(9) 7_556 5_556
C15A C64A C9A 99(3) 8_556 5_556
C24A C64A C9A 175(5) 2 5_556
C12A C64A C9A 128(4) 4 5_556
C11A C64A C9A 19(2) 4 5_556
C47A C64A C9A 50(3) 3 5_556
C43A C64A C9A 46(3) 3 5_556
C55A C64A C9A 44(2) 7_556 5_556
C48A C64A C9A 116(5) 6_556 5_556
C51A C64A C25A 164(9) 6_556 2
C66A C64A C25A 54(7) 7_556 2
C15A C64A C25A 150(7) 8_556 2
C24A C64A C25A 102(3) 2 2
C12A C64A C25A 106(3) 4 2
C11A C64A C25A 63(2) 4 2
C47A C64A C25A 27(2) 3 2
C43A C64A C25A 123(3) 3 2
C55A C64A C25A 107(5) 7_556 2
C48A C64A C25A 44(4) 6_556 2
C9A C64A C25A 77(4) 5_556 2
C29A C65A C46A 27(5) 2 6_556
C29A C65A C16A 115(7) 2 8_556
C46A C65A C16A 142(5) 6_556 8_556
C29A C65A C47A 154(10) 2 3
C46A C65A C47A 148(5) 6_556 3
C16A C65A C47A 63(3) 8_556 3
C29A C65A C25A 112(8) 2 8_556
C46A C65A C25A 88(5) 6_556 8_556
C16A C65A C25A 126(6) 8_556 8_556
C47A C65A C25A 63(4) 3 8_556
C29A C65A C9A 117(7) 2 5_556
C46A C65A C9A 143(5) 6_556 5_556
C16A C65A C9A 9(3) 8_556 5_556
C47A C65A C9A 57(3) 3 5_556
C25A C65A C9A 119(5) 8_556 5_556
C29A C65A C48A 62(6) 2 3
C46A C65A C48A 38(4) 6_556 3
C16A C65A C48A 165(6) 8_556 3
C47A C65A C48A 112(3) 3 3
C25A C65A C48A 51(4) 8_556 3
C9A C65A C48A 156(4) 5_556 3
C29A C65A C11A 133(8) 2 4
C46A C65A C11A 155(5) 6_556 4
C16A C65A C11A 29(3) 8_556 4
C47A C65A C11A 36(2) 3 4
C25A C65A C11A 97(4) 8_556 4
C9A C65A C11A 22(2) 5_556 4
C48A C65A C11A 140(3) 3 4
C29A C65A C10A 92(7) 2 4
C46A C65A C10A 73(3) 6_556 4
C16A C65A C10A 131(5) 8_556 4
C47A C65A C10A 75(4) 3 4
C25A C65A C10A 23(4) 8_556 4
C9A C65A C10A 122(4) 5_556 4
C48A C65A C10A 38(2) 3 4
C11A C65A C10A 103(3) 4 4
C29A C65A C56A 49(7) 2 7_556
C46A C65A C56A 62(5) 6_556 7_556
C16A C65A C56A 91(4) 8_556 7_556
C47A C65A C56A 150(5) 3 7_556
C25A C65A C56A 142(6) 8_556 7_556
C9A C65A C56A 99(4) 5_556 7_556
C48A C65A C56A 97(5) 3 7_556
C11A C65A C56A 120(5) 4 7_556
C10A C65A C56A 135(5) 4 7_556
C29A C65A C50A 88(7) 2 6_556
C46A C65A C50A 108(5) 6_556 6_556
C16A C65A C50A 46(3) 8_556 6_556
C47A C65A C50A 104(4) 3 6_556
C25A C65A C50A 158(5) 8_556 6_556
C9A C65A C50A 55(4) 5_556 6_556
C48A C65A C50A 144(4) 3 6_556
C11A C65A C50A 75(4) 4 6_556
C10A C65A C50A 177(5) 4 6_556
C56A C65A C50A 47(2) 7_556 6_556
C29A C65A C25A 152(9) 2 2
C46A C65A C25A 131(5) 6_556 2
C16A C65A C25A 84(4) 8_556 2
C47A C65A C25A 23(2) 3 2
C25A C65A C25A 43(4) 8_556 2
C9A C65A C25A 80(3) 5_556 2
C48A C65A C25A 94(3) 3 2
C11A C65A C25A 58(3) 4 2
C10A C65A C25A 60(3) 4 2
C56A C65A C25A 155(4) 7_556 2
C50A C65A C25A 119(4) 6_556 2
C48A C66A C64A 157(9) 3 7_556
C48A C66A C24A 115(4) 3 8_556
C64A C66A C24A 88(7) 7_556 8_556
C48A C66A C12A 112(6) 3 5_556
C64A C66A C12A 77(6) 7_556 5_556
C24A C66A C12A 57(5) 8_556 5_556
C48A C66A C10A 53(4) 3 4
C64A C66A C10A 105(7) 7_556 4
C24A C66A C10A 165(5) 8_556 4
C12A C66A C10A 117(6) 5_556 4
C48A C66A C25A 64(4) 3 8_556
C64A C66A C25A 96(8) 7_556 8_556
C24A C66A C25A 163(8) 8_556 8_556
C12A C66A C25A 140(6) 5_556 8_556
C10A C66A C25A 27(4) 4 8_556
C48A C66A C61A 69(4) 3 4
C64A C66A C61A 132(8) 7_556 4
C24A C66A C61A 46(3) 8_556 4
C12A C66A C61A 67(4) 5_556 4
C10A C66A C61A 119(4) 4 4
C25A C66A C61A 132(3) 8_556 4
C48A C66A C59A 69(4) 3 7_556
C64A C66A C59A 134(10) 7_556 7_556
C24A C66A C59A 46(4) 8_556 7_556
C12A C66A C59A 81(6) 5_556 7_556
C10A C66A C59A 121(4) 4 7_556
C25A C66A C59A 126(5) 8_556 7_556
C61A C66A C59A 16(2) 4 7_556
C48A C66A C14A 69(4) 3 2
C64A C66A C14A 131(9) 7_556 2
C24A C66A C14A 48(3) 8_556 2
C12A C66A C14A 62(4) 5_556 2
C10A C66A C14A 116(4) 4 2
C25A C66A C14A 133(4) 8_556 2
C61A C66A C14A 7(3) 4 2
C59A C66A C14A 23(3) 7_556 2
C48A C66A C51A 176(7) 3 3
C64A C66A C51A 20(6) 7_556 3
C24A C66A C51A 67(3) 8_556 3
C12A C66A C51A 66(2) 5_556 3
C10A C66A C51A 125(3) 4 3
C25A C66A C51A 116(3) 8_556 3
C61A C66A C51A 112(3) 4 3
C59A C66A C51A 114(5) 7_556 3
C14A C66A C51A 112(3) 2 3
C48A C66A C47A 90(5) 3 6_556
C64A C66A C47A 68(6) 7_556 6_556
C24A C66A C47A 155(5) 8_556 6_556
C12A C66A C47A 120(4) 5_556 6_556
C10A C66A C47A 40(3) 4 6_556
C25A C66A C47A 30(3) 8_556 6_556
C61A C66A C47A 159(4) 4 6_556
C59A C66A C47A 156(6) 7_556 6_556
C14A C66A C47A 156(5) 2 6_556
C51A C66A C47A 88(3) 3 6_556
C48A C66A C46A 16(3) 3 6_556
C64A C66A C46A 163(10) 7_556 6_556
C24A C66A C46A 105(5) 8_556 6_556
C12A C66A C46A 119(4) 5_556 6_556
C10A C66A C46A 64(4) 4 6_556
C25A C66A C46A 68(3) 8_556 6_556
C61A C66A C46A 64(3) 4 6_556
C59A C66A C46A 59(3) 7_556 6_556
C14A C66A C46A 66(3) 2 6_556
C51A C66A C46A 168(5) 3 6_556
C47A C66A C46A 97(6) 6_556 6_556
C17A C67A C28A 22(6) 8_556 2
C17A C67A C34A 78(5) 8_556 4
C28A C67A C34A 81(6) 2 4
C17A C67A C40A 118(8) 8_556 3
C28A C67A C40A 121(10) 2 3
C34A C67A C40A 41(7) 4 3
C17A C67A C56A 104(8) 8_556 7_556
C28A C67A C56A 87(6) 2 7_556
C34A C67A C56A 136(6) 4 7_556
C40A C67A C56A 125(7) 3 7_556
C17A C67A C4A 110(8) 8_556 5_556
C28A C67A C4A 114(8) 2 5_556
C34A C67A C4A 160(7) 4 5_556
C40A C67A C4A 125(6) 3 5_556
C56A C67A C4A 61(3) 7_556 5_556
C17A C67A C5A 102(7) 8_556 5_556
C28A C67A C5A 109(8) 2 5_556
C34A C67A C5A 30(5) 4 5_556
C40A C67A C5A 19(3) 3 5_556
C56A C67A C5A 143(7) 7_556 5_556
C4A C67A C5A 132(7) 5_556 5_556
C17A C67A C50A 47(5) 8_556 6_556
C28A C67A C50A 37(6) 2 6_556
C34A C67A C50A 118(5) 4 6_556
C40A C67A C50A 156(6) 3 6_556
C56A C67A C50A 58(4) 7_556 6_556
C4A C67A C50A 79(4) 5_556 6_556
C5A C67A C50A 146(5) 5_556 6_556
C17A C67A C57A 104(7) 8_556 7_556
C28A C67A C57A 98(8) 2 7_556
C34A C67A C57A 31(5) 4 7_556
C40A C67A C57A 29(4) 3 7_556
C56A C67A C57A 111(5) 7_556 7_556
C4A C67A C57A 146(7) 5_556 7_556
C5A C67A C57A 36(3) 5_556 7_556
C50A C67A C57A 128(3) 6_556 7_556
C17A C67A C39A 18(5) 8_556 3
C28A C67A C39A 33(5) 2 3
C34A C67A C39A 61(3) 4 3
C40A C67A C39A 100(4) 3 3
C56A C67A C39A 120(6) 7_556 3
C4A C67A C39A 125(5) 5_556 3
C5A C67A C39A 84(3) 5_556 3
C50A C67A C39A 64(3) 6_556 3
C57A C67A C39A 89(3) 7_556 3
C17A C67A C21A 142(10) 8_556 8_556
C28A C67A C21A 128(10) 2 8_556
C34A C67A C21A 71(5) 4 8_556
C40A C67A C21A 40(3) 3 8_556
C56A C67A C21A 85(5) 7_556 8_556
C4A C67A C21A 106(5) 5_556 8_556
C5A C67A C21A 59(3) 5_556 8_556
C50A C67A C21A 135(4) 6_556 8_556
C57A C67A C21A 41(3) 7_556 8_556
C39A C67A C21A 129(3) 3 8_556
C17A C67A C52A 52(6) 8_556 6_556
C28A C67A C52A 47(7) 2 6_556
C34A C67A C52A 35(4) 4 6_556
C40A C67A C52A 74(5) 3 6_556
C56A C67A C52A 113(4) 7_556 6_556
C4A C67A C52A 161(6) 5_556 6_556
C5A C67A C52A 65(4) 5_556 6_556
C50A C67A C52A 83(3) 6_556 6_556
C57A C67A C52A 52.1(19) 7_556 6_556
C39A C67A C52A 40(2) 3 6_556
C21A C67A C52A 90(4) 8_556 6_556
C39A C68A C18A 121(8) 3 8_556
C39A C68A C27A 118(7) 3 2
C18A C68A C27A 104(6) 8_556 2
C39A C68A C52A 95(8) 3 6_556
C18A C68A C52A 77(4) 8_556 6_556
C27A C68A C52A 138(6) 2 6_556
C39A C68A C70A 56(4) 3 4
C18A C68A C70A 161(7) 8_556 4
C27A C68A C70A 67(5) 2 4
C52A C68A C70A 121(4) 6_556 4
C39A C68A C6A 110(7) 3 5_556
C18A C68A C6A 29(4) 8_556 5_556
C27A C68A C6A 128(7) 2 5_556
C52A C68A C6A 49(3) 6_556 5_556
C70A C68A C6A 164(4) 4 5_556
C39A C68A C17A 34(6) 3 8_556
C18A C68A C17A 135(6) 8_556 8_556
C27A C68A C17A 121(5) 2 8_556
C52A C68A C17A 73(5) 6_556 8_556
C70A C68A C17A 55(3) 4 8_556
C6A C68A C17A 109(4) 5_556 8_556
C39A C68A C28A 42(6) 3 2
C18A C68A C28A 137(5) 8_556 2
C27A C68A C28A 118(5) 2 2
C52A C68A C28A 69(4) 6_556 2
C70A C68A C28A 55.6(15) 4 2
C6A C68A C28A 110(4) 5_556 2
C17A C68A C28A 8(2) 8_556 2
C39A C68A C7A 149(7) 3 5_556
C18A C68A C7A 68(4) 8_556 5_556
C27A C68A C7A 37(4) 2 5_556
C52A C68A C7A 116(4) 6_556 5_556
C70A C68A C7A 105(3) 4 5_556
C6A C68A C7A 91(4) 5_556 5_556
C17A C68A C7A 156(3) 8_556 5_556
C28A C68A C7A 150(3) 2 5_556
C39A C68A C38A 145(6) 3 3
C18A C68A C38A 29(4) 8_556 3
C27A C68A C38A 76(6) 2 3
C52A C68A C38A 92(3) 6_556 3
C70A C68A C38A 143(4) 4 3
C6A C68A C38A 53(2) 5_556 3
C17A C68A C38A 162(3) 8_556 3
C28A C68A C38A 160(4) 2 3
C7A C68A C38A 40(3) 5_556 3
C39A C68A C34A 47(8) 3 4
C18A C68A C34A 108(4) 8_556 4
C27A C68A C34A 148(5) 2 4
C52A C68A C34A 49(3) 6_556 4
C70A C68A C34A 84(3) 4 4
C6A C68A C34A 81(3) 5_556 4
C17A C68A C34A 28(3) 8_556 4
C28A C68A C34A 30(2) 2 4
C7A C68A C34A 164(4) 5_556 4
C38A C68A C34A 133.7(16) 3 4
C39A C68A C50A 56(5) 3 6_556
C18A C68A C50A 169(6) 8_556 6_556
C27A C68A C50A 85(4) 2 6_556
C52A C68A C50A 92(5) 6_556 6_556
C70A C68A C50A 28(2) 4 6_556
C6A C68A C50A 140(5) 5_556 6_556
C17A C68A C50A 36.7(16) 8_556 6_556
C28A C68A C50A 33(3) 2 6_556
C7A C68A C50A 119(3) 5_556 6_556
C38A C68A C50A 157(3) 3 6_556
C34A C68A C50A 63(3) 4 6_556
C22A C69A C53A 55(6) 5_556 8_556
C22A C69A C38A 70(6) 5_556 4
C53A C69A C38A 110(6) 8_556 4
C22A C69A C30A 119(7) 5_556 3
C53A C69A C30A 65(5) 8_556 3
C38A C69A C30A 145(6) 4 3
C22A C69A C1A 124(8) 5_556 7_556
C53A C69A C1A 97(6) 8_556 7_556
C38A C69A C1A 78(6) 4 7_556
C30A C69A C1A 69(5) 3 7_556
C22A C69A C7A 90(7) 5_556 6_556
C53A C69A C7A 82(5) 8_556 6_556
C38A C69A C7A 55(5) 4 6_556
C30A C69A C7A 91(5) 3 6_556
C1A C69A C7A 36(2) 7_556 6_556
C22A C69A C32A 50(5) 5_556 3
C53A C69A C32A 82(6) 8_556 3
C38A C69A C32A 96(2) 4 3
C30A C69A C32A 117(5) 3 3
C1A C69A C32A 173(5) 7_556 3
C7A C69A C32A 138(4) 6_556 3
C22A C69A C57A 109(8) 5_556 6_556
C53A C69A C57A 57(6) 8_556 6_556
C38A C69A C57A 154(5) 4 6_556
C30A C69A C57A 14(3) 3 6_556
C1A C69A C57A 82(4) 7_556 6_556
C7A C69A C57A 100(3) 6_556 6_556
C32A C69A C57A 103(5) 3 6_556
C22A C69A C33A 84(6) 5_556 2
C53A C69A C33A 75(7) 8_556 2
C38A C69A C33A 141(5) 4 2
C30A C69A C33A 73(2) 3 2
C1A C69A C33A 140(5) 7_556 2
C7A C69A C33A 156(4) 6_556 2
C32A C69A C33A 46(4) 3 2
C57A C69A C33A 61(3) 6_556 2
C22A C69A C35A 40(6) 5_556 2
C53A C69A C35A 92(5) 8_556 2
C38A C69A C35A 63(2) 4 2
C30A C69A C35A 147(5) 3 2
C1A C69A C35A 141(5) 7_556 2
C7A C69A C35A 110(4) 6_556 2
C32A C69A C35A 32.6(12) 3 2
C57A C69A C35A 133(5) 6_556 2
C33A C69A C35A 79(3) 2 2
C22A C69A C37A 54(6) 5_556 4
C53A C69A C37A 90(5) 8_556 4
C38A C69A C37A 92(4) 4 4
C30A C69A C37A 122(3) 3 4
C1A C69A C37A 169(4) 7_556 4
C7A C69A C37A 139(4) 6_556 4
C32A C69A C37A 8(2) 3 4
C57A C69A C37A 109(3) 6_556 4
C33A C69A C37A 49.3(11) 2 4
C35A C69A C37A 30(3) 2 4
C22A C69A C18A 59(7) 5_556 7_556
C53A C69A C18A 99(6) 8_556 7_556
C38A C69A C18A 12(4) 4 7_556
C30A C69A C18A 145(4) 3 7_556
C1A C69A C18A 84(3) 7_556 7_556
C7A C69A C18A 56(3) 6_556 7_556
C32A C69A C18A 89(3) 3 7_556
C57A C69A C18A 150(3) 6_556 7_556
C33A C69A C18A 135(4) 2 7_556
C35A C69A C18A 57(3) 2 7_556
C37A C69A C18A 87(3) 4 7_556
C50A C70A C39A 108(6) 7_556 2
C50A C70A C55A 59(3) 7_556 5_556
C39A C70A C55A 150(7) 2 5_556
C50A C70A C68A 114(5) 7_556 3
C39A C70A C68A 25(3) 2 3
C55A C70A C68A 131(5) 5_556 3
C50A C70A C27A 132(6) 7_556 4
C39A C70A C27A 69(5) 2 4
C55A C70A C27A 100(4) 5_556 4
C68A C70A C27A 46(4) 3 4
C50A C70A C17A 57(4) 7_556 6_556
C39A C70A C17A 54(4) 2 6_556
C55A C70A C17A 115(5) 5_556 6_556
C68A C70A C17A 72(2) 3 6_556
C27A C70A C17A 117(5) 4 6_556
C50A C70A C28A 51(4) 7_556 4
C39A C70A C28A 58(3) 2 4
C55A C70A C28A 108(5) 5_556 4
C68A C70A C28A 72.3(18) 3 4
C27A C70A C28A 115(4) 4 4
C17A C70A C28A 10(2) 6_556 4
C50A C70A C43A 86(5) 7_556 2
C39A C70A C43A 164(7) 2 2
C55A C70A C43A 33(3) 5_556 2
C68A C70A C43A 141(5) 3 2
C27A C70A C43A 95(3) 4 2
C17A C70A C43A 141(4) 6_556 2
C28A C70A C43A 136(4) 4 2
C50A C70A C16A 41(4) 7_556 6_556
C39A C70A C16A 146(6) 2 6_556
C55A C70A C16A 39(3) 5_556 6_556
C68A C70A C16A 154(4) 3 6_556
C27A C70A C16A 139(4) 4 6_556
C17A C70A C16A 91(4) 6_556 6_556
C28A C70A C16A 88(4) 4 6_556
C43A C70A C16A 50(3) 2 6_556
C50A C70A C9A 52(4) 7_556 8_556
C39A C70A C9A 153(7) 2 8_556
C55A C70A C9A 40(3) 5_556 8_556
C68A C70A C9A 165(4) 3 8_556
C27A C70A C9A 137(4) 4 8_556
C17A C70A C9A 100(5) 6_556 8_556
C28A C70A C9A 97(4) 4 8_556
C43A C70A C9A 43(3) 2 8_556
C16A C70A C9A 11(2) 6_556 8_556
C50A C70A C8A 106(4) 7_556 8_556
C39A C70A C8A 131(5) 2 8_556
C55A C70A C8A 48(3) 5_556 8_556
C68A C70A C8A 108(3) 3 8_556
C27A C70A C8A 62(3) 4 8_556
C17A C70A C8A 159(4) 6_556 8_556
C28A C70A C8A 149(3) 4 8_556
C43A C70A C8A 33(3) 2 8_556
C16A C70A C8A 80(3) 6_556 8_556
C9A C70A C8A 75(3) 8_556 8_556
C50A C70A C67A 51(4) 7_556 3
C39A C70A C67A 62(5) 2 3
C55A C70A C67A 109(5) 5_556 3
C68A C70A C67A 79(3) 3 3
C27A C70A C67A 123(4) 4 3
C17A C70A C67A 8(2) 6_556 3
C28A C70A C67A 10(3) 4 3
C43A C70A C67A 134(3) 2 3
C16A C70A C67A 84(3) 6_556 3
C9A C70A C67A 92(3) 8_556 3
C8A C70A C67A 155(3) 8_556 3
C39B C1B C37B 108(8) 5_556 6_556
C39B C1B C6B 120(7) 5_556 2
C37B C1B C6B 12(4) 6_556 2
C39B C1B C5B 136(7) 5_556 3
C37B C1B C5B 105(5) 6_556 3
C6B C1B C5B 97(3) 2 3
C39B C1B C5B 77(6) 5_556 2
C37B C1B C5B 150(7) 6_556 2
C6B C1B C5B 150(6) 2 2
C5B C1B C5B 60(5) 3 2
C39B C1B C38B 111(6) 5_556 8_556
C37B C1B C38B 123(6) 6_556 8_556
C6B C1B C38B 118(5) 2 8_556
C5B C1B C38B 25(3) 3 8_556
C5B C1B C38B 36(3) 2 8_556
C39B C1B C41B 61(6) 5_556 8_556
C37B C1B C41B 55(4) 6_556 8_556
C6B C1B C41B 63(3) 2 8_556
C5B C1B C41B 160(4) 3 8_556
C5B C1B C41B 138(5) 2 8_556
C38B C1B C41B 167(5) 8_556 8_556
C39B C1B C4B 106(5) 5_556 3
C37B C1B C4B 24(5) 6_556 3
C6B C1B C4B 23(3) 2 3
C5B C1B C4B 116(4) 3 3
C5B C1B C4B 174(4) 2 3
C38B C1B C4B 139(4) 8_556 3
C41B C1B C4B 45.0(19) 8_556 3
C39B C1B C38B 91(6) 5_556 6_556
C37B C1B C38B 137(7) 6_556 6_556
C6B C1B C38B 136(5) 2 6_556
C5B C1B C38B 45(3) 3 6_556
C5B C1B C38B 15(3) 2 6_556
C38B C1B C38B 21(2) 8_556 6_556
C41B C1B C38B 150(4) 8_556 6_556
C4B C1B C38B 159(4) 3 6_556
C39B C1B C38B 119(7) 5_556 5_556
C37B C1B C38B 115(5) 6_556 5_556
C6B C1B C38B 110(4) 2 5_556
C5B C1B C38B 17(3) 3 5_556
C5B C1B C38B 44(3) 2 5_556
C38B C1B C38B 8(3) 8_556 5_556
C41B C1B C38B 166(5) 8_556 5_556
C4B C1B C38B 131(4) 3 5_556
C38B C1B C38B 29(3) 6_556 5_556
C39B C1B C38B 102(6) 5_556 7_556
C37B C1B C38B 128(6) 6_556 7_556
C6B C1B C38B 124(4) 2 7_556
C5B C1B C38B 34(3) 3 7_556
C5B C1B C38B 28(3) 2 7_556
C38B C1B C38B 9(3) 8_556 7_556
C41B C1B C38B 160(4) 8_556 7_556
C4B C1B C38B 147(3) 3 7_556
C38B C1B C38B 12.2(19) 6_556 7_556
C38B C1B C38B 16.7(13) 5_556 7_556
C39B C1B C39B 158(8) 5_556 7_556
C37B C1B C39B 73(5) 6_556 7_556
C6B C1B C39B 64(3) 2 7_556
C5B C1B C39B 32.8(19) 3 7_556
C5B C1B C39B 91(4) 2 7_556
C38B C1B C39B 56(3) 8_556 7_556
C41B C1B C39B 127(3) 8_556 7_556
C4B C1B C39B 84(3) 3 7_556
C38B C1B C39B 76.2(17) 6_556 7_556
C38B C1B C39B 47(3) 5_556 7_556
C38B C1B C39B 64.0(18) 7_556 7_556
C40B C2B C18B 23(10) 7_556 4
C40B C2B C4B 117(10) 7_556 3
C18B C2B C4B 113(3) 4 3
C40B C2B C43B 145(10) 7_556 5_556
C18B C2B C43B 154(6) 4 5_556
C4B C2B C43B 43(4) 3 5_556
C40B C2B C36B 15(10) 7_556 6_556
C18B C2B C36B 29(4) 4 6_556
C4B C2B C36B 132(4) 3 6_556
C43B C2B C36B 153(6) 5_556 6_556
C40B C2B C42B 46(10) 7_556 5_556
C18B C2B C42B 47(4) 4 5_556
C4B C2B C42B 160(4) 3 5_556
C43B C2B C42B 157(5) 5_556 5_556
C36B C2B C42B 31(4) 6_556 5_556
C40B C2B C6B 86(10) 7_556 2
C18B C2B C6B 83(3) 4 2
C4B C2B C6B 31.3(19) 3 2
C43B C2B C6B 71(4) 5_556 2
C36B C2B C6B 101(4) 6_556 2
C42B C2B C6B 129(5) 5_556 2
C40B C2B C67B 124(10) 7_556 8_556
C18B C2B C67B 146(5) 4 8_556
C4B C2B C67B 82(4) 3 8_556
C43B C2B C67B 43(3) 5_556 8_556
C36B C2B C67B 120(6) 6_556 8_556
C42B C2B C67B 115(4) 5_556 8_556
C6B C2B C67B 102(4) 2 8_556
C40B C2B C9B 93(10) 7_556 3
C18B C2B C9B 108(5) 4 3
C4B C2B C9B 133(4) 3 3
C43B C2B C9B 92(3) 5_556 3
C36B C2B C9B 80(4) 6_556 3
C42B C2B C9B 65(3) 5_556 3
C6B C2B C9B 144(4) 2 3
C67B C2B C9B 51(2) 8_556 3
C40B C2B C20B 19(10) 7_556 2
C18B C2B C20B 25(3) 4 2
C4B C2B C20B 134(4) 3 2
C43B C2B C20B 160(5) 5_556 2
C36B C2B C20B 7(3) 6_556 2
C42B C2B C20B 27(3) 5_556 2
C6B C2B C20B 103(4) 2 2
C67B C2B C20B 125(4) 8_556 2
C9B C2B C20B 82(4) 3 2
C40B C2B C19B 120(10) 7_556 4
C18B C2B C19B 137(5) 4 4
C4B C2B C19B 51(3) 3 4
C43B C2B C19B 26(3) 5_556 4
C36B C2B C19B 127(4) 6_556 4
C42B C2B C19B 141(4) 5_556 4
C6B C2B C19B 67(4) 2 4
C67B C2B C19B 34.4(18) 8_556 4
C9B C2B C19B 83.3(17) 3 4
C20B C2B C19B 134(3) 2 4
C40B C2B C37B 87(10) 7_556 6_556
C18B C2B C37B 85(3) 4 6_556
C4B C2B C37B 30(2) 3 6_556
C43B C2B C37B 70(3) 5_556 6_556
C36B C2B C37B 103(3) 6_556 6_556
C42B C2B C37B 131(4) 5_556 6_556
C6B C2B C37B 2(3) 2 6_556
C67B C2B C37B 101(3) 8_556 6_556
C9B C2B C37B 145(3) 3 6_556
C20B C2B C37B 105(3) 2 6_556
C19B C2B C37B 67(2) 4 6_556
C20B C3B C35B 103(6) 2 8_556
C20B C3B C42B 41(4) 2 5_556
C35B C3B C42B 140(6) 8_556 5_556
C20B C3B C36B 13(4) 2 6_556
C35B C3B C36B 116(5) 8_556 6_556
C42B C3B C36B 29(4) 5_556 6_556
C20B C3B C69B 104(6) 2 6_556
C35B C3B C69B 18(3) 8_556 6_556
C42B C3B C69B 145(5) 5_556 6_556
C36B C3B C69B 117(4) 6_556 6_556
C20B C3B C41B 83(6) 2 5_556
C35B C3B C41B 71(3) 8_556 5_556
C42B C3B C41B 110(4) 5_556 5_556
C36B C3B C41B 88(3) 6_556 5_556
C69B C3B C41B 54(3) 6_556 5_556
C20B C3B C18B 30(4) 2 4
C35B C3B C18B 126(4) 8_556 4
C42B C3B C18B 33(2) 5_556 4
C36B C3B C18B 20(3) 6_556 4
C69B C3B C18B 120(4) 6_556 4
C41B C3B C18B 77(4) 5_556 4
C20B C3B C17B 76(6) 2 4
C35B C3B C17B 94(4) 8_556 4
C42B C3B C17B 66(3) 5_556 4
C36B C3B C17B 77(4) 6_556 4
C69B C3B C17B 111(4) 6_556 4
C41B C3B C17B 151(4) 5_556 4
C18B C3B C17B 94(3) 4 4
C20B C3B C8B 84(4) 2 3
C35B C3B C8B 84(4) 8_556 3
C42B C3B C8B 77(2) 5_556 3
C36B C3B C8B 86(4) 6_556 3
C69B C3B C8B 101(4) 6_556 3
C41B C3B C8B 148(4) 5_556 3
C18B C3B C8B 104.5(17) 4 3
C17B C3B C8B 12(2) 4 3
C20B C3B C7B 111(6) 2 3
C35B C3B C7B 10(3) 8_556 3
C42B C3B C7B 150(5) 5_556 3
C36B C3B C7B 125(4) 6_556 3
C69B C3B C7B 14(2) 6_556 3
C41B C3B C7B 68(3) 5_556 3
C18B C3B C7B 132(4) 4 3
C17B C3B C7B 100.6(19) 4 3
C8B C3B C7B 90(2) 3 3
C20B C3B C19B 102(6) 2 2
C35B C3B C19B 21(3) 8_556 2
C42B C3B C19B 143(5) 5_556 2
C36B C3B C19B 114(4) 6_556 2
C69B C3B C19B 4(2) 6_556 2
C41B C3B C19B 51(3) 5_556 2
C18B C3B C19B 116(4) 4 2
C17B C3B C19B 114(2) 4 2
C8B C3B C19B 104(3) 3 2
C7B C3B C19B 17.8(19) 3 2
C20B C3B C68B 53(5) 2 8_556
C35B C3B C68B 110(5) 8_556 8_556
C42B C3B C68B 40(2) 5_556 8_556
C36B C3B C68B 51(3) 6_556 8_556
C69B C3B C68B 126(4) 6_556 8_556
C41B C3B C68B 136(4) 5_556 8_556
C18B C3B C68B 67.1(18) 4 8_556
C17B C3B C68B 27(2) 4 8_556
C8B C3B C68B 38(2) 3 8_556
C7B C3B C68B 120(3) 3 8_556
C19B C3B C68B 127(3) 2 8_556
C6B C4B C43B 136(6) 3 7_556
C6B C4B C37B 34(5) 3 8_556
C43B C4B C37B 151(8) 7_556 8_556
C6B C4B C41B 95(7) 3 5_556
C43B C4B C41B 102(4) 7_556 5_556
C37B C4B C41B 64(3) 8_556 5_556
C6B C4B C2B 80(3) 3 4
C43B C4B C2B 69(5) 7_556 4
C37B C4B C2B 115(4) 8_556 4
C41B C4B C2B 160(5) 5_556 4
C6B C4B C40B 72(4) 3 6_556
C43B C4B C40B 76(4) 7_556 6_556
C37B C4B C40B 106(4) 8_556 6_556
C41B C4B C40B 157(6) 5_556 6_556
C2B C4B C40B 8(3) 4 6_556
C6B C4B C19B 112(5) 3 2
C43B C4B C19B 39(4) 7_556 2
C37B C4B C19B 112(5) 8_556 2
C41B C4B C19B 75(4) 5_556 2
C2B C4B C19B 88(4) 4 2
C40B C4B C19B 91(4) 6_556 2
C6B C4B C1B 47(6) 3 4
C43B C4B C1B 158(5) 7_556 4
C37B C4B C1B 16(4) 8_556 4
C41B C4B C1B 58(2) 5_556 4
C2B C4B C1B 125(4) 4 4
C40B C4B C1B 118(4) 6_556 4
C19B C4B C1B 121(3) 2 4
C6B C4B C69B 116(6) 3 6_556
C43B C4B C69B 51(4) 7_556 6_556
C37B C4B C69B 103(5) 8_556 6_556
C41B C4B C69B 55(3) 5_556 6_556
C2B C4B C69B 109(3) 4 6_556
C40B C4B C69B 112(4) 6_556 6_556
C19B C4B C69B 21(3) 2 6_556
C1B C4B C69B 107(3) 4 6_556
C6B C4B C67B 113(5) 3 5_556
C43B C4B C67B 23(3) 7_556 5_556
C37B C4B C67B 135(6) 8_556 5_556
C41B C4B C67B 112(4) 5_556 5_556
C2B C4B C67B 54(3) 4 5_556
C40B C4B C67B 59(4) 6_556 5_556
C19B C4B C67B 37(2) 2 5_556
C1B C4B C67B 150(3) 4 5_556
C69B C4B C67B 57(2) 6_556 5_556
C6B C4B C18B 54(3) 3 2
C43B C4B C18B 97(5) 7_556 2
C37B C4B C18B 88(4) 8_556 2
C41B C4B C18B 149(5) 5_556 2
C2B C4B C18B 28.3(14) 4 2
C40B C4B C18B 21(3) 6_556 2
C19B C4B C18B 107(3) 2 2
C1B C4B C18B 97(4) 4 2
C69B C4B C18B 127(3) 6_556 2
C67B C4B C18B 79(3) 5_556 2
C6B C4B C39B 61(5) 3 7_556
C43B C4B C39B 139(6) 7_556 7_556
C37B C4B C39B 27(3) 8_556 7_556
C41B C4B C39B 38(3) 5_556 7_556
C2B C4B C39B 142(4) 4 7_556
C40B C4B C39B 134(4) 6_556 7_556
C19B C4B C39B 104(4) 2 7_556
C1B C4B C39B 20.1(18) 4 7_556
C69B C4B C39B 88(2) 6_556 7_556
C67B C4B C39B 140(4) 5_556 7_556
C18B C4B C39B 115(3) 2 7_556
C38B C5B C38B 54(9) 5_556 7_556
C38B C5B C38B 5(5) 5_556 8_556
C38B C5B C38B 51(5) 7_556 8_556
C38B C5B C1B 81(8) 5_556 4
C38B C5B C1B 135(7) 7_556 4
C38B C5B C1B 85(5) 8_556 4
C38B C5B C5B 22(6) 5_556 3
C38B C5B C5B 76(4) 7_556 3
C38B C5B C5B 25(2) 8_556 3
C1B C5B C5B 61(5) 4 3
C38B C5B C5B 69(6) 5_556 4
C38B C5B C5B 15(4) 7_556 4
C38B C5B C5B 65(2) 8_556 4
C1B C5B C5B 150(5) 4 4
C5B C5B C5B 90.00(3) 3 4
C38B C5B C1B 125(9) 5_556 2
C38B C5B C1B 72(5) 7_556 2
C38B C5B C1B 122(5) 8_556 2
C1B C5B C1B 145(4) 4 2
C5B C5B C1B 147(5) 3 2
C5B C5B C1B 59(5) 4 2
C38B C5B C39B 149(9) 5_556 6_556
C38B C5B C39B 101(6) 7_556 6_556
C38B C5B C39B 148(5) 8_556 6_556
C1B C5B C39B 116(3) 4 6_556
C5B C5B C39B 164(3) 3 6_556
C5B C5B C39B 89(5) 4 6_556
C1B C5B C39B 30(3) 2 6_556
C38B C5B C38B 34(8) 5_556 6_556
C38B C5B C38B 21(3) 7_556 6_556
C38B C5B C38B 29(2) 8_556 6_556
C1B C5B C38B 114(5) 4 6_556
C5B C5B C38B 55(2) 3 6_556
C5B C5B C38B 36(2) 4 6_556
C1B C5B C38B 94(5) 2 6_556
C39B C5B C38B 122(5) 6_556 6_556
C38B C5B C37B 100(8) 5_556 8_556
C38B C5B C37B 146(7) 7_556 8_556
C38B C5B C37B 105(4) 8_556 8_556
C1B C5B C37B 25(3) 4 8_556
C5B C5B C37B 83(4) 3 8_556
C5B C5B C37B 157(3) 4 8_556
C1B C5B C37B 121(4) 2 8_556
C39B C5B C37B 92(4) 6_556 8_556
C38B C5B C37B 131(4) 6_556 8_556
C38B C5B C5B 25(6) 5_556 2
C38B C5B C5B 31(4) 7_556 2
C38B C5B C5B 20(2) 8_556 2
C1B C5B C5B 106(5) 4 2
C5B C5B C5B 45.000(16) 3 2
C5B C5B C5B 45.000(16) 4 2
C1B C5B C5B 103(5) 2 2
C39B C5B C5B 132(4) 6_556 2
C38B C5B C5B 10(2) 6_556 2
C37B C5B C5B 125(4) 8_556 2
C38B C5B C39B 66(6) 5_556 7_556
C38B C5B C39B 120(6) 7_556 7_556
C38B C5B C39B 70(3) 8_556 7_556
C1B C5B C39B 15(3) 4 7_556
C5B C5B C39B 47(3) 3 7_556
C5B C5B C39B 134(3) 4 7_556
C1B C5B C39B 155(4) 2 7_556
C39B C5B C39B 129(3) 6_556 7_556
C38B C5B C39B 99(4) 6_556 7_556
C37B C5B C39B 37(3) 8_556 7_556
C5B C5B C39B 91(3) 2 7_556
C37B C6B C4B 107(9) 5_556 4
C37B C6B C1B 14(6) 5_556 2
C4B C6B C1B 110(7) 4 2
C37B C6B C2B 175(8) 5_556 2
C4B C6B C2B 68(3) 4 2
C1B C6B C2B 164(5) 2 2
C37B C6B C40B 175(7) 5_556 8_556
C4B C6B C40B 78(5) 4 8_556
C1B C6B C40B 163(5) 2 8_556
C2B C6B C40B 9(3) 2 8_556
C37B C6B C41B 55(5) 5_556 7_556
C4B C6B C41B 56(5) 4 7_556
C1B C6B C41B 64(3) 2 7_556
C2B C6B C41B 121(5) 2 7_556
C40B C6B C41B 130(4) 8_556 7_556
C37B C6B C43B 123(6) 5_556 6_556
C4B C6B C43B 25(4) 4 6_556
C1B C6B C43B 131(5) 2 6_556
C2B C6B C43B 53(3) 2 6_556
C40B C6B C43B 61(2) 8_556 6_556
C41B C6B C43B 69(2) 7_556 6_556
C37B C6B C18B 146(7) 5_556 3
C4B C6B C18B 104(4) 4 3
C1B C6B C18B 136(5) 2 3
C2B C6B C18B 37.6(16) 2 3
C40B C6B C18B 29(3) 8_556 3
C41B C6B C18B 159(4) 7_556 3
C43B C6B C18B 90(3) 6_556 3
C37B C6B C39B 9(5) 5_556 6_556
C4B C6B C39B 98(5) 4 6_556
C1B C6B C39B 20(3) 2 6_556
C2B C6B C39B 166(4) 2 6_556
C40B C6B C39B 175(4) 8_556 6_556
C41B C6B C39B 46(3) 7_556 6_556
C43B C6B C39B 114(3) 6_556 6_556
C18B C6B C39B 155(3) 3 6_556
C37B C6B C19B 107(6) 5_556 3
C4B C6B C19B 48(4) 4 3
C1B C6B C19B 120(4) 2 3
C2B C6B C19B 71(4) 2 3
C40B C6B C19B 77(4) 8_556 3
C41B C6B C19B 59(2) 7_556 3
C43B C6B C19B 31(3) 6_556 3
C18B C6B C19B 104(3) 3 3
C39B C6B C19B 99(2) 6_556 3
C37B C6B C5B 52(5) 5_556 4
C4B C6B C5B 142(5) 4 4
C1B C6B C5B 42.0(19) 2 4
C2B C6B C5B 131(5) 2 4
C40B C6B C5B 123(4) 8_556 4
C41B C6B C5B 106(2) 7_556 4
C43B C6B C5B 167(3) 6_556 4
C18B C6B C5B 95(4) 3 4
C39B C6B C5B 60.9(15) 6_556 4
C19B C6B C5B 156(3) 3 4
C37B C6B C36B 146(7) 5_556 5_556
C4B C6B C36B 107(5) 4 5_556
C1B C6B C36B 141(5) 2 5_556
C2B C6B C36B 39(3) 2 5_556
C40B C6B C36B 30(2) 8_556 5_556
C41B C6B C36B 154(4) 7_556 5_556
C43B C6B C36B 89(3) 6_556 5_556
C18B C6B C36B 14(2) 3 5_556
C39B C6B C36B 155(3) 6_556 5_556
C19B C6B C36B 96(3) 3 5_556
C5B C6B C36B 99(3) 4 5_556
C69B C7B C19B 61(9) 8_556 3
C69B C7B C35B 45(5) 8_556 5_556
C19B C7B C35B 103(8) 3 5_556
C69B C7B C47B 160(9) 8_556 6_556
C19B C7B C47B 137(6) 3 6_556
C35B C7B C47B 119(5) 5_556 6_556
C69B C7B C43B 66(6) 8_556 6_556
C19B C7B C43B 32(5) 3 6_556
C35B C7B C43B 110(6) 5_556 6_556
C47B C7B C43B 123(4) 6_556 6_556
C69B C7B C67B 101(7) 8_556 7_556
C19B C7B C67B 43(4) 3 7_556
C35B C7B C67B 146(6) 5_556 7_556
C47B C7B C67B 95(4) 6_556 7_556
C43B C7B C67B 41(2) 6_556 7_556
C69B C7B C15B 139(7) 8_556 2
C19B C7B C15B 79(4) 3 2
C35B C7B C15B 176(6) 5_556 2
C47B C7B C15B 58(3) 6_556 2
C43B C7B C15B 74(3) 6_556 2
C67B C7B C15B 37(2) 7_556 2
C69B C7B C33B 163(9) 8_556 5_556
C19B C7B C33B 117(5) 3 5_556
C35B C7B C33B 128(6) 5_556 5_556
C47B C7B C33B 31(3) 6_556 5_556
C43B C7B C33B 122(4) 6_556 5_556
C67B C7B C33B 83(3) 7_556 5_556
C15B C7B C33B 48(2) 2 5_556
C69B C7B C3B 42(7) 8_556 4
C19B C7B C3B 103(6) 3 4
C35B C7B C3B 13(5) 5_556 4
C47B C7B C3B 119(3) 6_556 4
C43B C7B C3B 102(4) 6_556 4
C67B C7B C3B 142(4) 7_556 4
C15B C7B C3B 170(3) 2 4
C33B C7B C3B 135(3) 5_556 4
C69B C7B C41B 10(6) 8_556 7_556
C19B C7B C41B 56(5) 3 7_556
C35B C7B C41B 53(5) 5_556 7_556
C47B C7B C41B 159(5) 6_556 7_556
C43B C7B C41B 57(3) 6_556 7_556
C67B C7B C41B 94(3) 7_556 7_556
C15B C7B C41B 131(3) 2 7_556
C33B C7B C41B 170(4) 5_556 7_556
C3B C7B C41B 48(2) 4 7_556
C69B C7B C16B 135(7) 8_556 2
C19B C7B C16B 154(6) 3 2
C35B C7B C16B 90(5) 5_556 2
C47B C7B C16B 34(3) 6_556 2
C43B C7B C16B 157(4) 6_556 2
C67B C7B C16B 123(4) 7_556 2
C15B C7B C16B 86(3) 2 2
C33B C7B C16B 41(2) 5_556 2
C3B C7B C16B 95.2(18) 4 2
C41B C7B C16B 143(3) 7_556 2
C69B C7B C4B 43(6) 8_556 4
C19B C7B C4B 27(5) 3 4
C35B C7B C4B 88(4) 5_556 4
C47B C7B C4B 147(4) 6_556 4
C43B C7B C4B 24(3) 6_556 4
C67B C7B C4B 59(3) 7_556 4
C15B C7B C4B 96(3) 2 4
C33B C7B C4B 141(3) 5_556 4
C3B C7B C4B 83(2) 4 4
C41B C7B C4B 35.4(16) 7_556 4
C16B C7B C4B 178(3) 2 4
C17B C8B C44B 66(10) 2 7_556
C17B C8B C12B 162(10) 2 4
C44B C8B C12B 97(4) 7_556 4
C17B C8B C68B 14(10) 2 5_556
C44B C8B C68B 66(3) 7_556 5_556
C12B C8B C68B 160(4) 4 5_556
C17B C8B C48B 141(10) 2 6_556
C44B C8B C48B 75(3) 7_556 6_556
C12B C8B C48B 22(3) 4 6_556
C68B C8B C48B 138(4) 5_556 6_556
C17B C8B C58B 42(9) 2 3
C44B C8B C58B 46(3) 7_556 3
C12B C8B C58B 128(3) 4 3
C68B C8B C58B 32(3) 5_556 3
C48B C8B C58B 107(3) 6_556 3
C17B C8B C49B 25(10) 2 6_556
C44B C8B C49B 42(3) 7_556 6_556
C12B C8B C49B 139(3) 4 6_556
C68B C8B C49B 25(3) 5_556 6_556
C48B C8B C49B 117(4) 6_556 6_556
C58B C8B C49B 27(3) 3 6_556
C17B C8B C3B 84(10) 2 4
C44B C8B C3B 145(4) 7_556 4
C12B C8B C3B 111(3) 4 4
C68B C8B C3B 89(3) 5_556 4
C48B C8B C3B 133(3) 6_556 4
C58B C8B C3B 119(2) 3 4
C49B C8B C3B 108(2) 6_556 4
C17B C8B C20B 66(10) 2 3
C44B C8B C20B 132(4) 7_556 3
C12B C8B C20B 131(2) 4 3
C68B C8B C20B 67(3) 5_556 3
C48B C8B C20B 153(3) 6_556 3
C58B C8B C20B 95(3) 3 3
C49B C8B C20B 90(3) 6_556 3
C3B C8B C20B 26.1(19) 4 3
C17B C8B C35B 112(10) 2 5_556
C44B C8B C35B 178(5) 7_556 5_556
C12B C8B C35B 85(3) 4 5_556
C68B C8B C35B 112(4) 5_556 5_556
C48B C8B C35B 107(3) 6_556 5_556
C58B C8B C35B 133(3) 3 5_556
C49B C8B C35B 136(3) 6_556 5_556
C3B C8B C35B 33(3) 4 5_556
C20B C8B C35B 45.9(18) 3 5_556
C17B C8B C42B 42(10) 2 7_556
C44B C8B C42B 106(4) 7_556 7_556
C12B C8B C42B 152(3) 4 7_556
C68B C8B C42B 48(3) 5_556 7_556
C48B C8B C42B 171(4) 6_556 7_556
C58B C8B C42B 79(2) 3 7_556
C49B C8B C42B 66(2) 6_556 7_556
C3B C8B C42B 42.1(16) 4 7_556
C20B C8B C42B 27.4(19) 3 7_556
C35B C8B C42B 71.2(19) 5_556 7_556
C17B C8B C16B 173(10) 2 2
C44B C8B C16B 119(4) 7_556 2
C12B C8B C16B 24.3(17) 4 2
C68B C8B C16B 160(4) 5_556 2
C48B C8B C16B 44(3) 6_556 2
C58B C8B C16B 137(3) 3 2
C49B C8B C16B 159(3) 6_556 2
C3B C8B C16B 93(3) 4 2
C20B C8B C16B 109(2) 3 2
C35B C8B C16B 63(3) 5_556 2
C42B C8B C16B 134(3) 7_556 2
C68B C9B C67B 147(5) 5_556 5_556
C68B C9B C32B 56(3) 5_556 8_556
C67B C9B C32B 109(5) 5_556 8_556
C68B C9B C49B 31(4) 5_556 6_556
C67B C9B C49B 154(5) 5_556 6_556
C32B C9B C49B 45(3) 8_556 6_556
C68B C9B C2B 111(5) 5_556 4
C67B C9B C2B 63(3) 5_556 4
C32B C9B C2B 147(4) 8_556 4
C49B C9B C2B 138(4) 6_556 4
C68B C9B C42B 64(3) 5_556 7_556
C67B C9B C42B 114(5) 5_556 7_556
C32B C9B C42B 119(4) 8_556 7_556
C49B C9B C42B 87(4) 6_556 7_556
C2B C9B C42B 52(3) 4 7_556
C68B C9B C40B 103(4) 5_556 6_556
C67B C9B C40B 69(4) 5_556 6_556
C32B C9B C40B 141(5) 8_556 6_556
C49B C9B C40B 131(5) 6_556 6_556
C2B C9B C40B 8(2) 4 6_556
C42B C9B C40B 45(2) 7_556 6_556
C68B C9B C15B 134(4) 5_556 4
C67B C9B C15B 41(3) 5_556 4
C32B C9B C15B 78(3) 8_556 4
C49B C9B C15B 117(3) 6_556 4
C2B C9B C15B 104(3) 4 4
C42B C9B C15B 155(4) 7_556 4
C40B C9B C15B 110(4) 6_556 4
C68B C9B C58B 22(3) 5_556 3
C67B C9B C58B 137(4) 5_556 3
C32B C9B C58B 34(2) 8_556 3
C49B C9B C58B 24(3) 6_556 3
C2B C9B C58B 130(4) 4 3
C42B C9B C58B 87(4) 7_556 3
C40B C9B C58B 122(4) 6_556 3
C15B C9B C58B 112(2) 4 3
C68B C9B C36B 66(4) 5_556 8_556
C67B C9B C36B 100(3) 5_556 8_556
C32B C9B C36B 113(4) 8_556 8_556
C49B C9B C36B 95(3) 6_556 8_556
C2B C9B C36B 45(3) 4 8_556
C42B C9B C36B 22(3) 7_556 8_556
C40B C9B C36B 37(3) 6_556 8_556
C15B C9B C36B 139(4) 4 8_556
C58B C9B C36B 86(3) 3 8_556
C68B C9B C57B 103(4) 5_556 3
C67B C9B C57B 66(3) 5_556 3
C32B C9B C57B 48(3) 8_556 3
C49B C9B C57B 89(3) 6_556 3
C2B C9B C57B 127(2) 4 3
C42B C9B C57B 159(4) 7_556 3
C40B C9B C57B 130(3) 6_556 3
C15B C9B C57B 30.6(17) 4 3
C58B C9B C57B 82(2) 3 3
C36B C9B C57B 139(3) 8_556 3
C68B C9B C43B 145(4) 5_556 7_556
C67B C9B C43B 25(3) 5_556 7_556
C32B C9B C43B 133(4) 8_556 7_556
C49B C9B C43B 175(4) 6_556 7_556
C2B C9B C43B 39.4(18) 4 7_556
C42B C9B C43B 91(3) 7_556 7_556
C40B C9B C43B 46(3) 6_556 7_556
C15B C9B C43B 65(3) 4 7_556
C58B C9B C43B 152(4) 3 7_556
C36B C9B C43B 82(2) 8_556 7_556
C57B C9B C43B 91.3(19) 3 7_556
C26B C10B C57B 122(9) 6_556 3
C26B C10B C14B 24(7) 6_556 4
C57B C10B C14B 130(5) 3 4
C26B C10B C22B 120(8) 6_556 2
C57B C10B C22B 34(4) 3 2
C14B C10B C22B 142(5) 4 2
C26B C10B C46B 78(6) 6_556 7_556
C57B C10B C46B 105(5) 3 7_556
C14B C10B C46B 98(4) 4 7_556
C22B C10B C46B 72(4) 2 7_556
C26B C10B C32B 92(6) 6_556 8_556
C57B C10B C32B 62(3) 3 8_556
C14B C10B C32B 79(4) 4 8_556
C22B C10B C32B 96(4) 2 8_556
C46B C10B C32B 157(4) 7_556 8_556
C26B C10B C21B 56(6) 6_556 2
C57B C10B C21B 105(4) 3 2
C14B C10B C21B 35.5(17) 4 2
C22B C10B C21B 136(5) 2 2
C46B C10B C21B 133(4) 7_556 2
C32B C10B C21B 45(3) 8_556 2
C26B C10B C15B 149(8) 6_556 4
C57B C10B C15B 27(4) 3 4
C14B C10B C15B 148(5) 4 4
C22B C10B C15B 42.6(19) 2 4
C46B C10B C15B 109(3) 7_556 4
C32B C10B C15B 70(3) 8_556 4
C21B C10B C15B 114(4) 2 4
C26B C10B C45B 38(6) 6_556 7_556
C57B C10B C45B 135(5) 3 7_556
C14B C10B C45B 14(4) 4 7_556
C22B C10B C45B 155(5) 2 7_556
C46B C10B C45B 106(3) 7_556 7_556
C32B C10B C45B 77(4) 8_556 7_556
C21B C10B C45B 31(2) 2 7_556
C15B C10B C45B 145(3) 4 7_556
C26B C10B C65B 108(7) 6_556 5_556
C57B C10B C65B 59(4) 3 5_556
C14B C10B C65B 133(4) 4 5_556
C22B C10B C65B 25(3) 2 5_556
C46B C10B C65B 47(2) 7_556 5_556
C32B C10B C65B 120(3) 8_556 5_556
C21B C10B C65B 150(4) 2 5_556
C15B C10B C65B 64(2) 4 5_556
C45B C10B C65B 146(4) 7_556 5_556
C26B C10B C64B 30(6) 6_556 5_556
C57B C10B C64B 126(4) 3 5_556
C14B C10B C64B 51(3) 4 5_556
C22B C10B C64B 105(3) 2 5_556
C46B C10B C64B 48(2) 7_556 5_556
C32B C10B C64B 121(4) 8_556 5_556
C21B C10B C64B 85(3) 2 5_556
C15B C10B C64B 148(3) 4 5_556
C45B C10B C64B 61(2) 7_556 5_556
C65B C10B C64B 86(3) 5_556 5_556
C26B C10B C33B 119(8) 6_556 8_556
C57B C10B C33B 39(3) 3 8_556
C14B C10B C33B 142(4) 4 8_556
C22B C10B C33B 5(3) 2 8_556
C46B C10B C33B 67(3) 7_556 8_556
C32B C10B C33B 101(4) 8_556 8_556
C21B C10B C33B 140(4) 2 8_556
C15B C10B C33B 47(2) 4 8_556
C45B C10B C33B 156(4) 7_556 8_556
C65B C10B C33B 19.6(16) 5_556 8_556
C64B C10B C33B 102(3) 5_556 8_556
C52B C11B C65B 124(8) 2 5_556
C52B C11B C27B 119(7) 2 6_556
C65B C11B C27B 29(3) 5_556 6_556
C52B C11B C34B 12(4) 2 8_556
C65B C11B C34B 128(7) 5_556 8_556
C27B C11B C34B 129(5) 6_556 8_556
C52B C11B C25B 14(4) 2 4
C65B C11B C25B 137(6) 5_556 4
C27B C11B C25B 128(5) 6_556 4
C34B C11B C25B 17(3) 8_556 4
C52B C11B C33B 123(6) 2 8_556
C65B C11B C33B 18(3) 5_556 8_556
C27B C11B C33B 11(3) 6_556 8_556
C34B C11B C33B 131(4) 8_556 8_556
C25B C11B C33B 134(4) 4 8_556
C52B C11B C16B 111(5) 2 4
C65B C11B C16B 68(4) 5_556 4
C27B C11B C16B 40(4) 6_556 4
C34B C11B C16B 123(4) 8_556 4
C25B C11B C16B 111(3) 4 4
C33B C11B C16B 51(3) 8_556 4
C52B C11B C46B 103(5) 2 7_556
C65B C11B C46B 57(4) 5_556 7_556
C27B C11B C46B 86(3) 6_556 7_556
C34B C11B C46B 96(5) 8_556 7_556
C25B C11B C46B 113(3) 4 7_556
C33B C11B C46B 75(3) 8_556 7_556
C16B C11B C46B 125(3) 4 7_556
C52B C11B C66B 70(4) 2 5_556
C65B C11B C66B 114(5) 5_556 5_556
C27B C11B C66B 86(4) 6_556 5_556
C34B C11B C66B 80(4) 8_556 5_556
C25B C11B C66B 64(2) 4 5_556
C33B C11B C66B 97(3) 8_556 5_556
C16B C11B C66B 50(2) 4 5_556
C46B C11B C66B 165(5) 7_556 5_556
C52B C11B C56B 64(4) 2 3
C65B C11B C56B 81(5) 5_556 3
C27B C11B C56B 104(4) 6_556 3
C34B C11B C56B 58(4) 8_556 3
C25B C11B C56B 75(2) 4 3
C33B C11B C56B 96(4) 8_556 3
C16B C11B C56B 140(4) 4 3
C46B C11B C56B 39(2) 7_556 3
C66B C11B C56B 133(3) 5_556 3
C52B C11B C22B 122(6) 2 2
C65B C11B C22B 5(4) 5_556 2
C27B C11B C22B 33(3) 6_556 2
C34B C11B C22B 125(4) 8_556 2
C25B C11B C22B 136(4) 4 2
C33B C11B C22B 22(2) 8_556 2
C16B C11B C22B 73(3) 4 2
C46B C11B C22B 53(2) 7_556 2
C66B C11B C22B 119(3) 5_556 2
C56B C11B C22B 77(3) 3 2
C52B C11B C28B 41(4) 2 6_556
C65B C11B C28B 126(4) 5_556 6_556
C27B C11B C28B 103(4) 6_556 6_556
C34B C11B C28B 50(3) 8_556 6_556
C25B C11B C28B 35(3) 4 6_556
C33B C11B C28B 113(4) 8_556 6_556
C16B C11B C28B 76(3) 4 6_556
C46B C11B C28B 143(4) 7_556 6_556
C66B C11B C28B 29.6(18) 5_556 6_556
C56B C11B C28B 104(3) 3 6_556
C22B C11B C28B 129(3) 2 6_556
C48B C12B C16B 130(8) 7_556 4
C48B C12B C8B 88(8) 7_556 3
C16B C12B C8B 127(4) 4 3
C48B C12B C66B 60(6) 7_556 5_556
C16B C12B C66B 71(4) 4 5_556
C8B C12B C66B 135(4) 3 5_556
C48B C12B C17B 85(7) 7_556 4
C16B C12B C17B 131(5) 4 4
C8B C12B C17B 4(3) 3 4
C66B C12B C17B 134(3) 5_556 4
C48B C12B C44B 49(6) 7_556 5_556
C16B C12B C44B 160(4) 4 5_556
C8B C12B C44B 41(3) 3 5_556
C66B C12B C44B 106(3) 5_556 5_556
C17B C12B C44B 37.1(18) 4 5_556
C48B C12B C47B 155(8) 7_556 7_556
C16B C12B C47B 25(3) 4 7_556
C8B C12B C47B 112(3) 3 7_556
C66B C12B C47B 96(3) 5_556 7_556
C17B C12B C47B 115(3) 4 7_556
C44B C12B C47B 152(3) 5_556 7_556
C48B C12B C27B 126(8) 7_556 6_556
C16B C12B C27B 7(3) 4 6_556
C8B C12B C27B 125(3) 3 6_556
C66B C12B C27B 68(4) 5_556 6_556
C17B C12B C27B 128(3) 4 6_556
C44B C12B C27B 153(4) 5_556 6_556
C47B C12B C27B 29.9(17) 7_556 6_556
C48B C12B C53B 27(7) 7_556 2
C16B C12B C53B 106(3) 4 2
C8B C12B C53B 96(3) 3 2
C66B C12B C53B 41(3) 5_556 2
C17B C12B C53B 94(2) 4 2
C44B C12B C53B 66(2) 5_556 2
C47B C12B C53B 131(3) 7_556 2
C27B C12B C53B 101(3) 6_556 2
C48B C12B C60B 19(7) 7_556 3
C16B C12B C60B 116(3) 4 3
C8B C12B C60B 90(3) 3 3
C66B C12B C60B 49(3) 5_556 3
C17B C12B C60B 87.2(16) 4 3
C44B C12B C60B 57(2) 5_556 3
C47B C12B C60B 140(2) 7_556 3
C27B C12B C60B 110(3) 6_556 3
C53B C12B C60B 9.1(15) 2 3
C48B C12B C28B 56(6) 7_556 6_556
C16B C12B C28B 75(3) 4 6_556
C8B C12B C28B 123(3) 3 6_556
C66B C12B C28B 13(3) 5_556 6_556
C17B C12B C28B 122(3) 4 6_556
C44B C12B C28B 98(3) 5_556 6_556
C47B C12B C28B 100(2) 7_556 6_556
C27B C12B C28B 70(2) 6_556 6_556
C53B C12B C28B 32.6(17) 2 6_556
C60B C12B C28B 41.5(17) 3 6_556
C48B C12B C35B 145(8) 7_556 8_556
C16B C12B C35B 70(3) 4 8_556
C8B C12B C35B 60(2) 3 8_556
C66B C12B C35B 134(5) 5_556 8_556
C17B C12B C35B 64(3) 4 8_556
C44B C12B C35B 101(2) 5_556 8_556
C47B C12B C35B 51(2) 7_556 8_556
C27B C12B C35B 70.9(19) 6_556 8_556
C53B C12B C35B 135(3) 2 8_556
C60B C12B C35B 136(3) 3 8_556
C28B C12B C35B 129(3) 6_556 8_556
C30B C13B C63B 51(8) 6_556 8_556
C30B C13B C60B 121(10) 6_556 3
C63B C13B C60B 136(9) 8_556 3
C30B C13B C53B 113(10) 6_556 2
C63B C13B C53B 137(9) 8_556 2
C60B C13B C53B 9(3) 3 2
C30B C13B C61B 40(7) 6_556 3
C63B C13B C61B 58(6) 8_556 3
C60B C13B C61B 150(5) 3 3
C53B C13B C61B 141(4) 2 3
C30B C13B C21B 53(10) 6_556 4
C63B C13B C21B 5(6) 8_556 4
C60B C13B C21B 141(5) 3 4
C53B C13B C21B 142(6) 2 4
C61B C13B C21B 55.3(18) 3 4
C30B C13B C44B 102(10) 6_556 5_556
C63B C13B C44B 59(6) 8_556 5_556
C60B C13B C44B 89(4) 3 5_556
C53B C13B C44B 96(4) 2 5_556
C61B C13B C44B 115(2) 3 5_556
C21B C13B C44B 60(3) 4 5_556
C30B C13B C45B 53(8) 6_556 5_556
C63B C13B C45B 35(5) 8_556 5_556
C60B C13B C45B 171(6) 3 5_556
C53B C13B C45B 166(6) 2 5_556
C61B C13B C45B 31(2) 3 5_556
C21B C13B C45B 30.7(19) 4 5_556
C44B C13B C45B 86(3) 5_556 5_556
C30B C13B C62B 103(10) 6_556 8_556
C63B C13B C62B 153(8) 8_556 8_556
C60B C13B C62B 46(3) 3 8_556
C53B C13B C62B 39(3) 2 8_556
C61B C13B C62B 109(3) 3 8_556
C21B C13B C62B 156(3) 4 8_556
C44B C13B C62B 134(3) 5_556 8_556
C45B C13B C62B 139(3) 5_556 8_556
C30B C13B C23B 49(10) 6_556 4
C63B C13B C23B 89(6) 8_556 4
C60B C13B C23B 117(4) 3 4
C53B C13B C23B 109(4) 2 4
C61B C13B C23B 34(2) 3 4
C21B C13B C23B 87(2) 4 4
C44B C13B C23B 147(3) 5_556 4
C45B C13B C23B 65(2) 5_556 4
C62B C13B C23B 75(2) 8_556 4
C30B C13B C58B 72(10) 6_556 2
C63B C13B C58B 38(6) 8_556 2
C60B C13B C58B 99(5) 3 2
C53B C13B C58B 103(4) 2 2
C61B C13B C58B 94(2) 3 2
C21B C13B C58B 42(2) 4 2
C44B C13B C58B 30(2) 5_556 2
C45B C13B C58B 72(2) 5_556 2
C62B C13B C58B 138(4) 8_556 2
C23B C13B C58B 120(3) 4 2
C30B C13B C48B 124(9) 6_556 7_556
C63B C13B C48B 101(6) 8_556 7_556
C60B C13B C48B 42(3) 3 7_556
C53B C13B C48B 50(3) 2 7_556
C61B C13B C48B 158(3) 3 7_556
C21B C13B C48B 104(3) 4 7_556
C44B C13B C48B 46.6(18) 5_556 7_556
C45B C13B C48B 133(3) 5_556 7_556
C62B C13B C48B 88(2) 8_556 7_556
C23B C13B C48B 156(3) 4 7_556
C58B C13B C48B 64(2) 2 7_556
C26B C14B C45B 166(10) 7_556 5_556
C26B C14B C21B 121(8) 7_556 4
C45B C14B C21B 63(5) 5_556 4
C26B C14B C10B 23(7) 7_556 3
C45B C14B C10B 147(8) 5_556 3
C21B C14B C10B 105(3) 4 3
C26B C14B C61B 153(10) 7_556 3
C45B C14B C61B 37(5) 5_556 3
C21B C14B C61B 76(4) 4 3
C10B C14B C61B 176(6) 3 3
C26B C14B C64B 75(8) 7_556 8_556
C45B C14B C64B 107(5) 5_556 8_556
C21B C14B C64B 154(5) 4 8_556
C10B C14B C64B 96(4) 3 8_556
C61B C14B C64B 83(3) 3 8_556
C26B C14B C57B 29(7) 7_556 2
C45B C14B C57B 151(5) 5_556 2
C21B C14B C57B 92(3) 4 2
C10B C14B C57B 22(3) 3 2
C61B C14B C57B 155(5) 3 2
C64B C14B C57B 102(3) 8_556 2
C26B C14B C32B 78(8) 7_556 6_556
C45B C14B C32B 106(5) 5_556 6_556
C21B C14B C32B 43(3) 4 6_556
C10B C14B C32B 65(3) 3 6_556
C61B C14B C32B 115(3) 3 6_556
C64B C14B C32B 142(4) 8_556 6_556
C57B C14B C32B 49(3) 2 6_556
C26B C14B C63B 146(8) 7_556 8_556
C45B C14B C63B 43(4) 5_556 8_556
C21B C14B C63B 29(2) 4 8_556
C10B C14B C63B 134(3) 3 8_556
C61B C14B C63B 47(3) 3 8_556
C64B C14B C63B 128(5) 8_556 8_556
C57B C14B C63B 118(3) 2 8_556
C32B C14B C63B 70(3) 6_556 8_556
C26B C14B C46B 31(7) 7_556 5_556
C45B C14B C46B 142(6) 5_556 5_556
C21B C14B C46B 152(4) 4 5_556
C10B C14B C46B 47(3) 3 5_556
C61B C14B C46B 131(3) 3 5_556
C64B C14B C46B 49(2) 8_556 5_556
C57B C14B C46B 60(2) 2 5_556
C32B C14B C46B 109(3) 6_556 5_556
C63B C14B C46B 172(5) 8_556 5_556
C26B C14B C30B 149(7) 7_556 6_556
C45B C14B C30B 44(5) 5_556 6_556
C21B C14B C30B 40(3) 4 6_556
C10B C14B C30B 143(4) 3 6_556
C61B C14B C30B 37(2) 3 6_556
C64B C14B C30B 115(5) 8_556 6_556
C57B C14B C30B 125(4) 2 6_556
C32B C14B C30B 78(3) 6_556 6_556
C63B C14B C30B 12.7(15) 8_556 6_556
C46B C14B C30B 161(4) 5_556 6_556
C26B C14B C22B 13(7) 7_556 4
C45B C14B C22B 166(5) 5_556 4
C21B C14B C22B 108(4) 4 4
C10B C14B C22B 21(3) 3 4
C61B C14B C22B 155(4) 3 4
C64B C14B C22B 85(2) 8_556 4
C57B C14B C22B 16.6(18) 2 4
C32B C14B C22B 65(3) 6_556 4
C63B C14B C22B 133(3) 8_556 4
C46B C14B C22B 44.0(18) 5_556 4
C30B C14B C22B 137(3) 6_556 4
C57B C15B C67B 124(7) 2 8_556
C57B C15B C22B 41(3) 2 4
C67B C15B C22B 134(6) 8_556 4
C57B C15B C33B 69(5) 2 6_556
C67B C15B C33B 117(5) 8_556 6_556
C22B C15B C33B 29(3) 4 6_556
C57B C15B C47B 105(5) 2 5_556
C67B C15B C47B 101(4) 8_556 5_556
C22B C15B C47B 64(4) 4 5_556
C33B C15B C47B 37(3) 6_556 5_556
C57B C15B C9B 91(3) 2 3
C67B C15B C9B 51(4) 8_556 3
C22B C15B C9B 129(4) 4 3
C33B C15B C9B 145(4) 6_556 3
C47B C15B C9B 151(4) 5_556 3
C57B C15B C10B 22(4) 2 3
C67B C15B C10B 139(5) 8_556 3
C22B C15B C10B 50(2) 4 3
C33B C15B C10B 78(3) 6_556 3
C47B C15B C10B 110(3) 5_556 3
C9B C15B C10B 94(3) 3 3
C57B C15B C7B 122(5) 2 2
C67B C15B C7B 55(3) 8_556 2
C22B C15B C7B 94(4) 4 2
C33B C15B C7B 67(3) 6_556 2
C47B C15B C7B 46(2) 5_556 2
C9B C15B C7B 105(4) 3 2
C10B C15B C7B 142(3) 3 2
C57B C15B C19B 124(6) 2 4
C67B C15B C19B 34(3) 8_556 4
C22B C15B C19B 108(4) 4 4
C33B C15B C19B 85(3) 6_556 4
C47B C15B C19B 68(2) 5_556 4
C9B C15B C19B 83(4) 3 4
C10B C15B C19B 146(3) 3 4
C7B C15B C19B 21.5(14) 2 4
C57B C15B C32B 49(4) 2 6_556
C67B C15B C32B 85(3) 8_556 6_556
C22B C15B C32B 89(4) 4 6_556
C33B C15B C32B 113(5) 6_556 6_556
C47B C15B C32B 148(4) 5_556 6_556
C9B C15B C32B 42(2) 3 6_556
C10B C15B C32B 54(3) 3 6_556
C7B C15B C32B 125(3) 2 6_556
C19B C15B C32B 108(3) 4 6_556
C57B C15B C65B 58(4) 2 8_556
C67B C15B C65B 135(5) 8_556 8_556
C22B C15B C65B 18(3) 4 8_556
C33B C15B C65B 18(2) 6_556 8_556
C47B C15B C65B 48(2) 5_556 8_556
C9B C15B C65B 147(3) 3 8_556
C10B C15B C65B 63(2) 3 8_556
C7B C15B C65B 85(3) 2 8_556
C19B C15B C65B 102(2) 4 8_556
C32B C15B C65B 107(4) 6_556 8_556
C57B C15B C27B 71(4) 2 7_556
C67B C15B C27B 119(4) 8_556 7_556
C22B C15B C27B 30(3) 4 7_556
C33B C15B C27B 4(2) 6_556 7_556
C47B C15B C27B 34(2) 5_556 7_556
C9B C15B C27B 149(3) 3 7_556
C10B C15B C27B 79(3) 3 7_556
C7B C15B C27B 68(2) 2 7_556
C19B C15B C27B 86(2) 4 7_556
C32B C15B C27B 116(4) 6_556 7_556
C65B C15B C27B 16.8(19) 8_556 7_556
C27B C16B C12B 165(5) 7_556 3
C27B C16B C47B 59(5) 7_556 5_556
C12B C16B C47B 131(4) 3 5_556
C27B C16B C33B 17(3) 7_556 6_556
C12B C16B C33B 162(5) 3 6_556
C47B C16B C33B 44(3) 5_556 6_556
C27B C16B C66B 110(6) 7_556 8_556
C12B C16B C66B 62(4) 3 8_556
C47B C16B C66B 164(6) 5_556 8_556
C33B C16B C66B 127(5) 6_556 8_556
C27B C16B C48B 153(7) 7_556 5_556
C12B C16B C48B 15(3) 3 5_556
C47B C16B C48B 146(6) 5_556 5_556
C33B C16B C48B 162(5) 6_556 5_556
C66B C16B C48B 47(3) 8_556 5_556
C27B C16B C65B 11(4) 7_556 8_556
C12B C16B C65B 166(4) 3 8_556
C47B C16B C65B 62(3) 5_556 8_556
C33B C16B C65B 26(3) 6_556 8_556
C66B C16B C65B 105(3) 8_556 8_556
C48B C16B C65B 151(4) 5_556 8_556
C27B C16B C11B 46(4) 7_556 3
C12B C16B C11B 132(4) 3 3
C47B C16B C11B 94(4) 5_556 3
C33B C16B C11B 62(3) 6_556 3
C66B C16B C11B 71(3) 8_556 3
C48B C16B C11B 117(4) 5_556 3
C65B C16B C11B 37(3) 8_556 3
C27B C16B C7B 79(5) 7_556 2
C12B C16B C7B 103(3) 3 2
C47B C16B C7B 40(3) 5_556 2
C33B C16B C7B 63(3) 6_556 2
C66B C16B C7B 154(5) 8_556 2
C48B C16B C7B 116(4) 5_556 2
C65B C16B C7B 88(3) 8_556 2
C11B C16B C7B 125(4) 3 2
C27B C16B C22B 15(4) 7_556 4
C12B C16B C22B 165(4) 3 4
C47B C16B C22B 45(3) 5_556 4
C33B C16B C22B 3(3) 6_556 4
C66B C16B C22B 126(3) 8_556 4
C48B C16B C22B 164(4) 5_556 4
C65B C16B C22B 23(2) 8_556 4
C11B C16B C22B 60(3) 3 4
C7B C16B C22B 64.9(13) 2 4
C27B C16B C52B 57(5) 7_556 4
C12B C16B C52B 115(3) 3 4
C47B C16B C52B 114(3) 5_556 4
C33B C16B C52B 74(3) 6_556 4
C66B C16B C52B 54(3) 8_556 4
C48B C16B C52B 100(3) 5_556 4
C65B C16B C52B 51(2) 8_556 4
C11B C16B C52B 23.2(18) 3 4
C7B C16B C52B 133(3) 2 4
C22B C16B C52B 72.4(15) 4 4
C27B C16B C8B 144(4) 7_556 2
C12B C16B C8B 29(2) 3 2
C47B C16B C8B 113(4) 5_556 2
C33B C16B C8B 133(4) 6_556 2
C66B C16B C8B 83(3) 8_556 2
C48B C16B C8B 39(2) 5_556 2
C65B C16B C8B 155(4) 8_556 2
C11B C16B C8B 152(3) 3 2
C7B C16B C8B 77(2) 2 2
C22B C16B C8B 136(3) 4 2
C52B C16B C8B 129(3) 4 2
C8B C17B C68B 161(10) 2 6_556
C8B C17B C44B 98(10) 2 8_556
C68B C17B C44B 82(4) 6_556 8_556
C8B C17B C58B 127(10) 2 4
C68B C17B C58B 40(4) 6_556 4
C44B C17B C58B 54(3) 8_556 4
C8B C17B C49B 149(10) 2 5_556
C68B C17B C49B 32(4) 6_556 5_556
C44B C17B C49B 52(4) 8_556 5_556
C58B C17B C49B 34(4) 4 5_556
C8B C17B C12B 14(10) 2 3
C68B C17B C12B 159(4) 6_556 3
C44B C17B C12B 84(3) 8_556 3
C58B C17B C12B 120(3) 4 3
C49B C17B C12B 136(4) 5_556 3
C8B C17B C48B 31(10) 2 5_556
C68B C17B C48B 143(5) 6_556 5_556
C44B C17B C48B 67(3) 8_556 5_556
C58B C17B C48B 103(4) 4 5_556
C49B C17B C48B 118(5) 5_556 5_556
C12B C17B C48B 18(2) 3 5_556
C8B C17B C42B 130(10) 2 8_556
C68B C17B C42B 58(3) 6_556 8_556
C44B C17B C42B 130(4) 8_556 8_556
C58B C17B C42B 97(4) 4 8_556
C49B C17B C42B 81(3) 5_556 8_556
C12B C17B C42B 142(4) 3 8_556
C48B C17B C42B 160(5) 5_556 8_556
C8B C17B C20B 103(10) 2 4
C68B C17B C20B 78(3) 6_556 4
C44B C17B C20B 159(4) 8_556 4
C58B C17B C20B 111(4) 4 4
C49B C17B C20B 107(3) 5_556 4
C12B C17B C20B 117(4) 3 4
C48B C17B C20B 134(4) 5_556 4
C42B C17B C20B 30.5(17) 8_556 4
C8B C17B C3B 85(10) 2 3
C68B C17B C3B 102(4) 6_556 3
C44B C17B C3B 161(5) 8_556 3
C58B C17B C3B 138(4) 4 3
C49B C17B C3B 126(5) 5_556 3
C12B C17B C3B 96(3) 3 3
C48B C17B C3B 114(3) 5_556 3
C42B C17B C3B 46(3) 8_556 3
C20B C17B C3B 27(3) 4 3
C8B C17B C36B 120(10) 2 7_556
C68B C17B C36B 60(3) 6_556 7_556
C44B C17B C36B 142(5) 8_556 7_556
C58B C17B C36B 95(4) 4 7_556
C49B C17B C36B 90(4) 5_556 7_556
C12B C17B C36B 134(3) 3 7_556
C48B C17B C36B 151(4) 5_556 7_556
C42B C17B C36B 20(2) 8_556 7_556
C20B C17B C36B 17.5(16) 4 7_556
C3B C17B C36B 43(2) 3 7_556
C8B C17B C32B 144(10) 2 7_556
C68B C17B C32B 22(2) 6_556 7_556
C44B C17B C32B 64(4) 8_556 7_556
C58B C17B C32B 18(2) 4 7_556
C49B C17B C32B 24(3) 5_556 7_556
C12B C17B C32B 138(3) 3 7_556
C48B C17B C32B 121(4) 5_556 7_556
C42B C17B C32B 79(3) 8_556 7_556
C20B C17B C32B 97(2) 4 7_556
C3B C17B C32B 123(3) 3 7_556
C36B C17B C32B 80(2) 7_556 7_556
C36B C18B C40B 102(8) 7_556 5_556
C36B C18B C2B 107(7) 7_556 3
C40B C18B C2B 6(6) 5_556 3
C36B C18B C42B 46(6) 7_556 8_556
C40B C18B C42B 86(7) 5_556 8_556
C2B C18B C42B 87(6) 3 8_556
C36B C18B C20B 28(5) 7_556 4
C40B C18B C20B 128(7) 5_556 4
C2B C18B C20B 133(5) 3 4
C42B C18B C20B 53(5) 8_556 4
C36B C18B C6B 131(6) 7_556 4
C40B C18B C6B 60(4) 5_556 4
C2B C18B C6B 59(3) 3 4
C42B C18B C6B 145(5) 8_556 4
C20B C18B C6B 147(5) 4 4
C36B C18B C39B 109(7) 7_556 5_556
C40B C18B C39B 138(6) 5_556 5_556
C2B C18B C39B 136(4) 3 5_556
C42B C18B C39B 136(5) 8_556 5_556
C20B C18B C39B 89(3) 4 5_556
C6B C18B C39B 78(3) 4 5_556
C36B C18B C3B 47(5) 7_556 3
C40B C18B C3B 137(6) 5_556 3
C2B C18B C3B 138(5) 3 3
C42B C18B C3B 51(3) 8_556 3
C20B C18B C3B 22(3) 4 3
C6B C18B C3B 161(4) 4 3
C39B C18B C3B 85(3) 5_556 3
C36B C18B C4B 133(6) 7_556 2
C40B C18B C4B 41(4) 5_556 2
C2B C18B C4B 38.9(17) 3 2
C42B C18B C4B 126(5) 8_556 2
C20B C18B C4B 159(4) 4 2
C6B C18B C4B 21.7(17) 4 2
C39B C18B C4B 97(3) 5_556 2
C3B C18B C4B 177(4) 3 2
C36B C18B C9B 63(5) 7_556 2
C40B C18B C9B 42(5) 5_556 2
C2B C18B C9B 46(4) 3 2
C42B C18B C9B 47(4) 8_556 2
C20B C18B C9B 87(4) 4 2
C6B C18B C9B 98(2) 4 2
C39B C18B C9B 167(3) 5_556 2
C3B C18B C9B 96(2) 3 2
C4B C18B C9B 82(3) 2 2
C36B C18B C41B 80(6) 7_556 8_556
C40B C18B C41B 175(6) 5_556 8_556
C2B C18B C41B 173(4) 3 8_556
C42B C18B C41B 98(4) 8_556 8_556
C20B C18B C41B 54(3) 4 8_556
C6B C18B C41B 116(3) 4 8_556
C39B C18B C41B 38.1(15) 5_556 8_556
C3B C18B C41B 47(3) 3 8_556
C4B C18B C41B 135(3) 2 8_556
C9B C18B C41B 141(3) 2 8_556
C36B C18B C37B 132(7) 7_556 7_556
C40B C18B C37B 69(5) 5_556 7_556
C2B C18B C37B 69(3) 3 7_556
C42B C18B C37B 154(5) 8_556 7_556
C20B C18B C37B 142(4) 4 7_556
C6B C18B C37B 10(2) 4 7_556
C39B C18B C37B 68.7(17) 5_556 7_556
C3B C18B C37B 152(3) 3 7_556
C4B C18B C37B 31(2) 2 7_556
C9B C18B C37B 107(3) 2 7_556
C41B C18B C37B 106(2) 8_556 7_556
C69B C19B C7B 50(8) 5_556 4
C69B C19B C43B 113(9) 5_556 8_556
C7B C19B C43B 126(7) 4 8_556
C69B C19B C67B 154(8) 5_556 6_556
C7B C19B C67B 112(6) 4 6_556
C43B C19B C67B 59(4) 8_556 6_556
C69B C19B C35B 13(5) 5_556 7_556
C7B C19B C35B 43(6) 4 7_556
C43B C19B C35B 125(7) 8_556 7_556
C67B C19B C35B 155(5) 6_556 7_556
C69B C19B C4B 98(8) 5_556 2
C7B C19B C4B 141(7) 4 2
C43B C19B C4B 37(3) 8_556 2
C67B C19B C4B 88(5) 6_556 2
C35B C19B C4B 109(4) 7_556 2
C69B C19B C41B 55(7) 5_556 6_556
C7B C19B C41B 104(6) 4 6_556
C43B C19B C41B 74(5) 8_556 6_556
C67B C19B C41B 132(5) 6_556 6_556
C35B C19B C41B 65(4) 7_556 6_556
C4B C19B C41B 45(3) 2 6_556
C69B C19B C15B 128(7) 5_556 3
C7B C19B C15B 79(4) 4 3
C43B C19B C15B 86(4) 8_556 3
C67B C19B C15B 34(3) 6_556 3
C35B C19B C15B 122(4) 7_556 3
C4B C19B C15B 121(4) 2 3
C41B C19B C15B 158(4) 6_556 3
C69B C19B C6B 103(6) 5_556 4
C7B C19B C6B 153(6) 4 4
C43B C19B C6B 54(4) 8_556 4
C67B C19B C6B 91(4) 6_556 4
C35B C19B C6B 111(3) 7_556 4
C4B C19B C6B 21(3) 2 4
C41B C19B C6B 48.5(18) 6_556 4
C15B C19B C6B 126(3) 3 4
C69B C19B C47B 78(7) 5_556 8_556
C7B C19B C47B 29(4) 4 8_556
C43B C19B C47B 116(5) 8_556 8_556
C67B C19B C47B 84(4) 6_556 8_556
C35B C19B C47B 72(4) 7_556 8_556
C4B C19B C47B 149(4) 2 8_556
C41B C19B C47B 130(3) 6_556 8_556
C15B C19B C47B 50(2) 3 8_556
C6B C19B C47B 169(4) 4 8_556
C69B C19B C2B 139(7) 5_556 3
C7B C19B C2B 157(6) 4 3
C43B C19B C2B 36(3) 8_556 3
C67B C19B C2B 50(3) 6_556 3
C35B C19B C2B 151(4) 7_556 3
C4B C19B C2B 41(3) 2 3
C41B C19B C2B 86(3) 6_556 3
C15B C19B C2B 84(2) 3 3
C6B C19B C2B 41(3) 4 3
C47B C19B C2B 132(3) 8_556 3
C69B C19B C40B 141(8) 5_556 5_556
C7B C19B C40B 161(6) 4 5_556
C43B C19B C40B 41(3) 8_556 5_556
C67B C19B C40B 52(4) 6_556 5_556
C35B C19B C40B 151(4) 7_556 5_556
C4B C19B C40B 42(3) 2 5_556
C41B C19B C40B 86(3) 6_556 5_556
C15B C19B C40B 86(3) 3 5_556
C6B C19B C40B 40(2) 4 5_556
C47B C19B C40B 135(3) 8_556 5_556
C2B C19B C40B 5.3(19) 3 5_556
C36B C20B C3B 148(10) 5_556 2
C36B C20B C42B 49(8) 5_556 6_556
C3B C20B C42B 102(7) 2 6_556
C36B C20B C18B 30(7) 5_556 3
C3B C20B C18B 129(5) 2 3
C42B C20B C18B 56(5) 6_556 3
C36B C20B C35B 167(9) 5_556 7_556
C3B C20B C35B 45(4) 2 7_556
C42B C20B C35B 142(6) 6_556 7_556
C18B C20B C35B 153(4) 3 7_556
C36B C20B C41B 120(7) 5_556 6_556
C3B C20B C41B 67(5) 2 6_556
C42B C20B C41B 133(6) 6_556 6_556
C18B C20B C41B 94(3) 3 6_556
C35B C20B C41B 59(2) 7_556 6_556
C36B C20B C40B 13(5) 5_556 8_556
C3B C20B C40B 137(6) 2 8_556
C42B C20B C40B 43(4) 6_556 8_556
C18B C20B C40B 21(3) 3 8_556
C35B C20B C40B 173(4) 7_556 8_556
C41B C20B C40B 114(3) 6_556 8_556
C36B C20B C17B 101(6) 5_556 3
C3B C20B C17B 76(6) 2 3
C42B C20B C17B 73(4) 6_556 3
C18B C20B C17B 125(4) 3 3
C35B C20B C17B 81(3) 7_556 3
C41B C20B C17B 138(3) 6_556 3
C40B C20B C17B 106(2) 8_556 3
C36B C20B C68B 69(5) 5_556 7_556
C3B C20B C68B 105(6) 2 7_556
C42B C20B C68B 52(4) 6_556 7_556
C18B C20B C68B 95(4) 3 7_556
C35B C20B C68B 112(4) 7_556 7_556
C41B C20B C68B 171(3) 6_556 7_556
C40B C20B C68B 74(2) 8_556 7_556
C17B C20B C68B 32.7(18) 3 7_556
C36B C20B C2B 14(6) 5_556 2
C3B C20B C2B 135(6) 2 2
C42B C20B C2B 40(4) 6_556 2
C18B C20B C2B 22(3) 3 2
C35B C20B C2B 175(4) 7_556 2
C41B C20B C2B 115(3) 6_556 2
C40B C20B C2B 2(2) 8_556 2
C17B C20B C2B 104(2) 3 2
C68B C20B C2B 73(3) 7_556 2
C36B C20B C8B 111(7) 5_556 4
C3B C20B C8B 69(4) 2 4
C42B C20B C8B 83(5) 6_556 4
C18B C20B C8B 136(4) 3 4
C35B C20B C8B 70(2) 7_556 4
C41B C20B C8B 128(3) 6_556 4
C40B C20B C8B 116(3) 8_556 4
C17B C20B C8B 11(2) 3 4
C68B C20B C8B 43(3) 7_556 4
C2B C20B C8B 115(4) 2 4
C36B C20B C69B 158(9) 5_556 5_556
C3B C20B C69B 51(4) 2 5_556
C42B C20B C69B 153(5) 6_556 5_556
C18B C20B C69B 139(3) 3 5_556
C35B C20B C69B 15(2) 7_556 5_556
C41B C20B C69B 46(2) 6_556 5_556
C40B C20B C69B 159(4) 8_556 5_556
C17B C20B C69B 95(3) 3 5_556
C68B C20B C69B 126(4) 7_556 5_556
C2B C20B C69B 160(4) 2 5_556
C8B C20B C69B 85(2) 4 5_556
C45B C21B C14B 49(6) 8_556 3
C45B C21B C63B 85(5) 8_556 6_556
C14B C21B C63B 125(4) 3 6_556
C45B C21B C32B 151(7) 8_556 7_556
C14B C21B C32B 104(4) 3 7_556
C63B C21B C32B 124(5) 6_556 7_556
C45B C21B C26B 70(5) 8_556 5_556
C14B C21B C26B 22(3) 3 5_556
C63B C21B C26B 144(5) 6_556 5_556
C32B C21B C26B 82(4) 7_556 5_556
C45B C21B C58B 166(6) 8_556 4
C14B C21B C58B 145(4) 3 4
C63B C21B C58B 82(4) 6_556 4
C32B C21B C58B 43(2) 7_556 4
C26B C21B C58B 124(4) 5_556 4
C45B C21B C30B 79(5) 8_556 7_556
C14B C21B C30B 114(4) 3 7_556
C63B C21B C30B 14(3) 6_556 7_556
C32B C21B C30B 127(5) 7_556 7_556
C26B C21B C30B 131(5) 5_556 7_556
C58B C21B C30B 89(4) 4 7_556
C45B C21B C61B 35(4) 8_556 2
C14B C21B C61B 66(4) 3 2
C63B C21B C61B 60(3) 6_556 2
C32B C21B C61B 153(5) 7_556 2
C26B C21B C61B 86(4) 5_556 2
C58B C21B C61B 136(4) 4 2
C30B C21B C61B 49(3) 7_556 2
C45B C21B C49B 152(6) 8_556 5_556
C14B C21B C49B 138(4) 3 5_556
C63B C21B C49B 97(4) 6_556 5_556
C32B C21B C49B 40(2) 7_556 5_556
C26B C21B C49B 117(5) 5_556 5_556
C58B C21B C49B 28(3) 4 5_556
C30B C21B C49B 108(5) 7_556 5_556
C61B C21B C49B 157(5) 2 5_556
C45B C21B C10B 84(5) 8_556 2
C14B C21B C10B 39.7(19) 3 2
C63B C21B C10B 164(4) 6_556 2
C32B C21B C10B 67(3) 7_556 2
C26B C21B C10B 20(3) 5_556 2
C58B C21B C10B 110(3) 4 2
C30B C21B C10B 151(4) 7_556 2
C61B C21B C10B 105(4) 2 2
C49B C21B C10B 98(4) 5_556 2
C45B C21B C13B 82(4) 8_556 3
C14B C21B C13B 124(4) 3 3
C63B C21B C13B 3(3) 6_556 3
C32B C21B C13B 127(4) 7_556 3
C26B C21B C13B 143(4) 5_556 3
C58B C21B C13B 85(4) 4 3
C30B C21B C13B 15(3) 7_556 3
C61B C21B C13B 58(2) 2 3
C49B C21B C13B 98(4) 5_556 3
C10B C21B C13B 163(3) 2 3
C45B C21B C44B 130(6) 8_556 8_556
C14B C21B C44B 171(5) 3 8_556
C63B C21B C44B 61(3) 6_556 8_556
C32B C21B C44B 75(3) 7_556 8_556
C26B C21B C44B 155(5) 5_556 8_556
C58B C21B C44B 38(3) 4 8_556
C30B C21B C44B 73(3) 7_556 8_556
C61B C21B C44B 119(4) 2 8_556
C49B C21B C44B 38(2) 5_556 8_556
C10B C21B C44B 135(3) 2 8_556
C13B C21B C44B 62(3) 3 8_556
C33B C22B C57B 155(7) 7_556 4
C33B C22B C65B 47(5) 7_556 6_556
C57B C22B C65B 157(6) 4 6_556
C33B C22B C27B 18(4) 7_556 5_556
C57B C22B C27B 169(7) 4 5_556
C65B C22B C27B 30(4) 6_556 5_556
C33B C22B C15B 103(6) 7_556 3
C57B C22B C15B 60(3) 4 3
C65B C22B C15B 139(5) 6_556 3
C27B C22B C15B 119(5) 5_556 3
C33B C22B C10B 166(8) 7_556 2
C57B C22B C10B 39(5) 4 2
C65B C22B C10B 119(6) 6_556 2
C27B C22B C10B 149(6) 5_556 2
C15B C22B C10B 88(3) 3 2
C33B C22B C47B 33(4) 7_556 8_556
C57B C22B C47B 133(5) 4 8_556
C65B C22B C47B 69(4) 6_556 8_556
C27B C22B C47B 47(3) 5_556 8_556
C15B C22B C47B 73(4) 3 8_556
C10B C22B C47B 150(4) 2 8_556
C33B C22B C46B 108(7) 7_556 8_556
C57B C22B C46B 97(5) 4 8_556
C65B C22B C46B 61(4) 6_556 8_556
C27B C22B C46B 91(5) 5_556 8_556
C15B C22B C46B 136(4) 3 8_556
C10B C22B C46B 58(3) 2 8_556
C47B C22B C46B 122(4) 8_556 8_556
C33B C22B C26B 155(7) 7_556 5_556
C57B C22B C26B 46(4) 4 5_556
C65B C22B C26B 111(5) 6_556 5_556
C27B C22B C26B 138(6) 5_556 5_556
C15B C22B C26B 102(3) 3 5_556
C10B C22B C26B 18(3) 2 5_556
C47B C22B C26B 166(4) 8_556 5_556
C46B C22B C26B 52(2) 8_556 5_556
C33B C22B C11B 52(5) 7_556 2
C57B C22B C11B 152(5) 4 2
C65B C22B C11B 5(4) 6_556 2
C27B C22B C11B 35(4) 5_556 2
C15B C22B C11B 143(4) 3 2
C10B C22B C11B 114(4) 2 2
C47B C22B C11B 74(3) 8_556 2
C46B C22B C11B 56(3) 8_556 2
C26B C22B C11B 106(3) 5_556 2
C33B C22B C67B 92(6) 7_556 6_556
C57B C22B C67B 65(4) 4 6_556
C65B C22B C67B 138(5) 6_556 6_556
C27B C22B C67B 110(4) 5_556 6_556
C15B C22B C67B 23(3) 3 6_556
C10B C22B C67B 100(4) 2 6_556
C47B C22B C67B 70(3) 8_556 6_556
C46B C22B C67B 156(4) 8_556 6_556
C26B C22B C67B 111(3) 5_556 6_556
C11B C22B C67B 144(3) 2 6_556
C33B C22B C16B 6(5) 7_556 3
C57B C22B C16B 160(4) 4 3
C65B C22B C16B 43(4) 6_556 3
C27B C22B C16B 14(4) 5_556 3
C15B C22B C16B 105(3) 3 3
C10B C22B C16B 161(5) 2 3
C47B C22B C16B 33(3) 8_556 3
C46B C22B C16B 103(4) 8_556 3
C26B C22B C16B 152(3) 5_556 3
C11B C22B C16B 48(2) 2 3
C67B C22B C16B 96.4(17) 6_556 3
C54B C23B C54B 36(6) 8_556 4
C54B C23B C61B 142(8) 8_556 2
C54B C23B C61B 134(6) 4 2
C54B C23B C31B 74(6) 8_556 7_556
C54B C23B C31B 109(5) 4 7_556
C61B C23B C31B 100(5) 2 7_556
C54B C23B C24B 104(6) 8_556 5_556
C54B C23B C24B 140(5) 4 5_556
C61B C23B C24B 77(4) 2 5_556
C31B C23B C24B 30(2) 7_556 5_556
C54B C23B C23B 40(5) 8_556 5_556
C54B C23B C23B 27(3) 4 5_556
C61B C23B C23B 157(6) 2 5_556
C31B C23B C23B 101(5) 7_556 5_556
C24B C23B C23B 126(6) 5_556 5_556
C54B C23B C30B 131(7) 8_556 7_556
C54B C23B C30B 98(3) 4 7_556
C61B C23B C30B 48(3) 2 7_556
C31B C23B C30B 148(5) 7_556 7_556
C24B C23B C30B 121(5) 5_556 7_556
C23B C23B C30B 110(4) 5_556 7_556
C54B C23B C62B 68(5) 8_556 2
C54B C23B C62B 101(3) 4 2
C61B C23B C62B 115(5) 2 2
C31B C23B C62B 17(3) 7_556 2
C24B C23B C62B 40(3) 5_556 2
C23B C23B C62B 87(3) 5_556 2
C30B C23B C62B 160(3) 7_556 2
C54B C23B C55B 88(5) 8_556 4
C54B C23B C55B 123(4) 4 4
C61B C23B C55B 90(4) 2 4
C31B C23B C55B 14(3) 7_556 4
C24B C23B C55B 17(3) 5_556 4
C23B C23B C55B 112(4) 5_556 4
C30B C23B C55B 137(3) 7_556 4
C62B C23B C55B 25.1(18) 2 4
C54B C23B C13B 119(6) 8_556 3
C54B C23B C13B 88(3) 4 3
C61B C23B C13B 54(3) 2 3
C31B C23B C13B 153(4) 7_556 3
C24B C23B C13B 130(4) 5_556 3
C23B C23B C13B 103(4) 5_556 3
C30B C23B C13B 12(2) 7_556 3
C62B C23B C13B 169(3) 2 3
C55B C23B C13B 144(2) 4 3
C54B C23B C45B 140(7) 8_556 8_556
C54B C23B C45B 133(5) 4 8_556
C61B C23B C45B 2(4) 2 8_556
C31B C23B C45B 99(4) 7_556 8_556
C24B C23B C45B 77(3) 5_556 8_556
C23B C23B C45B 157(5) 5_556 8_556
C30B C23B C45B 50(2) 7_556 8_556
C62B C23B C45B 115(3) 2 8_556
C55B C23B C45B 90(2) 4 8_556
C13B C23B C45B 55(2) 3 8_556
C54B C23B C63B 136(7) 8_556 6_556
C54B C23B C63B 106(3) 4 6_556
C61B C23B C63B 38(4) 2 6_556
C31B C23B C63B 138(5) 7_556 6_556
C24B C23B C63B 112(4) 5_556 6_556
C23B C23B C63B 120(4) 5_556 6_556
C30B C23B C63B 10.3(18) 7_556 6_556
C62B C23B C63B 152(2) 2 6_556
C55B C23B C63B 128(2) 4 6_556
C13B C23B C63B 18(2) 3 6_556
C45B C23B C63B 39.3(18) 8_556 6_556
C55B C24B C31B 68(6) 8_556 3
C55B C24B C62B 41(5) 8_556 6_556
C31B C24B C62B 41(4) 3 6_556
C55B C24B C64B 115(8) 8_556 2
C31B C24B C64B 158(7) 3 2
C62B C24B C64B 153(4) 6_556 2
C55B C24B C23B 123(7) 8_556 5_556
C31B C24B C23B 55(4) 3 5_556
C62B C24B C23B 88(4) 6_556 5_556
C64B C24B C23B 119(5) 2 5_556
C55B C24B C51B 20(5) 8_556 5_556
C31B C24B C51B 67(4) 3 5_556
C62B C24B C51B 29(3) 6_556 5_556
C64B C24B C51B 124(5) 2 5_556
C23B C24B C51B 117(5) 5_556 5_556
C55B C24B C61B 148(7) 8_556 6_556
C31B C24B C61B 89(4) 3 6_556
C62B C24B C61B 128(4) 6_556 6_556
C64B C24B C61B 79(4) 2 6_556
C23B C24B C61B 42(3) 5_556 6_556
C51B C24B C61B 156(4) 5_556 6_556
C55B C24B C29B 83(6) 8_556 7_556
C31B C24B C29B 151(5) 3 7_556
C62B C24B C29B 115(4) 6_556 7_556
C64B C24B C29B 38(2) 2 7_556
C23B C24B C29B 154(5) 5_556 7_556
C51B C24B C29B 87(4) 5_556 7_556
C61B C24B C29B 117(4) 6_556 7_556
C55B C24B C59B 42(5) 8_556 2
C31B C24B C59B 102(4) 3 2
C62B C24B C59B 62(3) 6_556 2
C64B C24B C59B 92(3) 2 2
C23B C24B C59B 145(5) 5_556 2
C51B C24B C59B 35(3) 5_556 2
C61B C24B C59B 169(4) 6_556 2
C29B C24B C59B 53(3) 7_556 2
C55B C24B C54B 99(6) 8_556 4
C31B C24B C54B 31(3) 3 4
C62B C24B C54B 66(3) 6_556 4
C64B C24B C54B 140(4) 2 4
C23B C24B C54B 24(3) 5_556 4
C51B C24B C54B 95(3) 5_556 4
C61B C24B C54B 62(3) 6_556 4
C29B C24B C54B 178(4) 7_556 4
C59B C24B C54B 128(3) 2 4
C55B C24B C70B 62(5) 8_556 3
C31B C24B C70B 129(4) 3 3
C62B C24B C70B 91(3) 6_556 3
C64B C24B C70B 63(3) 2 3
C23B C24B C70B 167(4) 5_556 3
C51B C24B C70B 63(3) 5_556 3
C61B C24B C70B 141(2) 6_556 3
C29B C24B C70B 25(3) 7_556 3
C59B C24B C70B 29.0(17) 2 3
C54B C24B C70B 157(2) 4 3
C55B C24B C28B 37(6) 8_556 7_556
C31B C24B C28B 79(4) 3 7_556
C62B C24B C28B 37(2) 6_556 7_556
C64B C24B C28B 117(4) 2 7_556
C23B C24B C28B 120(4) 5_556 7_556
C51B C24B C28B 19(2) 5_556 7_556
C61B C24B C28B 161(4) 6_556 7_556
C29B C24B C28B 79(3) 7_556 7_556
C59B C24B C28B 26.3(18) 2 7_556
C54B C24B C28B 102(3) 4 7_556
C70B C24B C28B 55(2) 3 7_556
C34B C25B C52B 32(8) 6_556 4
C34B C25B C59B 159(10) 6_556 2
C52B C25B C59B 156(10) 4 2
C34B C25B C28B 134(10) 6_556 7_556
C52B C25B C28B 102(6) 4 7_556
C59B C25B C28B 57(5) 2 7_556
C34B C25B C70B 110(9) 6_556 3
C52B C25B C70B 142(5) 4 3
C59B C25B C70B 54(4) 2 3
C28B C25B C70B 111(6) 7_556 3
C34B C25B C50B 64(8) 6_556 5_556
C52B C25B C50B 96(5) 4 5_556
C59B C25B C50B 102(5) 2 5_556
C28B C25B C50B 159(7) 7_556 5_556
C70B C25B C50B 48(3) 3 5_556
C34B C25B C11B 43(9) 6_556 3
C52B C25B C11B 19(6) 4 3
C59B C25B C11B 155(6) 2 3
C28B C25B C11B 98(5) 7_556 3
C70B C25B C11B 151(4) 3 3
C50B C25B C11B 103(4) 5_556 3
C34B C25B C51B 167(10) 6_556 5_556
C52B C25B C51B 135(5) 4 5_556
C59B C25B C51B 30(4) 2 5_556
C28B C25B C51B 33(4) 7_556 5_556
C70B C25B C51B 82(4) 3 5_556
C50B C25B C51B 129(5) 5_556 5_556
C11B C25B C51B 126(4) 3 5_556
C34B C25B C66B 107(9) 6_556 8_556
C52B C25B C66B 75(4) 4 8_556
C59B C25B C66B 89(5) 2 8_556
C28B C25B C66B 33(3) 7_556 8_556
C70B C25B C66B 142(3) 3 8_556
C50B C25B C66B 168(6) 5_556 8_556
C11B C25B C66B 66(2) 3 8_556
C51B C25B C66B 61(2) 5_556 8_556
C34B C25B C56B 17(8) 6_556 2
C52B C25B C56B 47(4) 4 2
C59B C25B C56B 142(6) 2 2
C28B C25B C56B 142(5) 7_556 2
C70B C25B C56B 95(3) 3 2
C50B C25B C56B 51(3) 5_556 2
C11B C25B C56B 60(2) 3 2
C51B C25B C56B 168(4) 5_556 2
C66B C25B C56B 122(3) 8_556 2
C34B C25B C29B 119(10) 6_556 7_556
C52B C25B C29B 148(6) 4 7_556
C59B C25B C29B 44(4) 2 7_556
C28B C25B C29B 100(5) 7_556 7_556
C70B C25B C29B 11(3) 3 7_556
C50B C25B C29B 59(3) 5_556 7_556
C11B C25B C29B 161(4) 3 7_556
C51B C25B C29B 72(3) 5_556 7_556
C66B C25B C29B 132(4) 8_556 7_556
C56B C25B C29B 103(3) 2 7_556
C34B C25B C55B 166(10) 6_556 8_556
C52B C25B C55B 156(6) 4 8_556
C59B C25B C55B 7(4) 2 8_556
C28B C25B C55B 54(4) 7_556 8_556
C70B C25B C55B 58(3) 3 8_556
C50B C25B C55B 106(4) 5_556 8_556
C11B C25B C55B 150(3) 3 8_556
C51B C25B C55B 23.7(19) 5_556 8_556
C66B C25B C55B 84(2) 8_556 8_556
C56B C25B C55B 149(3) 2 8_556
C29B C25B C55B 49(2) 7_556 8_556
C10B C26B C14B 132(10) 6_556 7_556
C10B C26B C57B 34(6) 6_556 8_556
C14B C26B C57B 137(9) 7_556 8_556
C10B C26B C45B 127(8) 6_556 4
C14B C26B C45B 8(6) 7_556 4
C57B C26B C45B 138(4) 8_556 4
C10B C26B C21B 104(8) 6_556 5_556
C14B C26B C21B 37(6) 7_556 5_556
C57B C26B C21B 100(4) 8_556 5_556
C45B C26B C21B 40(3) 4 5_556
C10B C26B C46B 78(6) 6_556 4
C14B C26B C46B 136(9) 7_556 4
C57B C26B C46B 86(3) 8_556 4
C45B C26B C46B 133(5) 4 4
C21B C26B C46B 172(5) 5_556 4
C10B C26B C64B 138(8) 6_556 2
C14B C26B C64B 82(8) 7_556 2
C57B C26B C64B 137(4) 8_556 2
C45B C26B C64B 83(3) 4 2
C21B C26B C64B 116(4) 5_556 2
C46B C26B C64B 61(3) 4 2
C10B C26B C22B 42(6) 6_556 5_556
C14B C26B C22B 162(9) 7_556 5_556
C57B C26B C22B 26(2) 8_556 5_556
C45B C26B C22B 164(5) 4 5_556
C21B C26B C22B 125(5) 5_556 5_556
C46B C26B C22B 61(3) 4 5_556
C64B C26B C22B 112(4) 2 5_556
C10B C26B C32B 69(6) 6_556 3
C14B C26B C32B 82(8) 7_556 3
C57B C26B C32B 55(2) 8_556 3
C45B C26B C32B 85(4) 4 3
C21B C26B C32B 45(4) 5_556 3
C46B C26B C32B 141(2) 4 3
C64B C26B C32B 150(4) 2 3
C22B C26B C32B 80(2) 5_556 3
C10B C26B C61B 151(8) 6_556 6_556
C14B C26B C61B 19(7) 7_556 6_556
C57B C26B C61B 145(5) 8_556 6_556
C45B C26B C61B 25(2) 4 6_556
C21B C26B C61B 50(3) 5_556 6_556
C46B C26B C61B 126(3) 4 6_556
C64B C26B C61B 66(3) 2 6_556
C22B C26B C61B 160(4) 5_556 6_556
C32B C26B C61B 93(3) 3 6_556
C10B C26B C56B 108(7) 6_556 8_556
C14B C26B C56B 117(9) 7_556 8_556
C57B C26B C56B 102(3) 8_556 8_556
C45B C26B C56B 118(3) 4 8_556
C21B C26B C56B 146(5) 5_556 8_556
C46B C26B C56B 34(2) 4 8_556
C64B C26B C56B 35(3) 2 8_556
C22B C26B C56B 77(3) 5_556 8_556
C32B C26B C56B 145(3) 3 8_556
C61B C26B C56B 100(3) 6_556 8_556
C10B C26B C65B 57(6) 6_556 2
C14B C26B C65B 171(9) 7_556 2
C57B C26B C65B 49(3) 8_556 2
C45B C26B C65B 173(5) 4 2
C21B C26B C65B 148(5) 5_556 2
C46B C26B C65B 39.7(14) 4 2
C64B C26B C65B 90(3) 2 2
C22B C26B C65B 23(2) 5_556 2
C32B C26B C65B 103(2) 3 2
C61B C26B C65B 152(3) 6_556 2
C56B C26B C65B 55(2) 8_556 2
C33B C27B C65B 80(10) 3 2
C33B C27B C16B 123(7) 3 7_556
C65B C27B C16B 149(10) 2 7_556
C33B C27B C47B 63(6) 3 4
C65B C27B C47B 119(7) 2 4
C16B C27B C47B 67(6) 7_556 4
C33B C27B C22B 28(7) 3 5_556
C65B C27B C22B 53(7) 2 5_556
C16B C27B C22B 151(8) 7_556 5_556
C47B C27B C22B 86(4) 4 5_556
C33B C27B C11B 139(8) 3 6_556
C65B C27B C11B 59(8) 2 6_556
C16B C27B C11B 94(5) 7_556 6_556
C47B C27B C11B 133(5) 4 6_556
C22B C27B C11B 112(5) 5_556 6_556
C33B C27B C52B 142(8) 3 5_556
C65B C27B C52B 69(7) 2 5_556
C16B C27B C52B 93(5) 7_556 5_556
C47B C27B C52B 153(5) 4 5_556
C22B C27B C52B 116(5) 5_556 5_556
C11B C27B C52B 26(3) 6_556 5_556
C33B C27B C57B 26(6) 3 8_556
C65B C27B C57B 56(8) 2 8_556
C16B C27B C57B 149(6) 7_556 8_556
C47B C27B C57B 86(3) 4 8_556
C22B C27B C57B 4(3) 5_556 8_556
C11B C27B C57B 115(4) 6_556 8_556
C52B C27B C57B 117(3) 5_556 8_556
C33B C27B C15B 12(7) 3 7_556
C65B C27B C15B 79(7) 2 7_556
C16B C27B C15B 120(6) 7_556 7_556
C47B C27B C15B 55(3) 4 7_556
C22B C27B C15B 31(3) 5_556 7_556
C11B C27B C15B 135(4) 6_556 7_556
C52B C27B C15B 146(4) 5_556 7_556
C57B C27B C15B 30.5(19) 8_556 7_556
C33B C27B C46B 82(7) 3 4
C65B C27B C46B 4(6) 2 4
C16B C27B C46B 150(5) 7_556 4
C47B C27B C46B 123(4) 4 4
C22B C27B C46B 54(3) 5_556 4
C11B C27B C46B 58(3) 6_556 4
C52B C27B C46B 67(2) 5_556 4
C57B C27B C46B 57(2) 8_556 4
C15B C27B C46B 81(2) 7_556 4
C33B C27B C66B 161(7) 3 2
C65B C27B C66B 118(9) 2 2
C16B C27B C66B 41(4) 7_556 2
C47B C27B C66B 107(3) 4 2
C22B C27B C66B 167(5) 5_556 2
C11B C27B C66B 60(3) 6_556 2
C52B C27B C66B 52(3) 5_556 2
C57B C27B C66B 166(3) 8_556 2
C15B C27B C66B 161(4) 7_556 2
C46B C27B C66B 117(3) 4 2
C33B C27B C7B 53(5) 3 8_556
C65B C27B C7B 132(8) 2 8_556
C16B C27B C7B 72(5) 7_556 8_556
C47B C27B C7B 35(3) 4 8_556
C22B C27B C7B 81(4) 5_556 8_556
C11B C27B C7B 164(4) 6_556 8_556
C52B C27B C7B 157(3) 5_556 8_556
C57B C27B C7B 78(2) 8_556 8_556
C15B C27B C7B 53(3) 7_556 8_556
C46B C27B C7B 134(3) 4 8_556
C66B C27B C7B 109(2) 2 8_556
C51B C28B C66B 125(7) 4 2
C51B C28B C59B 63(5) 4 8_556
C66B C28B C59B 145(7) 2 8_556
C51B C28B C25B 102(6) 4 7_556
C66B C28B C25B 107(5) 2 7_556
C59B C28B C25B 43(4) 8_556 7_556
C51B C28B C53B 72(3) 4 5_556
C66B C28B C53B 78(4) 2 5_556
C59B C28B C53B 131(5) 8_556 5_556
C25B C28B C53B 174(7) 7_556 5_556
C51B C28B C62B 26(3) 4 3
C66B C28B C62B 126(5) 2 3
C59B C28B C62B 78(3) 8_556 3
C25B C28B C62B 121(5) 7_556 3
C53B C28B C62B 53(3) 5_556 3
C51B C28B C52B 128(5) 4 5_556
C66B C28B C52B 85(4) 2 5_556
C59B C28B C52B 69(4) 8_556 5_556
C25B C28B C52B 26(3) 7_556 5_556
C53B C28B C52B 160(6) 5_556 5_556
C62B C28B C52B 147(4) 3 5_556
C51B C28B C34B 116(4) 4 3
C66B C28B C34B 97(4) 2 3
C59B C28B C34B 56(3) 8_556 3
C25B C28B C34B 13(4) 7_556 3
C53B C28B C34B 172(5) 5_556 3
C62B C28B C34B 133(3) 3 3
C52B C28B C34B 13(2) 5_556 3
C51B C28B C60B 73(3) 4 8_556
C66B C28B C60B 75(3) 2 8_556
C59B C28B C60B 134(5) 8_556 8_556
C25B C28B C60B 175(6) 7_556 8_556
C53B C28B C60B 4(3) 5_556 8_556
C62B C28B C60B 56(3) 3 8_556
C52B C28B C60B 157(5) 5_556 8_556
C34B C28B C60B 171(3) 3 8_556
C51B C28B C55B 20(3) 4 2
C66B C28B C55B 145(6) 2 2
C59B C28B C55B 50(3) 8_556 2
C25B C28B C55B 93(5) 7_556 2
C53B C28B C55B 81(4) 5_556 2
C62B C28B C55B 27.5(15) 3 2
C52B C28B C55B 119(3) 5_556 2
C34B C28B C55B 106(3) 3 2
C60B C28B C55B 83(3) 8_556 2
C51B C28B C70B 72(4) 4 6_556
C66B C28B C70B 140(5) 2 6_556
C59B C28B C70B 8(2) 8_556 6_556
C25B C28B C70B 35(3) 7_556 6_556
C53B C28B C70B 139(4) 5_556 6_556
C62B C28B C70B 86(3) 3 6_556
C52B C28B C70B 61(3) 5_556 6_556
C34B C28B C70B 47(2) 3 6_556
C60B C28B C70B 142(4) 8_556 6_556
C55B C28B C70B 59(2) 2 6_556
C51B C28B C48B 117(4) 4 4
C66B C28B C48B 23(3) 2 4
C59B C28B C48B 168(6) 8_556 4
C25B C28B C48B 129(4) 7_556 4
C53B C28B C48B 57(3) 5_556 4
C62B C28B C48B 108(3) 3 4
C52B C28B C48B 105(3) 5_556 4
C34B C28B C48B 117.9(18) 3 4
C60B C28B C48B 53(3) 8_556 4
C55B C28B C48B 134(3) 2 4
C70B C28B C48B 163(3) 6_556 4
C70B C29B C56B 129(6) 6_556 2
C70B C29B C64B 160(8) 6_556 8_556
C56B C29B C64B 71(5) 2 8_556
C70B C29B C59B 36(4) 6_556 8_556
C56B C29B C59B 155(6) 2 8_556
C64B C29B C59B 124(5) 8_556 8_556
C70B C29B C50B 62(4) 6_556 5_556
C56B C29B C50B 68(4) 2 5_556
C64B C29B C50B 138(5) 8_556 5_556
C59B C29B C50B 97(3) 8_556 5_556
C70B C29B C24B 101(6) 6_556 7_556
C56B C29B C24B 125(5) 2 7_556
C64B C29B C24B 59(3) 8_556 7_556
C59B C29B C24B 65(3) 8_556 7_556
C50B C29B C24B 161(5) 5_556 7_556
C70B C29B C55B 83(5) 6_556 2
C56B C29B C55B 147(5) 2 2
C64B C29B C55B 77(4) 8_556 2
C59B C29B C55B 48(3) 8_556 2
C50B C29B C55B 144(4) 5_556 2
C24B C29B C55B 22(2) 7_556 2
C70B C29B C50B 25(4) 6_556 4
C56B C29B C50B 104(4) 2 4
C64B C29B C50B 175(4) 8_556 4
C59B C29B C50B 61(3) 8_556 4
C50B C29B C50B 37(3) 5_556 4
C24B C29B C50B 126(4) 7_556 4
C55B C29B C50B 108(3) 2 4
C70B C29B C46B 149(6) 6_556 5_556
C56B C29B C46B 29(3) 2 5_556
C64B C29B C46B 50(4) 8_556 5_556
C59B C29B C46B 174(4) 8_556 5_556
C50B C29B C46B 89(3) 5_556 5_556
C24B C29B C46B 109(4) 7_556 5_556
C55B C29B C46B 126(4) 2 5_556
C50B C29B C46B 125(2) 4 5_556
C70B C29B C25B 16(4) 6_556 7_556
C56B C29B C25B 138(6) 2 7_556
C64B C29B C25B 145(5) 8_556 7_556
C59B C29B C25B 21.3(19) 8_556 7_556
C50B C29B C25B 76(3) 5_556 7_556
C24B C29B C25B 87(3) 7_556 7_556
C55B C29B C25B 69(3) 2 7_556
C50B C29B C25B 39(2) 4 7_556
C46B C29B C25B 165(4) 5_556 7_556
C70B C29B C34B 92(5) 6_556 6_556
C56B C29B C34B 37(3) 2 6_556
C64B C29B C34B 108(5) 8_556 6_556
C59B C29B C34B 123(3) 8_556 6_556
C50B C29B C34B 32(2) 5_556 6_556
C24B C29B C34B 155(4) 7_556 6_556
C55B C29B C34B 167(4) 2 6_556
C50B C29B C34B 67(2) 4 6_556
C46B C29B C34B 62(2) 5_556 6_556
C25B C29B C34B 103(3) 7_556 6_556
C70B C29B C51B 59(5) 6_556 4
C56B C29B C51B 165(6) 2 4
C64B C29B C51B 101(4) 8_556 4
C59B C29B C51B 25(2) 8_556 4
C50B C29B C51B 121(3) 5_556 4
C24B C29B C51B 43(3) 7_556 4
C55B C29B C51B 23.7(19) 2 4
C50B C29B C51B 84.0(18) 4 4
C46B C29B C51B 150(3) 5_556 4
C25B C29B C51B 46(2) 7_556 4
C34B C29B C51B 148(3) 6_556 4
C13B C30B C63B 80(10) 6_556 3
C13B C30B C60B 39(8) 6_556 8_556
C63B C30B C60B 104(7) 3 8_556
C13B C30B C61B 126(9) 6_556 8_556
C63B C30B C61B 91(6) 3 8_556
C60B C30B C61B 153(7) 8_556 8_556
C13B C30B C53B 49(8) 6_556 5_556
C63B C30B C53B 113(7) 3 5_556
C60B C30B C53B 11(3) 8_556 5_556
C61B C30B C53B 151(6) 8_556 5_556
C13B C30B C21B 112(10) 6_556 7_556
C63B C30B C21B 33(5) 3 7_556
C60B C30B C21B 134(5) 8_556 7_556
C61B C30B C21B 68(4) 8_556 7_556
C53B C30B C21B 140(5) 5_556 7_556
C13B C30B C45B 113(9) 6_556 2
C63B C30B C45B 55(6) 3 2
C60B C30B C45B 152(5) 8_556 2
C61B C30B C45B 36(3) 8_556 2
C53B C30B C45B 162(5) 5_556 2
C21B C30B C45B 36(3) 7_556 2
C13B C30B C23B 119(10) 6_556 7_556
C63B C30B C23B 132(8) 3 7_556
C60B C30B C23B 119(5) 8_556 7_556
C61B C30B C23B 41(3) 8_556 7_556
C53B C30B C23B 112(4) 5_556 7_556
C21B C30B C23B 107(4) 7_556 7_556
C45B C30B C23B 77(3) 2 7_556
C13B C30B C44B 64(10) 6_556 2
C63B C30B C44B 33(6) 3 2
C60B C30B C44B 73(4) 8_556 2
C61B C30B C44B 124(4) 8_556 2
C53B C30B C44B 81(3) 5_556 2
C21B C30B C44B 60(3) 7_556 2
C45B C30B C44B 88(3) 2 2
C23B C30B C44B 165(4) 7_556 2
C13B C30B C58B 95(10) 6_556 5_556
C63B C30B C58B 38(7) 3 5_556
C60B C30B C58B 94(4) 8_556 5_556
C61B C30B C58B 111(4) 8_556 5_556
C53B C30B C58B 98(3) 5_556 5_556
C21B C30B C58B 44(3) 7_556 5_556
C45B C30B C58B 80(3) 2 5_556
C23B C30B C58B 144(3) 7_556 5_556
C44B C30B C58B 31(2) 2 5_556
C13B C30B C62B 64(10) 6_556 3
C63B C30B C62B 143(7) 3 3
C60B C30B C62B 42(3) 8_556 3
C61B C30B C62B 115(4) 8_556 3
C53B C30B C62B 36(2) 5_556 3
C21B C30B C62B 176(3) 7_556 3
C45B C30B C62B 146(4) 2 3
C23B C30B C62B 76(3) 7_556 3
C44B C30B C62B 116(2) 2 3
C58B C30B C62B 133(2) 5_556 3
C13B C30B C14B 129(10) 6_556 6_556
C63B C30B C14B 56(5) 3 6_556
C60B C30B C14B 159(5) 8_556 6_556
C61B C30B C14B 43(3) 8_556 6_556
C53B C30B C14B 166(5) 5_556 6_556
C21B C30B C14B 25.7(19) 7_556 6_556
C45B C30B C14B 20(3) 2 6_556
C23B C30B C14B 82(3) 7_556 6_556
C44B C30B C14B 86(3) 2 6_556
C58B C30B C14B 68(3) 5_556 6_556
C62B C30B C14B 158(3) 3 6_556
C24B C31B C55B 50(6) 4 5_556
C24B C31B C62B 101(8) 4 8_556
C55B C31B C62B 62(5) 5_556 8_556
C24B C31B C23B 95(5) 4 7_556
C55B C31B C23B 145(8) 5_556 7_556
C62B C31B C23B 136(7) 8_556 7_556
C24B C31B C54B 131(5) 4 2
C55B C31B C54B 177(7) 5_556 2
C62B C31B C54B 115(7) 8_556 2
C23B C31B C54B 36(4) 7_556 2
C24B C31B C51B 84(4) 4 7_556
C55B C31B C51B 39(4) 5_556 7_556
C62B C31B C51B 24(4) 8_556 7_556
C23B C31B C51B 156(6) 7_556 7_556
C54B C31B C51B 138(5) 2 7_556
C24B C31B C61B 66(4) 4 8_556
C55B C31B C61B 113(6) 5_556 8_556
C62B C31B C61B 160(7) 8_556 8_556
C23B C31B C61B 38(3) 7_556 8_556
C54B C31B C61B 69(3) 2 8_556
C51B C31B C61B 150(5) 7_556 8_556
C24B C31B C54B 128(4) 4 5_556
C55B C31B C54B 175(8) 5_556 5_556
C62B C31B C54B 116(6) 8_556 5_556
C23B C31B C54B 33(3) 7_556 5_556
C54B C31B C54B 4(2) 2 5_556
C51B C31B C54B 139(4) 7_556 5_556
C61B C31B C54B 67(2) 8_556 5_556
C24B C31B C53B 114(5) 4 2
C55B C31B C53B 79(5) 5_556 2
C62B C31B C53B 18(5) 8_556 2
C23B C31B C53B 120(4) 7_556 2
C54B C31B C53B 97(3) 2 2
C51B C31B C53B 42(3) 7_556 2
C61B C31B C53B 154(3) 8_556 2
C54B C31B C53B 98(2) 5_556 2
C24B C31B C59B 57(4) 4 3
C55B C31B C59B 21(4) 5_556 3
C62B C31B C59B 45(6) 8_556 3
C23B C31B C59B 142(4) 7_556 3
C54B C31B C59B 155(5) 2 3
C51B C31B C59B 27(2) 7_556 3
C61B C31B C59B 123(3) 8_556 3
C54B C31B C59B 154(4) 5_556 3
C53B C31B C59B 62(2) 2 3
C24B C31B C60B 122(5) 4 3
C55B C31B C60B 87(5) 5_556 3
C62B C31B C60B 25(6) 8_556 3
C23B C31B C60B 115(4) 7_556 3
C54B C31B C60B 90(3) 2 3
C51B C31B C60B 49(3) 7_556 3
C61B C31B C60B 152(3) 8_556 3
C54B C31B C60B 91(2) 5_556 3
C53B C31B C60B 8.8(16) 2 3
C59B C31B C60B 70.1(15) 3 3
C24B C31B C23B 132(5) 4 4
C55B C31B C23B 155(6) 5_556 4
C62B C31B C23B 97(5) 8_556 4
C23B C31B C23B 45(3) 7_556 4
C54B C31B C23B 21(3) 2 4
C51B C31B C23B 121(3) 7_556 4
C61B C31B C23B 83(2) 8_556 4
C54B C31B C23B 21(2) 5_556 4
C53B C31B C23B 79(2) 2 4
C59B C31B C23B 134(3) 3 4
C60B C31B C23B 72(2) 3 4
C58B C32B C49B 43(5) 5_556 4
C58B C32B C68B 42(4) 5_556 3
C49B C32B C68B 37(4) 4 3
C58B C32B C21B 77(4) 5_556 7_556
C49B C32B C21B 87(4) 4 7_556
C68B C32B C21B 115(4) 3 7_556
C58B C32B C9B 99(5) 5_556 8_556
C49B C32B C9B 72(4) 4 8_556
C68B C32B C9B 57(3) 3 8_556
C21B C32B C9B 151(5) 7_556 8_556
C58B C32B C57B 169(6) 5_556 5_556
C49B C32B C57B 146(5) 4 5_556
C68B C32B C57B 147(4) 3 5_556
C21B C32B C57B 97(5) 7_556 5_556
C9B C32B C57B 91(4) 8_556 5_556
C58B C32B C10B 145(6) 5_556 8_556
C49B C32B C10B 131(5) 4 8_556
C68B C32B C10B 162(5) 3 8_556
C21B C32B C10B 68(4) 7_556 8_556
C9B C32B C10B 112(4) 8_556 8_556
C57B C32B C10B 30(2) 5_556 8_556
C58B C32B C26B 128(5) 5_556 4
C49B C32B C26B 131(5) 4 4
C68B C32B C26B 166(4) 3 4
C21B C32B C26B 52(4) 7_556 4
C9B C32B C26B 131(3) 8_556 4
C57B C32B C26B 44(2) 5_556 4
C10B C32B C26B 19(2) 8_556 4
C58B C32B C14B 109(5) 5_556 6_556
C49B C32B C14B 115(4) 4 6_556
C68B C32B C14B 147(4) 3 6_556
C21B C32B C14B 33(2) 7_556 6_556
C9B C32B C14B 145(4) 8_556 6_556
C57B C32B C14B 64(3) 5_556 6_556
C10B C32B C14B 36.7(19) 8_556 6_556
C26B C32B C14B 20(2) 4 6_556
C58B C32B C44B 26(4) 5_556 2
C49B C32B C44B 29(2) 4 2
C68B C32B C44B 50(3) 3 2
C21B C32B C44B 65(3) 7_556 2
C9B C32B C44B 99(4) 8_556 2
C57B C32B C44B 156(5) 5_556 2
C10B C32B C44B 127(5) 8_556 2
C26B C32B C44B 116(4) 4 2
C14B C32B C44B 97(3) 6_556 2
C58B C32B C15B 158(6) 5_556 6_556
C49B C32B C15B 123(4) 4 6_556
C68B C32B C15B 117(4) 3 6_556
C21B C32B C15B 123(4) 7_556 6_556
C9B C32B C15B 59(3) 8_556 6_556
C57B C32B C15B 31(2) 5_556 6_556
C10B C32B C15B 56(2) 8_556 6_556
C26B C32B C15B 74(2) 4 6_556
C14B C32B C15B 92(3) 6_556 6_556
C44B C32B C15B 150(3) 2 6_556
C58B C32B C17B 23(3) 5_556 7_556
C49B C32B C17B 32(3) 4 7_556
C68B C32B C17B 19(2) 3 7_556
C21B C32B C17B 97(3) 7_556 7_556
C9B C32B C17B 76(3) 8_556 7_556
C57B C32B C17B 167(4) 5_556 7_556
C10B C32B C17B 160(4) 8_556 7_556
C26B C32B C17B 149(3) 4 7_556
C14B C32B C17B 129(4) 6_556 7_556
C44B C32B C17B 33.9(18) 2 7_556
C15B C32B C17B 136(4) 6_556 7_556
C27B C33B C65B 56(8) 4 3
C27B C33B C22B 134(10) 4 7_556
C65B C33B C22B 79(5) 3 7_556
C27B C33B C47B 92(7) 4 2
C65B C33B C47B 123(8) 3 2
C22B C33B C47B 122(7) 7_556 2
C27B C33B C16B 40(6) 4 6_556
C65B C33B C16B 93(5) 3 6_556
C22B C33B C16B 171(7) 7_556 6_556
C47B C33B C16B 58(5) 2 6_556
C27B C33B C57B 146(8) 4 5_556
C65B C33B C57B 92(4) 3 5_556
C22B C33B C57B 13(4) 7_556 5_556
C47B C33B C57B 117(5) 2 5_556
C16B C33B C57B 174(5) 6_556 5_556
C27B C33B C15B 164(10) 4 6_556
C65B C33B C15B 120(5) 3 6_556
C22B C33B C15B 48(4) 7_556 6_556
C47B C33B C15B 78(4) 2 6_556
C16B C33B C15B 134(6) 6_556 6_556
C57B C33B C15B 40(3) 5_556 6_556
C27B C33B C11B 29(6) 4 8_556
C65B C33B C11B 27(4) 3 8_556
C22B C33B C11B 106(7) 7_556 8_556
C47B C33B C11B 108(5) 2 8_556
C16B C33B C11B 67(3) 6_556 8_556
C57B C33B C11B 118(5) 5_556 8_556
C15B C33B C11B 143(4) 6_556 8_556
C27B C33B C7B 116(6) 4 5_556
C65B C33B C7B 168(6) 3 5_556
C22B C33B C7B 110(5) 7_556 5_556
C47B C33B C7B 46(4) 2 5_556
C16B C33B C7B 77(4) 6_556 5_556
C57B C33B C7B 98(3) 5_556 5_556
C15B C33B C7B 65(3) 6_556 5_556
C11B C33B C7B 144(4) 8_556 5_556
C27B C33B C46B 84(7) 4 2
C65B C33B C46B 29(3) 3 2
C22B C33B C46B 51(5) 7_556 2
C47B C33B C46B 133(6) 2 2
C16B C33B C46B 122(4) 6_556 2
C57B C33B C46B 63(3) 5_556 2
C15B C33B C46B 94(3) 6_556 2
C11B C33B C46B 55(3) 8_556 2
C7B C33B C46B 159(4) 5_556 2
C27B C33B C10B 126(7) 4 8_556
C65B C33B C10B 71(4) 3 8_556
C22B C33B C10B 9(5) 7_556 8_556
C47B C33B C10B 125(5) 2 8_556
C16B C33B C10B 163(4) 6_556 8_556
C57B C33B C10B 21(3) 5_556 8_556
C15B C33B C10B 55(2) 6_556 8_556
C11B C33B C10B 97(4) 8_556 8_556
C7B C33B C10B 118(4) 5_556 8_556
C46B C33B C10B 42(2) 2 8_556
C27B C33B C52B 30(6) 4 7_556
C65B C33B C52B 35(4) 3 7_556
C22B C33B C52B 106(6) 7_556 7_556
C47B C33B C52B 121(4) 2 7_556
C16B C33B C52B 69(3) 6_556 7_556
C57B C33B C52B 117(3) 5_556 7_556
C15B C33B C52B 153(4) 6_556 7_556
C11B C33B C52B 20(2) 8_556 7_556
C7B C33B C52B 141(3) 5_556 7_556
C46B C33B C52B 60(2) 2 7_556
C10B C33B C52B 99(3) 8_556 7_556
C52B C34B C25B 100(10) 7_556 6_556
C52B C34B C50B 166(10) 7_556 2
C25B C34B C50B 94(9) 6_556 2
C52B C34B C11B 31(10) 7_556 8_556
C25B C34B C11B 120(10) 6_556 8_556
C50B C34B C11B 137(6) 2 8_556
C52B C34B C59B 108(10) 7_556 5_556
C25B C34B C59B 13(8) 6_556 5_556
C50B C34B C59B 86(4) 2 5_556
C11B C34B C59B 132(7) 8_556 5_556
C52B C34B C70B 150(10) 7_556 8_556
C25B C34B C70B 51(7) 6_556 8_556
C50B C34B C70B 44(3) 2 8_556
C11B C34B C70B 165(5) 8_556 8_556
C59B C34B C70B 41(2) 5_556 8_556
C52B C34B C56B 98(9) 7_556 5_556
C25B C34B C56B 158(10) 6_556 5_556
C50B C34B C56B 69(4) 2 5_556
C11B C34B C56B 82(4) 8_556 5_556
C59B C34B C56B 145(5) 5_556 5_556
C70B C34B C56B 109(5) 8_556 5_556
C52B C34B C28B 69(9) 7_556 4
C25B C34B C28B 33(9) 6_556 4
C50B C34B C28B 125(4) 2 4
C11B C34B C28B 94(4) 8_556 4
C59B C34B C28B 40(4) 5_556 4
C70B C34B C28B 81(4) 8_556 4
C56B C34B C28B 154(4) 5_556 4
C52B C34B C65B 33(8) 7_556 3
C25B C34B C65B 133(9) 6_556 3
C50B C34B C65B 133(4) 2 3
C11B C34B C65B 24(3) 8_556 3
C59B C34B C65B 141(4) 5_556 3
C70B C34B C65B 171(3) 8_556 3
C56B C34B C65B 66(3) 5_556 3
C28B C34B C65B 101.4(16) 4 3
C52B C34B C66B 42(9) 7_556 3
C25B C34B C66B 59(8) 6_556 3
C50B C34B C66B 151(4) 2 3
C11B C34B C66B 64(4) 8_556 3
C59B C34B C66B 69(3) 5_556 3
C70B C34B C66B 110(3) 8_556 3
C56B C34B C66B 140(3) 5_556 3
C28B C34B C66B 30.5(19) 4 3
C65B C34B C66B 74.8(18) 3 3
C52B C34B C27B 18(9) 7_556 4
C25B C34B C27B 118(9) 6_556 4
C50B C34B C27B 148(4) 2 4
C11B C34B C27B 25(3) 8_556 4
C59B C34B C27B 126(5) 5_556 4
C70B C34B C27B 164(3) 8_556 4
C56B C34B C27B 79(2) 5_556 4
C28B C34B C27B 86(2) 4 4
C65B C34B C27B 15.2(15) 3 4
C66B C34B C27B 61(2) 3 4
C52B C34B C46B 72(9) 7_556 2
C25B C34B C46B 170(10) 6_556 2
C50B C34B C46B 94(4) 2 2
C11B C34B C46B 50(3) 8_556 2
C59B C34B C46B 176(4) 5_556 2
C70B C34B C46B 137(5) 8_556 2
C56B C34B C46B 32(3) 5_556 2
C28B C34B C46B 141(2) 4 2
C65B C34B C46B 39.3(18) 3 2
C66B C34B C46B 113(3) 3 2
C27B C34B C46B 54.5(13) 4 2
C69B C35B C7B 41(4) 4 5_556
C69B C35B C3B 128(7) 4 8_556
C7B C35B C3B 156(8) 5_556 8_556
C69B C35B C19B 13(5) 4 7_556
C7B C35B C19B 34(4) 5_556 7_556
C3B C35B C19B 140(6) 8_556 7_556
C69B C35B C20B 124(7) 4 7_556
C7B C35B C20B 163(6) 5_556 7_556
C3B C35B C20B 33(3) 8_556 7_556
C19B C35B C20B 130(5) 7_556 7_556
C69B C35B C41B 62(6) 4 3
C7B C35B C41B 103(6) 5_556 3
C3B C35B C41B 68(3) 8_556 3
C19B C35B C41B 73(4) 7_556 3
C20B C35B C41B 65(3) 7_556 3
C69B C35B C47B 79(4) 4 2
C7B C35B C47B 38(4) 5_556 2
C3B C35B C47B 137(4) 8_556 2
C19B C35B C47B 72(4) 7_556 2
C20B C35B C47B 157(4) 7_556 2
C41B C35B C47B 137(4) 3 2
C69B C35B C43B 11(5) 4 2
C7B C35B C43B 46(4) 5_556 2
C3B C35B C43B 119(5) 8_556 2
C19B C35B C43B 24(3) 7_556 2
C20B C35B C43B 122(4) 7_556 2
C41B C35B C43B 57(3) 3 2
C47B C35B C43B 81(3) 2 2
C69B C35B C8B 169(6) 4 5_556
C7B C35B C8B 129(6) 5_556 5_556
C3B C35B C8B 63(3) 8_556 5_556
C19B C35B C8B 156(5) 7_556 5_556
C20B C35B C8B 64(2) 7_556 5_556
C41B C35B C8B 128(3) 3 5_556
C47B C35B C8B 93(3) 2 5_556
C43B C35B C8B 173(4) 2 5_556
C69B C35B C36B 123(6) 4 4
C7B C35B C36B 160(5) 5_556 4
C3B C35B C36B 36(3) 8_556 4
C19B C35B C36B 128(3) 7_556 4
C20B C35B C36B 4(3) 7_556 4
C41B C35B C36B 65.5(13) 3 4
C47B C35B C36B 158(3) 2 4
C43B C35B C36B 121(2) 2 4
C8B C35B C36B 65(3) 5_556 4
C69B C35B C17B 173(7) 4 6_556
C7B C35B C17B 138(5) 5_556 6_556
C3B C35B C17B 56(3) 8_556 6_556
C19B C35B C17B 161(5) 7_556 6_556
C20B C35B C17B 55(3) 7_556 6_556
C41B C35B C17B 119(3) 3 6_556
C47B C35B C17B 102(3) 2 6_556
C43B C35B C17B 175(4) 2 6_556
C8B C35B C17B 9(2) 5_556 6_556
C36B C35B C17B 56(3) 4 6_556
C69B C35B C16B 108(5) 4 6_556
C7B C35B C16B 67(5) 5_556 6_556
C3B C35B C16B 119(4) 8_556 6_556
C19B C35B C16B 99(4) 7_556 6_556
C20B C35B C16B 126(3) 7_556 6_556
C41B C35B C16B 169(3) 3 6_556
C47B C35B C16B 32(2) 2 6_556
C43B C35B C16B 112(3) 2 6_556
C8B C35B C16B 62(2) 5_556 6_556
C36B C35B C16B 126(2) 4 6_556
C17B C35B C16B 71.2(17) 6_556 6_556
C20B C36B C18B 122(10) 5_556 7_556
C20B C36B C42B 90(10) 5_556 2
C18B C36B C42B 92(7) 7_556 2
C20B C36B C40B 160(8) 5_556 4
C18B C36B C40B 43(5) 7_556 4
C42B C36B C40B 79(7) 2 4
C20B C36B C2B 159(9) 5_556 6_556
C18B C36B C2B 44(6) 7_556 6_556
C42B C36B C2B 77(6) 2 6_556
C40B C36B C2B 3(3) 4 6_556
C20B C36B C3B 19(6) 5_556 6_556
C18B C36B C3B 113(7) 7_556 6_556
C42B C36B C3B 74(6) 2 6_556
C40B C36B C3B 143(5) 4 6_556
C2B C36B C3B 142(5) 6_556 6_556
C20B C36B C68B 92(6) 5_556 3
C18B C36B C68B 135(7) 7_556 3
C42B C36B C68B 58(6) 2 3
C40B C36B C68B 96(4) 4 3
C2B C36B C68B 94(4) 6_556 3
C3B C36B C68B 90(3) 6_556 3
C20B C36B C9B 129(8) 5_556 8_556
C18B C36B C9B 98(6) 7_556 8_556
C42B C36B C9B 55(5) 2 8_556
C40B C36B C9B 57(3) 4 8_556
C2B C36B C9B 55(3) 6_556 8_556
C3B C36B C9B 121(4) 6_556 8_556
C68B C36B C9B 39(3) 3 8_556
C20B C36B C17B 61(6) 5_556 7_556
C18B C36B C17B 152(7) 7_556 7_556
C42B C36B C17B 60(6) 2 7_556
C40B C36B C17B 124(4) 4 7_556
C2B C36B C17B 122(4) 6_556 7_556
C3B C36B C17B 60(3) 6_556 7_556
C68B C36B C17B 31.0(17) 3 7_556
C9B C36B C17B 68(3) 8_556 7_556
C20B C36B C6B 142(8) 5_556 5_556
C18B C36B C6B 35(5) 7_556 5_556
C42B C36B C6B 114(6) 2 5_556
C40B C36B C6B 37(2) 4 5_556
C2B C36B C6B 40(3) 6_556 5_556
C3B C36B C6B 143(5) 6_556 5_556
C68B C36B C6B 125(3) 3 5_556
C9B C36B C6B 89(2) 8_556 5_556
C17B C36B C6B 156(3) 7_556 5_556
C20B C36B C39B 81(6) 5_556 4
C18B C36B C39B 53(6) 7_556 4
C42B C36B C39B 127(6) 2 4
C40B C36B C39B 92(3) 4 4
C2B C36B C39B 94(5) 6_556 4
C3B C36B C39B 85(3) 6_556 4
C68B C36B C39B 171(3) 3 4
C9B C36B C39B 149(4) 8_556 4
C17B C36B C39B 142(2) 7_556 4
C6B C36B C39B 61(3) 5_556 4
C20B C36B C41B 45(6) 5_556 2
C18B C36B C41B 82(6) 7_556 2
C42B C36B C41B 112(6) 2 2
C40B C36B C41B 124(3) 4 2
C2B C36B C41B 126(5) 6_556 2
C3B C36B C41B 49(3) 6_556 2
C68B C36B C41B 137(3) 3 2
C9B C36B C41B 168(4) 8_556 2
C17B C36B C41B 106(3) 7_556 2
C6B C36B C41B 98(3) 5_556 2
C39B C36B C41B 36.4(10) 4 2
C6B C37B C1B 154(10) 5_556 6_556
C6B C37B C4B 39(6) 5_556 8_556
C1B C37B C4B 140(8) 6_556 8_556
C6B C37B C39B 166(8) 5_556 2
C1B C37B C39B 36(4) 6_556 2
C4B C37B C39B 127(5) 8_556 2
C6B C37B C41B 101(6) 5_556 3
C1B C37B C41B 96(6) 6_556 3
C4B C37B C41B 64(3) 8_556 3
C39B C37B C41B 65(5) 2 3
C6B C37B C5B 110(5) 5_556 8_556
C1B C37B C5B 51(4) 6_556 8_556
C4B C37B C5B 138(5) 8_556 8_556
C39B C37B C5B 83(4) 2 8_556
C41B C37B C5B 146(5) 3 8_556
C6B C37B C38B 127(7) 5_556 3
C1B C37B C38B 38(4) 6_556 3
C4B C37B C38B 155(5) 8_556 3
C39B C37B C38B 67(2) 2 3
C41B C37B C38B 132(4) 3 3
C5B C37B C38B 18(2) 8_556 3
C6B C37B C43B 41(5) 5_556 2
C1B C37B C43B 148(6) 6_556 2
C4B C37B C43B 14(4) 8_556 2
C39B C37B C43B 125(5) 2 2
C41B C37B C43B 59.6(15) 3 2
C5B C37B C43B 149(4) 8_556 2
C38B C37B C43B 166(4) 3 2
C6B C37B C2B 4(6) 5_556 6_556
C1B C37B C2B 153(6) 6_556 6_556
C4B C37B C2B 36(3) 8_556 6_556
C39B C37B C2B 163(5) 2 6_556
C41B C37B C2B 98(3) 3 6_556
C5B C37B C2B 112(3) 8_556 6_556
C38B C37B C2B 129(3) 3 6_556
C43B C37B C2B 38(2) 2 6_556
C6B C37B C40B 3(5) 5_556 4
C1B C37B C40B 152(5) 6_556 4
C4B C37B C40B 42(3) 8_556 4
C39B C37B C40B 169(5) 2 4
C41B C37B C40B 104(2) 3 4
C5B C37B C40B 107(3) 8_556 4
C38B C37B C40B 124(3) 3 4
C43B C37B C40B 44.0(11) 2 4
C2B C37B C40B 6.3(18) 6_556 4
C6B C37B C5B 152(7) 5_556 5_556
C1B C37B C5B 20(5) 6_556 5_556
C4B C37B C5B 160(6) 8_556 5_556
C39B C37B C5B 42(3) 2 5_556
C41B C37B C5B 108(4) 3 5_556
C5B C37B C5B 41(3) 8_556 5_556
C38B C37B C5B 24.6(14) 3 5_556
C43B C37B C5B 166(4) 2 5_556
C2B C37B C5B 154(3) 6_556 5_556
C40B C37B C5B 149(3) 4 5_556
C6B C37B C18B 24(5) 5_556 7_556
C1B C37B C18B 135(5) 6_556 7_556
C4B C37B C18B 62(4) 8_556 7_556
C39B C37B C18B 170(5) 2 7_556
C41B C37B C18B 125(4) 3 7_556
C5B C37B C18B 87(2) 8_556 7_556
C38B C37B C18B 103(3) 3 7_556
C43B C37B C18B 65(3) 2 7_556
C2B C37B C18B 26.8(16) 6_556 7_556
C40B C37B C18B 21(2) 4 7_556
C5B C37B C18B 128(2) 5_556 7_556
C5B C38B C38B 170(9) 5_556 4
C5B C38B C38B 83(10) 5_556 3
C38B C38B C38B 89.99(2) 4 3
C5B C38B C5B 143(10) 5_556 7_556
C38B C38B C5B 43(6) 4 7_556
C38B C38B C5B 132(6) 3 7_556
C5B C38B C38B 127(10) 5_556 2
C38B C38B C38B 44.997(17) 4 2
C38B C38B C38B 45.00(2) 3 2
C5B C38B C38B 88(6) 7_556 2
C5B C38B C5B 86(6) 5_556 8_556
C38B C38B C5B 87(5) 4 8_556
C38B C38B C5B 5(4) 3 8_556
C5B C38B C5B 129(5) 7_556 8_556
C38B C38B C5B 42(5) 2 8_556
C5B C38B C1B 74(8) 5_556 8_556
C38B C38B C1B 114(7) 4 8_556
C38B C38B C1B 155(7) 3 8_556
C5B C38B C1B 72(5) 7_556 8_556
C38B C38B C1B 158(7) 2 8_556
C5B C38B C1B 159(5) 8_556 8_556
C5B C38B C5B 145(8) 5_556 6_556
C38B C38B C5B 26(4) 4 6_556
C38B C38B C5B 64(4) 3 6_556
C5B C38B C5B 69(3) 7_556 6_556
C38B C38B C5B 19(4) 2 6_556
C5B C38B C5B 60(2) 8_556 6_556
C1B C38B C5B 140(5) 8_556 6_556
C5B C38B C1B 39(7) 5_556 6_556
C38B C38B C1B 135(6) 4 6_556
C38B C38B C1B 45(6) 3 6_556
C5B C38B C1B 178(6) 7_556 6_556
C38B C38B C1B 90(6) 2 6_556
C5B C38B C1B 49(4) 8_556 6_556
C1B C38B C1B 110(2) 8_556 6_556
C5B C38B C1B 109(4) 6_556 6_556
C5B C38B C39B 97(6) 5_556 3
C38B C38B C39B 92(7) 4 3
C38B C38B C39B 170(2) 3 3
C5B C38B C39B 51(5) 7_556 3
C38B C38B C39B 136(7) 2 3
C5B C38B C39B 173(4) 8_556 3
C1B C38B C39B 22(2) 8_556 3
C5B C38B C39B 118(4) 6_556 3
C1B C38B C39B 131(3) 6_556 3
C5B C38B C37B 62(7) 5_556 4
C38B C38B C37B 127(6) 4 4
C38B C38B C37B 137(6) 3 4
C5B C38B C37B 88(4) 7_556 4
C38B C38B C37B 162(2) 2 4
C5B C38B C37B 142(4) 8_556 4
C1B C38B C37B 19(3) 8_556 4
C5B C38B C37B 152(3) 6_556 4
C1B C38B C37B 94(3) 6_556 4
C39B C38B C37B 37(2) 3 4
C5B C38B C39B 22(7) 5_556 2
C38B C38B C39B 155(7) 4 2
C38B C38B C39B 67(7) 3 2
C5B C38B C39B 160(7) 7_556 2
C38B C38B C39B 112(7) 2 2
C5B C38B C39B 71(4) 8_556 2
C1B C38B C39B 88(4) 8_556 2
C5B C38B C39B 131(5) 6_556 2
C1B C38B C39B 22(2) 6_556 2
C39B C38B C39B 109(2) 3 2
C37B C38B C39B 72(4) 4 2
C1B C39B C37B 36(5) 5_556 2
C1B C39B C41B 90(7) 5_556 4
C37B C39B C41B 60(5) 2 4
C1B C39B C5B 73(6) 5_556 6_556
C37B C39B C5B 104(4) 2 6_556
C41B C39B C5B 163(5) 4 6_556
C1B C39B C18B 172(8) 5_556 5_556
C37B C39B C18B 137(5) 2 5_556
C41B C39B C18B 85(3) 4 5_556
C5B C39B C18B 112(4) 6_556 5_556
C1B C39B C38B 46(4) 5_556 4
C37B C39B C38B 76(2) 2 4
C41B C39B C38B 135(5) 4 4
C5B C39B C38B 28(2) 6_556 4
C18B C39B C38B 137(4) 5_556 4
C1B C39B C6B 40(5) 5_556 6_556
C37B C39B C6B 5(3) 2 6_556
C41B C39B C6B 55(4) 4 6_556
C5B C39B C6B 109(3) 6_556 6_556
C18B C39B C6B 133(3) 5_556 6_556
C38B C39B C6B 81(2) 4 6_556
C1B C39B C38B 67(5) 5_556 2
C37B C39B C38B 96(5) 2 2
C41B C39B C38B 156(6) 4 2
C5B C39B C38B 9(3) 6_556 2
C18B C39B C38B 117(4) 5_556 2
C38B C39B C38B 21(2) 4 2
C6B C39B C38B 101(3) 6_556 2
C1B C39B C5B 29(5) 5_556 7_556
C37B C39B C5B 60(4) 2 7_556
C41B C39B C5B 118(5) 4 7_556
C5B C39B C5B 45(3) 6_556 7_556
C18B C39B C5B 154(4) 5_556 7_556
C38B C39B C5B 17.3(17) 4 7_556
C6B C39B C5B 64.6(18) 6_556 7_556
C38B C39B C5B 38(2) 2 7_556
C1B C39B C4B 54(4) 5_556 7_556
C37B C39B C4B 25(3) 2 7_556
C41B C39B C4B 36(3) 4 7_556
C5B C39B C4B 126(4) 6_556 7_556
C18B C39B C4B 120(3) 5_556 7_556
C38B C39B C4B 99(2) 4 7_556
C6B C39B C4B 21(2) 6_556 7_556
C38B C39B C4B 120(4) 2 7_556
C5B C39B C4B 82(3) 7_556 7_556
C1B C39B C20B 140(7) 5_556 8_556
C37B C39B C20B 104(4) 2 8_556
C41B C39B C20B 55(2) 4 8_556
C5B C39B C20B 141(4) 6_556 8_556
C18B C39B C20B 32.8(16) 5_556 8_556
C38B C39B C20B 154(3) 4 8_556
C6B C39B C20B 100(3) 6_556 8_556
C38B C39B C20B 141(4) 2 8_556
C5B C39B C20B 156(4) 7_556 8_556
C4B C39B C20B 88(2) 7_556 8_556
C1B C39B C36B 155(6) 5_556 3
C37B C39B C36B 119(4) 2 3
C41B C39B C36B 72.1(17) 4 3
C5B C39B C36B 124(4) 6_556 3
C18B C39B C36B 17(2) 5_556 3
C38B C39B C36B 143(4) 4 3
C6B C39B C36B 116(3) 6_556 3
C38B C39B C36B 126(4) 2 3
C5B C39B C36B 155(4) 7_556 3
C4B C39B C36B 105(2) 7_556 3
C20B C39B C36B 17.2(15) 8_556 3
C2B C40B C18B 151(10) 7_556 5_556
C2B C40B C36B 161(10) 7_556 3
C18B C40B C36B 36(5) 5_556 3
C2B C40B C42B 127(10) 7_556 4
C18B C40B C42B 55(6) 5_556 4
C36B C40B C42B 35(5) 3 4
C2B C40B C6B 85(10) 7_556 8_556
C18B C40B C6B 91(5) 5_556 8_556
C36B C40B C6B 113(4) 3 8_556
C42B C40B C6B 145(6) 4 8_556
C2B C40B C4B 55(10) 7_556 6_556
C18B C40B C4B 118(6) 5_556 6_556
C36B C40B C4B 143(4) 3 6_556
C42B C40B C4B 170(6) 4 6_556
C6B C40B C4B 30(3) 8_556 6_556
C2B C40B C43B 30(10) 7_556 4
C18B C40B C43B 156(6) 5_556 4
C36B C40B C43B 158(4) 3 4
C42B C40B C43B 149(6) 4 4
C6B C40B C43B 65(2) 8_556 4
C4B C40B C43B 38(2) 6_556 4
C2B C40B C9B 79(10) 7_556 6_556
C18B C40B C9B 119(6) 5_556 6_556
C36B C40B C9B 86(4) 3 6_556
C42B C40B C9B 67(3) 4 6_556
C6B C40B C9B 141(5) 8_556 6_556
C4B C40B C9B 122(5) 6_556 6_556
C43B C40B C9B 84(4) 4 6_556
C2B C40B C67B 50(10) 7_556 2
C18B C40B C67B 159(7) 5_556 2
C36B C40B C67B 125(4) 3 2
C42B C40B C67B 115(3) 4 2
C6B C40B C67B 95(4) 8_556 2
C4B C40B C67B 74(4) 6_556 2
C43B C40B C67B 38(3) 4 2
C9B C40B C67B 48(3) 6_556 2
C2B C40B C20B 159(10) 7_556 8_556
C18B C40B C20B 31(5) 5_556 8_556
C36B C40B C20B 7(3) 3 8_556
C42B C40B C20B 32(3) 4 8_556
C6B C40B C20B 114(4) 8_556 8_556
C4B C40B C20B 144(4) 6_556 8_556
C43B C40B C20B 165(4) 4 8_556
C9B C40B C20B 89(3) 6_556 8_556
C67B C40B C20B 130(3) 2 8_556
C2B C40B C37B 86(10) 7_556 3
C18B C40B C37B 90(6) 5_556 3
C36B C40B C37B 112(4) 3 3
C42B C40B C37B 144(5) 4 3
C6B C40B C37B 1(2) 8_556 3
C4B C40B C37B 31(2) 6_556 3
C43B C40B C37B 66.9(16) 4 3
C9B C40B C37B 142(4) 6_556 3
C67B C40B C37B 96(2) 2 3
C20B C40B C37B 113(3) 8_556 3
C2B C40B C19B 54(10) 7_556 5_556
C18B C40B C19B 146(6) 5_556 5_556
C36B C40B C19B 133(4) 3 5_556
C42B C40B C19B 143(4) 4 5_556
C6B C40B C19B 63(3) 8_556 5_556
C4B C40B C19B 47(3) 6_556 5_556
C43B C40B C19B 26(2) 4 5_556
C9B C40B C19B 79(3) 6_556 5_556
C67B C40B C19B 32(2) 2 5_556
C20B C40B C19B 140(4) 8_556 5_556
C37B C40B C19B 64.5(16) 3 5_556
C37B C41B C4B 52(2) 4 5_556
C37B C41B C39B 55(6) 4 3
C4B C41B C39B 106(6) 5_556 3
C37B C41B C69B 114(3) 4 2
C4B C41B C69B 80(4) 5_556 2
C39B C41B C69B 145(4) 3 2
C37B C41B C6B 25(3) 4 7_556
C4B C41B C6B 29(4) 5_556 7_556
C39B C41B C6B 80(5) 3 7_556
C69B C41B C6B 94(4) 2 7_556
C37B C41B C1B 29(4) 4 8_556
C4B C41B C1B 77(3) 5_556 8_556
C39B C41B C1B 29(4) 3 8_556
C69B C41B C1B 141(5) 2 8_556
C6B C41B C1B 53(3) 7_556 8_556
C37B C41B C3B 154(5) 4 5_556
C4B C41B C3B 140(5) 5_556 5_556
C39B C41B C3B 113(3) 3 5_556
C69B C41B C3B 61(3) 2 5_556
C6B C41B C3B 152(5) 7_556 5_556
C1B C41B C3B 141(4) 8_556 5_556
C37B C41B C35B 129(4) 4 4
C4B C41B C35B 101(4) 5_556 4
C39B C41B C35B 136(3) 3 4
C69B C41B C35B 21(3) 2 4
C6B C41B C35B 113(4) 7_556 4
C1B C41B C35B 149(4) 8_556 4
C3B C41B C35B 41(2) 5_556 4
C37B C41B C19B 94(3) 4 6_556
C4B C41B C19B 60(3) 5_556 6_556
C39B C41B C19B 139(4) 3 6_556
C69B C41B C19B 21(3) 2 6_556
C6B C41B C19B 73(3) 7_556 6_556
C1B C41B C19B 123(4) 8_556 6_556
C3B C41B C19B 83(3) 5_556 6_556
C35B C41B C19B 42(3) 4 6_556
C37B C41B C20B 126(4) 4 6_556
C4B C41B C20B 151(5) 5_556 6_556
C39B C41B C20B 86(3) 3 6_556
C69B C41B C20B 76(3) 2 6_556
C6B C41B C20B 138(4) 7_556 6_556
C1B C41B C20B 113(3) 8_556 6_556
C3B C41B C20B 30(3) 5_556 6_556
C35B C41B C20B 55(2) 4 6_556
C19B C41B C20B 94(3) 6_556 6_556
C37B C41B C43B 82.0(17) 4 3
C4B C41B C43B 33(2) 5_556 3
C39B C41B C43B 137(5) 3 3
C69B C41B C43B 50(3) 2 3
C6B C41B C43B 57(2) 7_556 3
C1B C41B C43B 109(3) 8_556 3
C3B C41B C43B 107(4) 5_556 3
C35B C41B C43B 71(3) 4 3
C19B C41B C43B 33(2) 6_556 3
C20B C41B C43B 126(3) 6_556 3
C37B C41B C7B 113(3) 4 7_556
C4B C41B C7B 77(3) 5_556 7_556
C39B C41B C7B 149(4) 3 7_556
C69B C41B C7B 4(2) 2 7_556
C6B C41B C7B 92(3) 7_556 7_556
C1B C41B C7B 141(4) 8_556 7_556
C3B C41B C7B 64(3) 5_556 7_556
C35B C41B C7B 25(3) 4 7_556
C19B C41B C7B 20(2) 6_556 7_556
C20B C41B C7B 79(2) 6_556 7_556
C43B C41B C7B 47(2) 3 7_556
C36B C42B C20B 41(5) 2 6_556
C36B C42B C18B 42(7) 2 8_556
C20B C42B C18B 71(6) 6_556 8_556
C36B C42B C40B 65(8) 2 3
C20B C42B C40B 105(6) 6_556 3
C18B C42B C40B 40(5) 8_556 3
C36B C42B C2B 73(7) 2 5_556
C20B C42B C2B 112(5) 6_556 5_556
C18B C42B C2B 46(5) 8_556 5_556
C40B C42B C2B 8(3) 3 5_556
C36B C42B C3B 77(6) 2 5_556
C20B C42B C3B 37(4) 6_556 5_556
C18B C42B C3B 96(4) 8_556 5_556
C40B C42B C3B 135(6) 3 5_556
C2B C42B C3B 141(5) 5_556 5_556
C36B C42B C68B 99(5) 2 4
C20B C42B C68B 98(5) 6_556 4
C18B C42B C68B 131(6) 8_556 4
C40B C42B C68B 107(3) 3 4
C2B C42B C68B 105(4) 5_556 4
C3B C42B C68B 103(4) 5_556 4
C36B C42B C9B 103(6) 2 7_556
C20B C42B C9B 131(6) 6_556 7_556
C18B C42B C9B 105(5) 8_556 7_556
C40B C42B C9B 68(3) 3 7_556
C2B C42B C9B 63(4) 5_556 7_556
C3B C42B C9B 149(5) 5_556 7_556
C68B C42B C9B 46(3) 4 7_556
C36B C42B C17B 100(6) 2 8_556
C20B C42B C17B 77(4) 6_556 8_556
C18B C42B C17B 142(6) 8_556 8_556
C40B C42B C17B 140(4) 3 8_556
C2B C42B C17B 140(4) 5_556 8_556
C3B C42B C17B 68(3) 5_556 8_556
C68B C42B C17B 36(3) 4 8_556
C9B C42B C17B 81(3) 7_556 8_556
C36B C42B C8B 97(6) 2 7_556
C20B C42B C8B 70(5) 6_556 7_556
C18B C42B C8B 138(5) 8_556 7_556
C40B C42B C8B 145(3) 3 7_556
C2B C42B C8B 146(4) 5_556 7_556
C3B C42B C8B 60(2) 5_556 7_556
C68B C42B C8B 43(3) 4 7_556
C9B C42B C8B 89(3) 7_556 7_556
C17B C42B C8B 8(2) 8_556 7_556
C36B C42B C49B 114(6) 2 3
C20B C42B C49B 111(5) 6_556 3
C18B C42B C49B 142(5) 8_556 3
C40B C42B C49B 110(4) 3 3
C2B C42B C49B 106(3) 5_556 3
C3B C42B C49B 108(3) 5_556 3
C68B C42B C49B 15(2) 4 3
C9B C42B C49B 43(3) 7_556 3
C17B C42B C49B 40(2) 8_556 3
C8B C42B C49B 47.7(16) 7_556 3
C36B C42B C58B 96(5) 2 6_556
C20B C42B C58B 94(5) 6_556 6_556
C18B C42B C58B 131(5) 8_556 6_556
C40B C42B C58B 109(3) 3 6_556
C2B C42B C58B 108(3) 5_556 6_556
C3B C42B C58B 99(3) 5_556 6_556
C68B C42B C58B 5(2) 4 6_556
C9B C42B C58B 50(2) 7_556 6_556
C17B C42B C58B 32(2) 8_556 6_556
C8B C42B C58B 39.6(15) 7_556 6_556
C49B C42B C58B 19(2) 3 6_556
C4B C43B C19B 104(6) 7_556 8_556
C4B C43B C67B 136(6) 7_556 4
C19B C43B C67B 67(4) 8_556 4
C4B C43B C2B 68(5) 7_556 5_556
C19B C43B C2B 118(6) 8_556 5_556
C67B C43B C2B 79(5) 4 5_556
C4B C43B C69B 96(7) 7_556 3
C19B C43B C69B 26(4) 8_556 3
C67B C43B C69B 90(3) 4 3
C2B C43B C69B 137(6) 5_556 3
C4B C43B C7B 117(6) 7_556 6_556
C19B C43B C7B 22(4) 8_556 6_556
C67B C43B C7B 71(4) 4 6_556
C2B C43B C7B 138(5) 5_556 6_556
C69B C43B C7B 22(2) 3 6_556
C4B C43B C40B 66(3) 7_556 3
C19B C43B C40B 113(5) 8_556 3
C67B C43B C40B 79(5) 4 3
C2B C43B C40B 5(3) 5_556 3
C69B C43B C40B 132(5) 3 3
C7B C43B C40B 134(4) 6_556 3
C4B C43B C6B 19(3) 7_556 6_556
C19B C43B C6B 95(5) 8_556 6_556
C67B C43B C6B 118(5) 4 6_556
C2B C43B C6B 56(4) 5_556 6_556
C69B C43B C6B 95(5) 3 6_556
C7B C43B C6B 113(4) 6_556 6_556
C40B C43B C6B 53(2) 3 6_556
C4B C43B C41B 45(3) 7_556 4
C19B C43B C41B 73(4) 8_556 4
C67B C43B C41B 138(5) 4 4
C2B C43B C41B 111(3) 5_556 4
C69B C43B C41B 54(4) 3 4
C7B C43B C41B 76(4) 6_556 4
C40B C43B C41B 107.6(18) 3 4
C6B C43B C41B 54(2) 6_556 4
C4B C43B C35B 95(6) 7_556 2
C19B C43B C35B 30(4) 8_556 2
C67B C43B C35B 94(3) 4 2
C2B C43B C35B 141(5) 5_556 2
C69B C43B C35B 5(2) 3 2
C7B C43B C35B 24(2) 6_556 2
C40B C43B C35B 136(4) 3 2
C6B C43B C35B 96(4) 6_556 2
C41B C43B C35B 52(3) 4 2
C4B C43B C37B 16(4) 7_556 2
C19B C43B C37B 89(4) 8_556 2
C67B C43B C37B 127(4) 4 2
C2B C43B C37B 72(3) 5_556 2
C69B C43B C37B 83(5) 3 2
C7B C43B C37B 103(4) 6_556 2
C40B C43B C37B 69.1(15) 3 2
C6B C43B C37B 16(2) 6_556 2
C41B C43B C37B 38.5(10) 4 2
C35B C43B C37B 83(4) 2 2
C4B C43B C15B 156(6) 7_556 5_556
C19B C43B C15B 65(4) 8_556 5_556
C67B C43B C15B 20(3) 4 5_556
C2B C43B C15B 97(3) 5_556 5_556
C69B C43B C15B 82(2) 3 5_556
C7B C43B C15B 61(3) 6_556 5_556
C40B C43B C15B 98(3) 3 5_556
C6B C43B C15B 137(4) 6_556 5_556
C41B C43B C15B 136(4) 4 5_556
C35B C43B C15B 85(3) 2 5_556
C37B C43B C15B 144(3) 2 5_556
C58B C44B C49B 40(4) 6_556 3
C58B C44B C17B 66(4) 6_556 8_556
C49B C44B C17B 71(5) 3 8_556
C58B C44B C8B 77(4) 6_556 7_556
C49B C44B C8B 88(5) 3 7_556
C17B C44B C8B 17(3) 8_556 7_556
C58B C44B C68B 32(4) 6_556 4
C49B C44B C68B 28(5) 3 4
C17B C44B C68B 45(3) 8_556 4
C8B C44B C68B 61(3) 7_556 4
C58B C44B C63B 77(4) 6_556 4
C49B C44B C63B 99(3) 3 4
C17B C44B C63B 131(5) 8_556 4
C8B C44B C63B 128(5) 7_556 4
C68B C44B C63B 108(4) 4 4
C58B C44B C48B 115(4) 6_556 3
C49B C44B C48B 143(6) 3 3
C17B C44B C48B 72(3) 8_556 3
C8B C44B C48B 56(3) 7_556 3
C68B C44B C48B 115(2) 4 3
C63B C44B C48B 99(3) 4 3
C58B C44B C21B 54(4) 6_556 8_556
C49B C44B C21B 63(3) 3 8_556
C17B C44B C21B 120(5) 8_556 8_556
C8B C44B C21B 130(4) 7_556 8_556
C68B C44B C21B 79(3) 4 8_556
C63B C44B C21B 38(2) 4 8_556
C48B C44B C21B 134(3) 3 8_556
C58B C44B C13B 93(5) 6_556 5_556
C49B C44B C13B 120(3) 3 5_556
C17B C44B C13B 132(5) 8_556 5_556
C8B C44B C13B 122(5) 7_556 5_556
C68B C44B C13B 125(4) 4 5_556
C63B C44B C13B 20(2) 4 5_556
C48B C44B C13B 81(3) 3 5_556
C21B C44B C13B 58(2) 8_556 5_556
C58B C44B C32B 23(3) 6_556 2
C49B C44B C32B 27(2) 3 2
C17B C44B C32B 82(5) 8_556 2
C8B C44B C32B 96(4) 7_556 2
C68B C44B C32B 39(3) 4 2
C63B C44B C32B 74(2) 4 2
C48B C44B C32B 138(4) 3 2
C21B C44B C32B 40(2) 8_556 2
C13B C44B C32B 94(3) 5_556 2
C58B C44B C12B 109(4) 6_556 5_556
C49B C44B C12B 130(5) 3 5_556
C17B C44B C12B 59(3) 8_556 5_556
C8B C44B C12B 42(3) 7_556 5_556
C68B C44B C12B 103(2) 4 5_556
C63B C44B C12B 110(3) 4 5_556
C48B C44B C12B 14(2) 3 5_556
C21B C44B C12B 142(4) 8_556 5_556
C13B C44B C12B 94(3) 5_556 5_556
C32B C44B C12B 132(4) 2 5_556
C58B C44B C30B 79(4) 6_556 2
C49B C44B C30B 106(3) 3 2
C17B C44B C30B 126(5) 8_556 2
C8B C44B C30B 120(5) 7_556 2
C68B C44B C30B 111(4) 4 2
C63B C44B C30B 10.1(19) 4 2
C48B C44B C30B 89(3) 3 2
C21B C44B C30B 47(2) 8_556 2
C13B C44B C30B 14(2) 5_556 2
C32B C44B C30B 80(2) 2 2
C12B C44B C30B 100(3) 5_556 2
C14B C45B C61B 112(7) 5_556 7_556
C14B C45B C21B 68(6) 5_556 8_556
C61B C45B C21B 109(6) 7_556 8_556
C14B C45B C63B 113(6) 5_556 4
C61B C45B C63B 69(4) 7_556 4
C21B C45B C63B 52(4) 8_556 4
C14B C45B C26B 6(5) 5_556 3
C61B C45B C26B 117(5) 7_556 3
C21B C45B C26B 70(6) 8_556 3
C63B C45B C26B 118(5) 4 3
C14B C45B C30B 116(7) 5_556 2
C61B C45B C30B 52(4) 7_556 2
C21B C45B C30B 65(4) 8_556 2
C63B C45B C30B 17.1(19) 4 2
C26B C45B C30B 122(6) 3 2
C14B C45B C10B 19(4) 5_556 7_556
C61B C45B C10B 131(5) 7_556 7_556
C21B C45B C10B 65(5) 8_556 7_556
C63B C45B C10B 116(4) 4 7_556
C26B C45B C10B 15(3) 3 7_556
C30B C45B C10B 125(5) 2 7_556
C14B C45B C13B 127(7) 5_556 5_556
C61B C45B C13B 60(4) 7_556 5_556
C21B C45B C13B 67(4) 8_556 5_556
C63B C45B C13B 15(2) 4 5_556
C26B C45B C13B 132(5) 3 5_556
C30B C45B C13B 14(2) 2 5_556
C10B C45B C13B 131(4) 7_556 5_556
C14B C45B C64B 49(4) 5_556 4
C61B C45B C64B 79(4) 7_556 4
C21B C45B C64B 113(5) 8_556 4
C63B C45B C64B 133(4) 4 4
C26B C45B C64B 50(2) 3 4
C30B C45B C64B 120(3) 2 4
C10B C45B C64B 63(2) 7_556 4
C13B C45B C64B 133(3) 5_556 4
C14B C45B C23B 114(7) 5_556 8_556
C61B C45B C23B 3(4) 7_556 8_556
C21B C45B C23B 111(4) 8_556 8_556
C63B C45B C23B 71(2) 4 8_556
C26B C45B C23B 118(4) 3 8_556
C30B C45B C23B 54(3) 2 8_556
C10B C45B C23B 133(4) 7_556 8_556
C13B C45B C23B 61(2) 5_556 8_556
C64B C45B C23B 79(2) 4 8_556
C14B C45B C32B 53(4) 5_556 2
C61B C45B C32B 119(5) 7_556 2
C21B C45B C32B 17(4) 8_556 2
C63B C45B C32B 68(3) 4 2
C26B C45B C32B 55(3) 3 2
C30B C45B C32B 81(3) 2 2
C10B C45B C32B 48(2) 7_556 2
C13B C45B C32B 84(2) 5_556 2
C64B C45B C32B 101(2) 4 2
C23B C45B C32B 122(3) 8_556 2
C14B C45B C24B 85(5) 5_556 3
C61B C45B C24B 40(3) 7_556 3
C21B C45B C24B 127(6) 8_556 3
C63B C45B C24B 107(3) 4 3
C26B C45B C24B 88(2) 3 3
C30B C45B C24B 90(3) 2 3
C10B C45B C24B 102(2) 7_556 3
C13B C45B C24B 100(3) 5_556 3
C64B C45B C24B 40.5(17) 4 3
C23B C45B C24B 40(2) 8_556 3
C32B C45B C24B 125(3) 2 3
C56B C46B C65B 98(4) 6_556 4
C56B C46B C10B 122(5) 6_556 7_556
C65B C46B C10B 84(3) 4 7_556
C56B C46B C26B 102(4) 6_556 3
C65B C46B C26B 99(2) 4 3
C10B C46B C26B 24(3) 7_556 3
C56B C46B C64B 51(4) 6_556 4
C65B C46B C64B 132(4) 4 4
C10B C46B C64B 85(3) 7_556 4
C26B C46B C64B 62(3) 3 4
C56B C46B C22B 114(4) 6_556 8_556
C65B C46B C22B 35(2) 4 8_556
C10B C46B C22B 50(3) 7_556 8_556
C26B C46B C22B 66(3) 3 8_556
C64B C46B C22B 117(4) 4 8_556
C56B C46B C11B 78(4) 6_556 7_556
C65B C46B C11B 37(3) 4 7_556
C10B C46B C11B 122(4) 7_556 7_556
C26B C46B C11B 134(4) 3 7_556
C64B C46B C11B 129(4) 4 7_556
C22B C46B C11B 72(3) 8_556 7_556
C56B C46B C57B 118(4) 6_556 6_556
C65B C46B C57B 59(3) 4 6_556
C10B C46B C57B 26(2) 7_556 6_556
C26B C46B C57B 43(2) 3 6_556
C64B C46B C57B 100(3) 4 6_556
C22B C46B C57B 24(2) 8_556 6_556
C11B C46B C57B 96(3) 7_556 6_556
C56B C46B C29B 24(3) 6_556 5_556
C65B C46B C29B 122(4) 4 5_556
C10B C46B C29B 117(4) 7_556 5_556
C26B C46B C29B 94(3) 3 5_556
C64B C46B C29B 34(2) 4 5_556
C22B C46B C29B 131(4) 8_556 5_556
C11B C46B C29B 100(4) 7_556 5_556
C57B C46B C29B 125(3) 6_556 5_556
C56B C46B C14B 97(4) 6_556 5_556
C65B C46B C14B 112(3) 4 5_556
C10B C46B C14B 34(2) 7_556 5_556
C26B C46B C14B 13(3) 3 5_556
C64B C46B C14B 51(2) 4 5_556
C22B C46B C14B 79(2) 8_556 5_556
C11B C46B C14B 145(4) 7_556 5_556
C57B C46B C14B 56(2) 6_556 5_556
C29B C46B C14B 85(2) 5_556 5_556
C56B C46B C33B 105(4) 6_556 2
C65B C46B C33B 13.4(15) 4 2
C10B C46B C33B 71(3) 7_556 2
C26B C46B C33B 87(2) 3 2
C64B C46B C33B 128(4) 4 2
C22B C46B C33B 21(2) 8_556 2
C11B C46B C33B 50(2) 7_556 2
C57B C46B C33B 45(2) 6_556 2
C29B C46B C33B 127(4) 5_556 2
C14B C46B C33B 99(3) 5_556 2
C56B C46B C27B 97(3) 6_556 3
C65B C46B C27B 2(2) 4 3
C10B C46B C27B 85(3) 7_556 3
C26B C46B C27B 99(4) 3 3
C64B C46B C27B 131(4) 4 3
C22B C46B C27B 35(3) 8_556 3
C11B C46B C27B 37(2) 7_556 3
C57B C46B C27B 59(3) 6_556 3
C29B C46B C27B 120(3) 5_556 3
C14B C46B C27B 112(3) 5_556 3
C33B C46B C27B 14(2) 2 3
C33B C47B C27B 26(3) 2 3
C33B C47B C16B 78(5) 2 5_556
C27B C47B C16B 55(4) 3 5_556
C33B C47B C7B 104(6) 2 6_556
C27B C47B C7B 117(5) 3 6_556
C16B C47B C7B 106(5) 5_556 6_556
C33B C47B C65B 23(4) 2 4
C27B C47B C65B 20(3) 3 4
C16B C47B C65B 72(4) 5_556 4
C7B C47B C65B 126(5) 6_556 4
C33B C47B C22B 24(3) 2 8_556
C27B C47B C22B 48(3) 3 8_556
C16B C47B C22B 102(5) 5_556 8_556
C7B C47B C22B 101(4) 6_556 8_556
C65B C47B C22B 35(3) 4 8_556
C33B C47B C15B 65(4) 2 5_556
C27B C47B C15B 90(3) 3 5_556
C16B C47B C15B 142(5) 5_556 5_556
C7B C47B C15B 76(3) 6_556 5_556
C65B C47B C15B 78(3) 4 5_556
C22B C47B C15B 43(3) 8_556 5_556
C33B C47B C69B 108(6) 2 3
C27B C47B C69B 120(5) 3 3
C16B C47B C69B 104(4) 5_556 3
C7B C47B C69B 6(3) 6_556 3
C65B C47B C69B 131(4) 4 3
C22B C47B C69B 107(3) 8_556 3
C15B C47B C69B 81(3) 5_556 3
C33B C47B C19B 96(5) 2 8_556
C27B C47B C19B 114(5) 3 8_556
C16B C47B C19B 116(5) 5_556 8_556
C7B C47B C19B 14(2) 6_556 8_556
C65B C47B C19B 119(4) 4 8_556
C22B C47B C19B 89(3) 8_556 8_556
C15B C47B C19B 61.8(19) 5_556 8_556
C69B C47B C19B 19(2) 3 8_556
C33B C47B C35B 112(6) 2 2
C27B C47B C35B 116(5) 3 2
C16B C47B C35B 87(4) 5_556 2
C7B C47B C35B 22(2) 6_556 2
C65B C47B C35B 132(4) 4 2
C22B C47B C35B 118(3) 8_556 2
C15B C47B C35B 98(3) 5_556 2
C69B C47B C35B 17.9(15) 3 2
C19B C47B C35B 36(2) 8_556 2
C33B C47B C11B 46(3) 2 7_556
C27B C47B C11B 25(3) 3 7_556
C16B C47B C11B 51(3) 5_556 7_556
C7B C47B C11B 140(4) 6_556 7_556
C65B C47B C11B 26(3) 4 7_556
C22B C47B C11B 62(3) 8_556 7_556
C15B C47B C11B 103(3) 5_556 7_556
C69B C47B C11B 143(3) 3 7_556
C19B C47B C11B 139(4) 8_556 7_556
C35B C47B C11B 133(3) 2 7_556
C33B C47B C57B 38(4) 2 6_556
C27B C47B C57B 63(3) 3 6_556
C16B C47B C57B 116(4) 5_556 6_556
C7B C47B C57B 91(3) 6_556 6_556
C65B C47B C57B 51(3) 4 6_556
C22B C47B C57B 15.4(19) 8_556 6_556
C15B C47B C57B 28(2) 5_556 6_556
C69B C47B C57B 96(3) 3 6_556
C19B C47B C57B 78(3) 8_556 6_556
C35B C47B C57B 110(3) 2 6_556
C11B C47B C57B 77(2) 7_556 6_556
C12B C48B C66B 98(8) 7_556 4
C12B C48B C8B 70(7) 7_556 6_556
C66B C48B C8B 146(5) 4 6_556
C12B C48B C16B 34(6) 7_556 5_556
C66B C48B C16B 64(3) 4 5_556
C8B C48B C16B 97(4) 6_556 5_556
C12B C48B C44B 117(7) 7_556 4
C66B C48B C44B 141(4) 4 4
C8B C48B C44B 49(2) 6_556 4
C16B C48B C44B 145(4) 5_556 4
C12B C48B C60B 155(9) 7_556 6_556
C66B C48B C60B 67(3) 4 6_556
C8B C48B C60B 110(4) 6_556 6_556
C16B C48B C60B 125(4) 5_556 6_556
C44B C48B C60B 73(3) 4 6_556
C12B C48B C17B 77(6) 7_556 5_556
C66B C48B C17B 149(4) 4 5_556
C8B C48B C17B 8(3) 6_556 5_556
C16B C48B C17B 104(4) 5_556 5_556
C44B C48B C17B 41(2) 4 5_556
C60B C48B C17B 105(4) 6_556 5_556
C12B C48B C53B 145(9) 7_556 8_556
C66B C48B C53B 57(3) 4 8_556
C8B C48B C53B 117(4) 6_556 8_556
C16B C48B C53B 114(4) 5_556 8_556
C44B C48B C53B 84(3) 4 8_556
C60B C48B C53B 11.6(19) 6_556 8_556
C17B C48B C53B 112(4) 5_556 8_556
C12B C48B C28B 112(7) 7_556 3
C66B C48B C28B 20(2) 4 3
C8B C48B C28B 136(4) 6_556 3
C16B C48B C28B 78(3) 5_556 3
C44B C48B C28B 121(3) 4 3
C60B C48B C28B 49(2) 6_556 3
C17B C48B C28B 136(4) 5_556 3
C53B C48B C28B 38(2) 8_556 3
C12B C48B C13B 158(10) 7_556 7_556
C66B C48B C13B 88(3) 4 7_556
C8B C48B C13B 94(3) 6_556 7_556
C16B C48B C13B 142(4) 5_556 7_556
C44B C48B C13B 53(2) 4 7_556
C60B C48B C13B 20.6(17) 6_556 7_556
C17B C48B C13B 87(4) 5_556 7_556
C53B C48B C13B 32(2) 8_556 7_556
C28B C48B C13B 70(2) 3 7_556
C12B C48B C58B 106(7) 7_556 8_556
C66B C48B C58B 131(4) 4 8_556
C8B C48B C58B 38(2) 6_556 8_556
C16B C48B C58B 124(3) 5_556 8_556
C44B C48B C58B 25(2) 4 8_556
C60B C48B C58B 73(2) 6_556 8_556
C17B C48B C58B 31(2) 5_556 8_556
C53B C48B C58B 81(2) 8_556 8_556
C28B C48B C58B 112(3) 3 8_556
C13B C48B C58B 56(2) 7_556 8_556
C12B C48B C63B 146(8) 7_556 2
C66B C48B C63B 101(3) 4 2
C8B C48B C63B 79(3) 6_556 2
C16B C48B C63B 145(3) 5_556 2
C44B C48B C63B 40(2) 4 2
C60B C48B C63B 34(2) 6_556 2
C17B C48B C63B 72(3) 5_556 2
C53B C48B C63B 45(2) 8_556 2
C28B C48B C63B 81.9(18) 3 2
C13B C48B C63B 14.8(18) 7_556 2
C58B C48B C63B 41(2) 8_556 2
C68B C49B C58B 66(7) 2 8_556
C68B C49B C32B 83(8) 2 3
C58B C49B C32B 65(5) 8_556 3
C68B C49B C44B 106(9) 2 4
C58B C49B C44B 69(5) 8_556 4
C32B C49B C44B 125(4) 3 4
C68B C49B C17B 52(6) 2 5_556
C58B C49B C17B 67(5) 8_556 5_556
C32B C49B C17B 124(5) 3 5_556
C44B C49B C17B 57(4) 4 5_556
C68B C49B C9B 59(6) 2 6_556
C58B C49B C9B 107(5) 8_556 6_556
C32B C49B C9B 63(5) 3 6_556
C44B C49B C9B 164(5) 4 6_556
C17B C49B C9B 106(4) 5_556 6_556
C68B C49B C21B 123(6) 2 5_556
C58B C49B C21B 63(5) 8_556 5_556
C32B C49B C21B 53(3) 3 5_556
C44B C49B C21B 80(4) 4 5_556
C17B C49B C21B 123(5) 5_556 5_556
C9B C49B C21B 113(4) 6_556 5_556
C68B C49B C8B 57(6) 2 6_556
C58B C49B C8B 64(5) 8_556 6_556
C32B C49B C8B 125(5) 3 6_556
C44B C49B C8B 51(4) 4 6_556
C17B C49B C8B 7(3) 5_556 6_556
C9B C49B C8B 113(4) 6_556 6_556
C21B C49B C8B 117(4) 5_556 6_556
C68B C49B C42B 33(4) 2 4
C58B C49B C42B 99(6) 8_556 4
C32B C49B C42B 102(4) 3 4
C44B C49B C42B 114(4) 4 4
C17B C49B C42B 59(3) 5_556 4
C9B C49B C42B 50(3) 6_556 4
C21B C49B C42B 153(3) 5_556 4
C8B C49B C42B 66(2) 6_556 4
C68B C49B C63B 116(6) 2 2
C58B C49B C63B 51(5) 8_556 2
C32B C49B C63B 78(3) 3 2
C44B C49B C63B 49(2) 4 2
C17B C49B C63B 93(4) 5_556 2
C9B C49B C63B 141(4) 6_556 2
C21B C49B C63B 32(2) 5_556 2
C8B C49B C63B 87(3) 6_556 2
C42B C49B C63B 147(3) 4 2
C68B C49B C57B 94(6) 2 8_556
C58B C49B C57B 85(5) 8_556 8_556
C32B C49B C57B 20(3) 3 8_556
C44B C49B C57B 137(3) 4 8_556
C17B C49B C57B 141(3) 5_556 8_556
C9B C49B C57B 56(3) 6_556 8_556
C21B C49B C57B 57(3) 5_556 8_556
C8B C49B C57B 143(3) 6_556 8_556
C42B C49B C57B 103(2) 4 8_556
C63B C49B C57B 88(3) 2 8_556
C68B C49B C36B 18(4) 2 3
C58B C49B C36B 85(5) 8_556 3
C32B C49B C36B 91(4) 3 3
C44B C49B C36B 114(5) 4 3
C17B C49B C36B 57(3) 5_556 3
C9B C49B C36B 50(2) 6_556 3
C21B C49B C36B 138(3) 5_556 3
C8B C49B C36B 63(3) 6_556 3
C42B C49B C36B 16(2) 4 3
C63B C49B C36B 135(3) 2 3
C57B C49B C36B 96.3(17) 8_556 3
C70B C50B C50B 88(6) 7_556 8_556
C70B C50B C34B 84(5) 7_556 2
C50B C50B C34B 158(4) 8_556 2
C70B C50B C25B 62(4) 7_556 5_556
C50B C50B C25B 146(7) 8_556 5_556
C34B C50B C25B 22(3) 2 5_556
C70B C50B C70B 125(5) 7_556 2
C50B C50B C70B 45(4) 8_556 2
C34B C50B C70B 129(5) 2 2
C25B C50B C70B 145(4) 5_556 2
C70B C50B C52B 87(4) 7_556 8_556
C50B C50B C52B 158(2) 8_556 8_556
C34B C50B C52B 3(2) 2 8_556
C25B C50B C52B 26(2) 5_556 8_556
C70B C50B C52B 126(4) 2 8_556
C70B C50B C56B 139(5) 7_556 6_556
C50B C50B C56B 109(5) 8_556 6_556
C34B C50B C56B 67(3) 2 6_556
C25B C50B C56B 88(4) 5_556 6_556
C70B C50B C56B 65(3) 2 6_556
C52B C50B C56B 64(3) 8_556 6_556
C70B C50B C29B 145(6) 7_556 5_556
C50B C50B C29B 76(4) 8_556 5_556
C34B C50B C29B 100(4) 2 5_556
C25B C50B C29B 121(4) 5_556 5_556
C70B C50B C29B 31(3) 2 5_556
C52B C50B C29B 97(3) 8_556 5_556
C56B C50B C29B 34(2) 6_556 5_556
C70B C50B C59B 33(3) 7_556 6_556
C50B C50B C59B 120(5) 8_556 6_556
C34B C50B C59B 50(3) 2 6_556
C25B C50B C59B 28(3) 5_556 6_556
C70B C50B C59B 145(4) 2 6_556
C52B C50B C59B 54(3) 8_556 6_556
C56B C50B C59B 113(4) 6_556 6_556
C29B C50B C59B 139(4) 5_556 6_556
C70B C50B C29B 21(4) 7_556 3
C50B C50B C29B 67(4) 8_556 3
C34B C50B C29B 103(4) 2 3
C25B C50B C29B 82(4) 5_556 3
C70B C50B C29B 106(4) 2 3
C52B C50B C29B 106(4) 8_556 3
C56B C50B C29B 144(4) 6_556 3
C29B C50B C29B 132(4) 5_556 3
C59B C50B C29B 54(2) 6_556 3
C70B C50B C56B 45(4) 7_556 4
C50B C50B C56B 43(4) 8_556 4
C34B C50B C56B 123(4) 2 4
C25B C50B C56B 105(4) 5_556 4
C70B C50B C56B 82(2) 2 4
C52B C50B C56B 126(3) 8_556 4
C56B C50B C56B 134(4) 6_556 4
C29B C50B C56B 110(3) 5_556 4
C59B C50B C56B 77(3) 6_556 4
C29B C50B C56B 25(2) 3 4
C70B C50B C11B 103(4) 7_556 7_556
C50B C50B C11B 163(5) 8_556 7_556
C34B C50B C11B 21(3) 2 7_556
C25B C50B C11B 42(3) 5_556 7_556
C70B C50B C11B 119(3) 2 7_556
C52B C50B C11B 19(2) 8_556 7_556
C56B C50B C11B 54(2) 6_556 7_556
C29B C50B C11B 88(3) 5_556 7_556
C59B C50B C11B 70(2) 6_556 7_556
C29B C50B C11B 124(3) 3 7_556
C56B C50B C11B 145(3) 4 7_556
C62B C51B C55B 57(4) 2 4
C62B C51B C28B 122(7) 2 3
C55B C51B C28B 140(6) 4 3
C62B C51B C59B 128(7) 2 6_556
C55B C51B C59B 88(4) 4 6_556
C28B C51B C59B 62(5) 3 6_556
C62B C51B C53B 68(5) 2 8_556
C55B C51B C53B 124(5) 4 8_556
C28B C51B C53B 65(3) 3 8_556
C59B C51B C53B 124(6) 6_556 8_556
C62B C51B C31B 26(5) 2 7_556
C55B C51B C31B 32(3) 4 7_556
C28B C51B C31B 141(6) 3 7_556
C59B C51B C31B 115(5) 6_556 7_556
C53B C51B C31B 93(4) 8_556 7_556
C62B C51B C24B 50(4) 2 5_556
C55B C51B C24B 14(4) 4 5_556
C28B C51B C24B 129(5) 3 5_556
C59B C51B C24B 86(4) 6_556 5_556
C53B C51B C24B 114(5) 8_556 5_556
C31B C51B C24B 29(3) 7_556 5_556
C62B C51B C60B 65(5) 2 6_556
C55B C51B C60B 121(4) 4 6_556
C28B C51B C60B 73(3) 3 6_556
C59B C51B C60B 132(5) 6_556 6_556
C53B C51B C60B 8(3) 8_556 6_556
C31B C51B C60B 90(3) 7_556 6_556
C24B C51B C60B 113(4) 5_556 6_556
C62B C51B C25B 146(6) 2 5_556
C55B C51B C25B 111(4) 4 5_556
C28B C51B C25B 44(4) 3 5_556
C59B C51B C25B 23(3) 6_556 5_556
C53B C51B C25B 110(4) 8_556 5_556
C31B C51B C25B 138(5) 7_556 5_556
C24B C51B C25B 109(4) 5_556 5_556
C60B C51B C25B 117(4) 6_556 5_556
C62B C51B C66B 122(6) 2 4
C55B C51B C66B 168(6) 4 4
C28B C51B C66B 28(4) 3 4
C59B C51B C66B 85(4) 6_556 4
C53B C51B C66B 55(3) 8_556 4
C31B C51B C66B 148(4) 7_556 4
C24B C51B C66B 155(4) 5_556 4
C60B C51B C66B 59(2) 6_556 4
C25B C51B C66B 63(3) 5_556 4
C62B C51B C70B 121(5) 2 7_556
C55B C51B C70B 72(3) 4 7_556
C28B C51B C70B 81(4) 3 7_556
C59B C51B C70B 19(3) 6_556 7_556
C53B C51B C70B 141(4) 8_556 7_556
C31B C51B C70B 102(4) 7_556 7_556
C24B C51B C70B 73(3) 5_556 7_556
C60B C51B C70B 149(4) 6_556 7_556
C25B C51B C70B 40(2) 5_556 7_556
C66B C51B C70B 102(3) 4 7_556
C62B C51B C34B 145(7) 2 2
C55B C51B C34B 113(4) 4 2
C28B C51B C34B 41(3) 3 2
C59B C51B C34B 26(3) 6_556 2
C53B C51B C34B 107(4) 8_556 2
C31B C51B C34B 140(3) 7_556 2
C24B C51B C34B 111(3) 5_556 2
C60B C51B C34B 114(3) 6_556 2
C25B C51B C34B 3(2) 5_556 2
C66B C51B C34B 59.9(16) 4 2
C70B C51B C34B 42(2) 7_556 2
C34B C52B C25B 47(9) 7_556 3
C34B C52B C11B 137(10) 7_556 2
C25B C52B C11B 147(10) 3 2
C34B C52B C59B 58(9) 7_556 4
C25B C52B C59B 13(5) 3 4
C11B C52B C59B 149(6) 2 4
C34B C52B C28B 98(9) 7_556 5_556
C25B C52B C28B 51(5) 3 5_556
C11B C52B C28B 116(5) 2 5_556
C59B C52B C28B 40(3) 4 5_556
C34B C52B C50B 11(8) 7_556 8_556
C25B C52B C50B 58(5) 3 8_556
C11B C52B C50B 128(5) 2 8_556
C59B C52B C50B 69(3) 4 8_556
C28B C52B C50B 109(5) 5_556 8_556
C34B C52B C56B 70(9) 7_556 4
C25B C52B C56B 116(4) 3 4
C11B C52B C56B 86(4) 2 4
C59B C52B C56B 123(3) 4 4
C28B C52B C56B 155(4) 5_556 4
C50B C52B C56B 60(3) 8_556 4
C34B C52B C65B 140(10) 7_556 6_556
C25B C52B C65B 172(5) 3 6_556
C11B C52B C65B 30(5) 2 6_556
C59B C52B C65B 161(4) 4 6_556
C28B C52B C65B 122(4) 5_556 6_556
C50B C52B C65B 129(4) 8_556 6_556
C56B C52B C65B 72(3) 4 6_556
C34B C52B C66B 130(10) 7_556 6_556
C25B C52B C66B 83(4) 3 6_556
C11B C52B C66B 80(4) 2 6_556
C59B C52B C66B 74(3) 4 6_556
C28B C52B C66B 36(3) 5_556 6_556
C50B C52B C66B 140(4) 8_556 6_556
C56B C52B C66B 160(3) 4 6_556
C65B C52B C66B 90(3) 6_556 6_556
C34B C52B C27B 158(10) 7_556 5_556
C25B C52B C27B 154(4) 3 5_556
C11B C52B C27B 35(4) 2 5_556
C59B C52B C27B 143(3) 4 5_556
C28B C52B C27B 103(3) 5_556 5_556
C50B C52B C27B 147(5) 8_556 5_556
C56B C52B C27B 88(3) 4 5_556
C65B C52B C27B 18(2) 6_556 5_556
C66B C52B C27B 73(3) 6_556 5_556
C34B C52B C70B 24(9) 7_556 2
C25B C52B C70B 25(3) 3 2
C11B C52B C70B 155(7) 2 2
C59B C52B C70B 33.5(15) 4 2
C28B C52B C70B 74(3) 5_556 2
C50B C52B C70B 35(3) 8_556 2
C56B C52B C70B 91(2) 4 2
C65B C52B C70B 163(3) 6_556 2
C66B C52B C70B 107(3) 6_556 2
C27B C52B C70B 170(4) 5_556 2
C34B C52B C46B 98(9) 7_556 8_556
C25B C52B C46B 145(5) 3 8_556
C11B C52B C46B 51(4) 2 8_556
C59B C52B C46B 155(3) 4 8_556
C28B C52B C46B 164(4) 5_556 8_556
C50B C52B C46B 87(3) 8_556 8_556
C56B C52B C46B 35(2) 4 8_556
C65B C52B C46B 42(2) 6_556 8_556
C66B C52B C46B 130(4) 6_556 8_556
C27B C52B C46B 61(2) 5_556 8_556
C70B C52B C46B 122(3) 2 8_556
C60B C53B C13B 24(8) 4 2
C60B C53B C62B 118(9) 4 7_556
C13B C53B C62B 104(4) 2 7_556
C60B C53B C28B 160(10) 4 5_556
C13B C53B C28B 176(4) 2 5_556
C62B C53B C28B 72(4) 7_556 5_556
C60B C53B C51B 139(10) 4 8_556
C13B C53B C51B 134(6) 2 8_556
C62B C53B C51B 34(4) 7_556 8_556
C28B C53B C51B 43(3) 5_556 8_556
C60B C53B C30B 40(10) 4 5_556
C13B C53B C30B 18(3) 2 5_556
C62B C53B C30B 101(4) 7_556 5_556
C28B C53B C30B 160(6) 5_556 5_556
C51B C53B C30B 135(5) 8_556 5_556
C60B C53B C66B 118(10) 4 6_556
C13B C53B C66B 141(5) 2 6_556
C62B C53B C66B 111(4) 7_556 6_556
C28B C53B C66B 43(3) 5_556 6_556
C51B C53B C66B 77(4) 8_556 6_556
C30B C53B C66B 148(5) 5_556 6_556
C60B C53B C63B 27(10) 4 7_556
C13B C53B C63B 15(3) 2 7_556
C62B C53B C63B 115(4) 7_556 7_556
C28B C53B C63B 167(5) 5_556 7_556
C51B C53B C63B 147(5) 8_556 7_556
C30B C53B C63B 16(2) 5_556 7_556
C66B C53B C63B 134(4) 6_556 7_556
C60B C53B C48B 78(8) 4 8_556
C13B C53B C48B 98(4) 2 8_556
C62B C53B C48B 152(4) 7_556 8_556
C28B C53B C48B 86(4) 5_556 8_556
C51B C53B C48B 119(4) 8_556 8_556
C30B C53B C48B 106(3) 5_556 8_556
C66B C53B C48B 43(2) 6_556 8_556
C63B C53B C48B 90(3) 7_556 8_556
C60B C53B C31B 110(9) 4 2
C13B C53B C31B 93(3) 2 2
C62B C53B C31B 11(3) 7_556 2
C28B C53B C31B 83(3) 5_556 2
C51B C53B C31B 45(3) 8_556 2
C30B C53B C31B 90(3) 5_556 2
C66B C53B C31B 122(4) 6_556 2
C63B C53B C31B 104(3) 7_556 2
C48B C53B C31B 162(3) 8_556 2
C60B C53B C55B 129(9) 4 6_556
C13B C53B C55B 116(4) 2 6_556
C62B C53B C55B 11.8(18) 7_556 6_556
C28B C53B C55B 61(3) 5_556 6_556
C51B C53B C55B 23(2) 8_556 6_556
C30B C53B C55B 112(3) 5_556 6_556
C66B C53B C55B 100(4) 6_556 6_556
C63B C53B C55B 127(3) 7_556 6_556
C48B C53B C55B 142(4) 8_556 6_556
C31B C53B C55B 22.8(17) 2 6_556
C60B C53B C59B 163(10) 4 4
C13B C53B C59B 154(4) 2 4
C62B C53B C59B 51(3) 7_556 4
C28B C53B C59B 22(3) 5_556 4
C51B C53B C59B 24(3) 8_556 4
C30B C53B C59B 146(3) 5_556 4
C66B C53B C59B 64(3) 6_556 4
C63B C53B C59B 161(3) 7_556 4
C48B C53B C59B 107(3) 8_556 4
C31B C53B C59B 61.1(18) 2 4
C55B C53B C59B 39(2) 6_556 4
C54B C54B C23B 101(8) 6_556 8_556
C54B C54B C23B 43(6) 6_556 3
C23B C54B C23B 112(8) 8_556 3
C54B C54B C31B 169(6) 6_556 2
C23B C54B C31B 70(6) 8_556 2
C23B C54B C31B 134(5) 3 2
C54B C54B C62B 156(7) 6_556 7_556
C23B C54B C62B 88(6) 8_556 7_556
C23B C54B C62B 112(4) 3 7_556
C31B C54B C62B 25(3) 2 7_556
C54B C54B C61B 104(7) 6_556 7_556
C23B C54B C61B 23(5) 8_556 7_556
C23B C54B C61B 130(5) 3 7_556
C31B C54B C61B 70(3) 2 7_556
C62B C54B C61B 93(3) 7_556 7_556
C54B C54B C24B 152(6) 6_556 3
C23B C54B C24B 52(6) 8_556 3
C23B C54B C24B 135(5) 3 3
C31B C54B C24B 18(2) 2 3
C62B C54B C24B 39(2) 7_556 3
C61B C54B C24B 54(2) 7_556 3
C54B C54B C31B 7(4) 6_556 5_556
C23B C54B C31B 100(5) 8_556 5_556
C23B C54B C31B 37(3) 3 5_556
C31B C54B C31B 164(6) 2 5_556
C62B C54B C31B 149(4) 7_556 5_556
C61B C54B C31B 105(3) 7_556 5_556
C24B C54B C31B 149(4) 3 5_556
C54B C54B C55B 169(4) 6_556 6_556
C23B C54B C55B 70(5) 8_556 6_556
C23B C54B C55B 133(4) 3 6_556
C31B C54B C55B 1(3) 2 6_556
C62B C54B C55B 23.6(17) 7_556 6_556
C61B C54B C55B 71(3) 7_556 6_556
C24B C54B C55B 19(2) 3 6_556
C31B C54B C55B 163(3) 5_556 6_556
C54B C54B C61B 59(7) 6_556 4
C23B C54B C61B 133(6) 8_556 4
C23B C54B C61B 23(3) 3 4
C31B C54B C61B 124(4) 2 4
C62B C54B C61B 99(3) 7_556 4
C61B C54B C61B 153(4) 7_556 4
C24B C54B C61B 133(3) 3 4
C31B C54B C61B 54(2) 5_556 4
C55B C54B C61B 123(3) 6_556 4
C54B C54B C30B 93(7) 6_556 5_556
C23B C54B C30B 126(7) 8_556 5_556
C23B C54B C30B 52(3) 3 5_556
C31B C54B C30B 88(3) 2 5_556
C62B C54B C30B 64(2) 7_556 5_556
C61B C54B C30B 147(4) 7_556 5_556
C24B C54B C30B 99(2) 3 5_556
C31B C54B C30B 88(3) 5_556 5_556
C55B C54B C30B 87(2) 6_556 5_556
C61B C54B C30B 35.4(18) 4 5_556
C54B C54B C13B 102(7) 6_556 2
C23B C54B C13B 131(7) 8_556 2
C23B C54B C13B 63(2) 3 2
C31B C54B C13B 81(3) 2 2
C62B C54B C13B 56(3) 7_556 2
C61B C54B C13B 147(3) 7_556 2
C24B C54B C13B 94(2) 3 2
C31B C54B C13B 98(2) 5_556 2
C55B C54B C13B 80(2) 6_556 2
C61B C54B C13B 44.0(17) 4 2
C30B C54B C13B 12.5(18) 5_556 2
C24B C55B C31B 62(7) 8_556 5_556
C24B C55B C62B 108(9) 8_556 4
C31B C55B C62B 60(6) 5_556 4
C24B C55B C51B 147(9) 8_556 3
C31B C55B C51B 109(6) 5_556 3
C62B C55B C51B 50(4) 4 3
C24B C55B C59B 119(7) 8_556 7_556
C31B C55B C59B 146(7) 5_556 7_556
C62B C55B C59B 91(4) 4 7_556
C51B C55B C59B 49(4) 3 7_556
C24B C55B C29B 75(5) 8_556 2
C31B C55B C29B 137(6) 5_556 2
C62B C55B C29B 144(5) 4 2
C51B C55B C29B 108(4) 3 2
C59B C55B C29B 59(3) 7_556 2
C24B C55B C28B 130(8) 8_556 2
C31B C55B C28B 115(5) 5_556 2
C62B C55B C28B 57(3) 4 2
C51B C55B C28B 20(3) 3 2
C59B C55B C28B 35(3) 7_556 2
C29B C55B C28B 93(3) 2 2
C24B C55B C64B 46(5) 8_556 7_556
C31B C55B C64B 105(5) 5_556 7_556
C62B C55B C64B 151(5) 4 7_556
C51B C55B C64B 141(5) 3 7_556
C59B C55B C64B 92(4) 7_556 7_556
C29B C55B C64B 34(2) 2 7_556
C28B C55B C64B 125(4) 2 7_556
C24B C55B C70B 100(6) 8_556 5_556
C31B C55B C70B 159(8) 5_556 5_556
C62B C55B C70B 123(4) 4 5_556
C51B C55B C70B 80(3) 3 5_556
C59B C55B C70B 32(3) 7_556 5_556
C29B C55B C70B 28(3) 2 5_556
C28B C55B C70B 67(2) 2 5_556
C64B C55B C70B 62(3) 7_556 5_556
C24B C55B C23B 41(6) 8_556 3
C31B C55B C23B 21(5) 5_556 3
C62B C55B C23B 75(4) 4 3
C51B C55B C23B 125(4) 3 3
C59B C55B C23B 143(4) 7_556 3
C29B C55B C23B 116(3) 2 3
C28B C55B C23B 124(4) 2 3
C64B C55B C23B 85(3) 7_556 3
C70B C55B C23B 139(4) 5_556 3
C24B C55B C53B 120(8) 8_556 6_556
C31B C55B C53B 78(5) 5_556 6_556
C62B C55B C53B 18(3) 4 6_556
C51B C55B C53B 33(3) 3 6_556
C59B C55B C53B 74(3) 7_556 6_556
C29B C55B C53B 130(3) 2 6_556
C28B C55B C53B 39(2) 2 6_556
C64B C55B C53B 152(3) 7_556 6_556
C70B C55B C53B 105(3) 5_556 6_556
C23B C55B C53B 91(3) 3 6_556
C24B C55B C54B 63(5) 8_556 6_556
C31B C55B C54B 2(5) 5_556 6_556
C62B C55B C54B 58(3) 4 6_556
C51B C55B C54B 107(4) 3 6_556
C59B C55B C54B 144(4) 7_556 6_556
C29B C55B C54B 138(3) 2 6_556
C28B C55B C54B 113(3) 2 6_556
C64B C55B C54B 106(3) 7_556 6_556
C70B C55B C54B 158(3) 5_556 6_556
C23B C55B C54B 22(2) 3 6_556
C53B C55B C54B 76(3) 6_556 6_556
C29B C56B C46B 127(5) 2 6_556
C29B C56B C64B 59(4) 2 7_556
C46B C56B C64B 78(4) 6_556 7_556
C29B C56B C34B 122(4) 2 5_556
C46B C56B C34B 103(5) 6_556 5_556
C64B C56B C34B 178(5) 7_556 5_556
C29B C56B C50B 78(4) 2 6_556
C46B C56B C50B 131(5) 6_556 6_556
C64B C56B C50B 137(5) 7_556 6_556
C34B C56B C50B 44(3) 5_556 6_556
C29B C56B C52B 134(5) 2 3
C46B C56B C52B 92(4) 6_556 3
C64B C56B C52B 166(4) 7_556 3
C34B C56B C52B 13(2) 5_556 3
C50B C56B C52B 57(3) 6_556 3
C29B C56B C70B 25(3) 2 5_556
C46B C56B C70B 145(5) 6_556 5_556
C64B C56B C70B 83(4) 7_556 5_556
C34B C56B C70B 97(3) 5_556 5_556
C50B C56B C70B 55(2) 6_556 5_556
C52B C56B C70B 110(3) 3 5_556
C29B C56B C11B 157(5) 2 4
C46B C56B C11B 63(4) 6_556 4
C64B C56B C11B 140(4) 7_556 4
C34B C56B C11B 40(3) 5_556 4
C50B C56B C11B 81(3) 6_556 4
C52B C56B C11B 29.5(18) 3 4
C70B C56B C11B 135(3) 5_556 4
C29B C56B C65B 171(5) 2 7_556
C46B C56B C65B 45(3) 6_556 7_556
C64B C56B C65B 112(5) 7_556 7_556
C34B C56B C65B 67(3) 5_556 7_556
C50B C56B C65B 111(4) 6_556 7_556
C52B C56B C65B 55(2) 3 7_556
C70B C56B C65B 165(4) 5_556 7_556
C11B C56B C65B 31(2) 4 7_556
C29B C56B C26B 105(4) 2 8_556
C46B C56B C26B 44(3) 6_556 8_556
C64B C56B C26B 46(3) 7_556 8_556
C34B C56B C26B 133(4) 5_556 8_556
C50B C56B C26B 174(4) 6_556 8_556
C52B C56B C26B 120(2) 3 8_556
C70B C56B C26B 129(3) 5_556 8_556
C11B C56B C26B 95(2) 4 8_556
C65B C56B C26B 66(2) 7_556 8_556
C29B C56B C25B 117(5) 2 2
C46B C56B C25B 108(4) 6_556 2
C64B C56B C25B 174(5) 7_556 2
C34B C56B C25B 5(3) 5_556 2
C50B C56B C25B 40(3) 6_556 2
C52B C56B C25B 17.3(16) 3 2
C70B C56B C25B 92(3) 5_556 2
C11B C56B C25B 45.7(15) 4 2
C65B C56B C25B 72(2) 7_556 2
C26B C56B C25B 137(3) 8_556 2
C29B C56B C50B 51(3) 2 3
C46B C56B C50B 149(4) 6_556 3
C64B C56B C50B 110(4) 7_556 3
C34B C56B C50B 71(2) 5_556 3
C50B C56B C50B 28(3) 6_556 3
C52B C56B C50B 83(2) 3 3
C70B C56B C50B 26.9(19) 5_556 3
C11B C56B C50B 108.5(19) 4 3
C65B C56B C50B 138(3) 7_556 3
C26B C56B C50B 156(2) 8_556 3
C25B C56B C50B 65.9(19) 2 3
C22B C57B C10B 107(7) 3 4
C22B C57B C15B 79(4) 3 2
C10B C57B C15B 131(8) 4 2
C22B C57B C26B 108(5) 3 8_556
C10B C57B C26B 23(4) 4 8_556
C15B C57B C26B 154(7) 2 8_556
C22B C57B C33B 12(4) 3 5_556
C10B C57B C33B 119(5) 4 5_556
C15B C57B C33B 71(4) 2 5_556
C26B C57B C33B 119(5) 8_556 5_556
C22B C57B C32B 163(7) 3 5_556
C10B C57B C32B 87(3) 4 5_556
C15B C57B C32B 99(5) 2 5_556
C26B C57B C32B 81(3) 8_556 5_556
C33B C57B C32B 152(6) 5_556 5_556
C22B C57B C65B 13(3) 3 7_556
C10B C57B C65B 95(5) 4 7_556
C15B C57B C65B 90(4) 2 7_556
C26B C57B C65B 96(4) 8_556 7_556
C33B C57B C65B 24(2) 5_556 7_556
C32B C57B C65B 166(5) 5_556 7_556
C22B C57B C14B 122(5) 3 2
C10B C57B C14B 29(3) 4 2
C15B C57B C14B 150(6) 2 2
C26B C57B C14B 14(3) 8_556 2
C33B C57B C14B 133(3) 5_556 2
C32B C57B C14B 67(3) 5_556 2
C65B C57B C14B 109(4) 7_556 2
C22B C57B C46B 59(5) 3 6_556
C10B C57B C46B 48(4) 4 6_556
C15B C57B C46B 123(5) 2 6_556
C26B C57B C46B 51(2) 8_556 6_556
C33B C57B C46B 71(3) 5_556 6_556
C32B C57B C46B 132(4) 5_556 6_556
C65B C57B C46B 47(2) 7_556 6_556
C14B C57B C46B 65(3) 2 6_556
C22B C57B C27B 6(4) 3 8_556
C10B C57B C27B 112(5) 4 8_556
C15B C57B C27B 79(4) 2 8_556
C26B C57B C27B 111(4) 8_556 8_556
C33B C57B C27B 8.2(18) 5_556 8_556
C32B C57B C27B 157(5) 5_556 8_556
C65B C57B C27B 17(2) 7_556 8_556
C14B C57B C27B 124(3) 2 8_556
C46B C57B C27B 64(3) 6_556 8_556
C22B C57B C67B 94(4) 3 7_556
C10B C57B C67B 148(5) 4 7_556
C15B C57B C67B 29(4) 2 7_556
C26B C57B C67B 158(4) 8_556 7_556
C33B C57B C67B 83(4) 5_556 7_556
C32B C57B C67B 78(2) 5_556 7_556
C65B C57B C67B 106(4) 7_556 7_556
C14B C57B C67B 144(3) 2 7_556
C46B C57B C67B 150(4) 6_556 7_556
C27B C57B C67B 91(3) 8_556 7_556
C22B C57B C9B 133(3) 3 4
C10B C57B C9B 115(4) 4 4
C15B C57B C9B 58(3) 2 4
C26B C57B C9B 118(3) 8_556 4
C33B C57B C9B 122(3) 5_556 4
C32B C57B C9B 41(3) 5_556 4
C65B C57B C9B 146(3) 7_556 4
C14B C57B C9B 105(3) 2 4
C46B C57B C9B 161(3) 6_556 4
C27B C57B C9B 130(2) 8_556 4
C67B C57B C9B 39(2) 7_556 4
C49B C58B C68B 55(7) 8_556 7_556
C49B C58B C32B 72(6) 8_556 5_556
C68B C58B C32B 82(7) 7_556 5_556
C49B C58B C44B 71(5) 8_556 6_556
C68B C58B C44B 101(7) 7_556 6_556
C32B C58B C44B 131(7) 5_556 6_556
C49B C58B C17B 80(6) 8_556 3
C68B C58B C17B 57(5) 7_556 3
C32B C58B C17B 139(5) 5_556 3
C44B C58B C17B 60(4) 6_556 3
C49B C58B C21B 89(6) 8_556 3
C68B C58B C21B 135(5) 7_556 3
C32B C58B C21B 60(4) 5_556 3
C44B C58B C21B 89(5) 6_556 3
C17B C58B C21B 149(6) 3 3
C49B C58B C8B 89(5) 8_556 4
C68B C58B C8B 68(5) 7_556 4
C32B C58B C8B 150(4) 5_556 4
C44B C58B C8B 57(4) 6_556 4
C17B C58B C8B 11(3) 3 4
C21B C58B C8B 144(4) 3 4
C49B C58B C63B 109(6) 8_556 7_556
C68B C58B C63B 162(8) 7_556 7_556
C32B C58B C63B 100(4) 5_556 7_556
C44B C58B C63B 65(4) 6_556 7_556
C17B C58B C63B 117(4) 3 7_556
C21B C58B C63B 40(3) 3 7_556
C8B C58B C63B 108(4) 4 7_556
C49B C58B C9B 50(4) 8_556 4
C68B C58B C9B 35(5) 7_556 4
C32B C58B C9B 47(4) 5_556 4
C44B C58B C9B 119(5) 6_556 4
C17B C58B C9B 92(4) 3 4
C21B C58B C9B 102.8(19) 3 4
C8B C58B C9B 103(3) 4 4
C63B C58B C9B 142(3) 7_556 4
C49B C58B C30B 120(6) 8_556 5_556
C68B C58B C30B 171(7) 7_556 5_556
C32B C58B C30B 104(4) 5_556 5_556
C44B C58B C30B 70(4) 6_556 5_556
C17B C58B C30B 116(3) 3 5_556
C21B C58B C30B 47(3) 3 5_556
C8B C58B C30B 105(3) 4 5_556
C63B C58B C30B 11(2) 7_556 5_556
C9B C58B C30B 150(3) 4 5_556
C49B C58B C13B 113(6) 8_556 2
C68B C58B C13B 158(7) 7_556 2
C32B C58B C13B 113(4) 5_556 2
C44B C58B C13B 57(4) 6_556 2
C17B C58B C13B 105(3) 3 2
C21B C58B C13B 54(3) 3 2
C8B C58B C13B 95(3) 4 2
C63B C58B C13B 13(2) 7_556 2
C9B C58B C13B 154(3) 4 2
C30B C58B C13B 13(2) 5_556 2
C49B C58B C42B 62(5) 8_556 6_556
C68B C58B C42B 9(4) 7_556 6_556
C32B C58B C42B 90(4) 5_556 6_556
C44B C58B C42B 100(4) 6_556 6_556
C17B C58B C42B 51(3) 3 6_556
C21B C58B C42B 144(3) 3 6_556
C8B C58B C42B 61.2(19) 4 6_556
C63B C58B C42B 164(4) 7_556 6_556
C9B C58B C42B 43(2) 4 6_556
C30B C58B C42B 166(3) 5_556 6_556
C13B C58B C42B 155(3) 2 6_556
C25B C59B C70B 85(5) 2 4
C25B C59B C28B 79(5) 2 8_556
C70B C59B C28B 163(4) 4 8_556
C25B C59B C51B 127(6) 2 6_556
C70B C59B C51B 142(5) 4 6_556
C28B C59B C51B 55(4) 8_556 6_556
C25B C59B C34B 8(5) 2 5_556
C70B C59B C34B 79(4) 4 5_556
C28B C59B C34B 85(5) 8_556 5_556
C51B C59B C34B 134(6) 6_556 5_556
C25B C59B C55B 169(7) 2 7_556
C70B C59B C55B 102(4) 4 7_556
C28B C59B C55B 94(5) 8_556 7_556
C51B C59B C55B 43(3) 6_556 7_556
C34B C59B C55B 176(5) 5_556 7_556
C25B C59B C52B 11(4) 2 3
C70B C59B C52B 93(3) 4 3
C28B C59B C52B 71(4) 8_556 3
C51B C59B C52B 122(4) 6_556 3
C34B C59B C52B 14(3) 5_556 3
C55B C59B C52B 165(5) 7_556 3
C25B C59B C29B 115(5) 2 8_556
C70B C59B C29B 31(3) 4 8_556
C28B C59B C29B 162(6) 8_556 8_556
C51B C59B C29B 116(4) 6_556 8_556
C34B C59B C29B 109(4) 5_556 8_556
C55B C59B C29B 73(3) 7_556 8_556
C52B C59B C29B 122(3) 3 8_556
C25B C59B C62B 143(6) 2 5_556
C70B C59B C62B 132(4) 4 5_556
C28B C59B C62B 64(3) 8_556 5_556
C51B C59B C62B 21(3) 6_556 5_556
C34B C59B C62B 149(6) 5_556 5_556
C55B C59B C62B 31(2) 7_556 5_556
C52B C59B C62B 135(4) 3 5_556
C29B C59B C62B 102(3) 8_556 5_556
C25B C59B C50B 50(4) 2 6_556
C70B C59B C50B 35(3) 4 6_556
C28B C59B C50B 129(4) 8_556 6_556
C51B C59B C50B 162(6) 6_556 6_556
C34B C59B C50B 44(3) 5_556 6_556
C55B C59B C50B 137(5) 7_556 6_556
C52B C59B C50B 58(2) 3 6_556
C29B C59B C50B 66(3) 8_556 6_556
C62B C59B C50B 167(4) 5_556 6_556
C25B C59B C24B 173(7) 2 2
C70B C59B C24B 92(3) 4 2
C28B C59B C24B 103(4) 8_556 2
C51B C59B C24B 59(3) 6_556 2
C34B C59B C24B 165(4) 5_556 2
C55B C59B C24B 19(3) 7_556 2
C52B C59B C24B 166(5) 3 2
C29B C59B C24B 61(3) 8_556 2
C62B C59B C24B 41(2) 5_556 2
C50B C59B C24B 127(3) 6_556 2
C25B C59B C66B 66(4) 2 7_556
C70B C59B C66B 150(4) 4 7_556
C28B C59B C66B 17(3) 8_556 7_556
C51B C59B C66B 63(3) 6_556 7_556
C34B C59B C66B 72(3) 5_556 7_556
C55B C59B C66B 106(4) 7_556 7_556
C52B C59B C66B 59(2) 3 7_556
C29B C59B C66B 179(4) 8_556 7_556
C62B C59B C66B 77(3) 5_556 7_556
C50B C59B C66B 115(3) 6_556 7_556
C24B C59B C66B 118(3) 2 7_556
C53B C60B C13B 147(10) 3 4
C53B C60B C30B 130(10) 3 8_556
C13B C60B C30B 20(4) 4 8_556
C53B C60B C63B 146(10) 3 5_556
C13B C60B C63B 18(4) 4 5_556
C30B C60B C63B 20(3) 8_556 5_556
C53B C60B C62B 50(8) 3 5_556
C13B C60B C62B 109(5) 4 5_556
C30B C60B C62B 103(5) 8_556 5_556
C63B C60B C62B 122(5) 5_556 5_556
C53B C60B C28B 16(9) 3 8_556
C13B C60B C28B 163(5) 4 8_556
C30B C60B C28B 146(5) 8_556 8_556
C63B C60B C28B 159(5) 5_556 8_556
C62B C60B C28B 58(4) 5_556 8_556
C53B C60B C51B 33(10) 3 6_556
C13B C60B C51B 136(4) 4 6_556
C30B C60B C51B 131(5) 8_556 6_556
C63B C60B C51B 151(4) 5_556 6_556
C62B C60B C51B 28(3) 5_556 6_556
C28B C60B C51B 34(2) 8_556 6_556
C53B C60B C66B 51(8) 3 7_556
C13B C60B C66B 159(5) 4 7_556
C30B C60B C66B 156(5) 8_556 7_556
C63B C60B C66B 144(5) 5_556 7_556
C62B C60B C66B 92(4) 5_556 7_556
C28B C60B C66B 36(3) 8_556 7_556
C51B C60B C66B 65(3) 6_556 7_556
C53B C60B C48B 90(9) 3 6_556
C13B C60B C48B 117(4) 4 6_556
C30B C60B C48B 121(4) 8_556 6_556
C63B C60B C48B 103(4) 5_556 6_556
C62B C60B C48B 134(4) 5_556 6_556
C28B C60B C48B 78(3) 8_556 6_556
C51B C60B C48B 106(3) 6_556 6_556
C66B C60B C48B 42(2) 7_556 6_556
C53B C60B C44B 137(10) 3 7_556
C13B C60B C44B 65(4) 4 7_556
C30B C60B C44B 71(4) 8_556 7_556
C63B C60B C44B 52(3) 5_556 7_556
C62B C60B C44B 173(5) 5_556 7_556
C28B C60B C44B 128(3) 8_556 7_556
C51B C60B C44B 158(3) 6_556 7_556
C66B C60B C44B 94(3) 7_556 7_556
C48B C60B C44B 52(2) 6_556 7_556
C53B C60B C31B 62(8) 3 4
C13B C60B C31B 95(3) 4 4
C30B C60B C31B 90(4) 8_556 4
C63B C60B C31B 109(4) 5_556 4
C62B C60B C31B 14(3) 5_556 4
C28B C60B C31B 72(3) 8_556 4
C51B C60B C31B 42(2) 6_556 4
C66B C60B C31B 106(3) 7_556 4
C48B C60B C31B 148(3) 6_556 4
C44B C60B C31B 160(3) 7_556 4
C53B C60B C12B 85(8) 3 4
C13B C60B C12B 120(4) 4 4
C30B C60B C12B 122(4) 8_556 4
C63B C60B C12B 105(3) 5_556 4
C62B C60B C12B 131(4) 5_556 4
C28B C60B C12B 74(3) 8_556 4
C51B C60B C12B 104(3) 6_556 4
C66B C60B C12B 39(2) 7_556 4
C48B C60B C12B 6(2) 6_556 4
C44B C60B C12B 55.4(17) 7_556 4
C31B C60B C12B 145(2) 4 4
C45B C61B C23B 175(8) 7_556 2
C45B C61B C30B 92(5) 7_556 8_556
C23B C61B C30B 91(5) 2 8_556
C45B C61B C63B 71(4) 7_556 5_556
C23B C61B C63B 112(6) 2 5_556
C30B C61B C63B 21(2) 8_556 5_556
C45B C61B C14B 31(4) 7_556 4
C23B C61B C14B 152(6) 2 4
C30B C61B C14B 100(4) 8_556 4
C63B C61B C14B 82(4) 5_556 4
C45B C61B C21B 36(3) 7_556 2
C23B C61B C21B 149(6) 2 2
C30B C61B C21B 63(4) 8_556 2
C63B C61B C21B 44(3) 5_556 2
C14B C61B C21B 39(3) 4 2
C45B C61B C13B 90(4) 7_556 4
C23B C61B C13B 92(4) 2 4
C30B C61B C13B 14(3) 8_556 4
C63B C61B C13B 23(3) 5_556 4
C14B C61B C13B 105(3) 4 4
C21B C61B C13B 66(2) 2 4
C45B C61B C24B 118(5) 7_556 6_556
C23B C61B C24B 61(4) 2 6_556
C30B C61B C24B 144(5) 8_556 6_556
C63B C61B C24B 160(4) 5_556 6_556
C14B C61B C24B 97(3) 4 6_556
C21B C61B C24B 133(4) 2 6_556
C13B C61B C24B 152(3) 4 6_556
C45B C61B C54B 160(6) 7_556 7_556
C23B C61B C54B 15(4) 2 7_556
C30B C61B C54B 95(4) 8_556 7_556
C63B C61B C54B 115(5) 5_556 7_556
C14B C61B C54B 161(3) 4 7_556
C21B C61B C54B 158(4) 2 7_556
C13B C61B C54B 93(3) 4 7_556
C24B C61B C54B 64(2) 6_556 7_556
C45B C61B C31B 136(5) 7_556 8_556
C23B C61B C31B 42(4) 2 8_556
C30B C61B C31B 132(5) 8_556 8_556
C63B C61B C31B 153(5) 5_556 8_556
C14B C61B C31B 121(3) 4 8_556
C21B C61B C31B 157(5) 2 8_556
C13B C61B C31B 133(3) 4 8_556
C24B C61B C31B 24.8(18) 6_556 8_556
C54B C61B C31B 40(2) 7_556 8_556
C45B C61B C64B 73(4) 7_556 5_556
C23B C61B C64B 107(4) 2 5_556
C30B C61B C64B 142(5) 8_556 5_556
C63B C61B C64B 130(5) 5_556 5_556
C14B C61B C64B 50(2) 4 5_556
C21B C61B C64B 88(3) 2 5_556
C13B C61B C64B 152(3) 4 5_556
C24B C61B C64B 47(2) 6_556 5_556
C54B C61B C64B 111(3) 7_556 5_556
C31B C61B C64B 71(3) 8_556 5_556
C45B C61B C26B 38(3) 7_556 6_556
C23B C61B C26B 144(5) 2 6_556
C30B C61B C26B 104(5) 8_556 6_556
C63B C61B C26B 87(4) 5_556 6_556
C14B C61B C26B 8(3) 4 6_556
C21B C61B C26B 44(3) 2 6_556
C13B C61B C26B 110(2) 4 6_556
C24B C61B C26B 90(3) 6_556 6_556
C54B C61B C26B 154(3) 7_556 6_556
C31B C61B C26B 114(3) 8_556 6_556
C64B C61B C26B 44(2) 5_556 6_556
C51B C62B C31B 130(8) 2 8_556
C51B C62B C55B 73(5) 2 3
C31B C62B C55B 58(6) 8_556 3
C51B C62B C24B 101(5) 2 6_556
C31B C62B C24B 38(5) 8_556 6_556
C55B C62B C24B 31(4) 3 6_556
C51B C62B C53B 78(5) 2 7_556
C31B C62B C53B 151(7) 8_556 7_556
C55B C62B C53B 150(4) 3 7_556
C24B C62B C53B 156(6) 6_556 7_556
C51B C62B C60B 87(5) 2 5_556
C31B C62B C60B 141(8) 8_556 5_556
C55B C62B C60B 160(5) 3 5_556
C24B C62B C60B 162(5) 6_556 5_556
C53B C62B C60B 12(2) 7_556 5_556
C51B C62B C28B 33(4) 2 4
C31B C62B C28B 151(7) 8_556 4
C55B C62B C28B 96(3) 3 4
C24B C62B C28B 113(4) 6_556 4
C53B C62B C28B 54(3) 7_556 4
C60B C62B C28B 66(3) 5_556 4
C51B C62B C59B 30(5) 2 5_556
C31B C62B C59B 114(7) 8_556 5_556
C55B C62B C59B 58(4) 3 5_556
C24B C62B C59B 77(4) 6_556 5_556
C53B C62B C59B 92(4) 7_556 5_556
C60B C62B C59B 104(4) 5_556 5_556
C28B C62B C59B 38(2) 4 5_556
C51B C62B C54B 168(7) 2 7_556
C31B C62B C54B 40(4) 8_556 7_556
C55B C62B C54B 99(4) 3 7_556
C24B C62B C54B 74(3) 6_556 7_556
C53B C62B C54B 111(4) 7_556 7_556
C60B C62B C54B 101(4) 5_556 7_556
C28B C62B C54B 160(4) 4 7_556
C59B C62B C54B 150(4) 5_556 7_556
C51B C62B C23B 153(6) 2 2
C31B C62B C23B 27(4) 8_556 2
C55B C62B C23B 80(3) 3 2
C24B C62B C23B 52(3) 6_556 2
C53B C62B C23B 126(4) 7_556 2
C60B C62B C23B 119(4) 5_556 2
C28B C62B C23B 150(4) 4 2
C59B C62B C23B 126(4) 5_556 2
C54B C62B C23B 24(3) 7_556 2
C51B C62B C13B 112(5) 2 8_556
C31B C62B C13B 115(6) 8_556 8_556
C55B C62B C13B 173(5) 3 8_556
C24B C62B C13B 146(4) 6_556 8_556
C53B C62B C13B 37(3) 7_556 8_556
C60B C62B C13B 26(2) 5_556 8_556
C28B C62B C13B 91(3) 4 8_556
C59B C62B C13B 129(4) 5_556 8_556
C54B C62B C13B 75(3) 7_556 8_556
C23B C62B C13B 95(3) 2 8_556
C51B C62B C30B 121(5) 2 4
C31B C62B C30B 108(6) 8_556 4
C55B C62B C30B 165(4) 3 4
C24B C62B C30B 134(3) 6_556 4
C53B C62B C30B 43(2) 7_556 4
C60B C62B C30B 34(3) 5_556 4
C28B C62B C30B 96(2) 4 4
C59B C62B C30B 132(3) 5_556 4
C54B C62B C30B 68(3) 7_556 4
C23B C62B C30B 85(3) 2 4
C13B C62B C30B 13(2) 8_556 4
C30B C63B C13B 49(8) 4 8_556
C30B C63B C21B 133(8) 4 6_556
C13B C63B C21B 171(9) 8_556 6_556
C30B C63B C61B 68(6) 4 5_556
C13B C63B C61B 99(7) 8_556 5_556
C21B C63B C61B 77(4) 6_556 5_556
C30B C63B C45B 108(6) 4 3
C13B C63B C45B 129(7) 8_556 3
C21B C63B C45B 43(3) 6_556 3
C61B C63B C45B 40(3) 5_556 3
C30B C63B C60B 56(6) 4 5_556
C13B C63B C60B 26(6) 8_556 5_556
C21B C63B C60B 162(5) 6_556 5_556
C61B C63B C60B 120(6) 5_556 5_556
C45B C63B C60B 155(4) 3 5_556
C30B C63B C44B 137(7) 4 3
C13B C63B C44B 101(6) 8_556 3
C21B C63B C44B 81(4) 6_556 3
C61B C63B C44B 156(5) 5_556 3
C45B C63B C44B 116(3) 3 3
C60B C63B C44B 84(4) 5_556 3
C30B C63B C58B 131(9) 4 7_556
C13B C63B C58B 129(7) 8_556 7_556
C21B C63B C58B 57(3) 6_556 7_556
C61B C63B C58B 129(5) 5_556 7_556
C45B C63B C58B 100(3) 3 7_556
C60B C63B C58B 104(4) 5_556 7_556
C44B C63B C58B 39(3) 3 7_556
C30B C63B C53B 52(6) 4 7_556
C13B C63B C53B 29(7) 8_556 7_556
C21B C63B C53B 160(5) 6_556 7_556
C61B C63B C53B 117(5) 5_556 7_556
C45B C63B C53B 155(3) 3 7_556
C60B C63B C53B 6(3) 5_556 7_556
C44B C63B C53B 87(3) 3 7_556
C58B C63B C53B 104(3) 7_556 7_556
C30B C63B C14B 112(6) 4 8_556
C13B C63B C14B 149(8) 8_556 8_556
C21B C63B C14B 26(2) 6_556 8_556
C61B C63B C14B 51(3) 5_556 8_556
C45B C63B C14B 23(3) 3 8_556
C60B C63B C14B 167(5) 5_556 8_556
C44B C63B C14B 107(3) 3 8_556
C58B C63B C14B 81(3) 7_556 8_556
C53B C63B C14B 161(4) 7_556 8_556
C30B C63B C49B 151(10) 4 2
C13B C63B C49B 133(6) 8_556 2
C21B C63B C49B 51(4) 6_556 2
C61B C63B C49B 127(5) 5_556 2
C45B C63B C49B 90(4) 3 2
C60B C63B C49B 112(4) 5_556 2
C44B C63B C49B 31.9(13) 3 2
C58B C63B C49B 20(2) 7_556 2
C53B C63B C49B 114(3) 7_556 2
C14B C63B C49B 77(3) 8_556 2
C30B C63B C23B 38(6) 4 6_556
C13B C63B C23B 73(6) 8_556 6_556
C21B C63B C23B 104(4) 6_556 6_556
C61B C63B C23B 30(3) 5_556 6_556
C45B C63B C23B 70(2) 3 6_556
C60B C63B C23B 91(4) 5_556 6_556
C44B C63B C23B 174(3) 3 6_556
C58B C63B C23B 144(4) 7_556 6_556
C53B C63B C23B 87(3) 7_556 6_556
C14B C63B C23B 79(2) 8_556 6_556
C49B C63B C23B 153(3) 2 6_556
C29B C64B C56B 50(4) 8_556 7_556
C29B C64B C24B 83(4) 8_556 2
C56B C64B C24B 129(5) 7_556 2
C29B C64B C46B 96(5) 8_556 3
C56B C64B C46B 51(4) 7_556 3
C24B C64B C46B 178(5) 2 3
C29B C64B C26B 148(5) 8_556 2
C56B C64B C26B 98(5) 7_556 2
C24B C64B C26B 123(5) 2 2
C46B C64B C26B 58(3) 3 2
C29B C64B C14B 169(6) 8_556 8_556
C56B C64B C14B 122(5) 7_556 8_556
C24B C64B C14B 101(4) 2 8_556
C46B C64B C14B 80(3) 3 8_556
C26B C64B C14B 23(3) 2 8_556
C29B C64B C55B 68(3) 8_556 7_556
C56B C64B C55B 118(5) 7_556 7_556
C24B C64B C55B 19(3) 2 7_556
C46B C64B C55B 160(3) 3 7_556
C26B C64B C55B 141(4) 2 7_556
C14B C64B C55B 118(4) 8_556 7_556
C29B C64B C70B 9(4) 8_556 4
C56B C64B C70B 59(3) 7_556 4
C24B C64B C70B 74(3) 2 4
C46B C64B C70B 105(2) 3 4
C26B C64B C70B 157(3) 2 4
C14B C64B C70B 171(5) 8_556 4
C55B C64B C70B 59(2) 7_556 4
C29B C64B C45B 164(4) 8_556 3
C56B C64B C45B 145(4) 7_556 3
C24B C64B C45B 81(3) 2 3
C46B C64B C45B 99(2) 3 3
C26B C64B C45B 46.6(18) 2 3
C14B C64B C45B 24(2) 8_556 3
C55B C64B C45B 96(3) 7_556 3
C70B C64B C45B 155.3(19) 4 3
C29B C64B C10B 140(5) 8_556 5_556
C56B C64B C10B 90(5) 7_556 5_556
C24B C64B C10B 135(4) 2 5_556
C46B C64B C10B 46(2) 3 5_556
C26B C64B C10B 11(2) 2 5_556
C14B C64B C10B 34(2) 8_556 5_556
C55B C64B C10B 152(4) 7_556 5_556
C70B C64B C10B 149(3) 4 5_556
C45B C64B C10B 55.9(19) 3 5_556
C29B C64B C61B 137(5) 8_556 5_556
C56B C64B C61B 158(4) 7_556 5_556
C24B C64B C61B 54(3) 2 5_556
C46B C64B C61B 126(3) 3 5_556
C26B C64B C61B 70(3) 2 5_556
C14B C64B C61B 47(2) 8_556 5_556
C55B C64B C61B 71(3) 7_556 5_556
C70B C64B C61B 129(3) 4 5_556
C45B C64B C61B 28(2) 3 5_556
C10B C64B C61B 81(3) 5_556 5_556
C29B C64B C31B 88(4) 8_556 4
C56B C64B C31B 135(4) 7_556 4
C24B C64B C31B 7(2) 2 4
C46B C64B C31B 172(3) 3 4
C26B C64B C31B 120(4) 2 4
C14B C64B C31B 98(3) 8_556 4
C55B C64B C31B 20.4(17) 7_556 4
C70B C64B C31B 78.8(17) 4 4
C45B C64B C31B 77(2) 3 4
C10B C64B C31B 131(3) 5_556 4
C61B C64B C31B 51(2) 5_556 4
C27B C65B C33B 44(9) 2 4
C27B C65B C22B 97(10) 2 6_556
C33B C65B C22B 53(4) 4 6_556
C27B C65B C11B 92(9) 2 5_556
C33B C65B C11B 136(6) 4 5_556
C22B C65B C11B 170(7) 6_556 5_556
C27B C65B C46B 174(8) 2 3
C33B C65B C46B 138(4) 4 3
C22B C65B C46B 85(4) 6_556 3
C11B C65B C46B 86(5) 5_556 3
C27B C65B C47B 41(5) 2 3
C33B C65B C47B 34(5) 4 3
C22B C65B C47B 75(5) 6_556 3
C11B C65B C47B 114(6) 5_556 3
C46B C65B C47B 144(4) 3 3
C27B C65B C16B 20(8) 2 8_556
C33B C65B C16B 61(4) 4 8_556
C22B C65B C16B 114(5) 6_556 8_556
C11B C65B C16B 75(5) 5_556 8_556
C46B C65B C16B 160(4) 3 8_556
C47B C65B C16B 46(3) 3 8_556
C27B C65B C57B 107(9) 2 7_556
C33B C65B C57B 64(4) 4 7_556
C22B C65B C57B 10(3) 6_556 7_556
C11B C65B C57B 160(6) 5_556 7_556
C46B C65B C57B 74(3) 3 7_556
C47B C65B C57B 86(4) 3 7_556
C16B C65B C57B 125(4) 8_556 7_556
C27B C65B C52B 92(7) 2 6_556
C33B C65B C52B 132(6) 4 6_556
C22B C65B C52B 149(6) 6_556 6_556
C11B C65B C52B 26(4) 5_556 6_556
C46B C65B C52B 84(3) 3 6_556
C47B C65B C52B 127(3) 3 6_556
C16B C65B C52B 82(3) 8_556 6_556
C57B C65B C52B 142(4) 7_556 6_556
C27B C65B C10B 133(10) 2 5_556
C33B C65B C10B 90(4) 4 5_556
C22B C65B C10B 36(4) 6_556 5_556
C11B C65B C10B 134(5) 5_556 5_556
C46B C65B C10B 48(2) 3 5_556
C47B C65B C10B 106(3) 3 5_556
C16B C65B C10B 150(3) 8_556 5_556
C57B C65B C10B 26(2) 7_556 5_556
C52B C65B C10B 126(4) 6_556 5_556
C27B C65B C15B 85(8) 2 8_556
C33B C65B C15B 42(3) 4 8_556
C22B C65B C15B 23(3) 6_556 8_556
C11B C65B C15B 164(7) 5_556 8_556
C46B C65B C15B 99(2) 3 8_556
C47B C65B C15B 55(3) 3 8_556
C16B C65B C15B 98(3) 8_556 8_556
C57B C65B C15B 32(2) 7_556 8_556
C52B C65B C15B 169(4) 6_556 8_556
C10B C65B C15B 52.4(18) 5_556 8_556
C27B C65B C56B 138(7) 2 7_556
C33B C65B C56B 143(6) 4 7_556
C22B C65B C56B 103(5) 6_556 7_556
C11B C65B C56B 68(4) 5_556 7_556
C46B C65B C56B 37(2) 3 7_556
C47B C65B C56B 178(4) 3 7_556
C16B C65B C56B 135(3) 8_556 7_556
C57B C65B C56B 93(4) 7_556 7_556
C52B C65B C56B 54(2) 6_556 7_556
C10B C65B C56B 73(3) 5_556 7_556
C15B C65B C56B 124(3) 8_556 7_556
C28B C66B C48B 137(5) 2 3
C28B C66B C12B 150(7) 2 5_556
C48B C66B C12B 23(3) 3 5_556
C28B C66B C53B 58(3) 2 6_556
C48B C66B C53B 80(4) 3 6_556
C12B C66B C53B 101(4) 5_556 6_556
C28B C66B C16B 134(6) 2 8_556
C48B C66B C16B 69(4) 3 8_556
C12B C66B C16B 47(3) 5_556 8_556
C53B C66B C16B 137(4) 6_556 8_556
C28B C66B C60B 69(3) 2 7_556
C48B C66B C60B 71(3) 3 7_556
C12B C66B C60B 92(4) 5_556 7_556
C53B C66B C60B 11(2) 6_556 7_556
C16B C66B C60B 133(4) 8_556 7_556
C28B C66B C52B 59(3) 2 6_556
C48B C66B C52B 151(4) 3 6_556
C12B C66B C52B 130(4) 5_556 6_556
C53B C66B C52B 117(4) 6_556 6_556
C16B C66B C52B 83(3) 8_556 6_556
C60B C66B C52B 127(4) 7_556 6_556
C28B C66B C51B 26(4) 2 3
C48B C66B C51B 126(4) 3 3
C12B C66B C51B 148(3) 5_556 3
C53B C66B C51B 48(3) 6_556 3
C16B C66B C51B 160(4) 8_556 3
C60B C66B C51B 56(3) 7_556 3
C52B C66B C51B 79(3) 6_556 3
C28B C66B C25B 40(3) 2 8_556
C48B C66B C25B 169(5) 3 8_556
C12B C66B C25B 151(4) 5_556 8_556
C53B C66B C25B 98(4) 6_556 8_556
C16B C66B C25B 105(3) 8_556 8_556
C60B C66B C25B 109(4) 7_556 8_556
C52B C66B C25B 22.2(16) 6_556 8_556
C51B C66B C25B 57(3) 3 8_556
C28B C66B C11B 89(4) 2 5_556
C48B C66B C11B 128(4) 3 5_556
C12B C66B C11B 105(3) 5_556 5_556
C53B C66B C11B 146(4) 6_556 5_556
C16B C66B C11B 59(2) 8_556 5_556
C60B C66B C11B 156(5) 7_556 5_556
C52B C66B C11B 29(2) 6_556 5_556
C51B C66B C11B 106(3) 3 5_556
C25B C66B C11B 50(2) 8_556 5_556
C28B C66B C59B 18(4) 2 7_556
C48B C66B C59B 154(4) 3 7_556
C12B C66B C59B 165(5) 5_556 7_556
C53B C66B C59B 74(3) 6_556 7_556
C16B C66B C59B 129(4) 8_556 7_556
C60B C66B C59B 84(3) 7_556 7_556
C52B C66B C59B 47(2) 6_556 7_556
C51B C66B C59B 32(2) 3 7_556
C25B C66B C59B 25(2) 8_556 7_556
C11B C66B C59B 75(3) 5_556 7_556
C28B C66B C34B 52(3) 2 4
C48B C66B C34B 159(4) 3 4
C12B C66B C34B 138(4) 5_556 4
C53B C66B C34B 111(3) 6_556 4
C16B C66B C34B 91(3) 8_556 4
C60B C66B C34B 121(3) 7_556 4
C52B C66B C34B 8.2(19) 6_556 4
C51B C66B C34B 70.8(19) 3 4
C25B C66B C34B 14(2) 8_556 4
C11B C66B C34B 36(3) 5_556 4
C59B C66B C34B 39(2) 7_556 4
C43B C67B C19B 54(5) 3 6_556
C43B C67B C15B 141(6) 3 8_556
C19B C67B C15B 111(5) 6_556 8_556
C43B C67B C9B 122(6) 3 5_556
C19B C67B C9B 152(5) 6_556 5_556
C15B C67B C9B 88(5) 8_556 5_556
C43B C67B C2B 58(4) 3 8_556
C19B C67B C2B 96(3) 6_556 8_556
C15B C67B C2B 153(5) 8_556 8_556
C9B C67B C2B 66(3) 5_556 8_556
C43B C67B C7B 68(4) 3 7_556
C19B C67B C7B 25(3) 6_556 7_556
C15B C67B C7B 88(4) 8_556 7_556
C9B C67B C7B 166(6) 5_556 7_556
C2B C67B C7B 119(4) 8_556 7_556
C43B C67B C40B 63(4) 3 2
C19B C67B C40B 96(4) 6_556 2
C15B C67B C40B 151(5) 8_556 2
C9B C67B C40B 63(3) 5_556 2
C2B C67B C40B 6(3) 8_556 2
C7B C67B C40B 121(4) 7_556 2
C43B C67B C69B 53(2) 3 2
C19B C67B C69B 9(3) 6_556 2
C15B C67B C69B 106(5) 8_556 2
C9B C67B C69B 161(6) 5_556 2
C2B C67B C69B 101(4) 8_556 2
C7B C67B C69B 19(3) 7_556 2
C40B C67B C69B 102(4) 2 2
C43B C67B C4B 21(3) 3 5_556
C19B C67B C4B 55(3) 6_556 5_556
C15B C67B C4B 160(5) 8_556 5_556
C9B C67B C4B 110(4) 5_556 5_556
C2B C67B C4B 44(3) 8_556 5_556
C7B C67B C4B 77(4) 7_556 5_556
C40B C67B C4B 47(2) 2 5_556
C69B C67B C4B 58(3) 2 5_556
C43B C67B C57B 163(5) 3 7_556
C19B C67B C57B 114(4) 6_556 7_556
C15B C67B C57B 26(3) 8_556 7_556
C9B C67B C57B 75(3) 5_556 7_556
C2B C67B C57B 139(4) 8_556 7_556
C7B C67B C57B 96(3) 7_556 7_556
C40B C67B C57B 134(4) 2 7_556
C69B C67B C57B 113(4) 2 7_556
C4B C67B C57B 165(3) 5_556 7_556
C43B C67B C22B 142(4) 3 6_556
C19B C67B C22B 95(4) 6_556 6_556
C15B C67B C22B 23(3) 8_556 6_556
C9B C67B C22B 96(4) 5_556 6_556
C2B C67B C22B 158(4) 8_556 6_556
C7B C67B C22B 75(3) 7_556 6_556
C40B C67B C22B 152(3) 2 6_556
C69B C67B C22B 93(3) 2 6_556
C4B C67B C22B 150(3) 5_556 6_556
C57B C67B C22B 21.4(15) 7_556 6_556
C43B C67B C47B 100(4) 3 3
C19B C67B C47B 65(4) 6_556 3
C15B C67B C47B 48(3) 8_556 3
C9B C67B C47B 136(4) 5_556 3
C2B C67B C47B 158(4) 8_556 3
C7B C67B C47B 40(3) 7_556 3
C40B C67B C47B 160(4) 2 3
C69B C67B C47B 59(4) 2 3
C4B C67B C47B 114(3) 5_556 3
C57B C67B C47B 63(2) 7_556 3
C22B C67B C47B 42.4(19) 6_556 3
C49B C68B C58B 59(6) 2 7_556
C49B C68B C17B 96(8) 2 6_556
C58B C68B C17B 83(6) 7_556 6_556
C49B C68B C32B 60(8) 2 4
C58B C68B C32B 56(5) 7_556 4
C17B C68B C32B 139(4) 6_556 4
C49B C68B C9B 90(7) 2 5_556
C58B C68B C9B 123(7) 7_556 5_556
C17B C68B C9B 152(7) 6_556 5_556
C32B C68B C9B 67(4) 4 5_556
C49B C68B C8B 98(7) 2 5_556
C58B C68B C8B 80(5) 7_556 5_556
C17B C68B C8B 5(3) 6_556 5_556
C32B C68B C8B 136(5) 4 5_556
C9B C68B C8B 156(6) 5_556 5_556
C49B C68B C44B 46(6) 2 3
C58B C68B C44B 47(5) 7_556 3
C17B C68B C44B 53(3) 6_556 3
C32B C68B C44B 91(4) 4 3
C9B C68B C44B 136(4) 5_556 3
C8B C68B C44B 53(2) 5_556 3
C49B C68B C42B 131(6) 2 3
C58B C68B C42B 166(6) 7_556 3
C17B C68B C42B 87(4) 6_556 3
C32B C68B C42B 134(3) 4 3
C9B C68B C42B 69(3) 5_556 3
C8B C68B C42B 89(4) 5_556 3
C44B C68B C42B 131(4) 3 3
C49B C68B C36B 154(6) 2 4
C58B C68B C36B 147(6) 7_556 4
C17B C68B C36B 89(3) 6_556 4
C32B C68B C36B 128(4) 4 4
C9B C68B C36B 75(4) 5_556 4
C8B C68B C36B 89(3) 5_556 4
C44B C68B C36B 141(2) 3 4
C42B C68B C36B 23(3) 3 4
C49B C68B C20B 153(7) 2 7_556
C58B C68B C20B 137(6) 7_556 7_556
C17B C68B C20B 70(3) 6_556 7_556
C32B C68B C20B 144(4) 4 7_556
C9B C68B C20B 93(4) 5_556 7_556
C8B C68B C20B 70(4) 5_556 7_556
C44B C68B C20B 122(3) 3 7_556
C42B C68B C20B 30(2) 3 7_556
C36B C68B C20B 19.2(17) 4 7_556
C49B C68B C21B 41(5) 2 6_556
C58B C68B C21B 29(4) 7_556 6_556
C17B C68B C21B 106(4) 6_556 6_556
C32B C68B C21B 34(3) 4 6_556
C9B C68B C21B 96(4) 5_556 6_556
C8B C68B C21B 104(4) 5_556 6_556
C44B C68B C21B 57(3) 3 6_556
C42B C68B C21B 165(3) 3 6_556
C36B C68B C21B 159(3) 4 6_556
C20B C68B C21B 164(4) 7_556 6_556
C49B C68B C40B 131(7) 2 2
C58B C68B C40B 153(7) 7_556 2
C17B C68B C40B 117(4) 6_556 2
C32B C68B C40B 103(3) 4 2
C9B C68B C40B 44(3) 5_556 2
C8B C68B C40B 118(4) 5_556 2
C44B C68B C40B 160(4) 3 2
C42B C68B C40B 31.9(13) 3 2
C36B C68B C40B 30(2) 4 2
C20B C68B C40B 49(2) 7_556 2
C21B C68B C40B 137(3) 6_556 2
C7B C69B C35B 94(7) 8_556 3
C7B C69B C19B 69(9) 8_556 5_556
C35B C69B C19B 154(10) 3 5_556
C7B C69B C43B 92(6) 8_556 4
C35B C69B C43B 164(7) 3 4
C19B C69B C43B 41(6) 5_556 4
C7B C69B C41B 166(9) 8_556 2
C35B C69B C41B 97(7) 3 2
C19B C69B C41B 103(9) 5_556 2
C43B C69B C41B 76(5) 4 2
C7B C69B C3B 124(8) 8_556 6_556
C35B C69B C3B 35(6) 3 6_556
C19B C69B C3B 167(8) 5_556 6_556
C43B C69B C3B 132(5) 4 6_556
C41B C69B C3B 64(3) 2 6_556
C7B C69B C67B 60(6) 8_556 2
C35B C69B C67B 153(6) 3 2
C19B C69B C67B 16(5) 5_556 2
C43B C69B C67B 37.4(16) 4 2
C41B C69B C67B 110(5) 2 2
C3B C69B C67B 168(4) 6_556 2
C7B C69B C4B 124(7) 8_556 6_556
C35B C69B C4B 142(6) 3 6_556
C19B C69B C4B 60(6) 5_556 6_556
C43B C69B C4B 33(3) 4 6_556
C41B C69B C4B 45(3) 2 6_556
C3B C69B C4B 108(4) 6_556 6_556
C67B C69B C4B 65(3) 2 6_556
C7B C69B C47B 14(7) 8_556 4
C35B C69B C47B 84(4) 3 4
C19B C69B C47B 83(7) 5_556 4
C43B C69B C47B 99(4) 4 4
C41B C69B C47B 161(4) 2 4
C3B C69B C47B 110(3) 6_556 4
C67B C69B C47B 72(4) 2 4
C4B C69B C47B 132(3) 6_556 4
C7B C69B C20B 134(7) 8_556 5_556
C35B C69B C20B 41(5) 3 5_556
C19B C69B C20B 145(8) 5_556 5_556
C43B C69B C20B 134(4) 4 5_556
C41B C69B C20B 58(3) 2 5_556
C3B C69B C20B 25(3) 6_556 5_556
C67B C69B C20B 161(5) 2 5_556
C4B C69B C20B 102(3) 6_556 5_556
C47B C69B C20B 125(2) 4 5_556
C7B C69B C6B 129(7) 8_556 8_556
C35B C69B C6B 135(6) 3 8_556
C19B C69B C6B 60(6) 5_556 8_556
C43B C69B C6B 46(3) 4 8_556
C41B C69B C6B 44(3) 2 8_556
C3B C69B C6B 107(3) 6_556 8_556
C67B C69B C6B 70(3) 2 8_556
C4B C69B C6B 18(2) 6_556 8_556
C47B C69B C6B 141(3) 4 8_556
C20B C69B C6B 94(3) 5_556 8_556
C7B C69B C37B 145(8) 8_556 3
C35B C69B C37B 119(6) 3 3
C19B C69B C37B 76(8) 5_556 3
C43B C69B C37B 61(4) 4 3
C41B C69B C37B 30(2) 2 3
C3B C69B C37B 91(2) 6_556 3
C67B C69B C37B 86(4) 2 3
C4B C69B C37B 28(2) 6_556 3
C47B C69B C37B 158(3) 4 3
C20B C69B C37B 77.5(17) 5_556 3
C6B C69B C37B 17(2) 8_556 3
C29B C70B C59B 113(6) 6_556 3
C29B C70B C50B 134(7) 6_556 7_556
C59B C70B C50B 112(4) 3 7_556
C29B C70B C25B 153(7) 6_556 4
C59B C70B C25B 42(3) 3 4
C50B C70B C25B 70(4) 7_556 4
C29B C70B C50B 87(5) 6_556 2
C59B C70B C50B 155(5) 3 2
C50B C70B C50B 48(4) 7_556 2
C25B C70B C50B 116(4) 4 2
C29B C70B C34B 163(6) 6_556 8_556
C59B C70B C34B 60(4) 3 8_556
C50B C70B C34B 52(3) 7_556 8_556
C25B C70B C34B 18(3) 4 8_556
C50B C70B C34B 98(4) 2 8_556
C29B C70B C56B 27(4) 6_556 5_556
C59B C70B C56B 135(4) 3 5_556
C50B C70B C56B 108(5) 7_556 5_556
C25B C70B C56B 159(5) 4 5_556
C50B C70B C56B 61(3) 2 5_556
C34B C70B C56B 149(5) 8_556 5_556
C29B C70B C52B 159(6) 6_556 2
C59B C70B C52B 54(2) 3 2
C50B C70B C52B 58(3) 7_556 2
C25B C70B C52B 13.2(19) 4 2
C50B C70B C52B 103(3) 2 2
C34B C70B C52B 6(2) 8_556 2
C56B C70B C52B 151(5) 5_556 2
C29B C70B C55B 70(4) 6_556 5_556
C59B C70B C55B 46(3) 3 5_556
C50B C70B C55B 156(5) 7_556 5_556
C25B C70B C55B 87(3) 4 5_556
C50B C70B C55B 156(3) 2 5_556
C34B C70B C55B 105(4) 8_556 5_556
C56B C70B C55B 96(3) 5_556 5_556
C52B C70B C55B 100(3) 2 5_556
C29B C70B C64B 11(4) 6_556 3
C59B C70B C64B 102(3) 3 3
C50B C70B C64B 145(4) 7_556 3
C25B C70B C64B 143(3) 4 3
C50B C70B C64B 98(3) 2 3
C34B C70B C64B 157(3) 8_556 3
C56B C70B C64B 38(2) 5_556 3
C52B C70B C64B 152(3) 2 3
C55B C70B C64B 58(2) 5_556 3
C29B C70B C51B 98(5) 6_556 7_556
C59B C70B C51B 19(3) 3 7_556
C50B C70B C51B 128(5) 7_556 7_556
C25B C70B C51B 59(3) 4 7_556
C50B C70B C51B 175(3) 2 7_556
C34B C70B C51B 77(4) 8_556 7_556
C56B C70B C51B 124(3) 5_556 7_556
C52B C70B C51B 72(3) 2 7_556
C55B C70B C51B 28.6(17) 5_556 7_556
C64B C70B C51B 87(2) 3 7_556
C29B C70B C28B 120(6) 6_556 6_556
C59B C70B C28B 8(2) 3 6_556
C50B C70B C28B 103(4) 7_556 6_556
C25B C70B C28B 34(3) 4 6_556
C50B C70B C28B 147(3) 2 6_556
C34B C70B C28B 51(3) 8_556 6_556
C56B C70B C28B 140(3) 5_556 6_556
C52B C70B C28B 45(2) 2 6_556
C55B C70B C28B 54(2) 5_556 6_556
C64B C70B C28B 109(3) 3 6_556
C51B C70B C28B 27.6(17) 7_556 6_556

loop_
_geom_bond_atom_site_label_1
_geom_bond_atom_site_label_2
_geom_bond_distance
_geom_bond_site_symmetry_2
C1 C2 1.386(7) .
C1 C6 1.420(7) .
C1 H1A 0.9300 .
C2 C2 1.351(10) 7
C2 C3 1.444(8) .
C3 C4 1.320(9) .
C3 C7 1.389(8) .
C4 C5 1.464(9) .
C4 H4A 0.9300 .
C5 C6 1.461(8) .
C5 C8 1.510(7) .
C6 C6 1.530(11) 6
C7 H7A 0.9600 .
C7 H7B 0.9600 .
C7 H7C 0.9600 .
C8 H8A 0.9600 .
C8 H8B 0.9600 .
C8 H8C 0.9600 .
C1A C7A 0.53(4) 3
C1A C41A 0.71(4) 5_556
C1A C31A 0.84(4) 6_556
C1A C69A 0.86(4) 7_556
C1A C30A 0.89(5) 6_556
C1A C54A 0.92(4) 2
C1A C38A 0.93(4) 5_556
C1A C21A 0.95(3) 4
C1A C53A 1.03(5) 2
C1A C27A 1.10(5) 7_556
C1A C63A 1.11(4) 8_556
C1A C22A 1.15(4) 4
C2A C42A 0.36(4) 5_556
C2A C26A 0.59(5) 7_556
C2A C13A 0.61(4) 6_556
C2A C31A 0.84(4) 6_556
C2A C23A 0.86(4) 4
C2A C63A 0.91(4) 8_556
C2A C45A 0.98(4) 2
C2A C62A 0.98(6) 8_556
C2A C54A 0.99(5) 2
C2A C8A 1.03(3) 3
C2A C41A 1.17(4) 5_556
C2A C49A 1.18(5) 7_556
C3A C49A 0.62(4) 7_556
C3A C14A 0.63(4) 6_556
C3A C61A 0.70(3) 8_556
C3A C45A 0.77(5) 2
C3A C59A 0.79(4) 3
C3A C62A 1.05(3) 8_556
C3A C46A 1.07(5) 2
C3A C48A 1.17(5) 7_556
C3A C23A 1.24(4) 4
C3A C13A 1.30(6) 6_556
C3A C24A 1.32(3) 4
C3A C29A 1.37(6) 6_556
C4A C56A 0.72(4) 3
C4A C67A 0.75(4) 5_556
C4A C29A 0.90(4) 6_556
C4A C17A 0.95(4) 4
C4A C28A 0.97(4) 6_556
C4A C46A 1.03(4) 2
C4A C50A 1.08(5) 2
C4A C65A 1.19(4) 5_556
C4A C34A 1.21(3) 8_556
C4A C40A 1.21(4) 7_556
C4A C49A 1.25(5) 7_556
C4A C16A 1.30(3) 4
C5A C40A 0.31(3) 7_556
C5A C34A 0.47(5) 8_556
C5A C57A 0.62(4) 3
C5A C30A 0.75(5) 6_556
C5A C67A 0.82(3) 5_556
C5A C17A 0.97(3) 4
C5A C21A 0.97(3) 4
C5A C28A 1.01(4) 6_556
C5A C52A 1.13(5) 2
C5A C41A 1.18(4) 5_556
C5A C39A 1.27(4) 7_556
C5A C33A 1.28(3) 8_556
C6A C18A 0.50(4) 4
C6A C52A 0.69(4) 2
C6A C58A 0.69(4) 3
C6A C35A 0.77(4) 5_556
C6A C33A 0.83(5) 8_556
C6A C38A 0.89(4) 7_556
C6A C68A 0.91(3) 5_556
C6A C19A 1.06(4) 4
C6A C22A 1.06(5) 2
C6A C39A 1.08(4) 7_556
C6A C32A 1.29(4) 8_556
C6A C69A 1.33(4) 6_556
C7A C1A 0.53(4) 4
C7A C27A 0.65(4) 6_556
C7A C38A 0.71(4) 7_556
C7A C54A 0.74(3) 3
C7A C31A 0.76(4) 8_556
C7A C69A 0.87(4) 6_556
C7A C63A 0.91(4) 5_556
C7A C53A 0.92(4) 3
C7A C22A 0.96(5) 2
C7A C18A 0.98(3) 4
C7A C68A 1.03(5) 5_556
C7A C41A 1.08(4) 7_556
C8A C63A 0.58(5) 5_556
C8A C43A 0.64(6) 7_556
C8A C26A 0.68(5) 6_556
C8A C51A 0.72(3) 2
C8A C42A 0.82(5) 7_556
C8A C15A 0.84(3) 4
C8A C31A 0.85(4) 8_556
C8A C55A 0.86(4) 3
C8A C54A 0.94(3) 3
C8A C2A 1.03(3) 4
C8A C27A 1.06(4) 6_556
C8A C70A 1.15(6) 8_556
C9A C16A 0.22(4) 4
C9A C11A 0.36(4) 8_556
C9A C55A 0.75(4) 3
C9A C43A 0.78(5) 7_556
C9A C47A 0.82(3) 7_556
C9A C65A 0.90(5) 5_556
C9A C50A 0.90(5) 2
C9A C64A 1.03(5) 5_556
C9A C29A 1.13(6) 6_556
C9A C70A 1.15(4) 8_556
C9A C51A 1.17(4) 2
C9A C25A 1.28(3) 6_556
C10A C25A 0.38(6) 6_556
C10A C47A 0.61(3) 7_556
C10A C48A 0.62(4) 2
C10A C66A 0.78(4) 3
C10A C65A 0.96(3) 3
C10A C46A 1.00(4) 7_556
C10A C11A 1.02(4) 8_556
C10A C25A 1.04(3) 4
C10A C29A 1.05(3) 4
C10A C64A 1.05(5) 5_556
C10A C47A 1.07(5) 2
C10A C10A 1.26(7) 8_556
C11A C9A 0.36(4) 8_556
C11A C16A 0.47(4) 6_556
C11A C47A 0.55(4) 2
C11A C64A 0.84(3) 3
C11A C43A 0.94(4) 2
C11A C65A 0.95(4) 3
C11A C55A 0.95(4) 5_556
C11A C25A 1.00(3) 4
C11A C10A 1.02(4) 8_556
C11A C51A 1.11(5) 7_556
C11A C66A 1.14(4) 5_556
C11A C50A 1.21(4) 7_556
C12A C24A 0.64(4) 4
C12A C15A 0.68(4) 6_556
C12A C66A 0.73(6) 5_556
C12A C64A 0.80(4) 3
C12A C14A 0.87(4) 6_556
C12A C61A 0.88(3) 8_556
C12A C51A 0.92(4) 7_556
C12A C48A 1.03(4) 7_556
C12A C59A 1.04(3) 3
C12A C44A 1.15(5) 5_556
C12A C60A 1.16(5) 8_556
C12A C10A 1.29(7) 8_556
C13A C42A 0.44(4) 2
C13A C26A 0.55(4) 4
C13A C23A 0.60(5) 7_556
C13A C2A 0.61(4) 6_556
C13A C60A 0.62(3) 8_556
C13A C45A 0.67(5) 5_556
C13A C44A 1.08(4) 2
C13A C8A 1.15(6) 8_556
C13A C15A 1.18(6) 6_556
C13A C62A 1.20(3) 3
C13A C44A 1.21(3) 5_556
C13A C49A 1.23(3) 4
C14A C61A 0.13(5) 3
C14A C59A 0.36(5) 8_556
C14A C3A 0.63(4) 6_556
C14A C24A 0.70(4) 7_556
C14A C45A 0.77(5) 5_556
C14A C12A 0.87(4) 6_556
C14A C48A 0.89(3) 4
C14A C66A 0.93(4) 2
C14A C44A 0.94(5) 2
C14A C49A 1.04(3) 4
C14A C46A 1.08(5) 5_556
C14A C23A 1.22(5) 7_556
C15A C51A 0.49(4) 4
C15A C12A 0.68(4) 6_556
C15A C64A 0.71(4) 8_556
C15A C8A 0.84(3) 3
C15A C43A 0.88(5) 5_556
C15A C24A 0.97(4) 7_556
C15A C26A 1.03(4) 7_556
C15A C66A 1.06(4) 2
C15A C60A 1.12(3) 3
C15A C42A 1.14(5) 5_556
C15A C55A 1.17(4) 2
C15A C13A 1.18(6) 6_556
C16A C9A 0.22(4) 3
C16A C11A 0.47(4) 6_556
C16A C55A 0.70(5) 2
C16A C65A 0.73(5) 8_556
C16A C50A 0.75(3) 4
C16A C47A 0.80(3) 5_556
C16A C43A 0.86(5) 5_556
C16A C29A 0.96(6) 7_556
C16A C64A 1.07(5) 8_556
C16A C70A 1.10(4) 6_556
C16A C51A 1.22(4) 4
C16A C56A 1.25(4) 2
C17A C28A 0.14(4) 7_556
C17A C67A 0.38(5) 8_556
C17A C34A 0.54(4) 6_556
C17A C39A 0.72(4) 5_556
C17A C50A 0.74(3) 4
C17A C56A 0.84(4) 2
C17A C70A 0.85(5) 6_556
C17A C40A 0.86(5) 5_556
C17A C4A 0.95(4) 3
C17A C5A 0.97(3) 3
C17A C68A 0.98(4) 8_556
C17A C52A 1.01(4) 4
C18A C6A 0.50(4) 3
C18A C68A 0.58(4) 8_556
C18A C38A 0.62(4) 5_556
C18A C52A 0.79(4) 4
C18A C39A 0.82(4) 5_556
C18A C27A 0.97(4) 7_556
C18A C7A 0.98(3) 3
C18A C22A 1.01(4) 4
C18A C35A 1.07(4) 8_556
C18A C58A 1.12(5) 2
C18A C69A 1.16(4) 7_556
C18A C53A 1.31(5) 2
C19A C58A 0.47(5) 2
C19A C20A 0.54(4) 3
C19A C33A 0.68(5) 6_556
C19A C35A 0.72(4) 8_556
C19A C36A 0.73(4) 5_556
C19A C37A 0.75(4) 8_556
C19A C32A 0.75(4) 7_556
C19A C36A 0.80(4) 7_556
C19A C37A 0.97(4) 5_556
C19A C20A 0.97(5) 2
C19A C6A 1.06(4) 3
C19A C32A 1.06(4) 6_556
C20A C36A 0.40(4) 6_556
C20A C19A 0.54(4) 4
C20A C37A 0.66(4) 7_556
C20A C35A 0.80(3) 5_556
C20A C36A 0.81(4) 7_556
C20A C32A 0.83(5) 8_556
C20A C20A 0.85(4) 4
C20A C20A 0.85(4) 3
C20A C58A 0.91(4) 3
C20A C19A 0.97(5) 2
C20A C37A 0.98(4) 5_556
C20A C32A 1.10(4) 6_556
C21A C41A 0.43(4) 8_556
C21A C62A 0.70(4) 6_556
C21A C30A 0.72(4) 7_556
C21A C40A 0.75(5) 5_556
C21A C57A 0.75(5) 2
C21A C1A 0.95(3) 3
C21A C5A 0.97(3) 3
C21A C34A 1.05(4) 6_556
C21A C49A 1.08(4) 5_556
C21A C54A 1.10(3) 4
C21A C67A 1.10(5) 8_556
C21A C53A 1.15(4) 4
C22A C53A 0.41(3) 4
C22A C69A 0.42(4) 5_556
C22A C38A 0.58(4) 8_556
C22A C32A 0.72(4) 7_556
C22A C35A 0.80(4) 6_556
C22A C7A 0.96(5) 2
C22A C30A 0.96(4) 7_556
C22A C37A 0.97(4) 8_556
C22A C18A 1.01(4) 3
C22A C6A 1.06(5) 2
C22A C33A 1.11(4) 6_556
C22A C58A 1.13(4) 4
C23A C45A 0.50(4) 4
C23A C13A 0.60(5) 7_556
C23A C26A 0.64(6) 5_556
C23A C42A 0.66(4) 8_556
C23A C60A 0.83(4) 2
C23A C2A 0.86(4) 3
C23A C62A 0.91(4) 6_556
C23A C49A 0.98(6) 5_556
C23A C59A 1.07(4) 2
C23A C54A 1.10(3) 4
C23A C44A 1.16(4) 8_556
C23A C61A 1.19(5) 6_556
C24A C66A 0.60(6) 8_556
C24A C61A 0.62(3) 6_556
C24A C59A 0.63(3) 2
C24A C12A 0.64(4) 3
C24A C14A 0.70(4) 7_556
C24A C64A 0.79(4) 2
C24A C44A 0.89(5) 8_556
C24A C51A 0.90(4) 5_556
C24A C48A 0.94(6) 5_556
C24A C60A 0.95(5) 6_556
C24A C15A 0.97(4) 7_556
C24A C45A 1.20(3) 4
C25A C10A 0.38(6) 6_556
C25A C47A 0.47(3) 4
C25A C25A 0.75(6) 7_556
C25A C48A 0.77(6) 5_556
C25A C66A 0.85(5) 8_556
C25A C47A 0.87(5) 5_556
C25A C65A 0.88(3) 8_556
C25A C11A 1.00(3) 3
C25A C10A 1.04(3) 3
C25A C64A 1.05(4) 2
C25A C46A 1.08(3) 4
C25A C29A 1.08(4) 7_556
C26A C42A 0.24(4) 4
C26A C13A 0.55(4) 3
C26A C2A 0.59(5) 7_556
C26A C23A 0.64(6) 5_556
C26A C8A 0.68(5) 6_556
C26A C63A 0.74(4) 2
C26A C54A 0.85(4) 8_556
C26A C31A 0.88(3) 3
C26A C60A 0.91(3) 6_556
C26A C51A 0.96(6) 5_556
C26A C45A 1.01(6) 8_556
C26A C15A 1.03(4) 7_556
C27A C7A 0.65(4) 6_556
C27A C68A 0.65(4) 2
C27A C63A 0.72(4) 2
C27A C31A 0.80(4) 3
C27A C54A 0.82(5) 8_556
C27A C70A 0.83(4) 3
C27A C39A 0.87(3) 4
C27A C18A 0.97(4) 7_556
C27A C8A 1.06(4) 6_556
C27A C1A 1.10(5) 7_556
C27A C38A 1.11(4) 4
C27A C55A 1.20(4) 8_556
C28A C17A 0.14(4) 7_556
C28A C67A 0.39(5) 2
C28A C34A 0.56(3) 3
C28A C50A 0.67(4) 5_556
C28A C56A 0.76(3) 8_556
C28A C39A 0.77(3) 4
C28A C70A 0.86(4) 3
C28A C40A 0.88(3) 4
C28A C4A 0.97(4) 6_556
C28A C52A 0.98(4) 5_556
C28A C68A 1.00(5) 2
C28A C5A 1.01(4) 6_556
C29A C46A 0.36(5) 5_556
C29A C65A 0.39(4) 2
C29A C56A 0.80(4) 8_556
C29A C48A 0.82(3) 4
C29A C4A 0.90(4) 6_556
C29A C16A 0.96(6) 7_556
C29A C10A 1.05(3) 3
C29A C25A 1.08(4) 7_556
C29A C50A 1.10(5) 5_556
C29A C9A 1.13(6) 6_556
C29A C47A 1.16(3) 4
C29A C11A 1.24(3) 3
C30A C57A 0.33(4) 8_556
C30A C53A 0.64(4) 5_556
C30A C69A 0.69(4) 4
C30A C21A 0.72(4) 7_556
C30A C5A 0.75(5) 6_556
C30A C40A 0.76(4) 4
C30A C1A 0.89(5) 6_556
C30A C41A 0.91(5) 2
C30A C22A 0.96(4) 7_556
C30A C34A 0.97(4) 3
C30A C33A 1.09(4) 3
C30A C7A 1.11(4) 8_556
C31A C63A 0.32(3) 3
C31A C54A 0.40(5) 5_556
C31A C7A 0.76(4) 8_556
C31A C27A 0.80(4) 4
C31A C1A 0.84(4) 6_556
C31A C2A 0.84(4) 6_556
C31A C8A 0.85(4) 8_556
C31A C42A 0.88(4) 2
C31A C26A 0.88(3) 4
C31A C41A 0.97(5) 2
C31A C62A 1.22(3) 3
C31A C21A 1.25(5) 7_556
C32A C37A 0.28(5) 2
C32A C36A 0.49(4) 4
C32A C35A 0.58(4) 3
C32A C22A 0.72(4) 7_556
C32A C19A 0.75(4) 7_556
C32A C33A 0.79(4) 3
C32A C20A 0.83(5) 8_556
C32A C69A 0.91(4) 4
C32A C53A 0.97(4) 5_556
C32A C58A 1.03(4) 8_556
C32A C19A 1.06(4) 6_556
C32A C58A 1.09(4) 5_556
C33A C58A 0.58(4) 5_556
C33A C19A 0.68(5) 6_556
C33A C32A 0.79(4) 4
C33A C6A 0.83(5) 8_556
C33A C37A 0.93(4) 3
C33A C52A 1.03(4) 7_556
C33A C57A 1.03(3) 5_556
C33A C35A 1.04(4) 3
C33A C53A 1.05(4) 7_556
C33A C69A 1.07(5) 2
C33A C30A 1.09(4) 4
C33A C36A 1.10(5) 2
C34A C40A 0.40(5) 2
C34A C5A 0.47(5) 8_556
C34A C67A 0.48(4) 3
C34A C17A 0.54(4) 6_556
C34A C28A 0.56(3) 4
C34A C57A 0.70(5) 5_556
C34A C52A 0.86(4) 7_556
C34A C39A 0.94(5) 2
C34A C30A 0.97(4) 4
C34A C21A 1.05(4) 6_556
C34A C56A 1.06(3) 5_556
C34A C68A 1.14(4) 3
C35A C32A 0.58(4) 4
C35A C37A 0.58(4) 3
C35A C58A 0.66(5) 7_556
C35A C36A 0.66(6) 2
C35A C19A 0.72(4) 8_556
C35A C6A 0.77(4) 5_556
C35A C20A 0.80(3) 5_556
C35A C22A 0.80(4) 6_556
C35A C38A 0.96(4) 3
C35A C33A 1.04(4) 4
C35A C18A 1.07(4) 8_556
C35A C69A 1.08(5) 2
C36A C37A 0.27(4) 4
C36A C20A 0.40(4) 6_556
C36A C32A 0.49(4) 3
C36A C35A 0.66(6) 2
C36A C19A 0.73(4) 5_556
C36A C19A 0.80(4) 7_556
C36A C20A 0.81(4) 7_556
C36A C58A 1.04(4) 8_556
C36A C33A 1.10(5) 2
C36A C22A 1.15(4) 5_556
C36A C58A 1.16(4) 6_556
C36A C36A 1.20(4) 4
C37A C36A 0.27(4) 3
C37A C32A 0.28(5) 2
C37A C35A 0.58(4) 4
C37A C20A 0.66(4) 7_556
C37A C19A 0.75(4) 8_556
C37A C33A 0.93(4) 4
C37A C19A 0.97(4) 5_556
C37A C22A 0.97(4) 8_556
C37A C20A 0.98(4) 5_556
C37A C58A 1.10(5) 6_556
C37A C58A 1.12(4) 7_556
C37A C69A 1.15(4) 3
C38A C69A 0.56(4) 3
C38A C22A 0.58(4) 8_556
C38A C18A 0.62(4) 5_556
C38A C7A 0.71(4) 7_556
C38A C53A 0.84(5) 6_556
C38A C6A 0.89(4) 7_556
C38A C1A 0.93(4) 5_556
C38A C35A 0.96(4) 4
C38A C68A 1.06(4) 4
C38A C27A 1.11(4) 3
C38A C32A 1.12(5) 2
C38A C30A 1.19(5) 2
C39A C68A 0.35(4) 4
C39A C70A 0.70(4) 2
C39A C17A 0.72(4) 5_556
C39A C28A 0.77(3) 3
C39A C52A 0.79(4) 8_556
C39A C18A 0.82(4) 5_556
C39A C27A 0.87(3) 3
C39A C34A 0.94(5) 2
C39A C67A 1.07(4) 4
C39A C50A 1.08(4) 8_556
C39A C6A 1.08(4) 7_556
C39A C5A 1.27(4) 7_556
C40A C5A 0.31(3) 7_556
C40A C34A 0.40(5) 2
C40A C57A 0.60(4) 6_556
C40A C67A 0.62(3) 4
C40A C21A 0.75(5) 5_556
C40A C30A 0.76(4) 3
C40A C17A 0.86(5) 5_556
C40A C28A 0.88(3) 3
C40A C41A 1.01(4) 4
C40A C56A 1.14(4) 6_556
C40A C52A 1.19(5) 8_556
C40A C4A 1.21(4) 7_556
C41A C21A 0.43(4) 8_556
C41A C62A 0.68(3) 4
C41A C1A 0.71(4) 5_556
C41A C30A 0.91(5) 2
C41A C54A 0.97(6) 6_556
C41A C31A 0.97(5) 2
C41A C40A 1.01(4) 3
C41A C57A 1.06(5) 7_556
C41A C7A 1.08(4) 7_556
C41A C49A 1.11(3) 3
C41A C2A 1.17(4) 5_556
C41A C5A 1.18(4) 5_556
C42A C26A 0.24(4) 3
C42A C2A 0.36(4) 5_556
C42A C13A 0.44(4) 2
C42A C23A 0.66(4) 8_556
C42A C63A 0.82(3) 4
C42A C8A 0.82(5) 7_556
C42A C31A 0.88(4) 2
C42A C54A 0.92(4) 6_556
C42A C45A 0.92(7) 6_556
C42A C60A 0.95(3) 7_556
C42A C62A 1.10(3) 4
C42A C15A 1.14(5) 5_556
C43A C55A 0.47(4) 6_556
C43A C8A 0.64(6) 7_556
C43A C51A 0.74(5) 8_556
C43A C9A 0.78(5) 7_556
C43A C16A 0.86(5) 5_556
C43A C70A 0.87(5) 2
C43A C15A 0.88(5) 5_556
C43A C11A 0.94(4) 2
C43A C64A 0.95(2) 4
C43A C50A 1.04(6) 8_556
C43A C63A 1.11(4) 4
C43A C27A 1.26(4) 3
C44A C44A 0.59(7) 6_556
C44A C60A 0.62(3) 4
C44A C60A 0.69(5) 7_556
C44A C24A 0.89(5) 8_556
C44A C14A 0.94(5) 2
C44A C61A 0.95(3) 4
C44A C45A 0.97(5) 6_556
C44A C59A 1.00(6) 7_556
C44A C13A 1.08(4) 2
C44A C12A 1.15(5) 5_556
C44A C23A 1.16(4) 8_556
C44A C13A 1.21(3) 5_556
C45A C23A 0.50(4) 3
C45A C13A 0.67(5) 5_556
C45A C59A 0.71(3) 4
C45A C49A 0.72(5) 8_556
C45A C3A 0.77(5) 2
C45A C61A 0.77(5) 7_556
C45A C14A 0.77(5) 5_556
C45A C62A 0.88(3) 7_556
C45A C42A 0.92(7) 6_556
C45A C60A 0.92(3) 4
C45A C44A 0.97(5) 6_556
C45A C2A 0.98(4) 2
C46A C29A 0.36(5) 5_556
C46A C48A 0.57(4) 8_556
C46A C65A 0.65(6) 6_556
C46A C56A 0.90(3) 4
C46A C59A 0.96(3) 4
C46A C10A 1.00(4) 7_556
C46A C61A 1.02(5) 7_556
C46A C4A 1.03(4) 2
C46A C66A 1.05(4) 6_556
C46A C3A 1.07(5) 2
C46A C14A 1.08(5) 5_556
C46A C25A 1.08(3) 3
C47A C25A 0.47(3) 3
C47A C11A 0.55(4) 2
C47A C10A 0.61(3) 7_556
C47A C65A 0.80(3) 4
C47A C16A 0.80(3) 5_556
C47A C9A 0.82(3) 7_556
C47A C25A 0.87(5) 5_556
C47A C64A 0.90(3) 4
C47A C66A 0.95(7) 6_556
C47A C10A 1.07(5) 2
C47A C48A 1.08(6) 8_556
C47A C29A 1.16(3) 3
C48A C66A 0.51(3) 4
C48A C46A 0.57(4) 8_556
C48A C10A 0.62(4) 2
C48A C25A 0.77(6) 5_556
C48A C29A 0.82(3) 3
C48A C61A 0.83(5) 2
C48A C59A 0.83(5) 6_556
C48A C14A 0.89(3) 3
C48A C65A 0.93(3) 4
C48A C24A 0.94(6) 5_556
C48A C64A 1.03(3) 6_556
C48A C12A 1.03(4) 7_556
C49A C62A 0.46(4) 2
C49A C3A 0.62(4) 7_556
C49A C45A 0.72(5) 8_556
C49A C59A 0.97(3) 6_556
C49A C23A 0.98(6) 5_556
C49A C61A 1.03(3) 2
C49A C14A 1.04(3) 3
C49A C21A 1.08(4) 5_556
C49A C41A 1.11(3) 4
C49A C46A 1.11(6) 8_556
C49A C56A 1.14(6) 6_556
C49A C2A 1.18(5) 7_556
C50A C70A 0.64(4) 7_556
C50A C28A 0.67(4) 5_556
C50A C55A 0.68(3) 4
C50A C17A 0.74(3) 3
C50A C16A 0.75(3) 3
C50A C56A 0.82(3) 4
C50A C9A 0.90(5) 2
C50A C67A 0.94(5) 6_556
C50A C43A 1.04(6) 8_556
C50A C65A 1.04(4) 6_556
C50A C39A 1.08(4) 8_556
C50A C4A 1.08(5) 2
C51A C64A 0.48(4) 6_556
C51A C15A 0.49(4) 3
C51A C8A 0.72(3) 2
C51A C43A 0.74(5) 8_556
C51A C55A 0.83(3) 4
C51A C24A 0.90(4) 5_556
C51A C12A 0.92(4) 7_556
C51A C66A 0.94(3) 4
C51A C26A 0.96(6) 5_556
C51A C11A 1.11(5) 7_556
C51A C42A 1.16(6) 8_556
C51A C60A 1.17(4) 2
C52A C68A 0.68(6) 6_556
C52A C6A 0.69(4) 2
C52A C18A 0.79(4) 3
C52A C39A 0.79(4) 8_556
C52A C34A 0.86(4) 7_556
C52A C58A 0.93(4) 4
C52A C28A 0.98(4) 5_556
C52A C57A 1.00(4) 4
C52A C17A 1.01(4) 3
C52A C33A 1.03(4) 7_556
C52A C5A 1.13(5) 2
C52A C40A 1.19(5) 8_556
C53A C22A 0.41(3) 3
C53A C69A 0.46(5) 8_556
C53A C30A 0.64(4) 5_556
C53A C57A 0.80(4) 4
C53A C38A 0.84(5) 6_556
C53A C7A 0.92(4) 4
C53A C32A 0.97(4) 5_556
C53A C1A 1.03(5) 2
C53A C33A 1.05(4) 7_556
C53A C21A 1.15(4) 3
C53A C35A 1.19(4) 7_556
C53A C37A 1.24(4) 6_556
C54A C31A 0.40(5) 5_556
C54A C63A 0.41(4) 7_556
C54A C7A 0.74(3) 4
C54A C27A 0.82(5) 8_556
C54A C26A 0.85(4) 8_556
C54A C42A 0.92(4) 6_556
C54A C1A 0.92(4) 2
C54A C8A 0.94(3) 4
C54A C41A 0.97(6) 6_556
C54A C2A 0.99(5) 2
C54A C23A 1.10(3) 3
C54A C21A 1.10(3) 3
C55A C43A 0.47(4) 6_556
C55A C50A 0.68(3) 3
C55A C16A 0.70(5) 2
C55A C70A 0.73(3) 5_556
C55A C9A 0.75(4) 4
C55A C51A 0.83(3) 3
C55A C8A 0.86(4) 4
C55A C11A 0.95(4) 5_556
C55A C64A 0.96(4) 7_556
C55A C15A 1.17(4) 2
C55A C27A 1.20(4) 8_556
C55A C63A 1.20(6) 7_556
C56A C67A 0.67(4) 7_556
C56A C4A 0.72(4) 4
C56A C28A 0.76(3) 8_556
C56A C29A 0.80(4) 8_556
C56A C50A 0.82(3) 3
C56A C17A 0.84(4) 2
C56A C46A 0.90(3) 3
C56A C65A 1.00(4) 7_556
C56A C34A 1.06(3) 5_556
C56A C40A 1.14(4) 6_556
C56A C49A 1.14(6) 6_556
C56A C21A 1.24(4) 2
C57A C30A 0.33(4) 8_556
C57A C40A 0.60(4) 6_556
C57A C5A 0.62(4) 4
C57A C34A 0.70(5) 5_556
C57A C21A 0.75(5) 2
C57A C53A 0.80(4) 3
C57A C69A 0.95(4) 6_556
C57A C52A 1.00(4) 3
C57A C33A 1.03(3) 5_556
C57A C41A 1.06(5) 7_556
C57A C67A 1.06(4) 7_556
C57A C22A 1.15(5) 2
C58A C19A 0.47(5) 2
C58A C33A 0.58(4) 5_556
C58A C35A 0.66(5) 7_556
C58A C6A 0.69(4) 4
C58A C20A 0.91(4) 4
C58A C52A 0.93(4) 3
C58A C32A 1.03(4) 8_556
C58A C36A 1.04(4) 8_556
C58A C32A 1.09(4) 5_556
C58A C37A 1.10(5) 6_556
C58A C18A 1.12(5) 2
C58A C37A 1.12(4) 7_556
C59A C61A 0.23(4) 5_556
C59A C14A 0.36(5) 8_556
C59A C24A 0.63(3) 2
C59A C45A 0.71(3) 3
C59A C3A 0.79(4) 4
C59A C48A 0.83(5) 6_556
C59A C66A 0.87(5) 7_556
C59A C46A 0.96(3) 3
C59A C49A 0.97(3) 6_556
C59A C44A 1.00(6) 7_556
C59A C12A 1.04(3) 4
C59A C23A 1.07(4) 2
C60A C13A 0.62(3) 8_556
C60A C44A 0.62(3) 3
C60A C44A 0.69(5) 7_556
C60A C23A 0.83(4) 2
C60A C26A 0.91(3) 6_556
C60A C45A 0.92(3) 3
C60A C24A 0.95(5) 6_556
C60A C42A 0.95(3) 7_556
C60A C15A 1.12(3) 4
C60A C60A 1.14(4) 5_556
C60A C12A 1.16(5) 8_556
C60A C51A 1.17(4) 2
C61A C14A 0.13(5) 4
C61A C59A 0.23(4) 5_556
C61A C24A 0.62(3) 6_556
C61A C3A 0.70(3) 8_556
C61A C45A 0.77(5) 7_556
C61A C48A 0.83(5) 2
C61A C66A 0.85(3) 3
C61A C12A 0.88(3) 8_556
C61A C44A 0.95(3) 3
C61A C46A 1.02(5) 7_556
C61A C49A 1.03(3) 2
C61A C23A 1.19(5) 6_556
C62A C49A 0.46(4) 2
C62A C41A 0.68(3) 3
C62A C21A 0.70(4) 6_556
C62A C45A 0.88(3) 7_556
C62A C23A 0.91(4) 6_556
C62A C2A 0.98(6) 8_556
C62A C3A 1.05(3) 8_556
C62A C42A 1.10(3) 3
C62A C54A 1.13(6) 7_556
C62A C13A 1.20(3) 4
C62A C26A 1.21(5) 2
C62A C31A 1.22(3) 4
C63A C31A 0.32(3) 4
C63A C54A 0.41(4) 7_556
C63A C8A 0.58(5) 5_556
C63A C27A 0.72(4) 2
C63A C26A 0.74(4) 2
C63A C42A 0.82(3) 3
C63A C2A 0.91(4) 8_556
C63A C7A 0.91(4) 5_556
C63A C43A 1.11(4) 3
C63A C1A 1.11(4) 8_556
C63A C55A 1.20(6) 7_556
C63A C23A 1.21(4) 6_556
C64A C51A 0.48(4) 6_556
C64A C66A 0.53(4) 7_556
C64A C15A 0.71(4) 8_556
C64A C24A 0.79(4) 2
C64A C12A 0.80(4) 4
C64A C11A 0.84(3) 4
C64A C47A 0.90(3) 3
C64A C43A 0.95(2) 3
C64A C55A 0.96(4) 7_556
C64A C48A 1.03(3) 6_556
C64A C9A 1.03(5) 5_556
C64A C25A 1.05(4) 2
C65A C29A 0.39(4) 2
C65A C46A 0.65(6) 6_556
C65A C16A 0.73(5) 8_556
C65A C47A 0.80(3) 3
C65A C25A 0.88(3) 8_556
C65A C9A 0.90(5) 5_556
C65A C48A 0.93(3) 3
C65A C11A 0.95(4) 4
C65A C10A 0.96(3) 4
C65A C56A 1.00(4) 7_556
C65A C50A 1.04(4) 6_556
C65A C25A 1.09(4) 2
C66A C48A 0.51(3) 3
C66A C64A 0.53(4) 7_556
C66A C24A 0.60(6) 8_556
C66A C12A 0.73(6) 5_556
C66A C10A 0.78(4) 4
C66A C25A 0.85(5) 8_556
C66A C61A 0.85(3) 4
C66A C59A 0.87(5) 7_556
C66A C14A 0.93(4) 2
C66A C51A 0.94(3) 3
C66A C47A 0.95(7) 6_556
C66A C46A 1.05(4) 6_556
C67A C17A 0.38(5) 8_556
C67A C28A 0.39(5) 2
C67A C34A 0.48(4) 4
C67A C40A 0.62(3) 3
C67A C56A 0.67(4) 7_556
C67A C4A 0.75(4) 5_556
C67A C5A 0.82(3) 5_556
C67A C50A 0.94(5) 6_556
C67A C57A 1.06(4) 7_556
C67A C39A 1.07(4) 3
C67A C21A 1.10(5) 8_556
C67A C52A 1.20(4) 6_556
C68A C39A 0.35(4) 3
C68A C18A 0.58(4) 8_556
C68A C27A 0.65(4) 2
C68A C52A 0.68(6) 6_556
C68A C70A 0.83(4) 4
C68A C6A 0.91(3) 5_556
C68A C17A 0.98(4) 8_556
C68A C28A 1.00(5) 2
C68A C7A 1.03(5) 5_556
C68A C38A 1.06(4) 3
C68A C34A 1.14(4) 4
C68A C50A 1.23(4) 6_556
C69A C22A 0.42(4) 5_556
C69A C53A 0.46(5) 8_556
C69A C38A 0.56(4) 4
C69A C30A 0.69(4) 3
C69A C1A 0.86(4) 7_556
C69A C7A 0.87(4) 6_556
C69A C32A 0.91(4) 3
C69A C57A 0.95(4) 6_556
C69A C33A 1.07(5) 2
C69A C35A 1.08(5) 2
C69A C37A 1.15(4) 4
C69A C18A 1.16(5) 7_556
C70A C50A 0.64(4) 7_556
C70A C39A 0.70(4) 2
C70A C55A 0.73(3) 5_556
C70A C68A 0.83(4) 3
C70A C27A 0.83(4) 4
C70A C17A 0.85(5) 6_556
C70A C28A 0.86(4) 4
C70A C43A 0.87(5) 2
C70A C16A 1.10(4) 6_556
C70A C9A 1.15(4) 8_556
C70A C8A 1.15(6) 8_556
C70A C67A 1.20(4) 3
C1B C39B 0.40(4) 5_556
C1B C37B 0.40(4) 6_556
C1B C6B 0.73(5) 2
C1B C5B 0.74(3) 3
C1B C5B 0.76(5) 2
C1B C38B 0.76(3) 8_556
C1B C41B 0.82(3) 8_556
C1B C4B 0.94(3) 3
C1B C38B 0.98(3) 6_556
C1B C38B 1.12(3) 5_556
C1B C38B 1.28(4) 7_556
C1B C39B 1.28(4) 7_556
C2B C40B 0.12(4) 7_556
C2B C18B 0.53(3) 4
C2B C4B 0.71(3) 3
C2B C43B 0.72(4) 5_556
C2B C36B 0.73(3) 6_556
C2B C42B 0.74(4) 5_556
C2B C6B 0.75(5) 2
C2B C67B 0.83(3) 8_556
C2B C9B 0.85(3) 3
C2B C20B 1.06(4) 2
C2B C19B 1.07(3) 4
C2B C37B 1.10(4) 6_556
C3B C20B 0.47(4) 2
C3B C35B 0.61(4) 8_556
C3B C42B 0.77(3) 5_556
C3B C36B 0.78(3) 6_556
C3B C69B 0.85(3) 6_556
C3B C41B 0.87(3) 5_556
C3B C18B 0.98(3) 4
C3B C17B 1.00(3) 4
C3B C8B 1.00(3) 3
C3B C7B 1.06(3) 3
C3B C19B 1.20(4) 2
C3B C68B 1.25(3) 8_556
C4B C6B 0.40(4) 3
C4B C43B 0.52(3) 7_556
C4B C37B 0.60(4) 8_556
C4B C41B 0.68(3) 5_556
C4B C2B 0.71(3) 4
C4B C40B 0.77(3) 6_556
C4B C19B 0.83(4) 2
C4B C1B 0.94(3) 4
C4B C69B 0.95(4) 6_556
C4B C67B 1.01(4) 5_556
C4B C18B 1.04(5) 2
C4B C39B 1.12(4) 7_556
C5B C38B 0.32(3) 5_556
C5B C38B 0.47(3) 7_556
C5B C38B 0.70(3) 8_556
C5B C1B 0.74(3) 4
C5B C5B 0.75(3) 3
C5B C5B 0.75(3) 4
C5B C1B 0.76(5) 2
C5B C39B 0.77(3) 6_556
C5B C38B 0.78(3) 6_556
C5B C37B 0.93(4) 8_556
C5B C5B 1.05(5) 2
C5B C39B 1.06(3) 7_556
C6B C37B 0.35(4) 5_556
C6B C4B 0.40(4) 4
C6B C1B 0.73(5) 2
C6B C2B 0.75(5) 2
C6B C40B 0.75(3) 8_556
C6B C41B 0.82(4) 7_556
C6B C43B 0.85(3) 6_556
C6B C18B 0.87(3) 3
C6B C39B 0.99(4) 6_556
C6B C19B 1.05(3) 3
C6B C5B 1.10(4) 4
C6B C36B 1.14(4) 5_556
C7B C69B 0.31(3) 8_556
C7B C19B 0.38(3) 3
C7B C35B 0.46(4) 5_556
C7B C47B 0.75(3) 6_556
C7B C43B 0.82(3) 6_556
C7B C67B 0.83(4) 7_556
C7B C15B 1.01(4) 2
C7B C33B 1.03(4) 5_556
C7B C3B 1.06(3) 4
C7B C41B 1.09(4) 7_556
C7B C16B 1.12(4) 2
C7B C4B 1.15(3) 4
C8B C17B 0.20(4) 2
C8B C44B 0.70(3) 7_556
C8B C12B 0.73(3) 4
C8B C68B 0.77(4) 5_556
C8B C48B 0.77(3) 6_556
C8B C58B 0.82(3) 3
C8B C49B 0.91(3) 6_556
C8B C3B 1.00(3) 4
C8B C20B 1.06(3) 3
C8B C35B 1.11(4) 5_556
C8B C42B 1.12(4) 7_556
C8B C16B 1.21(4) 2
C9B C68B 0.66(4) 5_556
C9B C67B 0.72(4) 5_556
C9B C32B 0.72(4) 8_556
C9B C49B 0.77(3) 6_556
C9B C2B 0.85(3) 4
C9B C42B 0.86(3) 7_556
C9B C40B 0.86(3) 6_556
C9B C15B 0.93(3) 4
C9B C58B 0.97(3) 3
C9B C36B 1.02(4) 8_556
C9B C57B 1.10(3) 3
C9B C43B 1.13(4) 7_556
C10B C26B 0.32(4) 6_556
C10B C57B 0.46(3) 3
C10B C14B 0.61(3) 4
C10B C22B 0.71(4) 2
C10B C46B 0.79(3) 7_556
C10B C32B 0.92(3) 8_556
C10B C21B 0.92(4) 2
C10B C15B 0.93(3) 4
C10B C45B 1.01(4) 7_556
C10B C65B 1.05(4) 5_556
C10B C64B 1.09(4) 5_556
C10B C33B 1.11(4) 8_556
C11B C52B 0.50(3) 2
C11B C65B 0.55(4) 5_556
C11B C27B 0.65(4) 6_556
C11B C34B 0.66(5) 8_556
C11B C25B 0.84(3) 4
C11B C33B 0.86(4) 8_556
C11B C16B 0.90(3) 4
C11B C46B 0.92(3) 7_556
C11B C66B 1.00(3) 5_556
C11B C56B 1.01(3) 3
C11B C22B 1.05(4) 2
C11B C28B 1.13(4) 6_556
C12B C48B 0.29(4) 7_556
C12B C16B 0.63(3) 4
C12B C8B 0.73(3) 3
C12B C66B 0.76(3) 5_556
C12B C17B 0.92(3) 4
C12B C44B 1.07(3) 5_556
C12B C47B 1.16(4) 7_556
C12B C27B 1.20(3) 6_556
C12B C53B 1.20(3) 2
C12B C60B 1.20(3) 3
C12B C28B 1.27(5) 6_556
C12B C35B 1.28(4) 8_556
C13B C30B 0.27(4) 6_556
C13B C63B 0.35(4) 8_556
C13B C60B 0.49(3) 3
C13B C53B 0.65(3) 2
C13B C61B 0.89(3) 3
C13B C21B 0.96(3) 4
C13B C44B 0.99(3) 5_556
C13B C45B 1.03(3) 5_556
C13B C62B 1.06(5) 8_556
C13B C23B 1.10(3) 4
C13B C58B 1.18(4) 2
C13B C48B 1.23(4) 7_556
C14B C26B 0.34(4) 7_556
C14B C45B 0.45(4) 5_556
C14B C21B 0.55(3) 4
C14B C10B 0.61(3) 3
C14B C61B 0.81(3) 3
C14B C64B 0.84(3) 8_556
C14B C57B 0.97(4) 2
C14B C32B 0.99(4) 6_556
C14B C63B 1.03(4) 8_556
C14B C46B 1.06(3) 5_556
C14B C30B 1.16(4) 6_556
C14B C22B 1.24(3) 4
C15B C57B 0.56(3) 2
C15B C67B 0.61(3) 8_556
C15B C22B 0.63(3) 4
C15B C33B 0.82(3) 6_556
C15B C47B 0.88(4) 5_556
C15B C9B 0.93(3) 3
C15B C10B 0.93(3) 3
C15B C7B 1.01(4) 2
C15B C19B 1.01(3) 4
C15B C32B 1.06(4) 6_556
C15B C65B 1.06(3) 8_556
C15B C27B 1.08(5) 7_556
C16B C27B 0.58(4) 7_556
C16B C12B 0.63(3) 3
C16B C47B 0.65(5) 5_556
C16B C33B 0.76(4) 6_556
C16B C66B 0.81(3) 8_556
C16B C48B 0.85(4) 5_556
C16B C65B 0.86(3) 8_556
C16B C11B 0.90(3) 3
C16B C7B 1.12(4) 2
C16B C22B 1.16(3) 4
C16B C52B 1.18(3) 4
C16B C8B 1.21(4) 2
C17B C8B 0.20(4) 2
C17B C68B 0.58(3) 6_556
C17B C44B 0.65(3) 8_556
C17B C58B 0.68(3) 4
C17B C49B 0.73(5) 5_556
C17B C12B 0.92(3) 3
C17B C48B 0.94(4) 5_556
C17B C42B 0.98(3) 8_556
C17B C20B 1.00(3) 4
C17B C3B 1.00(3) 3
C17B C36B 1.12(4) 7_556
C17B C32B 1.15(3) 7_556
C18B C36B 0.36(4) 7_556
C18B C40B 0.42(4) 5_556
C18B C2B 0.53(3) 3
C18B C42B 0.54(4) 8_556
C18B C20B 0.62(3) 4
C18B C6B 0.87(3) 4
C18B C39B 0.97(4) 5_556
C18B C3B 0.98(3) 3
C18B C4B 1.04(5) 2
C18B C9B 1.13(4) 2
C18B C41B 1.16(3) 8_556
C18B C37B 1.18(4) 7_556
C19B C69B 0.35(4) 5_556
C19B C7B 0.38(3) 4
C19B C43B 0.54(4) 8_556
C19B C67B 0.61(3) 6_556
C19B C35B 0.66(3) 7_556
C19B C4B 0.83(4) 2
C19B C41B 0.94(3) 6_556
C19B C15B 1.01(3) 3
C19B C6B 1.05(3) 4
C19B C47B 1.06(3) 8_556
C19B C2B 1.07(3) 3
C19B C40B 1.14(4) 5_556
C20B C36B 0.34(3) 5_556
C20B C3B 0.47(4) 2
C20B C42B 0.52(3) 6_556
C20B C18B 0.62(3) 3
C20B C35B 0.85(4) 7_556
C20B C41B 0.94(3) 6_556
C20B C40B 0.94(4) 8_556
C20B C17B 1.00(3) 3
C20B C68B 1.04(3) 7_556
C20B C2B 1.06(4) 2
C20B C8B 1.06(3) 4
C20B C69B 1.07(3) 5_556
C21B C45B 0.53(3) 8_556
C21B C14B 0.55(3) 3
C21B C63B 0.61(3) 6_556
C21B C32B 0.70(4) 7_556
C21B C26B 0.78(5) 5_556
C21B C58B 0.79(3) 4
C21B C30B 0.82(4) 7_556
C21B C61B 0.86(3) 2
C21B C49B 0.88(5) 5_556
C21B C10B 0.92(4) 2
C21B C13B 0.96(3) 3
C21B C44B 0.98(4) 8_556
C22B C33B 0.41(3) 7_556
C22B C57B 0.42(3) 4
C22B C65B 0.50(3) 6_556
C22B C27B 0.62(4) 5_556
C22B C15B 0.63(3) 3
C22B C10B 0.71(4) 2
C22B C47B 0.84(4) 8_556
C22B C46B 0.88(4) 8_556
C22B C26B 0.92(4) 5_556
C22B C11B 1.05(4) 2
C22B C67B 1.14(3) 6_556
C22B C16B 1.16(3) 3
C23B C54B 0.42(4) 8_556
C23B C54B 0.60(3) 4
C23B C61B 0.62(3) 2
C23B C31B 0.67(4) 7_556
C23B C24B 0.81(5) 5_556
C23B C23B 0.85(5) 5_556
C23B C30B 0.94(4) 7_556
C23B C62B 1.03(4) 2
C23B C55B 1.05(3) 4
C23B C13B 1.10(3) 3
C23B C45B 1.14(4) 8_556
C23B C63B 1.15(3) 6_556
C24B C55B 0.36(4) 8_556
C24B C31B 0.41(3) 3
C24B C62B 0.66(4) 6_556
C24B C64B 0.81(3) 2
C24B C23B 0.81(5) 5_556
C24B C51B 0.84(5) 5_556
C24B C61B 0.90(3) 6_556
C24B C29B 0.95(4) 7_556
C24B C59B 0.98(4) 2
C24B C54B 1.00(2) 4
C24B C70B 1.15(3) 3
C24B C28B 1.24(5) 7_556
C25B C34B 0.28(3) 6_556
C25B C52B 0.37(3) 4
C25B C59B 0.46(4) 2
C25B C28B 0.66(4) 7_556
C25B C70B 0.69(3) 3
C25B C50B 0.73(4) 5_556
C25B C11B 0.84(3) 3
C25B C51B 0.92(4) 5_556
C25B C66B 0.98(3) 8_556
C25B C56B 1.13(3) 2
C25B C29B 1.14(5) 7_556
C25B C55B 1.21(3) 8_556
C26B C10B 0.32(4) 6_556
C26B C14B 0.34(4) 7_556
C26B C57B 0.69(3) 8_556
C26B C45B 0.78(3) 4
C26B C21B 0.78(5) 5_556
C26B C46B 0.79(3) 4
C26B C64B 0.82(4) 2
C26B C22B 0.92(4) 5_556
C26B C32B 0.98(3) 3
C26B C61B 1.12(3) 6_556
C26B C56B 1.12(3) 8_556
C26B C65B 1.19(4) 2
C27B C33B 0.26(3) 3
C27B C65B 0.31(3) 2
C27B C16B 0.58(4) 7_556
C27B C47B 0.61(3) 4
C27B C22B 0.62(4) 5_556
C27B C11B 0.65(4) 6_556
C27B C52B 0.99(4) 5_556
C27B C57B 1.04(3) 8_556
C27B C15B 1.08(5) 7_556
C27B C46B 1.08(3) 4
C27B C66B 1.15(4) 2
C27B C7B 1.16(4) 8_556
C28B C51B 0.52(3) 4
C28B C66B 0.56(3) 2
C28B C59B 0.56(4) 8_556
C28B C25B 0.66(4) 7_556
C28B C53B 0.70(3) 5_556
C28B C62B 0.82(3) 3
C28B C52B 0.82(3) 5_556
C28B C34B 0.87(3) 3
C28B C60B 0.88(3) 8_556
C28B C55B 0.97(4) 2
C28B C70B 1.11(5) 6_556
C28B C48B 1.13(3) 4
C29B C70B 0.49(4) 6_556
C29B C56B 0.53(3) 2
C29B C64B 0.59(3) 8_556
C29B C59B 0.87(4) 8_556
C29B C50B 0.93(4) 5_556
C29B C24B 0.95(4) 7_556
C29B C55B 0.97(3) 2
C29B C50B 0.98(2) 4
C29B C46B 1.05(4) 5_556
C29B C25B 1.14(5) 7_556
C29B C34B 1.23(4) 6_556
C29B C51B 1.23(3) 4
C30B C13B 0.27(4) 6_556
C30B C63B 0.28(3) 3
C30B C60B 0.66(4) 8_556
C30B C61B 0.70(3) 8_556
C30B C53B 0.80(3) 5_556
C30B C21B 0.82(4) 7_556
C30B C45B 0.89(3) 2
C30B C23B 0.94(4) 7_556
C30B C44B 1.08(3) 2
C30B C58B 1.13(4) 5_556
C30B C62B 1.15(3) 3
C30B C14B 1.16(4) 6_556
C31B C24B 0.41(3) 4
C31B C55B 0.44(3) 5_556
C31B C62B 0.44(4) 8_556
C31B C23B 0.67(4) 7_556
C31B C54B 0.68(3) 2
C31B C51B 0.78(4) 7_556
C31B C61B 0.99(4) 8_556
C31B C54B 1.03(3) 5_556
C31B C53B 1.10(3) 2
C31B C59B 1.14(2) 3
C31B C60B 1.17(3) 3
C31B C23B 1.18(3) 4
C32B C58B 0.55(3) 5_556
C32B C49B 0.57(3) 4
C32B C68B 0.65(3) 3
C32B C21B 0.70(4) 7_556
C32B C9B 0.72(4) 8_556
C32B C57B 0.81(3) 5_556
C32B C10B 0.92(3) 8_556
C32B C26B 0.98(3) 4
C32B C14B 0.99(4) 6_556
C32B C44B 1.05(4) 2
C32B C15B 1.06(4) 6_556
C32B C17B 1.15(3) 7_556
C33B C27B 0.26(3) 4
C33B C65B 0.37(3) 3
C33B C22B 0.41(3) 7_556
C33B C47B 0.54(3) 2
C33B C16B 0.76(4) 6_556
C33B C57B 0.81(4) 5_556
C33B C15B 0.82(3) 6_556
C33B C11B 0.86(4) 8_556
C33B C7B 1.03(4) 5_556
C33B C46B 1.08(4) 2
C33B C10B 1.11(4) 8_556
C33B C52B 1.21(3) 7_556
C34B C52B 0.20(3) 7_556
C34B C25B 0.28(3) 6_556
C34B C50B 0.66(4) 2
C34B C11B 0.66(5) 8_556
C34B C59B 0.72(4) 5_556
C34B C70B 0.83(4) 8_556
C34B C56B 0.86(4) 5_556
C34B C28B 0.87(3) 4
C34B C65B 1.09(3) 3
C34B C66B 1.09(3) 3
C34B C27B 1.18(3) 4
C34B C46B 1.19(3) 2
C35B C69B 0.33(4) 4
C35B C7B 0.46(4) 5_556
C35B C3B 0.61(4) 8_556
C35B C19B 0.66(3) 7_556
C35B C20B 0.85(4) 7_556
C35B C41B 0.89(3) 3
C35B C47B 1.06(5) 2
C35B C43B 1.07(4) 2
C35B C8B 1.11(4) 5_556
C35B C36B 1.19(3) 4
C35B C17B 1.20(3) 6_556
C35B C16B 1.22(4) 6_556
C36B C20B 0.34(3) 5_556
C36B C18B 0.36(4) 7_556
C36B C42B 0.39(5) 2
C36B C40B 0.61(3) 4
C36B C2B 0.73(3) 6_556
C36B C3B 0.78(3) 6_556
C36B C68B 0.97(3) 3
C36B C9B 1.02(4) 8_556
C36B C17B 1.12(4) 7_556
C36B C6B 1.14(4) 5_556
C36B C39B 1.15(3) 4
C36B C41B 1.15(4) 2
C37B C6B 0.35(4) 5_556
C37B C1B 0.40(4) 6_556
C37B C4B 0.60(4) 8_556
C37B C39B 0.65(5) 2
C37B C41B 0.68(3) 3
C37B C5B 0.93(4) 8_556
C37B C38B 1.03(4) 3
C37B C43B 1.08(5) 2
C37B C2B 1.10(4) 6_556
C37B C40B 1.10(3) 4
C37B C5B 1.12(4) 5_556
C37B C18B 1.18(4) 7_556
C38B C5B 0.32(3) 5_556
C38B C38B 0.38(4) 4
C38B C38B 0.38(4) 3
C38B C5B 0.47(3) 7_556
C38B C38B 0.54(5) 2
C38B C5B 0.70(3) 8_556
C38B C1B 0.76(3) 8_556
C38B C5B 0.78(3) 6_556
C38B C1B 0.98(3) 6_556
C38B C39B 0.98(4) 3
C38B C37B 1.03(4) 4
C38B C39B 1.06(4) 2
C39B C1B 0.40(4) 5_556
C39B C37B 0.65(5) 2
C39B C41B 0.72(3) 4
C39B C5B 0.77(3) 6_556
C39B C18B 0.97(4) 5_556
C39B C38B 0.98(4) 4
C39B C6B 0.99(4) 6_556
C39B C38B 1.06(4) 2
C39B C5B 1.06(3) 7_556
C39B C4B 1.12(4) 7_556
C39B C20B 1.15(4) 8_556
C39B C36B 1.15(3) 3
C40B C2B 0.12(4) 7_556
C40B C18B 0.42(4) 5_556
C40B C36B 0.61(3) 3
C40B C42B 0.66(3) 4
C40B C6B 0.75(3) 8_556
C40B C4B 0.77(3) 6_556
C40B C43B 0.82(3) 4
C40B C9B 0.86(3) 6_556
C40B C67B 0.90(5) 2
C40B C20B 0.94(4) 8_556
C40B C37B 1.10(3) 3
C40B C19B 1.14(4) 5_556
C41B C37B 0.68(3) 4
C41B C4B 0.68(3) 5_556
C41B C39B 0.72(3) 3
C41B C69B 0.79(4) 2
C41B C6B 0.82(4) 7_556
C41B C1B 0.82(3) 8_556
C41B C3B 0.88(3) 5_556
C41B C35B 0.89(3) 4
C41B C19B 0.94(3) 6_556
C41B C20B 0.94(3) 6_556
C41B C43B 0.94(3) 3
C41B C7B 1.09(4) 7_556
C42B C36B 0.39(5) 2
C42B C20B 0.52(3) 6_556
C42B C18B 0.54(4) 8_556
C42B C40B 0.66(3) 3
C42B C2B 0.74(4) 5_556
C42B C3B 0.77(3) 5_556
C42B C68B 0.83(3) 4
C42B C9B 0.86(3) 7_556
C42B C17B 0.98(3) 8_556
C42B C8B 1.12(4) 7_556
C42B C49B 1.13(3) 3
C42B C58B 1.26(4) 6_556
C43B C4B 0.52(3) 7_556
C43B C19B 0.54(4) 8_556
C43B C67B 0.57(3) 4
C43B C2B 0.72(4) 5_556
C43B C69B 0.75(3) 3
C43B C7B 0.82(3) 6_556
C43B C40B 0.82(3) 3
C43B C6B 0.85(3) 6_556
C43B C41B 0.94(3) 4
C43B C35B 1.07(4) 2
C43B C37B 1.08(5) 2
C43B C15B 1.11(3) 5_556
C44B C58B 0.60(4) 6_556
C44B C49B 0.61(3) 3
C44B C17B 0.65(3) 8_556
C44B C8B 0.70(3) 7_556
C44B C68B 0.81(4) 4
C44B C63B 0.86(3) 4
C44B C48B 0.90(3) 3
C44B C21B 0.98(4) 8_556
C44B C13B 0.99(3) 5_556
C44B C32B 1.05(4) 2
C44B C12B 1.07(3) 5_556
C44B C30B 1.08(3) 2
C45B C14B 0.44(4) 5_556
C45B C61B 0.52(4) 7_556
C45B C21B 0.53(3) 8_556
C45B C63B 0.77(3) 4
C45B C26B 0.78(3) 3
C45B C30B 0.89(3) 2
C45B C10B 1.01(4) 7_556
C45B C13B 1.03(3) 5_556
C45B C64B 1.06(3) 4
C45B C23B 1.14(4) 8_556
C45B C32B 1.19(4) 2
C45B C24B 1.24(3) 3
C46B C56B 0.65(4) 6_556
C46B C65B 0.77(3) 4
C46B C10B 0.79(3) 7_556
C46B C26B 0.79(3) 3
C46B C64B 0.82(3) 4
C46B C22B 0.88(4) 8_556
C46B C11B 0.92(3) 7_556
C46B C57B 1.02(3) 6_556
C46B C29B 1.05(4) 5_556
C46B C14B 1.06(3) 5_556
C46B C33B 1.08(4) 2
C46B C27B 1.08(3) 3
C47B C33B 0.54(3) 2
C47B C27B 0.61(3) 3
C47B C16B 0.65(5) 5_556
C47B C7B 0.75(3) 6_556
C47B C65B 0.81(3) 4
C47B C22B 0.84(4) 8_556
C47B C15B 0.88(4) 5_556
C47B C69B 1.05(4) 3
C47B C19B 1.06(3) 8_556
C47B C35B 1.06(5) 2
C47B C11B 1.15(3) 7_556
C47B C57B 1.16(4) 6_556
C48B C12B 0.29(4) 7_556
C48B C66B 0.66(3) 4
C48B C8B 0.77(3) 6_556
C48B C16B 0.85(4) 5_556
C48B C44B 0.90(3) 4
C48B C60B 0.93(3) 6_556
C48B C17B 0.94(4) 5_556
C48B C53B 0.95(4) 8_556
C48B C28B 1.13(3) 3
C48B C13B 1.23(4) 7_556
C48B C58B 1.28(4) 8_556
C48B C63B 1.34(4) 2
C49B C68B 0.39(4) 2
C49B C58B 0.41(4) 8_556
C49B C32B 0.57(3) 3
C49B C44B 0.61(3) 4
C49B C17B 0.73(5) 5_556
C49B C9B 0.77(3) 6_556
C49B C21B 0.88(5) 5_556
C49B C8B 0.91(3) 6_556
C49B C42B 1.13(3) 4
C49B C63B 1.13(3) 2
C49B C57B 1.33(3) 8_556
C49B C36B 1.33(3) 3
C50B C70B 0.58(3) 7_556
C50B C50B 0.61(4) 8_556
C50B C34B 0.66(4) 2
C50B C25B 0.73(4) 5_556
C50B C70B 0.82(3) 2
C50B C52B 0.85(4) 8_556
C50B C56B 0.88(3) 6_556
C50B C29B 0.93(4) 5_556
C50B C59B 0.94(3) 6_556
C50B C29B 0.98(2) 3
C50B C56B 1.22(3) 4
C50B C11B 1.22(3) 7_556
C51B C62B 0.42(4) 2
C51B C55B 0.52(3) 4
C51B C28B 0.52(3) 3
C51B C59B 0.57(4) 6_556
C51B C53B 0.73(4) 8_556
C51B C31B 0.78(4) 7_556
C51B C24B 0.84(5) 5_556
C51B C60B 0.88(3) 6_556
C51B C25B 0.92(4) 5_556
C51B C66B 0.96(3) 4
C51B C70B 1.06(3) 7_556
C51B C34B 1.19(4) 2
C52B C34B 0.20(3) 7_556
C52B C25B 0.37(3) 3
C52B C11B 0.50(3) 2
C52B C59B 0.81(3) 4
C52B C28B 0.82(3) 5_556
C52B C50B 0.85(4) 8_556
C52B C56B 0.91(3) 4
C52B C65B 0.93(3) 6_556
C52B C66B 0.95(4) 6_556
C52B C27B 0.99(4) 5_556
C52B C70B 1.01(3) 2
C52B C46B 1.14(4) 8_556
C53B C60B 0.19(3) 4
C53B C13B 0.65(3) 2
C53B C62B 0.69(3) 7_556
C53B C28B 0.70(3) 5_556
C53B C51B 0.73(4) 8_556
C53B C30B 0.80(3) 5_556
C53B C66B 0.80(4) 6_556
C53B C63B 0.94(4) 7_556
C53B C48B 0.95(4) 8_556
C53B C31B 1.10(3) 2
C53B C55B 1.10(4) 6_556
C53B C59B 1.15(3) 4
C54B C54B 0.36(4) 6_556
C54B C23B 0.42(4) 8_556
C54B C23B 0.60(3) 3
C54B C31B 0.68(3) 2
C54B C62B 0.96(3) 7_556
C54B C61B 0.98(4) 7_556
C54B C24B 1.00(2) 3
C54B C31B 1.03(3) 5_556
C54B C55B 1.12(4) 6_556
C54B C61B 1.12(3) 4
C54B C30B 1.19(4) 5_556
C54B C13B 1.23(3) 2
C55B C24B 0.36(4) 8_556
C55B C31B 0.44(3) 5_556
C55B C62B 0.45(3) 4
C55B C51B 0.52(3) 3
C55B C59B 0.75(4) 7_556
C55B C29B 0.97(3) 2
C55B C28B 0.97(4) 2
C55B C64B 1.02(4) 7_556
C55B C70B 1.03(3) 5_556
C55B C23B 1.05(3) 3
C55B C53B 1.10(4) 6_556
C55B C54B 1.12(4) 6_556
C56B C29B 0.53(3) 2
C56B C46B 0.65(4) 6_556
C56B C64B 0.65(4) 7_556
C56B C34B 0.86(4) 5_556
C56B C50B 0.88(3) 6_556
C56B C52B 0.91(3) 3
C56B C70B 0.91(4) 5_556
C56B C11B 1.01(3) 4
C56B C65B 1.08(4) 7_556
C56B C26B 1.12(3) 8_556
C56B C25B 1.13(3) 2
C56B C50B 1.22(3) 3
C57B C22B 0.42(3) 3
C57B C10B 0.46(3) 4
C57B C15B 0.56(3) 2
C57B C26B 0.70(3) 8_556
C57B C33B 0.81(4) 5_556
C57B C32B 0.81(3) 5_556
C57B C65B 0.90(4) 7_556
C57B C14B 0.97(4) 2
C57B C46B 1.02(3) 6_556
C57B C27B 1.04(3) 8_556
C57B C67B 1.04(4) 7_556
C57B C9B 1.10(3) 4
C58B C49B 0.41(4) 8_556
C58B C68B 0.44(4) 7_556
C58B C32B 0.55(3) 5_556
C58B C44B 0.60(4) 6_556
C58B C17B 0.68(3) 3
C58B C21B 0.79(3) 3
C58B C8B 0.82(3) 4
C58B C63B 0.93(4) 7_556
C58B C9B 0.97(3) 4
C58B C30B 1.13(4) 5_556
C58B C13B 1.18(4) 2
C58B C42B 1.26(4) 6_556
C59B C25B 0.46(4) 2
C59B C70B 0.56(3) 4
C59B C28B 0.56(4) 8_556
C59B C51B 0.57(4) 6_556
C59B C34B 0.72(4) 5_556
C59B C55B 0.75(4) 7_556
C59B C52B 0.81(3) 3
C59B C29B 0.87(4) 8_556
C59B C62B 0.89(4) 5_556
C59B C50B 0.94(3) 6_556
C59B C24B 0.98(4) 2
C59B C66B 1.07(4) 7_556
C60B C53B 0.19(3) 3
C60B C13B 0.49(3) 4
C60B C30B 0.66(4) 8_556
C60B C63B 0.78(5) 5_556
C60B C62B 0.80(4) 5_556
C60B C28B 0.88(3) 8_556
C60B C51B 0.88(3) 6_556
C60B C66B 0.91(4) 7_556
C60B C48B 0.93(3) 6_556
C60B C44B 1.09(4) 7_556
C60B C31B 1.17(3) 4
C60B C12B 1.20(3) 4
C61B C45B 0.52(4) 7_556
C61B C23B 0.62(3) 2
C61B C30B 0.70(3) 8_556
C61B C63B 0.76(4) 5_556
C61B C14B 0.81(3) 4
C61B C21B 0.86(3) 2
C61B C13B 0.89(3) 4
C61B C24B 0.90(3) 6_556
C61B C54B 0.98(4) 7_556
C61B C31B 0.99(4) 8_556
C61B C64B 1.09(4) 5_556
C61B C26B 1.12(3) 6_556
C62B C51B 0.42(4) 2
C62B C31B 0.44(4) 8_556
C62B C55B 0.45(3) 3
C62B C24B 0.66(4) 6_556
C62B C53B 0.69(3) 7_556
C62B C60B 0.80(4) 5_556
C62B C28B 0.82(3) 4
C62B C59B 0.89(4) 5_556
C62B C54B 0.96(3) 7_556
C62B C23B 1.03(4) 2
C62B C13B 1.06(5) 8_556
C62B C30B 1.15(3) 4
C63B C30B 0.28(3) 4
C63B C13B 0.35(4) 8_556
C63B C21B 0.61(3) 6_556
C63B C61B 0.76(4) 5_556
C63B C45B 0.77(3) 3
C63B C60B 0.78(5) 5_556
C63B C44B 0.86(3) 3
C63B C58B 0.93(4) 7_556
C63B C53B 0.94(4) 7_556
C63B C14B 1.03(4) 8_556
C63B C49B 1.13(3) 2
C63B C23B 1.15(3) 6_556
C64B C29B 0.59(3) 8_556
C64B C56B 0.65(4) 7_556
C64B C24B 0.81(3) 2
C64B C46B 0.82(3) 3
C64B C26B 0.82(4) 2
C64B C14B 0.84(3) 8_556
C64B C55B 1.02(4) 7_556
C64B C70B 1.06(3) 4
C64B C45B 1.06(3) 3
C64B C10B 1.09(4) 5_556
C64B C61B 1.09(4) 5_556
C64B C31B 1.21(3) 4
C65B C27B 0.31(3) 2
C65B C33B 0.37(4) 4
C65B C22B 0.50(3) 6_556
C65B C11B 0.55(4) 5_556
C65B C46B 0.77(3) 3
C65B C47B 0.81(3) 3
C65B C16B 0.86(3) 8_556
C65B C57B 0.90(4) 7_556
C65B C52B 0.93(3) 6_556
C65B C10B 1.05(4) 5_556
C65B C15B 1.06(3) 8_556
C65B C56B 1.08(4) 7_556
C66B C28B 0.56(3) 2
C66B C48B 0.66(3) 3
C66B C12B 0.76(3) 5_556
C66B C53B 0.80(4) 6_556
C66B C16B 0.81(3) 8_556
C66B C60B 0.91(4) 7_556
C66B C52B 0.95(4) 6_556
C66B C51B 0.96(3) 3
C66B C25B 0.98(3) 8_556
C66B C11B 1.00(3) 5_556
C66B C59B 1.07(4) 7_556
C66B C34B 1.09(3) 4
C67B C43B 0.57(3) 3
C67B C19B 0.61(3) 6_556
C67B C15B 0.61(3) 8_556
C67B C9B 0.72(4) 5_556
C67B C2B 0.83(3) 8_556
C67B C7B 0.83(4) 7_556
C67B C40B 0.90(5) 2
C67B C69B 0.94(4) 2
C67B C4B 1.01(4) 5_556
C67B C57B 1.04(4) 7_556
C67B C22B 1.14(3) 6_556
C67B C47B 1.17(3) 3
C68B C49B 0.39(4) 2
C68B C58B 0.44(4) 7_556
C68B C17B 0.58(3) 6_556
C68B C32B 0.65(3) 4
C68B C9B 0.66(4) 5_556
C68B C8B 0.77(4) 5_556
C68B C44B 0.81(4) 3
C68B C42B 0.83(3) 3
C68B C36B 0.97(3) 4
C68B C20B 1.04(3) 7_556
C68B C21B 1.14(3) 6_556
C68B C40B 1.20(4) 2
C69B C7B 0.31(3) 8_556
C69B C35B 0.33(4) 3
C69B C19B 0.35(4) 5_556
C69B C43B 0.75(3) 4
C69B C41B 0.79(4) 2
C69B C3B 0.85(3) 6_556
C69B C67B 0.94(4) 2
C69B C4B 0.95(4) 6_556
C69B C47B 1.05(4) 4
C69B C20B 1.07(3) 5_556
C69B C6B 1.18(4) 8_556
C69B C37B 1.23(3) 3
C70B C29B 0.49(4) 6_556
C70B C59B 0.56(3) 3
C70B C50B 0.58(3) 7_556
C70B C25B 0.69(3) 4
C70B C50B 0.82(3) 2
C70B C34B 0.83(4) 8_556
C70B C56B 0.91(4) 5_556
C70B C52B 1.01(3) 2
C70B C55B 1.03(3) 5_556
C70B C64B 1.06(3) 3
C70B C51B 1.06(3) 7_556
C70B C28B 1.11(5) 6_556

loop_
_geom_torsion_atom_site_label_1
_geom_torsion_atom_site_label_2
_geom_torsion_atom_site_label_3
_geom_torsion_atom_site_label_4
_geom_torsion
_geom_torsion_site_symmetry_1
_geom_torsion_site_symmetry_4
C6 C1 C2 C2 176.3(5) . 7
C6 C1 C2 C3 0.5(9) . .
C2 C2 C3 C4 -177.7(6) 7 .
C1 C2 C3 C4 -2.0(9) . .
C2 C2 C3 C7 5.4(10) 7 .
C1 C2 C3 C7 -178.9(6) . .
C7 C3 C4 C5 -177.0(6) . .
C2 C3 C4 C5 5.8(11) . .
C3 C4 C5 C6 -7.3(10) . .
C3 C4 C5 C8 174.8(7) . .
C2 C1 C6 C5 -2.0(8) . .
C2 C1 C6 C6 -168.4(6) . 6
C4 C5 C6 C1 4.6(7) . .
C8 C5 C6 C1 -177.4(5) . .
C4 C5 C6 C6 171.7(5) . 6
C8 C5 C6 C6 -10.3(8) . 6

loop_
_platon_squeeze_void_nr
_platon_squeeze_void_average_x
_platon_squeeze_void_average_y
_platon_squeeze_void_average_z
_platon_squeeze_void_volume
_platon_squeeze_void_count_electrons
_platon_squeeze_void_content
1 0.076 0.594 -0.001 3333 1136 ' '
2 0.750 0.750 0.250 25 8 ' '
3 0.250 0.250 0.750 25 8 ' '
